data_7707522
loop_
_publ_author_name
'Jin, Yao'
'Jiang, Hong'
'Tang, Xianhui'
'Zhang, Wenqiang'
'Liu, Yan'
'Cui, Yong'

_publ_section_title
;
 Coordination-driven self-assembly of anthraquinone-based metal-organic
 cages for photocatalytic selective [2 + 2] cycloaddition.
;
_journal_issue 24
_journal_name_full 'Dalton transactions (Cambridge, England : 2003)'
_journal_page_first 8533
_journal_page_last 8539
_journal_paper_doi 10.1039/d1dt00652e
_journal_volume 50
_journal_year 2021
_chemical_formula_moiety '2(C432 H336 Co24 O150 S24)'
_chemical_formula_sum 'C864 H672 Co48 O300 S48'
_chemical_formula_weight 20221.50
_space_group_crystal_system triclinic
_space_group_IT_number 2
_space_group_name_Hall '-P 1'
_space_group_name_H-M_alt 'P -1'
_atom_sites_solution_hydrogens geom
_audit_block_doi 10.5517/ccdc.csd.cc26sh3m
_audit_creation_date 2021-05-11
_audit_creation_method
;
Olex2 1.3
(compiled 2020.11.12 svn.r5f609507 for OlexSys, GUI svn.r6272)
;
_audit_update_record
;
2021-05-21 deposited with the CCDC.	2021-05-27 downloaded from the CCDC.
;
_cell_angle_alpha 97.01(3)
_cell_angle_beta 96.18(3)
_cell_angle_gamma 95.09(3)
_cell_formula_units_Z 1
_cell_length_a 28.353(6)
_cell_length_b 31.497(6)
_cell_length_c 37.991(8)
_cell_measurement_reflns_used 47406
_cell_measurement_temperature 173.0
_cell_measurement_theta_max 21.95
_cell_measurement_theta_min 0.81
_cell_volume 33299(12)
_computing_data_collection 'Bruker SMART APEX II'
_computing_molecular_graphics 'Olex2 1.3 (Dolomanov et al., 2009)'
_computing_publication_material 'Olex2 1.3 (Dolomanov et al., 2009)'
_computing_structure_refinement 'SHELXL 2018/3 (Sheldrick, 2015)'
_computing_structure_solution 'SAINT V8.40B (Bruker, 2016)'
_diffrn_ambient_temperature 173.0
_diffrn_measured_fraction_theta_full 0.945
_diffrn_measured_fraction_theta_max 0.945
_diffrn_measurement_device_type 'Bruker P4'
_diffrn_measurement_method '\w scans'
_diffrn_radiation_monochromator graphite
_diffrn_radiation_type synchrotron
_diffrn_radiation_wavelength 0.71073
_diffrn_reflns_av_R_equivalents 0.105
_diffrn_reflns_av_unetI/netI 0.0315
_diffrn_reflns_Laue_measured_fraction_full 0.945
_diffrn_reflns_Laue_measured_fraction_max 0.945
_diffrn_reflns_number 76840
_diffrn_reflns_point_group_measured_fraction_full 0.945
_diffrn_reflns_point_group_measured_fraction_max 0.945
_diffrn_reflns_theta_full 21.967
_diffrn_reflns_theta_max 21.967
_diffrn_reflns_theta_min 2.550
_diffrn_source_current 30.0
_diffrn_source_power 1.5
_diffrn_source_voltage 50.0
_exptl_absorpt_coefficient_mu 0.715
_exptl_absorpt_correction_type none
_exptl_crystal_colour 'clear dark red'
_exptl_crystal_colour_lustre clear
_exptl_crystal_colour_modifier dark
_exptl_crystal_colour_primary red
_exptl_crystal_density_diffrn 1.008
_exptl_crystal_description block
_exptl_crystal_F_000 10320
_exptl_crystal_size_max 0.21
_exptl_crystal_size_mid 0.19
_exptl_crystal_size_min 0.18
_refine_diff_density_max 1.596
_refine_diff_density_min -1.677
_refine_diff_density_rms 0.124
_refine_ls_extinction_method none
_refine_ls_goodness_of_fit_ref 1.024
_refine_ls_hydrogen_treatment constr
_refine_ls_matrix_type full
_refine_ls_number_parameters 5107
_refine_ls_number_reflns 76840
_refine_ls_number_restraints 19610
_refine_ls_restrained_S_all 1.137
_refine_ls_R_factor_all 0.1126
_refine_ls_R_factor_gt 0.1068
_refine_ls_shift/su_max 0.001
_refine_ls_shift/su_mean 0.000
_refine_ls_structure_factor_coef Fsqd
_refine_ls_weighting_details 'w=1/[\s^2^(Fo^2^)+(0.4000P)^2^] where P=(Fo^2^+2Fc^2^)/3'
_refine_ls_weighting_scheme calc
_refine_ls_wR_factor_gt 0.3788
_refine_ls_wR_factor_ref 0.3993
_reflns_Friedel_coverage 0.000
_reflns_number_gt 66341
_reflns_number_total 76840
_reflns_threshold_expression 'I > 2\s(I)'
_cod_data_source_file d1dt00652e2.cif
_cod_data_source_block 1-Co
_cod_depositor_comments 'Adding full bibliography for 7707521--7707522.cif.'
_cod_database_code 7707522
_shelx_shelxl_version_number 2018/3
_shelx_space_group_comment
;
The symmetry employed for this shelxl refinement is uniquely defined
by the following loop, which should always be used as a source of
symmetry information in preference to the above space-group names.
They are only intended as comments.
;
_shelx_estimated_absorpt_t_max 0.882
_shelx_estimated_absorpt_t_min 0.864
_olex2_refinement_description
;
1. Fixed Uiso
 At 1.2 times of:
  All C(H) groups
 At 1.5 times of:
  All C(H,H,H) groups
2. Restrained distances
 C316-C315
 1.39 with sigma of 0.02
 C317-C316
 1.39 with sigma of 0.02
 C323-C324
 1.39 with sigma of 0.02
 C322-C323
 1.39 with sigma of 0.02
 C53-C54
 1.39 with sigma of 0.02
 C48-C47
 1.39 with sigma of 0.02
 O52-C47
 1.28 with sigma of 0.02
 C54-C55
 1.39 with sigma of 0.02
 C47-C46
 1.39 with sigma of 0.02
 O53-C54
 1.28 with sigma of 0.02
 O133-C263
 1.28 with sigma of 0.02
 C269-C270
 1.39 with sigma of 0.02
 C264-C263
 1.39 with sigma of 0.02
 C263-C262
 1.39 with sigma of 0.02
 O134-C270
 1.28 with sigma of 0.02
 C270-C271
 1.39 with sigma of 0.02
 C176-C175
 1.39 with sigma of 0.02
 O58-C182
 1.28 with sigma of 0.02
 C182-C181
 1.39 with sigma of 0.02
 C174-C175
 1.39 with sigma of 0.02
 C182-C183
 1.39 with sigma of 0.02
 O59-C175
 1.28 with sigma of 0.02
 C103-C102
 1.39 with sigma of 0.02
 C109-C110
 1.39 with sigma of 0.02
 C104-C103
 1.39 with sigma of 0.02
 C110-C111
 1.39 with sigma of 0.02
 O35-C110
 1.28 with sigma of 0.02
 O34-C103
 1.28 with sigma of 0.02
 O78-C429
 1.28 with sigma of 0.02
 C428-C429
 1.39 with sigma of 0.02
 C422-C421
 1.39 with sigma of 0.02
 C423-C422
 1.39 with sigma of 0.02
 C429-C430
 1.39 with sigma of 0.02
 O77-C422
 1.28 with sigma of 0.02
 O115-C407
 1.28 with sigma of 0.02
 C408-C407
 1.39 with sigma of 0.02
 C414-C415
 1.39 with sigma of 0.02
 C414-C413
 1.39 with sigma of 0.02
 C406-C407
 1.39 with sigma of 0.02
 O114-C414
 1.28 with sigma of 0.02
 C348-C349
 1.39 with sigma of 0.02
 C394-C395
 1.54 with sigma of 0.02
 C393-C394
 1.54 with sigma of 0.02
 C392-C394
 1.54 with sigma of 0.02
 C382-C384 = C391-C394
 1.54 with sigma of 0.02
 C384-C385
 1.54 with sigma of 0.02
 C391-C394
 1.54 with sigma of 0.02
 C384-C383
 1.54 with sigma of 0.02
 C382-C384
 1.54 with sigma of 0.02
 C381-C384
 1.54 with sigma of 0.02
 C371-C374
 1.54 with sigma of 0.02
 C374-C375
 1.54 with sigma of 0.02
 C372-C374
 1.54 with sigma of 0.02
 C275-C276
 1.54 with sigma of 0.02
 C273-C276
 1.54 with sigma of 0.02
 C274-C276
 1.54 with sigma of 0.02
 C373-C374
 1.54 with sigma of 0.02
 C305-C306
 1.54 with sigma of 0.02
 C306-C307
 1.54 with sigma of 0.02
 C304-C306
 1.54 with sigma of 0.02
 C293-C296
 1.54 with sigma of 0.02
 C296-C297
 1.54 with sigma of 0.02
 C295-C296
 1.54 with sigma of 0.02
 C294-C296
 1.54 with sigma of 0.02
 C286-C287
 1.54 with sigma of 0.02
 C286-C284
 1.54 with sigma of 0.02
 C283-C286
 1.54 with sigma of 0.02
 C286-C285
 1.54 with sigma of 0.02
 C364-C363
 1.54 with sigma of 0.02
 C364-C365
 1.54 with sigma of 0.02
 C364-C361
 1.54 with sigma of 0.02
 C362-C364
 1.54 with sigma of 0.02
 C230-C228
 1.54 with sigma of 0.02
 C364-C361 = C364-C363 = C364-C362 = C364-C365
 1.54 with sigma of 0.02
 C227-C230
 1.54 with sigma of 0.02
 C230-C229
 1.54 with sigma of 0.02
 C220-C218
 1.54 with sigma of 0.02
 C220-C219
 1.54 with sigma of 0.02
 C220-C217
 1.54 with sigma of 0.02
 C220-C221
 1.54 with sigma of 0.02
 C238-C240
 1.54 with sigma of 0.02
 C239-C240
 1.54 with sigma of 0.02
 C240-C241
 1.54 with sigma of 0.02
 C237-C240
 1.54 with sigma of 0.02
 C12-C14
 1.54 with sigma of 0.02
 C11-C14
 1.54 with sigma of 0.02
 C13-C14
 1.54 with sigma of 0.02
 C14-C15
 1.54 with sigma of 0.02
 C1-C4
 1.54 with sigma of 0.02
 C2-C4
 1.54 with sigma of 0.02
 C4-C5
 1.54 with sigma of 0.02
 C3-C4
 1.54 with sigma of 0.02
 C21-C24
 1.54 with sigma of 0.02
 C22-C24
 1.54 with sigma of 0.02
 C24-C25
 1.54 with sigma of 0.02
 C23-C24
 1.54 with sigma of 0.02
 C78-C80
 1.54 with sigma of 0.02
 C79-C80
 1.54 with sigma of 0.02
 C80-C81
 1.54 with sigma of 0.02
 C77-C80
 1.54 with sigma of 0.02
 C69-C70
 1.54 with sigma of 0.02
 C67-C70
 1.54 with sigma of 0.02
 C68-C70
 1.54 with sigma of 0.02
 C70-C71
 1.54 with sigma of 0.02
 C60-C58
 1.54 with sigma of 0.02
 C60-C57
 1.54 with sigma of 0.02
 C59-C60
 1.54 with sigma of 0.02
 C60-C61
 1.54 with sigma of 0.02
 C88-C90
 1.54 with sigma of 0.02
 C87-C90
 1.54 with sigma of 0.02
 C91-C90
 1.54 with sigma of 0.02
 C89-C90
 1.54 with sigma of 0.02
 C250-C248
 1.54 with sigma of 0.02
 C250-C251
 1.54 with sigma of 0.02
 C249-C250
 1.54 with sigma of 0.02
 C250-C247
 1.54 with sigma of 0.02
 C123-C126
 1.54 with sigma of 0.02
 C124-C126
 1.54 with sigma of 0.02
 C125-C126
 1.54 with sigma of 0.02
 C126-C127
 1.54 with sigma of 0.02
 C332-C331
 1.39 with sigma of 0.02
 C39-C40
 1.39 with sigma of 0.02
 C39-C38
 1.39 with sigma of 0.02
 C34-C32
 1.54 with sigma of 0.02
 C34-C31
 1.54 with sigma of 0.02
 C34-C35
 1.54 with sigma of 0.02
 C34-C33
 1.54 with sigma of 0.02
 C191-C199
 2.408 with sigma of 0.02
 C192-C198
 2.408 with sigma of 0.02
 C191-C190
 1.39 with sigma of 0.02
 C199-C197
 2.408 with sigma of 0.02
 C191-C197
 2.408 with sigma of 0.02
 C190-C192
 2.408 with sigma of 0.02
 C191-C192
 1.39 with sigma of 0.02
 C190-C198
 2.408 with sigma of 0.02
 C198-C197
 1.39 with sigma of 0.02
 C199-C198
 1.39 with sigma of 0.02
 O65-C198
 1.3 with sigma of 0.02
 O66-C191
 1.3 with sigma of 0.02
 C161-C165
 2.74 with sigma of 0.02
 C165-C167
 2.4 with sigma of 0.02
 C163-C160
 2.74 with sigma of 0.02
 C163-C165
 1.39 with sigma of 0.02
 C158-C160
 2.4 with sigma of 0.02
 C167-C160
 2.78 with sigma of 0.02
 C165-C158
 2.78 with sigma of 0.02
 C160-C162
 2.4 with sigma of 0.02
 C162-C161
 1.39 with sigma of 0.02
 C164-C163
 1.39 with sigma of 0.02
 C164-C162
 1.39 with sigma of 0.02
 C160-C161
 1.39 with sigma of 0.02
 C161-C164
 2.78 with sigma of 0.02
 C159-C161
 2.4 with sigma of 0.02
 C164-C165
 1.39 with sigma of 0.02
 C162-C163
 1.39 with sigma of 0.02
 C166-C164
 2.4 with sigma of 0.02
 C160-C163
 2.78 with sigma of 0.02
 C159-C158
 1.39 with sigma of 0.02
 C167-C166
 1.39 with sigma of 0.02
 C167-C158
 1.39 with sigma of 0.02
 O16-C166
 1.28 with sigma of 0.02
 C167-C165
 2.4 with sigma of 0.02
 C160-C165
 1.39 with sigma of 0.02
 C165-C162
 2.78 with sigma of 0.02
 C160-C159
 1.39 with sigma of 0.02
 O15-C159
 1.28 with sigma of 0.02
 C165-C166
 1.39 with sigma of 0.02
 C160-C167
 2.78 with sigma of 0.02
 C166-C160
 2.4 with sigma of 0.02
 C336-C341
 1.39 with sigma of 0.02
 C341-C342
 1.39 with sigma of 0.02
 C336-C334
 2.408 with sigma of 0.02
 O140-C342
 1.25 with sigma of 0.02
 C341-C343
 2.408 with sigma of 0.02
 C341-C335
 2.408 with sigma of 0.02
 C334-C342
 2.408 with sigma of 0.02
 C336-C342
 2.408 with sigma of 0.02
 C335-C342
 2.78 with sigma of 0.02
 C343-C335
 2.408 with sigma of 0.02
 O139-C335
 1.25 with sigma of 0.02
 C356-C352
 2.4 with sigma of 0.02
 C353-C357
 2.4 with sigma of 0.02
 C353-C351
 2.4 with sigma of 0.02
 C357-C354
 2.78 with sigma of 0.02
 C356-C355
 1.39 with sigma of 0.02
 C355-C352
 2.78 with sigma of 0.02
 C355-C353
 2.4 with sigma of 0.02
 C354-C352
 2.4 with sigma of 0.02
 C354-C356
 2.4 with sigma of 0.02
 C352-C353
 1.39 with sigma of 0.02
 C357-C356
 1.39 with sigma of 0.02
 C355-C354
 1.39 with sigma of 0.02
 C353-C354
 1.39 with sigma of 0.02
 C355-C357
 2.4 with sigma of 0.02
 C354-C357
 2.78 with sigma of 0.02
 O96-C358
 1.28 with sigma of 0.02
 O97-C351
 1.28 with sigma of 0.02
 C359-C352
 2.78 with sigma of 0.02
 C350-C348
 2.4 with sigma of 0.02
 C348-C359
 2.78 with sigma of 0.02
 C352-C355
 2.78 with sigma of 0.02
 C359-C347
 2.4 with sigma of 0.02
 C351-C353
 2.4 with sigma of 0.02
 C357-C355
 2.4 with sigma of 0.02
 C351-C349
 2.4 with sigma of 0.02
 C358-C356
 2.4 with sigma of 0.02
 C352-C354
 2.4 with sigma of 0.02
 C358-C346
 2.4 with sigma of 0.02
 C351-C358
 2.78 with sigma of 0.02
 C349-C351
 2.4 with sigma of 0.02
 C357-C351
 2.4 with sigma of 0.02
 C346-C358
 2.4 with sigma of 0.02
 C359-C350
 1.39 with sigma of 0.02
 C351-C352
 1.39 with sigma of 0.02
 C357-C352
 1.39 with sigma of 0.02
 C359-C351
 2.4 with sigma of 0.02
 C359-C357
 2.4 with sigma of 0.02
 C350-C357
 2.78 with sigma of 0.02
 C357-C358
 1.39 with sigma of 0.02
 C352-C359
 2.78 with sigma of 0.02
 C350-C352
 2.4 with sigma of 0.02
 C116-C117
 1.54 with sigma of 0.02
 C116-C115
 1.54 with sigma of 0.02
 C116-C114
 1.54 with sigma of 0.02
 C116-C113
 1.54 with sigma of 0.02
 C50-C338_$1
 3.02 with sigma of 0.02
 C343-C341
 2.422 with sigma of 0.02
 C342-C341
 1.42 with sigma of 0.02
 C342-C340
 2.422 with sigma of 0.02
 C334-C336
 2.422 with sigma of 0.02
 C334-C335
 1.42 with sigma of 0.02
 C342-C343
 1.42 with sigma of 0.02
 C336-C335
 1.42 with sigma of 0.02
 C113-C338
 3 with sigma of 0.02
 C336-C114
 4 with sigma of 0.02
 C337-Co22
 3.6 with sigma of 0.02
 C116-C338
 3.5 with sigma of 0.02
 C351-C350
 1.39 with sigma of 0.02
 C351-C350 = C358-C357
 1.39 with sigma of 0.02
 C352-C351
 1.39 with sigma of 0.02
 C359-C358
 1.39 with sigma of 0.02
 C395-C392
 2.46 with sigma of 0.04
 C395-C391
 2.46 with sigma of 0.04
 C395-C393
 2.46 with sigma of 0.04
 C385-C383
 2.46 with sigma of 0.04
 C385-C382
 2.46 with sigma of 0.04
 C385-C381
 2.46 with sigma of 0.04
 C375-C371
 2.46 with sigma of 0.04
 C375-C373
 2.46 with sigma of 0.04
 C375-C372
 2.46 with sigma of 0.04
 C277-C275
 2.46 with sigma of 0.04
 C277-C273
 2.46 with sigma of 0.04
 C277-C274
 2.46 with sigma of 0.04
 C307-C305
 2.46 with sigma of 0.04
 C307-C303
 2.46 with sigma of 0.04
 C307-C304
 2.46 with sigma of 0.04
 C297-C293
 2.46 with sigma of 0.04
 C294-C297
 2.46 with sigma of 0.04
 C297-C295
 2.46 with sigma of 0.04
 C287-C285
 2.46 with sigma of 0.04
 C287-C284
 2.46 with sigma of 0.04
 C287-C283
 2.46 with sigma of 0.04
 C365-C363
 2.46 with sigma of 0.04
 C365-C362
 2.46 with sigma of 0.04
 C365-C361
 2.46 with sigma of 0.04
 C231-C227
 2.46 with sigma of 0.04
 C231-C229
 2.46 with sigma of 0.04
 C231-C228
 2.46 with sigma of 0.04
 C221-C217
 2.46 with sigma of 0.04
 C221-C218
 2.46 with sigma of 0.04
 C221-C219
 2.46 with sigma of 0.04
 C241-C237
 2.46 with sigma of 0.04
 C241-C238
 2.46 with sigma of 0.04
 C241-C239
 2.46 with sigma of 0.04
 C15-C13
 2.46 with sigma of 0.04
 C15-C11
 2.46 with sigma of 0.04
 C15-C12
 2.46 with sigma of 0.04
 C5-C3
 2.46 with sigma of 0.04
 C5-C2
 2.46 with sigma of 0.04
 C5-C1
 2.46 with sigma of 0.04
 C25-C21
 2.46 with sigma of 0.04
 C25-C22
 2.46 with sigma of 0.04
 C25-C23
 2.46 with sigma of 0.04
 C81-C79
 2.46 with sigma of 0.04
 C81-C78
 2.46 with sigma of 0.04
 C81-C77
 2.46 with sigma of 0.04
 C71-C67
 2.46 with sigma of 0.04
 C71-C69
 2.46 with sigma of 0.04
 C71-C68
 2.46 with sigma of 0.04
 C61-C57
 2.46 with sigma of 0.04
 C61-C59
 2.46 with sigma of 0.04
 C61-C58
 2.46 with sigma of 0.04
 C91-C89
 2.46 with sigma of 0.04
 C91-C87
 2.46 with sigma of 0.04
 C91-C88
 2.46 with sigma of 0.04
 C251-C248
 2.46 with sigma of 0.04
 C251-C249
 2.46 with sigma of 0.04
 C251-C247
 2.46 with sigma of 0.04
 C127-C124
 2.46 with sigma of 0.04
 C127-C123
 2.46 with sigma of 0.04
 C127-C125
 2.46 with sigma of 0.04
 C35-C32
 2.46 with sigma of 0.04
 C35-C33
 2.46 with sigma of 0.04
 C35-C31
 2.46 with sigma of 0.04
 C117-C114
 2.46 with sigma of 0.04
 C117-C113
 2.46 with sigma of 0.04
 C117-C115
 2.46 with sigma of 0.04
 C315-C316 \\sim C316-C317
 with sigma of 0.02
 C324-O146 \\sim O146-C322
 with sigma of 0.02
 C324-C323 \\sim C323-C322
 with sigma of 0.02
 C315-O147 \\sim O147-C317
 with sigma of 0.02
 C46-O52 \\sim O52-C48
 with sigma of 0.02
 C55-O53 \\sim O53-C53
 with sigma of 0.02
 C55-C54 \\sim C54-C53
 with sigma of 0.02
 C46-C47 \\sim C47-C48
 with sigma of 0.02
 C271-O134 \\sim O134-C269
 with sigma of 0.02
 C271-C270 \\sim C270-C269
 with sigma of 0.02
 C262-O133 \\sim O133-C264
 with sigma of 0.02
 C262-C263 \\sim C263-C264
 with sigma of 0.02
 C406-C407 \\sim C407-C408
 with sigma of 0.02
 C176-O59 \\sim O59-C174
 with sigma of 0.02
 C176-C175 \\sim C175-C174
 with sigma of 0.02
 C181-C182 \\sim C182-C183
 with sigma of 0.02
 C181-O58 \\sim O58-C183
 with sigma of 0.02
 C109-O35 \\sim O35-C111
 with sigma of 0.02
 C104-C103 \\sim C103-C102
 with sigma of 0.02
 C104-O34 \\sim O34-C102
 with sigma of 0.02
 C109-C110 \\sim C110-C111
 with sigma of 0.02
 C428-O78 \\sim O78-C430
 with sigma of 0.02
 C423-O77 \\sim O77-C421
 with sigma of 0.02
 C428-C429 \\sim C429-C430
 with sigma of 0.02
 C423-C422 \\sim C422-C421
 with sigma of 0.02
 C415-C414 \\sim C414-C413
 with sigma of 0.02
 C406-O115 \\sim O115-C408
 with sigma of 0.02
 C415-O114 \\sim O114-C413
 with sigma of 0.02
 C391-C393 \\sim C393-C392
 with sigma of 0.02
 C392-C391 \\sim C391-C393
 with sigma of 0.02
 C393-C392 \\sim C392-C391
 with sigma of 0.02
 C382-C381 \\sim C381-C383
 with sigma of 0.02
 C383-C382 \\sim C382-C381
 with sigma of 0.02
 C381-C383 \\sim C383-C382
 with sigma of 0.02
 C372-C371 \\sim C371-C373
 with sigma of 0.02
 C373-C372 \\sim C372-C371
 with sigma of 0.02
 C371-C373 \\sim C373-C372
 with sigma of 0.02
 C275-C274 \\sim C274-C273
 with sigma of 0.02
 C274-C273 \\sim C273-C275
 with sigma of 0.02
 C273-C275 \\sim C275-C274
 with sigma of 0.02
 C304-C305 \\sim C305-C303
 with sigma of 0.02
 C303-C304 \\sim C304-C305
 with sigma of 0.02
 C305-C303 \\sim C303-C304
 with sigma of 0.02
 C293-C295 \\sim C295-C294
 with sigma of 0.02
 C294-C293 \\sim C293-C295
 with sigma of 0.02
 C295-C294 \\sim C294-C293
 with sigma of 0.02
 C284-C285 \\sim C285-C283
 with sigma of 0.02
 C283-C284 \\sim C284-C285
 with sigma of 0.02
 C285-C283 \\sim C283-C284
 with sigma of 0.02
 C363-C361 \\sim C361-C362
 with sigma of 0.02
 C362-C363 \\sim C363-C361
 with sigma of 0.02
 C361-C362 \\sim C362-C363
 with sigma of 0.02
 C227-C229 \\sim C229-C228
 with sigma of 0.02
 C228-C227 \\sim C227-C229
 with sigma of 0.02
 C229-C228 \\sim C228-C227
 with sigma of 0.02
 C218-C217 \\sim C217-C219
 with sigma of 0.02
 C217-C219 \\sim C219-C218
 with sigma of 0.02
 C237-C239 \\sim C239-C238
 with sigma of 0.02
 C239-C238 \\sim C238-C237
 with sigma of 0.02
 C238-C237 \\sim C237-C239
 with sigma of 0.02
 C12-C11 \\sim C11-C13
 with sigma of 0.02
 C11-C13 \\sim C13-C12
 with sigma of 0.02
 C13-C12 \\sim C12-C11
 with sigma of 0.02
 C3-C2 \\sim C2-C1
 with sigma of 0.02
 C2-C1 \\sim C1-C3
 with sigma of 0.02
 C1-C3 \\sim C3-C2
 with sigma of 0.02
 C22-C23 \\sim C23-C21
 with sigma of 0.02
 C23-C21 \\sim C21-C22
 with sigma of 0.02
 C21-C22 \\sim C22-C23
 with sigma of 0.02
 C78-C77 \\sim C77-C79
 with sigma of 0.02
 C77-C79 \\sim C79-C78
 with sigma of 0.02
 C79-C78 \\sim C78-C77
 with sigma of 0.02
 C69-C68 \\sim C68-C67
 with sigma of 0.02
 C68-C67 \\sim C67-C69
 with sigma of 0.02
 C67-C69 \\sim C69-C68
 with sigma of 0.02
 C57-C59 \\sim C59-C58
 with sigma of 0.02
 C59-C58 \\sim C58-C57
 with sigma of 0.02
 C58-C57 \\sim C57-C59
 with sigma of 0.02
 C88-C89 \\sim C89-C87
 with sigma of 0.02
 C89-C87 \\sim C87-C88
 with sigma of 0.02
 C87-C88 \\sim C88-C89
 with sigma of 0.02
 C248-C247 \\sim C247-C249
 with sigma of 0.02
 C249-C248 \\sim C248-C247
 with sigma of 0.02
 C247-C249 \\sim C249-C248
 with sigma of 0.02
 C125-C124 \\sim C124-C123
 with sigma of 0.02
 C123-C125 \\sim C125-C124
 with sigma of 0.02
 C124-C123 \\sim C123-C125
 with sigma of 0.02
 C31-C33 \\sim C33-C32
 with sigma of 0.02
 C33-C32 \\sim C32-C31
 with sigma of 0.02
 C32-C31 \\sim C31-C33
 with sigma of 0.02
 C190-O66 \\sim O66-C192
 with sigma of 0.02
 C199-O65 \\sim O65-C197
 with sigma of 0.02
 C350-C351 \\sim C351-C357
 with sigma of 0.02
 C157-C159 \\sim C159-C167
 with sigma of 0.02
 C160-C161 \\sim C161-C162
 with sigma of 0.02
 C165-C164 \\sim C164-C163
 with sigma of 0.02
 C356-C357 \\sim C357-C352
 with sigma of 0.02
 C158-C159 \\sim C159-C160
 with sigma of 0.02
 C159-C161 \\sim C161-C165
 with sigma of 0.02
 C158-O15 \\sim O15-C160
 with sigma of 0.02
 C167-C166 \\sim C166-C165
 with sigma of 0.02
 C160-C164 \\sim C164-C166
 with sigma of 0.02
 C167-O16 \\sim O16-C165
 with sigma of 0.02
 C341-O140 \\sim O140-C343
 with sigma of 0.02
 C336-O139 \\sim O139-C334
 with sigma of 0.02
 C357-C358 \\sim C358-C359
 with sigma of 0.02
 C352-O97 \\sim O97-C350
 with sigma of 0.02
 C352-C351 \\sim C351-C350
 with sigma of 0.02
 C357-C353 \\sim C353-C351
 with sigma of 0.02
 C353-C357 \\sim C357-C351
 with sigma of 0.02
 C359-O96 \\sim O96-C357
 with sigma of 0.02
 C350-C351 \\sim C351-C352
 with sigma of 0.02
 C359-C358 \\sim C358-C357
 with sigma of 0.02
 C350-O97 \\sim O97-C352
 with sigma of 0.02
 C115-C113 \\sim C113-C114
 with sigma of 0.02
 C113-C114 \\sim C114-C115
 with sigma of 0.02
 C114-C115 \\sim C115-C113
 with sigma of 0.02
 C357-C351 \\sim C351-C353
 with sigma of 0.02
 C346-C358 \\sim C358-C350
 with sigma of 0.02
 C356-C352 \\sim C352-C358
 with sigma of 0.02
 C359-C351 \\sim C351-C349
 with sigma of 0.02
3. Restrained planarity
 C407, C406, C415, C413, C408, C405, C404, C403, C402, C409, C410, O115, O114,
 C414, C412, C411
 with sigma of 0.1
 O146, C325, O147, C315, C316, C317, C322, C323, C324, C314, C326, C327, C318,
 C319, C321, C320
 with sigma of 0.1
 C333, C331, C332, C330
 with sigma of 0.1
 C42, O52, C45, C55, C46, C47, C48, C43, C44, O53, C53, C54, C49, C50, C52, C51
 with sigma of 0.1
 O134, C271, C270, C269, C264, C262, C258, C261, C260, C267, C268, C259, O133,
 C263, C265, C266
 with sigma of 0.1
 O114, C406, C405, C404, C403, C402, C415, C414, C413, C412, C411, O115, C407,
 C410, C409, C408
 with sigma of 0.1
 C332, C331, C330, C333
 with sigma of 0.1
 O59, O58, C183, C182, C181, C176, C175, C174, C170, C173, C180, C177, C178,
 C171, C172, C179
 with sigma of 0.1
 O34, C109, C104, C103, C105, C108, C106, C107, O35, C102, C111, C110, C98,
 C101, C100, C99
 with sigma of 0.1
 O78, O77, C417, C430, C421, C422, C423, C428, C429, C418, C420, C419, C427,
 C424, C426, C425
 with sigma of 0.1
 C156, C155, C167, C158, C157, C154
 with sigma of 0.1
 C154, C167, C158, C157, C156, C155
 with sigma of 0.1
 O35, O34, C98, C111, C102, C101, C100, C99, C110, C109, C108, C107, C106,
 C105, C104, C103
 with sigma of 0.1
 C406, C405, C404, C403, C402, C415, O115, O114, C407, C414, C413, C412, C411,
 C410, C409, C408
 with sigma of 0.1
 C349, C359, C350, C347, C346, C348
 with sigma of 0.1
 C189, C186, C187, C199, C190, C188
 with sigma of 0.1
 C189, C190, C199, C186, C187, C188
 with sigma of 0.1
 C349, C348, C347, C350, C346, C359
 with sigma of 0.1
 C330, C331, C333, C332
 with sigma of 0.1
 C396, C395, C400, C399, C398, C397, O101, C394
 with sigma of 0.1
 O102, C388, C387, C385, C390, C389, C386, C384
 with sigma of 0.1
 O100, C368, C369, C370, C365, C366, C367
 with sigma of 0.1
 O103, C379, C380, C375, C376, C377, C378, C374
 with sigma of 0.1
 O121, C280, C281, C279, C277, C282, C278, C276
 with sigma of 0.1
 O118, C289, C290, C291, C292, C287, C288
 with sigma of 0.1
 O41, C83, C82, C81, C86, C85, C84, C80
 with sigma of 0.1
 O120, C310, C308, C307, C312, C311, C309, C306
 with sigma of 0.1
 O119, C300, C301, C302, C297, C299, C298, C296
 with sigma of 0.1
 O118, C290, C292, C287, C288, C289, C291, C286
 with sigma of 0.1
 C368, C367, O100, C369, C370, C365, C366, C364
 with sigma of 0.1
 O83, C234, C233, C235, C236, C231, C232, C230
 with sigma of 0.1
 O82, C224, C225, C226, C221, C222, C223, C220
 with sigma of 0.1
 O85, C254, C252, C253, C255, C256, C251
 with sigma of 0.1
 O84, C244, C242, C241, C246, C245, C243, C240
 with sigma of 0.1
 C18, C19, C20, C15, C16, C17, O2, C14
 with sigma of 0.1
 O1, C8, C9, C10, C5, C6, C7, C4
 with sigma of 0.1
 O3, C28, C27, C25, C30, C29, C26, C24
 with sigma of 0.1
 O41, C85, C86, C81, C82, C83, C84, C80
 with sigma of 0.1
 O40, C74, C75, C76, C71, C72, C73, C70
 with sigma of 0.1
 O39, C64, C63, C62, C61, C66, C65, C60
 with sigma of 0.1
 O38, C93, C94, C92, C91, C95, C96, C90
 with sigma of 0.1
 O85, C254, C255, C252, C253, C256, C251, C250
 with sigma of 0.1
 O22, C130, C128, C129, C131, C132, C127, C126
 with sigma of 0.1
 C349, C348, C347, C346, C359, C350
 with sigma of 0.1
 C348, C347, C346, C349, C359, C350
 with sigma of 0.1
 C189, C190, C199, C187, C188, C186
 with sigma of 0.1
 C190, C199, C189, C186, C187, C188
 with sigma of 0.1
 O1, O2, O3, O4
 with sigma of 0.1
 O2, O1, O4, O3
 with sigma of 0.1
 S1, S4, S3, S2
 with sigma of 0.1
 O6, O8, O10, O12
 with sigma of 0.1
 O4, C39, C40, C38
 with sigma of 0.1
 C40, C38, C39, C37, C36, C35, O4, C34
 with sigma of 0.1
 C189, C190, C199, C187, C188, C198, C197, C192, C193, C194, C195, C196, C191,
 C186
 with sigma of 0.1
 O65, O66, C190, C199, C197, C192, C193, C194, C195, C196, C198, C191, C186,
 C187, C188, C189
 with sigma of 0.1
 C349, C359, C350, C351, C352, C348, C347, C346
 with sigma of 0.1
 C349, C348, C347, C346, C359, C350, C351, C352, C357
 with sigma of 0.1
 C357, C352, C351, O97, C356, C349, C348, C346, C359, C350, C347
 with sigma of 0.1
 C349, C348, C346, C359, C357, C352, C351, C350, O97, C356, C347
 with sigma of 0.1
 C349, C359, C357, C352, C351, C350, O97, C356, C358, C348, C347, C346
 with sigma of 0.1
 C154, C167, C158, C157, C156, C155, C160, C165
 with sigma of 0.1
 C154, C167, C158, C157, C156, C160, C165, O15, O16, C159, C161, C163, C155
 with sigma of 0.1
 C154, C167, C158, C157, C156, C155, C160, C165, O15, C159, C161, O16, C163
 with sigma of 0.1
 C154, C167, C158, C157, C156, C155, C160, C165, O15, O16, C159, C161, C163,
 C162
 with sigma of 0.1
 C154, C167, C158, C157, C156, C155, C159, C161, C160, C165, C164, C163, C162,
 O16, O15
 with sigma of 0.1
 C349, C348, C347, C359, C352, C351, C350, C357, C356, C358, C346, O97
 with sigma of 0.1
 C154, C167, C158, C157, C156, C155, O15, O16, C159, C161, C160, C165, C164,
 C163, C162
 with sigma of 0.1
 C154, C167, C158, C157, C156, C155, O15, O16, C159, C161, C162, C163, C164,
 C165, C160, C166
 with sigma of 0.1
 C333, C332, C331, C330, C343, C334
 with sigma of 0.1
 C154, C167, C158, C157, C156, C155, C159, C161, C162, C163, C164, C165, C160,
 O16, C166, O15
 with sigma of 0.1
 O21, C120, C119, C118, C117, C122, C121
 with sigma of 0.1
 C333, C343, C334, O140, C342, C335, C336, C332, C331, C330
 with sigma of 0.1
 C343, C334, C342, C335, C336, C341
 with sigma of 0.1
 C343, C334, O140, C342, C335, C336, C341, O139, C333, C331, C330, C332
 with sigma of 0.1
 C336, C341, C340, C338, C337, C339, C343, C334, O140, C342, C335, O139, C333,
 C332, C331, C330, C344, C329
 with sigma of 0.1
 C349, C346, C359, C357, C352, C351, C350, O97, C356, C358, C348, C347
 with sigma of 0.1
 C359, C357, C352, C351, C350, O97, C356, C353, C358, C348, C347, C346, C349,
 C345, C360
 with sigma of 0.1
 C349, C359, C357, C352, C351, C350, O97, C356, C358, C353, C355, C348, C347,
 C346, C360, C345
 with sigma of 0.1
 C359, C357, C352, C351, C350, O97, C356, C353, C355, C354, C358, C349, C348,
 C347, C346, C345, C360
 with sigma of 0.1
 C357, C352, C351, C350, O97, C356, C353, C355, C354, C359, C358, C349, C348,
 C347, C346, C360, C345
 with sigma of 0.1
 C359, C357, C352, C351, C350, C356, C358, C353, C355, C354, C349, O97, C360,
 C348, C347, C346, C345
 with sigma of 0.1
 C352, C357, C356, C355, C354, C353, C351, O97, C349, C359, C350, C358, O96,
 C348, C346, C347, C360, C345
 with sigma of 0.1
 C18, C19, C15, C16, C17, O2, C20, C14
 with sigma of 0.1
 C9, C10, C5, C6, C7, O1, C8, C4
 with sigma of 0.1
 C152, C151, C150, C149, C148, C147, O20, C146
 with sigma of 0.1
 C333, C332, C331, C330, C343, C334, O140, C342, C335, C336, C341, C340, C338,
 C337, C339, C329, C344
 with sigma of 0.1
 O21, C120, C119, C118, C117, C122, C121, C116
 with sigma of 0.1
 O21, C120, C119, C117, C122, C121, C118, C116
 with sigma of 0.1
4. Uiso/Uaniso restraints and constraints
C290 \\sim C291 \\sim C292 \\sim C287 \\sim C288 \\sim C289 \\sim C224 \\sim
C225 \\sim C226 \\sim C221 \\sim C222 \\sim C223 \\sim C74 \\sim C75 \\sim C76
\\sim C71 \\sim C72 \\sim C73 \\sim C85 \\sim C86 \\sim C81 \\sim C82 \\sim C83
\\sim C84 \\sim C120 \\sim C119 \\sim C118 \\sim C117 \\sim C122 \\sim C121
\\sim C184 \\sim C140 \\sim C141 \\sim C142 \\sim C137 \\sim C138 \\sim C139
\\sim C18 \\sim C19 \\sim C20 \\sim C15 \\sim C16 \\sim C17 \\sim C272 \\sim C8
\\sim C9 \\sim C10 \\sim C5 \\sim C6 \\sim C7 \\sim C416 \\sim C300 \\sim C301
\\sim C302 \\sim C297 \\sim C298 \\sim C299 \\sim C398 \\sim C397 \\sim C396
\\sim C395 \\sim C400 \\sim C399 \\sim C388 \\sim C387 \\sim C386 \\sim C385
\\sim C390 \\sim C389 \\sim C244 \\sim C243 \\sim C242 \\sim C241 \\sim C246
\\sim C245 \\sim C401 \\sim C407 \\sim C406 \\sim C405 \\sim C404 \\sim C403
\\sim C402 \\sim C415 \\sim C414 \\sim C413 \\sim C412 \\sim C411 \\sim C410
\\sim C409 \\sim C408 \\sim C28 \\sim C27 \\sim C26 \\sim C25 \\sim C30 \\sim
C29 \\sim C40 \\sim C35 \\sim C36 \\sim C37 \\sim C38 \\sim C39 \\sim C328
\\sim C257 \\sim C278 \\sim C277 \\sim C282 \\sim C281 \\sim C280 \\sim C279
\\sim C329 \\sim C271 \\sim C262 \\sim C261 \\sim C260 \\sim C259 \\sim C258
\\sim C270 \\sim C269 \\sim C268 \\sim C267 \\sim C266 \\sim C265 \\sim C264
\\sim C263 \\sim C130 \\sim C131 \\sim C132 \\sim C127 \\sim C128 \\sim C129
\\sim C310 \\sim C309 \\sim C308 \\sim C307 \\sim C312 \\sim C311 \\sim C201
\\sim C360 \\sim C182 \\sim C181 \\sim C180 \\sim C179 \\sim C178 \\sim C177
\\sim C176 \\sim C175 \\sim C174 \\sim C173 \\sim C172 \\sim C171 \\sim C170
\\sim C183 \\sim C254 \\sim C255 \\sim C256 \\sim C251 \\sim C252 \\sim C253
\\sim C216 \\sim C112 \\sim C97 \\sim C168 \\sim C344 \\sim C417 \\sim C418
\\sim C419 \\sim C420 \\sim C421 \\sim C430 \\sim C313 \\sim C64 \\sim C63
\\sim C62 \\sim C61 \\sim C66 \\sim C65 \\sim C41 \\sim C368 \\sim C369 \\sim
C370 \\sim C365 \\sim C366 \\sim C367 \\sim C431 \\sim C95 \\sim C96 \\sim C91
\\sim C92 \\sim C93 \\sim C94 \\sim C325 \\sim C326 \\sim C327 \\sim C314 \\sim
C315 \\sim C324 \\sim C98 \\sim C111 \\sim C102 \\sim C101 \\sim C100 \\sim C99
\\sim C56 \\sim C422 \\sim C428 \\sim C423 \\sim C424 \\sim C425 \\sim C426
\\sim C427 \\sim C429 \\sim C153 \\sim C215 \\sim C206 \\sim C207 \\sim C208
\\sim C213 \\sim C214 \\sim C169 \\sim C432 \\sim C333 \\sim C332 \\sim C331
\\sim C330 \\sim C343 \\sim C334 \\sim C316 \\sim C317 \\sim C318 \\sim C319
\\sim C320 \\sim C321 \\sim C322 \\sim C323 \\sim C200 \\sim C110 \\sim C109
\\sim C108 \\sim C107 \\sim C106 \\sim C105 \\sim C104 \\sim C103 \\sim C345
\\sim C233 \\sim C234 \\sim C235 \\sim C236 \\sim C231 \\sim C232 \\sim C379
\\sim C380 \\sim C375 \\sim C376 \\sim C377 \\sim C378 \\sim C202 \\sim C349
\\sim C348 \\sim C347 \\sim C346 \\sim C359 \\sim C350 \\sim C352 \\sim C357
\\sim C356 \\sim C355 \\sim C354 \\sim C353 \\sim C351 \\sim C205 \\sim C42
\\sim C43 \\sim C44 \\sim C45 \\sim C46 \\sim C55 \\sim C276 \\sim C185 \\sim
C204 \\sim C189 \\sim C190 \\sim C199 \\sim C186 \\sim C187 \\sim C188 \\sim
C47 \\sim C48 \\sim C49 \\sim C50 \\sim C51 \\sim C52 \\sim C53 \\sim C54 \\sim
C70 \\sim C394 \\sim C24 \\sim C203 \\sim C14 \\sim C80 \\sim C152 \\sim C151
\\sim C150 \\sim C149 \\sim C148 \\sim C147 \\sim C22 \\sim C4 \\sim C12 \\sim
C212 \\sim C2 \\sim C13 \\sim C11 \\sim C391 \\sim C209 \\sim C306 \\sim C210
\\sim C273 \\sim C392 \\sim C136 \\sim C240 \\sim C211 \\sim C23 \\sim C393
\\sim C21 \\sim C58 \\sim C274 \\sim C1 \\sim C383 \\sim C384 \\sim C90 \\sim
C133 \\sim C305 \\sim C275 \\sim C146 \\sim C296 \\sim C145 \\sim C67 \\sim
C303 \\sim C374 \\sim C135 \\sim C143 \\sim C134 \\sim C68 \\sim C57 \\sim C144
\\sim C60 \\sim C382 \\sim C239 \\sim C304 \\sim C238 \\sim C294 \\sim C237
\\sim C372 \\sim C126 \\sim C69 \\sim C79 \\sim C295 \\sim C154 \\sim C167
\\sim C158 \\sim C157 \\sim C156 \\sim C155 \\sim C371 \\sim C230 \\sim C227
\\sim C381 \\sim C229 \\sim C78 \\sim C228 \\sim C373 \\sim C220 \\sim C218
\\sim C219 \\sim C217 \\sim C77 \\sim C293 \\sim C286 \\sim C283 \\sim C284
\\sim C285 \\sim C361 \\sim C364 \\sim C363 \\sim C362 \\sim C3 \\sim C59 \\sim
C89 \\sim C87 \\sim C88 \\sim C250 \\sim C247 \\sim C248 \\sim C249 \\sim C124
\\sim C125 \\sim C123 \\sim C33 \\sim C34 \\sim C32 \\sim C31 \\sim C197 \\sim
C192 \\sim C193 \\sim C194 \\sim C195 \\sim C196 \\sim C198 \\sim C191 \\sim
C358 \\sim C159 \\sim C161 \\sim C162 \\sim C163 \\sim C164 \\sim C165 \\sim
C160 \\sim C166 \\sim C114 \\sim C113 \\sim C342 \\sim C335 \\sim C336 \\sim
C341 \\sim C340 \\sim C339 \\sim C338 \\sim C337 \\sim C116 \\sim C115 \\sim
S21 \\sim S6 \\sim S12 \\sim S9 \\sim S13 \\sim S22 \\sim S1 \\sim S3 \\sim S2
\\sim S19 \\sim S16 \\sim S5 \\sim S24 \\sim S20 \\sim S7 \\sim S4 \\sim S10
\\sim S15 \\sim S14 \\sim S11 \\sim S23 \\sim S18 \\sim S8 \\sim S17 \\sim O121
\\sim O40 \\sim O82 \\sim O21 \\sim O84 \\sim O101 \\sim O41 \\sim O62 \\sim
O122 \\sim O1 \\sim O119 \\sim O100 \\sim O143 \\sim O130 \\sim O38 \\sim O22
\\sim O118 \\sim O85 \\sim O131 \\sim O49 \\sim O23 \\sim O27 \\sim O48 \\sim
O103 \\sim O120 \\sim O3 \\sim O123 \\sim O60 \\sim O102 \\sim O20 \\sim O2
\\sim O29 \\sim O150 \\sim O74 \\sim O149 \\sim O129 \\sim O28 \\sim O81 \\sim
O61 \\sim O87 \\sim O83 \\sim O93 \\sim O39 \\sim O109 \\sim O116 \\sim O10
\\sim O8 \\sim O19 \\sim O33 \\sim O92 \\sim O142 \\sim O132 \\sim O6 \\sim
O125 \\sim O128 \\sim O112 \\sim O113 \\sim O26 \\sim O117 \\sim O98 \\sim O73
\\sim O37 \\sim O144 \\sim O75 \\sim O36 \\sim O18 \\sim O12 \\sim O50 \\sim O5
\\sim O76 \\sim O107 \\sim O111 \\sim O54 \\sim O14 \\sim O94 \\sim O145 \\sim
O141 \\sim O108 \\sim O136 \\sim O31 \\sim O148 \\sim O69 \\sim O115 \\sim O13
\\sim O43 \\sim O79 \\sim O99 \\sim O127 \\sim O86 \\sim O80 \\sim O89 \\sim
O70 \\sim O17 \\sim O25 \\sim O68 \\sim O55 \\sim O105 \\sim O135 \\sim O9
\\sim O95 \\sim O138 \\sim O67 \\sim O45 \\sim O91 \\sim O106 \\sim O46 \\sim
O57 \\sim O137 \\sim O126 \\sim O32 \\sim O124 \\sim O59 \\sim O72 \\sim O64
\\sim O63 \\sim O133 \\sim O24 \\sim O35 \\sim O30 \\sim O134 \\sim O58 \\sim
O42 \\sim O90 \\sim O114 \\sim O56 \\sim O11 \\sim O34 \\sim O78 \\sim O146
\\sim O110 \\sim O88 \\sim O71 \\sim O77 \\sim O104 \\sim O44 \\sim O147 \\sim
O53 \\sim O52 \\sim O4 \\sim O65 \\sim O66 \\sim O97 \\sim O15 \\sim O16 \\sim
O140 \\sim O139 \\sim O96 \\sim O7 \\sim O51 \\sim O47 \\sim Co20 \\sim Co10
\\sim Co19 \\sim Co5 \\sim Co23 \\sim Co22 \\sim Co14 \\sim Co15 \\sim Co18
\\sim Co7 \\sim Co6 \\sim Co3 \\sim Co21 \\sim Co13 \\sim Co1 \\sim Co11 \\sim
Co2 \\sim Co24 \\sim Co17 \\sim Co4 \\sim Co16 \\sim Co12 \\sim Co8 \\sim Co9:
within 3.6A with sigma of 0.02 and sigma for terminal atoms of 0.04 within 3.6A
5. Others
 Fixed 1: DFIX(3.6)
6.a Me refined with riding coordinates:
 C22(H22J,H22K,H22L), C12(H12A,H12B,H12C), C2(H2A,H2B,H2C), C13(H13A,H13B,
 H13C), C11(H11A,H11B,H11C), C391(H39A,H39B,H39C), C273(H27A,H27B,H27C),
 C392(H39D,H39E,H39F), C23(H23J,H23K,H23L), C393(H39G,H39H,H39I), C21(H21J,H21K,
 H21L), C58(H58A,H58B,H58C), C274(H27D,H27E,H27F), C1(H1A,H1B,H1C), C383(H38A,
 H38B,H38C), C133(H13D,H13E,H13F), C305(H30A,H30B,H30C), C275(H27G,H27H,H27I),
 C145(H14A,H14B,H14C), C67(H67A,H67B,H67C), C303(H30D,H30E,H30F), C135(H13G,
 H13H,H13I), C143(H14D,H14E,H14F), C134(H13J,H13K,H13L), C68(H68A,H68B,H68C),
 C57(H57A,H57B,H57C), C144(H14G,H14H,H14I), C382(H38D,H38E,H38F), C239(H23A,
 H23B,H23C), C304(H30G,H30H,H30I), C238(H23D,H23E,H23F), C294(H29A,H29B,H29C),
 C237(H23G,H23H,H23I), C372(H37A,H37B,H37C), C69(H69A,H69B,H69C), C79(H79A,H79B,
 H79C), C295(H29D,H29E,H29F), C371(H37D,H37E,H37F), C227(H22A,H22B,H22C),
 C381(H38G,H38H,H38I), C229(H22D,H22E,H22F), C78(H78A,H78B,H78C), C228(H22G,
 H22H,H22I), C373(H37G,H37H,H37I), C218(H21A,H21B,H21C), C219(H21D,H21E,H21F),
 C217(H21G,H21H,H21I), C77(H77A,H77B,H77C), C293(H29G,H29H,H29I), C283(H28A,
 H28B,H28C), C284(H28D,H28E,H28F), C285(H28G,H28H,H28I), C361(H36A,H36B,H36C),
 C363(H36D,H36E,H36F), C362(H36G,H36H,H36I), C3(H3A,H3B,H3C), C59(H59A,H59B,
 H59C), C89(H89A,H89B,H89C), C87(H87A,H87B,H87C), C88(H88A,H88B,H88C),
 C247(H24A,H24B,H24C), C248(H24D,H24E,H24F), C249(H24G,H24H,H24I), C124(H12D,
 H12E,H12F), C125(H12G,H12H,H12I), C123(H12J,H12K,H12L), C33(H33A,H33B,H33C),
 C32(H32A,H32B,H32C), C31(H31A,H31B,H31C), C114(H11D,H11E,H11F), C113(H11G,H11H,
 H11I), C115(H11J,H11K,H11L)
6.b Aromatic/amide H refined with riding coordinates:
 C292(H292), C288(H288), C226(H226), C222(H222), C76(H76), C72(H72), C86(H86),
 C82(H82), C118(H118), C122(H122), C142(H142), C138(H138), C20(H20), C16(H16),
 C10(H10), C6(H6), C302(H302), C298(H298), C396(H396), C400(H400), C386(H386),
 C390(H390), C242(H242), C246(H246), C404(H404), C403(H403), C412(H412),
 C411(H411), C410(H410), C409(H409), C26(H26), C30(H30), C40(H40), C36(H36),
 C278(H278), C282(H282), C260(H260), C259(H259), C268(H268), C267(H267),
 C266(H266), C265(H265), C132(H132), C128(H128), C308(H308), C312(H312),
 C180(H180), C179(H179), C178(H178), C177(H177), C172(H172), C171(H171),
 C256(H256), C252(H252), C418(H418), C419(H419), C62(H62), C66(H66), C370(H370),
  C366(H366), C96(H96), C92(H92), C326(H326), C327(H327), C100(H100), C99(H99),
 C424(H424), C425(H425), C426(H426), C427(H427), C332(H332), C331(H331),
 C318(H318), C319(H319), C320(H320), C321(H321), C108(H108), C107(H107),
 C106(H106), C105(H105), C236(H236), C232(H232), C380(H380), C376(H376),
 C348(H348), C347(H347), C356(H356), C355(H355), C354(H354), C353(H353),
 C43(H43), C44(H44), C204(H204), C187(H187), C188(H188), C49(H49), C50(H50),
 C51(H51), C52(H52), C203(H203), C152(H152), C148(H148), C212(H212), C209(H209),
  C210(H210), C211(H211), C156(H156), C155(H155), C193(H193), C194(H194),
 C195(H195), C196(H196), C161(H161), C162(H162), C163(H163), C164(H164),
 C340(H340), C339(H339), C338(H338), C337(H337)
6.c Fitted hexagon refined as free rotating group:
 C290(C291,C292,C287,C288,C289), C224(C225,C226,C221,C222,C223), C74(C75,C76,
 C71,C72,C73), C85(C86,C81,C82,C83,C84), C120(C119,C118,C117,C122,C121),
 C140(C141,C142,C137,C138,C139), C18(C19,C20,C15,C16,C17), C8(C9,C10,C5,C6,C7),
 C300(C301,C302,C297,C298,C299), C398(C397,C396,C395,C400,C399), C388(C387,C386,
 C385,C390,C389), C244(C243,C242,C241,C246,C245), C406(C405,C404,C403,C402,
 C415), C413(C412,C411,C410,C409,C408), C28(C27,C26,C25,C30,C29), C40(C35,C36,
 C37,C38,C39), C278(C277,C282,C281,C280,C279), C271(C262,C261,C260,C259,C258),
 C269(C268,C267,C266,C265,C264), C130(C131,C132,C127,C128,C129), C310(C309,C308,
 C307,C312,C311), C181(C180,C179,C178,C177,C176), C174(C173,C172,C171,C170,
 C183), C254(C255,C256,C251,C252,C253), C417(C418,C419,C420,C421,C430), C64(C63,
 C62,C61,C66,C65), C368(C369,C370,C365,C366,C367), C95(C96,C91,C92,C93,C94),
 C325(C326,C327,C314,C315,C324), C98(C111,C102,C101,C100,C99), C428(C423,C424,
 C425,C426,C427), C215(C206,C207,C208,C213,C214), C333(C332,C331,C330,C343,
 C334), C317(C318,C319,C320,C321,C322), C109(C108,C107,C106,C105,C104),
 C233(C234,C235,C236,C231,C232), C379(C380,C375,C376,C377,C378), C349(C348,C347,
 C346,C359,C350), C352(C357,C356,C355,C354,C353), C42(C43,C44,C45,C46,C55),
 C189(C190,C199,C186,C187,C188), C48(C49,C50,C51,C52,C53), C152(C151,C150,C149,
 C148,C147), C154(C167,C158,C157,C156,C155), C197(C192,C193,C194,C195,C196),
 C161(C162,C163,C164,C165,C160), C336(C341,C340,C339,C338,C337)
;
_olex2_submission_special_instructions 'No special instructions were received'
_platon_squeeze_void_probe_radius 1.20

loop_
_space_group_symop_operation_xyz
'x, y, z'
'-x, -y, -z'

loop_
_atom_site_label
_atom_site_type_symbol
_atom_site_fract_x
_atom_site_fract_y
_atom_site_fract_z
_atom_site_U_iso_or_equiv
_atom_site_adp_type
_atom_site_occupancy
_atom_site_site_symmetry_order
_atom_site_calc_flag
_atom_site_refinement_flags_posn
_atom_site_refinement_flags_adp
_atom_site_refinement_flags_occupancy
_atom_site_disorder_assembly
_atom_site_disorder_group
Co20 Co 0.71958(3) 0.37661(2) 0.15090(2) 0.0535(2) Uani 1 1 d . U . . .
Co10 Co -0.19652(3) 1.12245(3) 0.33204(2) 0.0525(2) Uani 1 1 d . U . . .
Co19 Co 0.41521(3) 0.19831(3) -0.04068(2) 0.0547(2) Uani 1 1 d . U . . .
Co5 Co 0.24864(3) 0.96524(3) 0.68916(2) 0.0555(2) Uani 1 1 d . U . . .
Co23 Co 0.66834(3) 0.77362(2) 0.08660(2) 0.0555(2) Uani 1 1 d . U . . .
Co22 Co 0.77438(3) 0.46375(2) 0.16716(2) 0.0546(2) Uani 1 1 d D U . . .
Co14 Co 0.35280(3) 0.61451(3) 0.19524(2) 0.0581(2) Uani 1 1 d . U . . .
Co15 Co 0.30200(3) 0.52618(3) 0.19247(2) 0.0588(2) Uani 1 1 d . U . . .
Co18 Co 0.37017(3) 0.22343(3) 0.02595(2) 0.0583(2) Uani 1 1 d . U . . .
Co7 Co 0.18165(3) 0.89133(3) 0.32706(2) 0.0593(2) Uani 1 1 d . U . . .
Co6 Co 0.23269(3) 0.97871(3) 0.32908(2) 0.0570(2) Uani 1 1 d . U . . .
Co3 Co 0.24048(3) 0.86848(3) 0.60005(2) 0.0588(2) Uani 1 1 d . U . . .
Co21 Co 0.75153(3) 0.36273(3) 0.07811(2) 0.0600(2) Uani 1 1 d . U . . .
Co13 Co 0.19626(3) 0.54892(3) -0.09295(2) 0.0613(2) Uani 1 1 d . U . . .
Co1 Co 0.13905(3) 1.27926(3) 0.48450(2) 0.0585(2) Uani 1 1 d . U . . .
Co11 Co -0.07812(3) 0.69855(3) 0.45718(2) 0.0604(2) Uani 1 1 d . U . . .
Co2 Co 0.21336(3) 1.24928(3) 0.53695(2) 0.0635(3) Uani 1 1 d . U . . .
Co24 Co 0.71096(3) 0.74555(3) 0.01921(2) 0.0605(2) Uani 1 1 d . U . . .
Co17 Co 0.44414(3) 0.59248(3) 0.23441(2) 0.0655(3) Uani 1 1 d . U . . .
Co4 Co 0.29530(3) 0.95561(3) 0.62136(2) 0.0614(2) Uani 1 1 d . U . . .
Co16 Co 0.39569(3) 0.50202(3) 0.22607(2) 0.0654(3) Uani 1 1 d . U . . .
Co12 Co -0.15180(3) 0.72915(3) 0.40493(2) 0.0608(2) Uani 1 1 d . U . . .
Co8 Co 0.09523(3) 0.91500(3) 0.28479(3) 0.0721(3) Uani 1 1 d . U . . .
Co9 Co 0.14368(3) 1.00440(3) 0.28793(2) 0.0692(3) Uani 1 1 d . U . . .
S21 S 0.75172(5) 0.31053(5) 0.19960(4) 0.0549(4) Uani 1 1 d . U . . .
S6 S 0.21945(5) 0.80954(5) 0.71712(4) 0.0557(4) Uani 1 1 d . U . . .
S12 S 0.22868(6) 0.81658(5) 0.29017(5) 0.0620(4) Uani 1 1 d . U . . .
S9 S 0.32229(6) 0.98079(5) 0.28992(4) 0.0620(4) Uani 1 1 d . U . . .
S13 S 0.30444(6) 0.68529(5) 0.23586(5) 0.0626(4) Uani 1 1 d . U . . .
S22 S 0.85870(6) 0.47268(5) 0.22756(4) 0.0595(4) Uani 1 1 d . U . . .
S1 S 0.17431(6) 1.35747(5) 0.44922(4) 0.0643(4) Uani 1 1 d . U . . .
S3 S 0.19539(6) 1.34172(5) 0.65556(4) 0.0647(4) Uani 1 1 d . U . . .
S2 S 0.06127(6) 1.39590(6) 0.55594(5) 0.0666(4) Uani 1 1 d . U . . .
S19 S 0.42642(7) 0.10191(6) -0.05253(4) 0.0662(4) Uani 1 1 d . U . . .
S16 S 0.21743(6) 0.51926(6) 0.23631(5) 0.0668(4) Uani 1 1 d . U . . .
S5 S 0.31901(7) 0.97280(5) 0.75814(5) 0.0699(5) Uani 1 1 d . U . . .
S24 S 0.81401(7) 0.28850(6) 0.06484(5) 0.0698(5) Uani 1 1 d . U . . .
S20 S 0.34218(7) 0.14953(7) 0.06750(5) 0.0747(5) Uani 1 1 d . U . . .
S7 S 0.30289(8) 0.79357(6) 0.58979(5) 0.0753(5) Uani 1 1 d . U . . .
S4 S 0.31015(6) 1.30435(6) 0.54935(5) 0.0747(5) Uani 1 1 d . U . . .
S10 S 0.15938(8) 1.02958(6) 0.21362(5) 0.0777(5) Uani 1 1 d . U . . .
S15 S 0.38931(8) 0.46809(7) 0.29826(6) 0.0830(5) Uani 1 1 d . U . . .
S14 S 0.46856(7) 0.63912(7) 0.31133(5) 0.0783(5) Uani 1 1 d . U . . .
S11 S 0.06859(6) 0.86362(7) 0.21008(5) 0.0769(5) Uani 1 1 d . U . . .
S23 S 0.91164(7) 0.45473(7) 0.08941(5) 0.0784(5) Uani 1 1 d . U . . .
S18 S 0.27294(8) 0.15237(6) -0.13661(5) 0.0783(5) Uani 1 1 d . U . . .
S8 S 0.40466(7) 0.95583(8) 0.63228(6) 0.0898(6) Uani 1 1 d . U . . .
S17 S 0.19093(7) 0.20497(8) -0.01658(7) 0.0895(6) Uani 1 1 d . U . . .
O121 O 0.77738(13) 0.40608(12) 0.18618(10) 0.0521(9) Uani 1 1 d . U . . .
O40 O 0.24673(14) 0.90640(12) 0.70836(10) 0.0551(9) Uani 1 1 d . U . . .
O82 O 0.29600(15) 0.58603(13) 0.21846(11) 0.0596(10) Uani 1 1 d . U . . .
O21 O 0.23993(15) 0.91715(13) 0.30555(11) 0.0592(10) Uani 1 1 d . U . . .
O84 O 0.42017(17) 0.55253(15) 0.26888(12) 0.0695(11) Uani 1 1 d . U . . .
O101 O 0.38030(14) 0.16462(13) -0.00328(11) 0.0567(9) Uani 1 1 d . U . . .
O41 O 0.24610(14) 0.83961(13) 0.64629(11) 0.0574(9) Uani 1 1 d . U . . .
O62 O -0.22745(13) 1.07394(13) 0.36276(11) 0.0551(9) Uani 1 1 d . U . . .
O122 O 0.71135(14) 0.33161(12) 0.18662(11) 0.0571(9) Uani 1 1 d . U . . .
O1 O 0.12013(14) 1.33572(12) 0.51176(11) 0.0575(9) Uani 1 1 d . U . . .
O119 O 0.82131(16) 0.38880(14) 0.08433(11) 0.0635(10) Uani 1 1 d . U . . .
O100 O 0.29802(15) 0.20870(14) 0.01492(12) 0.0639(10) Uani 1 1 d . U . . .
O143 O 0.63675(15) 0.75450(12) 0.02912(11) 0.0572(9) Uani 1 1 d . U . . .
O130 O 0.74324(14) 0.42219(13) 0.11655(11) 0.0590(10) Uani 1 1 d . U . . .
O38 O 0.31184(15) 0.89278(14) 0.61453(11) 0.0638(10) Uani 1 1 d . U . . .
O22 O 0.14705(14) 0.87412(14) 0.27551(12) 0.0641(10) Uani 1 1 d . U . . .
O118 O 0.76497(14) 0.33658(13) 0.12559(11) 0.0595(10) Uani 1 1 d . U . . .
O85 O 0.39056(15) 0.63103(13) 0.24609(11) 0.0608(10) Uani 1 1 d . U . . .
O131 O 0.71335(15) 0.47719(14) 0.18883(12) 0.0634(10) Uani 1 1 d . U . . .
O49 O 0.18130(14) 0.83113(13) 0.70092(11) 0.0584(10) Uani 1 1 d . U . . .
O23 O 0.12129(16) 0.95133(16) 0.24838(12) 0.0720(11) Uani 1 1 d . U . . .
O27 O 0.30451(16) 0.99574(14) 0.32338(11) 0.0646(10) Uani 1 1 d . U . . .
O48 O 0.20535(16) 0.77886(14) 0.74005(12) 0.0663(11) Uani 1 1 d . U . . .
O103 O 0.27200(15) 0.20375(13) -0.06297(12) 0.0631(10) Uani 1 1 d . U . . .
O120 O 0.83840(15) 0.45564(13) 0.14525(11) 0.0617(10) Uani 1 1 d . U . . .
O3 O 0.21627(15) 1.29604(12) 0.58206(12) 0.0611(10) Uani 1 1 d . U . . .
O123 O 0.74258(17) 0.28086(14) 0.22424(12) 0.0684(11) Uani 1 1 d . U . . .
O60 O -0.14499(15) 1.08961(16) 0.31107(13) 0.0689(11) Uani 1 1 d . U . . .
O102 O 0.36297(15) 0.17023(13) -0.07948(11) 0.0579(10) Uani 1 1 d . U . . .
O20 O 0.21361(16) 0.99644(14) 0.27904(11) 0.0651(10) Uani 1 1 d . U . . .
O2 O 0.12341(15) 1.32921(13) 0.58697(11) 0.0603(10) Uani 1 1 d . U . . .
O29 O 0.24710(17) 0.77647(15) 0.29051(14) 0.0764(13) Uani 1 1 d . U . . .
O150 O 0.13497(15) 1.25552(13) 0.53624(12) 0.0635(10) Uani 1 1 d . U . . .
O74 O 0.14044(16) 0.84737(15) 0.63406(13) 0.0715(11) Uani 1 1 d . U . . .
O149 O 0.76955(17) 0.52431(14) 0.15352(12) 0.0671(11) Uani 1 1 d . U . . .
O129 O 0.81564(15) 0.49106(13) 0.21526(11) 0.0610(10) Uani 1 1 d . U . . .
O28 O 0.20928(16) 0.83219(14) 0.32265(12) 0.0663(10) Uani 1 1 d . U . . .
O81 O 0.37974(16) 0.55230(14) 0.19584(11) 0.0636(10) Uani 1 1 d . U . . .
O61 O -0.18239(17) 1.02365(15) 0.29682(12) 0.0684(11) Uani 1 1 d . U . . .
O87 O 0.23189(17) 0.50702(15) 0.20135(12) 0.0711(11) Uani 1 1 d . U . . .
O83 O 0.32723(17) 0.50704(14) 0.24004(11) 0.0654(10) Uani 1 1 d . U . . .
O93 O 0.32296(16) 0.67126(13) 0.20262(12) 0.0644(10) Uani 1 1 d . U . . .
O39 O 0.31765(15) 0.95959(14) 0.67604(12) 0.0649(10) Uani 1 1 d . U . . .
O109 O 0.45047(15) 0.14344(15) -0.05603(12) 0.0655(11) Uani 1 1 d . U . . .
O116 O 0.65936(16) 0.34475(15) 0.12209(13) 0.0702(11) Uani 1 1 d . U . . .
O10 O 0.16634(16) 1.30065(13) 0.64855(12) 0.0694(11) Uani 1 1 d . U . . .
O8 O 0.03721(15) 1.35264(13) 0.55387(12) 0.0663(11) Uani 1 1 d . U . . .
O19 O 0.15572(17) 0.95474(15) 0.32272(12) 0.0701(11) Uani 1 1 d . U . . .
O33 O 0.25374(18) 0.96679(16) 0.37962(12) 0.0716(11) Uani 1 1 d . U . . .
O92 O 0.28539(18) 0.72606(15) 0.23728(15) 0.0808(13) Uani 1 1 d . U . . .
O142 O 0.61185(18) 0.75065(16) 0.10933(14) 0.0752(12) Uani 1 1 d . U . . .
O132 O 0.67146(15) 0.41116(14) 0.17619(13) 0.0679(11) Uani 1 1 d . U . . .
O6 O 0.15582(16) 1.31290(13) 0.44163(12) 0.0682(11) Uani 1 1 d . U . . .
O125 O 0.77309(18) 0.30758(14) 0.04950(12) 0.0720(11) Uani 1 1 d . U . . .
O128 O 0.88422(16) 0.49309(14) 0.26076(12) 0.0678(11) Uani 1 1 d . U . . .
O112 O 0.44024(18) 0.23497(15) 0.04482(13) 0.0750(12) Uani 1 1 d . U . . .
O113 O 0.47265(17) 0.22198(16) -0.00611(14) 0.0746(12) Uani 1 1 d . U . . .
O26 O 0.37072(17) 0.99363(16) 0.28716(13) 0.0732(12) Uani 1 1 d . U . . .
O117 O 0.68316(18) 0.33576(16) 0.06805(13) 0.0738(12) Uani 1 1 d . U . . .
O98 O 0.3018(2) 0.30306(16) 0.02312(15) 0.0858(14) Uani 1 1 d . U . . .
O73 O 0.17316(18) 0.83973(16) 0.58298(13) 0.0736(12) Uani 1 1 d . U . . .
O37 O 0.27870(19) 0.95598(17) 0.56806(13) 0.0772(12) Uani 1 1 d . U . . .
O144 O 0.70009(17) 0.72199(14) 0.10091(13) 0.0696(11) Uani 1 1 d . U . . .
O75 O 0.22459(19) 0.54961(16) -0.04102(13) 0.0761(12) Uani 1 1 d . U . . .
O36 O 0.23589(19) 0.89302(18) 0.55241(13) 0.0794(12) Uani 1 1 d . U . . .
O18 O 0.1610(2) 1.05562(17) 0.32711(15) 0.0884(14) Uani 1 1 d . U . . .
O12 O 0.28675(17) 1.26055(14) 0.53830(14) 0.0774(12) Uani 1 1 d . U . . .
O50 O 0.2807(2) 1.01774(17) 0.62501(14) 0.0819(13) Uani 1 1 d . U . . .
O5 O 0.18589(18) 1.37700(17) 0.41955(13) 0.0788(13) Uani 1 1 d . U . . .
O76 O 0.2611(2) 0.61592(18) -0.02998(13) 0.0815(13) Uani 1 1 d . U . . .
O107 O 0.36115(18) 0.19473(16) 0.07284(12) 0.0741(12) Uani 1 1 d . U . . .
O111 O 0.30278(18) 0.19177(15) -0.13673(13) 0.0739(12) Uani 1 1 d . U . . .
O54 O 0.2222(2) 1.20080(16) 0.56667(16) 0.0872(14) Uani 1 1 d . U . . .
O14 O 0.15604(19) 1.22471(15) 0.45686(14) 0.0812(13) Uani 1 1 d . U . . .
O94 O 0.3019(2) 0.46695(16) 0.16530(14) 0.0813(13) Uani 1 1 d . U . . .
O145 O 0.72599(19) 0.69878(15) 0.04893(14) 0.0782(12) Uani 1 1 d . U . . .
O141 O 0.55017(17) 0.77011(17) 0.07610(14) 0.0766(12) Uani 1 1 d . U . . .
O108 O 0.4505(2) 0.06525(17) -0.06477(13) 0.0824(14) Uani 1 1 d . U . . .
O136 O 0.4621(2) 0.49259(19) 0.21212(15) 0.0880(14) Uani 1 1 d . U . . .
O31 O 0.04943(17) 0.87756(18) 0.24299(14) 0.0806(13) Uani 1 1 d . U . . .
O148 O 0.78867(19) 0.51314(15) 0.09760(13) 0.0754(12) Uani 1 1 d . U . . .
O69 O -0.02879(18) 0.72137(18) 0.49779(16) 0.0843(13) Uani 1 1 d . U . . .
O115 O 0.68441(18) 0.25286(16) 0.09230(15) 0.0858(14) Uani 1 1 d D U . . .
O13 O 0.2126(2) 1.20379(16) 0.49321(15) 0.0840(13) Uani 1 1 d . U . . .
O43 O 0.26495(19) 0.81413(15) 0.57287(12) 0.0737(12) Uani 1 1 d . U . . .
O79 O 0.27514(18) 0.53964(16) 0.14403(11) 0.0721(11) Uani 1 1 d . U . . .
O99 O 0.3626(2) 0.27957(16) 0.05485(15) 0.0865(14) Uani 1 1 d . U . . .
O127 O 0.86867(18) 0.47112(16) 0.07541(13) 0.0782(12) Uani 1 1 d . U . . .
O86 O 0.17008(17) 0.50480(16) 0.24066(14) 0.0787(13) Uani 1 1 d . U . . .
O80 O 0.31604(18) 0.60393(16) 0.14543(12) 0.0733(11) Uani 1 1 d . U . . .
O89 O 0.4023(2) 0.45776(17) 0.26309(15) 0.0893(14) Uani 1 1 d . U . . .
O70 O -0.07290(17) 0.73862(16) 0.54164(14) 0.0787(13) Uani 1 1 d . U . . .
O17 O 0.2292(2) 1.03885(16) 0.35423(14) 0.0806(12) Uani 1 1 d . U . . .
O25 O 0.1421(2) 1.04407(16) 0.24709(14) 0.0836(13) Uani 1 1 d . U . . .
O68 O -0.09022(19) 0.75655(18) 0.39217(16) 0.0881(14) Uani 1 1 d . U . . .
O55 O 0.1795(2) 1.21839(17) 0.61139(15) 0.0843(13) Uani 1 1 d . U . . .
O105 O 0.21661(18) 0.24648(17) -0.00925(15) 0.0836(13) Uani 1 1 d . U . . .
O135 O 0.50019(19) 0.55884(19) 0.22607(15) 0.0856(13) Uani 1 1 d . U . . .
O9 O 0.20344(18) 1.35854(16) 0.69226(12) 0.0755(12) Uani 1 1 d . U . . .
O95 O 0.3739(2) 0.45176(16) 0.18553(15) 0.0863(13) Uani 1 1 d . U . . .
O138 O 0.4026(2) 0.64598(18) 0.17074(14) 0.0832(13) Uani 1 1 d . U . . .
O67 O -0.03541(19) 0.73228(19) 0.42894(16) 0.0894(14) Uani 1 1 d . U . . .
O45 O 0.36606(18) 0.97554(18) 0.61447(15) 0.0838(13) Uani 1 1 d . U . . .
O91 O 0.48760(17) 0.63061(17) 0.27733(14) 0.0802(12) Uani 1 1 d . U . . .
O106 O 0.3363(2) 0.1306(2) 0.09946(16) 0.0973(17) Uani 1 1 d . U . . .
O46 O 0.3372(2) 0.99333(17) 0.79449(14) 0.0955(17) Uani 1 1 d . U . . .
O57 O 0.0751(2) 1.0174(2) 0.29283(15) 0.0923(14) Uani 1 1 d . U . . .
O137 O 0.46955(19) 0.63073(19) 0.20051(16) 0.0904(14) Uani 1 1 d . U . . .
O126 O 0.9547(2) 0.47019(19) 0.07577(16) 0.0947(16) Uani 1 1 d . U . . .
O32 O 0.21439(19) 0.90257(16) 0.37743(13) 0.0751(12) Uani 1 1 d . U . . .
O124 O 0.8273(2) 0.25100(16) 0.04411(14) 0.0872(15) Uani 1 1 d . U . . .
O59 O -0.14568(18) 1.05754(16) 0.23114(14) 0.0878(15) Uani 1 1 d D U . . .
O72 O 0.1655(2) 0.75586(18) 0.61251(18) 0.0963(16) Uani 1 1 d . U . . .
O64 O 0.06534(19) 0.8786(2) 0.31848(17) 0.0952(14) Uani 1 1 d . U . . .
O63 O 0.1295(2) 0.8615(2) 0.35068(15) 0.0918(14) Uani 1 1 d . U . . .
O133 O 0.68452(18) 0.44087(19) 0.25867(14) 0.0877(15) Uani 1 1 d D U . . .
O24 O 0.1558(3) 1.05888(19) 0.18792(16) 0.1048(18) Uani 1 1 d . U . . .
O35 O 0.3422(2) 0.89999(17) 0.53790(16) 0.1120(19) Uani 1 1 d D U . . .
O30 O 0.0352(2) 0.8386(2) 0.18296(17) 0.0991(17) Uani 1 1 d . U . . .
O134 O 0.51693(19) 0.49808(19) 0.28122(14) 0.0891(15) Uani 1 1 d D U . . .
O58 O 0.02304(18) 0.99487(17) 0.22221(15) 0.0991(17) Uani 1 1 d D U . . .
O42 O 0.3170(2) 0.75645(17) 0.56936(14) 0.0913(16) Uani 1 1 d . U . . .
O90 O 0.5008(2) 0.66533(18) 0.33922(16) 0.0942(16) Uani 1 1 d . U . . .
O114 O 0.5199(2) 0.16556(17) 0.03709(17) 0.1004(17) Uani 1 1 d D U . . .
O56 O 0.0402(2) 0.9507(2) 0.29126(17) 0.0977(15) Uani 1 1 d . U . . .
C290 C 0.78149(13) 0.29781(9) 0.13183(9) 0.0555(13) Uani 1 1 d G U . . .
C291 C 0.77594(14) 0.28289(11) 0.16424(8) 0.0563(13) Uani 1 1 d G U . . .
C292 C 0.79277(16) 0.24428(12) 0.17125(9) 0.0678(16) Uani 1 1 d G U . . .
H292 H 0.788977 0.234086 0.193401 0.081 Uiso 1 1 calc R U . . .
C287 C 0.81516(16) 0.22059(10) 0.14583(11) 0.0734(17) Uani 1 1 d DG U . . .
C288 C 0.82072(17) 0.23550(12) 0.11341(10) 0.0695(16) Uani 1 1 d G U . . .
H288 H 0.836017 0.219308 0.096045 0.083 Uiso 1 1 calc R U . . .
C289 C 0.80388(15) 0.27411(12) 0.10641(8) 0.0611(14) Uani 1 1 d G U . . .
C224 C 0.25977(13) 0.60273(12) 0.23588(11) 0.0611(14) Uani 1 1 d G U . . .
C225 C 0.26002(15) 0.64695(11) 0.24438(13) 0.0684(15) Uani 1 1 d G U . . .
C226 C 0.22450(18) 0.66356(11) 0.26277(16) 0.091(2) Uani 1 1 d G U . . .
H226 H 0.224673 0.693778 0.268579 0.109 Uiso 1 1 calc R U . . .
C221 C 0.18873(17) 0.63594(15) 0.27267(17) 0.105(2) Uani 1 1 d DG U . . .
C222 C 0.18848(17) 0.59172(14) 0.26417(16) 0.104(2) Uani 1 1 d G U . . .
H222 H 0.164026 0.572853 0.270939 0.125 Uiso 1 1 calc R U . . .
C223 C 0.22400(16) 0.57512(10) 0.24578(13) 0.0686(16) Uani 1 1 d G U . . .
O11 O 0.36095(19) 1.3122(2) 0.54815(16) 0.0972(16) Uani 1 1 d . U . . .
C74 C 0.27095(12) 0.89070(10) 0.73677(8) 0.0577(14) Uani 1 1 d G U . . .
C75 C 0.30466(14) 0.91831(8) 0.75999(10) 0.0592(14) Uani 1 1 d G U . . .
C76 C 0.33131(14) 0.90274(11) 0.78760(10) 0.0686(16) Uani 1 1 d G U . . .
H76 H 0.354352 0.921613 0.803465 0.082 Uiso 1 1 calc R U . . .
C71 C 0.32425(15) 0.85956(12) 0.79198(10) 0.0741(17) Uani 1 1 d DG U . . .
C72 C 0.29053(15) 0.83194(9) 0.76876(11) 0.0633(15) Uani 1 1 d G U . . .
H72 H 0.285704 0.802430 0.771762 0.076 Uiso 1 1 calc R U . . .
C73 C 0.26389(12) 0.84751(10) 0.74116(9) 0.0529(13) Uani 1 1 d G U . . .
C85 C 0.24822(15) 0.78308(12) 0.68396(9) 0.0589(14) Uani 1 1 d G U . . .
C86 C 0.26204(17) 0.74326(13) 0.69056(10) 0.0711(16) Uani 1 1 d G U . . .
H86 H 0.254495 0.731859 0.711530 0.085 Uiso 1 1 calc R U . . .
C81 C 0.28688(18) 0.72012(11) 0.66647(12) 0.0822(19) Uani 1 1 d DG U . . .
C82 C 0.29792(18) 0.73680(13) 0.63578(11) 0.0787(18) Uani 1 1 d G U . . .
H82 H 0.314901 0.720990 0.619313 0.094 Uiso 1 1 calc R U . . .
C83 C 0.28411(17) 0.77663(13) 0.62918(9) 0.0678(15) Uani 1 1 d G U . . .
C84 C 0.25926(14) 0.79977(10) 0.65327(10) 0.0638(15) Uani 1 1 d G U . . .
O34 O 0.3277(2) 0.90937(18) 0.39704(16) 0.115(2) Uani 1 1 d D U . . .
C120 C 0.27567(12) 0.89875(12) 0.28957(11) 0.0662(15) Uani 1 1 d G U . . .
C119 C 0.27354(15) 0.85437(12) 0.28113(15) 0.0751(16) Uani 1 1 d G U . . .
C118 C 0.31025(19) 0.83612(11) 0.26529(19) 0.104(2) Uani 1 1 d G U . . .
H118 H 0.308789 0.805790 0.259523 0.125 Uiso 1 1 calc R U . . .
C117 C 0.34909(18) 0.86226(16) 0.25789(19) 0.127(3) Uani 1 1 d DG U . . .
C122 C 0.35122(17) 0.90665(15) 0.26633(19) 0.109(2) Uani 1 1 d G U . . .
H122 H 0.377766 0.924512 0.261269 0.131 Uiso 1 1 calc R U . . .
C121 C 0.31451(16) 0.92489(11) 0.28217(14) 0.0704(16) Uani 1 1 d G U . . .
C184 C -0.1469(3) 1.0507(3) 0.30008(18) 0.0666(15) Uani 1 1 d . U . . .
C140 C 0.11318(16) 0.94688(15) 0.21175(8) 0.0706(15) Uani 1 1 d G U . . .
C141 C 0.09110(16) 0.90867(13) 0.19239(11) 0.0725(16) Uani 1 1 d G U . . .
C142 C 0.08431(18) 0.90427(14) 0.15529(11) 0.0839(19) Uani 1 1 d G U . . .
H142 H 0.069220 0.878162 0.142061 0.101 Uiso 1 1 calc R U . . .
C137 C 0.0996(2) 0.93808(17) 0.13755(8) 0.091(2) Uani 1 1 d G U . . .
C138 C 0.12166(19) 0.97629(15) 0.15691(11) 0.0863(19) Uani 1 1 d G U . . .
H138 H 0.132102 0.999396 0.144789 0.104 Uiso 1 1 calc R U . . .
C139 C 0.12846(17) 0.98069(13) 0.19401(11) 0.0724(16) Uani 1 1 d G U . . .
O78 O 0.1973(2) 0.58963(18) 0.13406(16) 0.125(2) Uani 1 1 d D U . . .
C18 C 0.13287(14) 1.36955(9) 0.60295(10) 0.0611(14) Uani 1 1 d G U . . .
C19 C 0.11198(13) 1.40282(12) 0.58848(10) 0.0621(14) Uani 1 1 d G U . . .
C20 C 0.12610(16) 1.44524(11) 0.60320(11) 0.0715(16) Uani 1 1 d G U . . .
H20 H 0.111823 1.467978 0.593311 0.086 Uiso 1 1 calc R U . . .
C15 C 0.16110(16) 1.45437(9) 0.63239(12) 0.0769(17) Uani 1 1 d DG U . . .
C16 C 0.18198(14) 1.42110(12) 0.64686(10) 0.0692(16) Uani 1 1 d G U . . .
H16 H 0.205904 1.427340 0.666812 0.083 Uiso 1 1 calc R U . . .
C17 C 0.16787(14) 1.37868(11) 0.63214(10) 0.0572(13) Uani 1 1 d G U . . .
C272 C 0.6761(2) 0.4510(2) 0.18830(18) 0.0651(15) Uani 1 1 d . U . . .
O146 O 0.8107(2) 0.72615(18) 0.10177(16) 0.122(2) Uani 1 1 d D U . . .
O110 O 0.2548(2) 0.12985(18) -0.17119(15) 0.0991(17) Uani 1 1 d . U . . .
C8 C 0.11155(15) 1.37540(10) 0.49899(10) 0.0623(14) Uani 1 1 d G U . . .
C9 C 0.13143(16) 1.38555(13) 0.46880(11) 0.0699(16) Uani 1 1 d G U . . .
C10 C 0.12169(19) 1.42301(15) 0.45477(11) 0.0869(19) Uani 1 1 d G U . . .
H10 H 0.135284 1.429951 0.434140 0.104 Uiso 1 1 calc R U . . .
C5 C 0.0921(2) 1.45032(13) 0.47093(13) 0.091(2) Uani 1 1 d DG U . . .
C6 C 0.07219(19) 1.44017(14) 0.50112(12) 0.0871(19) Uani 1 1 d G U . . .
H6 H 0.051939 1.458831 0.512158 0.105 Uiso 1 1 calc R U . . .
C7 C 0.08193(17) 1.40271(14) 0.51515(10) 0.0679(15) Uani 1 1 d G U . . .
C416 C 0.6542(2) 0.3292(2) 0.0906(2) 0.0647(15) Uani 1 1 d . U . . .
C300 C 0.86308(13) 0.37150(13) 0.07908(12) 0.0664(15) Uani 1 1 d G U . . .
C301 C 0.86352(14) 0.32722(12) 0.07176(13) 0.0700(15) Uani 1 1 d G U . . .
C302 C 0.90629(18) 0.30978(12) 0.06783(15) 0.0880(19) Uani 1 1 d G U . . .
H302 H 0.906596 0.279511 0.062826 0.106 Uiso 1 1 calc R U . . .
C297 C 0.94863(14) 0.33662(17) 0.07123(17) 0.103(2) Uani 1 1 d DG U . . .
C298 C 0.94818(13) 0.38090(16) 0.07855(16) 0.093(2) Uani 1 1 d G U . . .
H298 H 0.977117 0.399244 0.080868 0.111 Uiso 1 1 calc R U . . .
C299 C 0.90541(16) 0.39834(11) 0.08248(13) 0.0743(16) Uani 1 1 d G U . . .
O88 O 0.3958(3) 0.4358(2) 0.32109(18) 0.116(2) Uani 1 1 d . U . . .
C398 C 0.39226(16) 0.12790(12) 0.01060(10) 0.0641(14) Uani 1 1 d G U . . .
C397 C 0.38182(17) 0.12106(14) 0.04450(11) 0.0705(16) Uani 1 1 d G U . . .
C396 C 0.3993(2) 0.08708(16) 0.06017(10) 0.088(2) Uani 1 1 d G U . . .
H396 H 0.392178 0.082399 0.083345 0.105 Uiso 1 1 calc R U . . .
C395 C 0.4273(2) 0.05994(14) 0.04193(12) 0.089(2) Uani 1 1 d DG U . . .
C400 C 0.43770(19) 0.06678(14) 0.00802(11) 0.0787(18) Uani 1 1 d G U . . .
H400 H 0.456795 0.048232 -0.004446 0.094 Uiso 1 1 calc R U . . .
C399 C 0.42020(18) 0.10076(14) -0.00765(9) 0.0699(16) Uani 1 1 d G U . . .
O71 O 0.0011(2) 0.66877(18) 0.5523(2) 0.1067(19) Uani 1 1 d . U . . .
C388 C 0.34472(14) 0.12842(9) -0.08919(11) 0.0632(14) Uani 1 1 d G U . . .
C387 C 0.30216(15) 0.11775(11) -0.11163(12) 0.0710(16) Uani 1 1 d G U . . .
C386 C 0.28301(15) 0.07504(13) -0.11969(14) 0.090(2) Uani 1 1 d G U . . .
H386 H 0.253931 0.067750 -0.135029 0.108 Uiso 1 1 calc R U . . .
C385 C 0.30642(18) 0.04300(9) -0.10533(15) 0.092(2) Uani 1 1 d DG U . . .
C390 C 0.34898(18) 0.05367(11) -0.08289(14) 0.0822(18) Uani 1 1 d G U . . .
H390 H 0.364974 0.031771 -0.073072 0.099 Uiso 1 1 calc R U . . .
C389 C 0.36812(13) 0.09638(12) -0.07482(11) 0.0660(15) Uani 1 1 d G U . . .
C244 C 0.43020(15) 0.55251(15) 0.30492(8) 0.0702(15) Uani 1 1 d G U . . .
C243 C 0.45231(17) 0.58953(13) 0.32608(12) 0.0737(16) Uani 1 1 d G U . . .
C242 C 0.46398(18) 0.58947(15) 0.36256(11) 0.090(2) Uani 1 1 d G U . . .
H242 H 0.479099 0.614767 0.377022 0.108 Uiso 1 1 calc R U . . .
C241 C 0.4535(2) 0.55238(19) 0.37787(8) 0.104(2) Uani 1 1 d DG U . . .
C246 C 0.4314(2) 0.51536(15) 0.35671(12) 0.0868(19) Uani 1 1 d G U . . .
H246 H 0.424293 0.490017 0.367177 0.104 Uiso 1 1 calc R U . . .
C245 C 0.41976(16) 0.51543(13) 0.32023(11) 0.0760(16) Uani 1 1 d G U . . .
O77 O 0.1583(2) 0.59680(19) -0.00520(17) 0.121(2) Uani 1 1 d D U . . .
C401 C 0.4744(2) 0.2354(2) 0.0265(2) 0.0658(16) Uani 1 1 d . U . . .
C407 C 0.6482(2) 0.2343(2) 0.07325(16) 0.0741(17) Uani 1 1 d D U . . .
C406 C 0.60475(11) 0.25682(11) 0.06762(9) 0.0680(15) Uani 1 1 d DG U . . .
C405 C 0.60792(11) 0.30120(11) 0.07653(12) 0.0680(16) Uani 1 1 d G U . . .
C404 C 0.56779(14) 0.32289(8) 0.07063(12) 0.0786(18) Uani 1 1 d G U . . .
H404 H 0.569959 0.353222 0.076712 0.094 Uiso 1 1 calc R U . . .
C403 C 0.52448(12) 0.30020(12) 0.05583(13) 0.0819(19) Uani 1 1 d G U . . .
H403 H 0.497056 0.315031 0.051798 0.098 Uiso 1 1 calc R U . . .
C402 C 0.52131(11) 0.25582(12) 0.04693(13) 0.0721(17) Uani 1 1 d G U . . .
C415 C 0.56144(14) 0.23413(8) 0.05282(9) 0.0699(16) Uani 1 1 d DG U . . .
C414 C 0.5585(3) 0.18648(19) 0.0453(2) 0.0759(17) Uani 1 1 d D U . . .
C413 C 0.60188(14) 0.16507(14) 0.04691(16) 0.0828(18) Uani 1 1 d DG U . . .
C412 C 0.59963(16) 0.12111(14) 0.03599(18) 0.104(2) Uani 1 1 d G U . . .
H412 H 0.569904 0.105254 0.026705 0.125 Uiso 1 1 calc R U . . .
C411 C 0.6409(2) 0.10033(11) 0.03865(19) 0.115(3) Uani 1 1 d G U . . .
H411 H 0.639336 0.070286 0.031188 0.138 Uiso 1 1 calc R U . . .
C410 C 0.68437(17) 0.12353(16) 0.05223(19) 0.117(3) Uani 1 1 d G U . . .
H410 H 0.712559 0.109331 0.054054 0.140 Uiso 1 1 calc R U . . .
C409 C 0.68662(14) 0.16749(15) 0.06315(17) 0.094(2) Uani 1 1 d G U . . .
H409 H 0.716352 0.183344 0.072438 0.113 Uiso 1 1 calc R U . . .
C408 C 0.64538(17) 0.18826(11) 0.06049(15) 0.0829(18) Uani 1 1 d DG U . . .
C28 C 0.25485(12) 1.31837(13) 0.60437(10) 0.0637(14) Uani 1 1 d G U . . .
C27 C 0.24887(11) 1.33625(15) 0.63870(11) 0.0698(16) Uani 1 1 d G U . . .
C26 C 0.28772(15) 1.35767(15) 0.66137(9) 0.0778(18) Uani 1 1 d G U . . .
H26 H 0.283640 1.369889 0.684835 0.093 Uiso 1 1 calc R U . . .
C25 C 0.33255(12) 1.36120(16) 0.64971(11) 0.0800(18) Uani 1 1 d DG U . . .
C30 C 0.33852(11) 1.34332(16) 0.61538(12) 0.0788(18) Uani 1 1 d G U . . .
H30 H 0.369159 1.345728 0.607406 0.095 Uiso 1 1 calc R U . . .
C29 C 0.29967(14) 1.32190(14) 0.59271(9) 0.0703(16) Uani 1 1 d G U . . .
C40 C 0.31010(16) 1.38061(18) 0.52536(15) 0.099(2) Uani 1 1 d DG U . . .
H40 H 0.339758 1.386310 0.540167 0.119 Uiso 1 1 calc R U . . .
C35 C 0.29409(19) 1.41140(15) 0.50498(17) 0.110(3) Uani 1 1 d DG U . . .
C36 C 0.2507(2) 1.40306(15) 0.48332(16) 0.099(2) Uani 1 1 d G U . . .
H36 H 0.239755 1.424099 0.469385 0.119 Uiso 1 1 calc R U . . .
C37 C 0.22330(15) 1.36393(16) 0.48205(14) 0.0771(17) Uani 1 1 d G U . . .
C38 C 0.23931(15) 1.33314(13) 0.50244(13) 0.0698(15) Uani 1 1 d DG U . . .
C39 C 0.28271(16) 1.34148(15) 0.52409(14) 0.0806(17) Uani 1 1 d DG U . . .
C328 C 0.7200(3) 0.6969(2) 0.0812(2) 0.0691(16) Uani 1 1 d . U . . .
C257 C 0.4990(3) 0.5191(3) 0.2185(2) 0.0790(18) Uani 1 1 d . U . . .
C278 C 0.87444(12) 0.40304(11) 0.25772(11) 0.0638(15) Uani 1 1 d G U . . .
H278 H 0.900620 0.421494 0.270542 0.077 Uiso 1 1 calc R U . . .
C277 C 0.86620(14) 0.36100(12) 0.26497(10) 0.0728(17) Uani 1 1 d DG U . . .
C282 C 0.82790(14) 0.33400(9) 0.24621(11) 0.0615(14) Uani 1 1 d G U . . .
H282 H 0.822268 0.305266 0.251164 0.074 Uiso 1 1 calc R U . . .
C281 C 0.79783(11) 0.34905(9) 0.22021(10) 0.0569(13) Uani 1 1 d G U . . .
C280 C 0.80607(12) 0.39109(10) 0.21296(9) 0.0550(13) Uani 1 1 d G U . . .
C279 C 0.84437(13) 0.41809(9) 0.23172(10) 0.0564(13) Uani 1 1 d G U . . .
C329 C 0.5687(3) 0.7498(2) 0.0990(2) 0.0722(16) Uani 1 1 d . U . . .
C271 C 0.57279(14) 0.48461(15) 0.24022(9) 0.0741(16) Uani 1 1 d DG U . . .
C262 C 0.61582(14) 0.46898(15) 0.23377(9) 0.0676(15) Uani 1 1 d DG U . . .
C261 C 0.63086(13) 0.46834(16) 0.20009(11) 0.0717(17) Uani 1 1 d G U . . .
C260 C 0.60287(16) 0.48334(18) 0.17286(9) 0.0866(19) Uani 1 1 d G U . . .
H260 H 0.613151 0.482907 0.149845 0.104 Uiso 1 1 calc R U . . .
C259 C 0.55984(16) 0.49897(19) 0.17931(10) 0.095(2) Uani 1 1 d G U . . .
H259 H 0.540715 0.509218 0.160702 0.115 Uiso 1 1 calc R U . . .
C258 C 0.54480(13) 0.49960(17) 0.21299(11) 0.0749(17) Uani 1 1 d G U . . .
C270 C 0.5556(2) 0.48629(16) 0.27597(16) 0.0774(17) Uani 1 1 d D U . . .
C269 C 0.58668(16) 0.47327(19) 0.30569(10) 0.0801(18) Uani 1 1 d DG U . . .
C268 C 0.57256(15) 0.47644(19) 0.33975(13) 0.096(2) Uani 1 1 d G U . . .
H268 H 0.542092 0.485179 0.343575 0.115 Uiso 1 1 calc R U . . .
C267 C 0.6030(2) 0.4668(2) 0.36822(10) 0.099(2) Uani 1 1 d G U . . .
H267 H 0.593358 0.468997 0.391496 0.119 Uiso 1 1 calc R U . . .
C266 C 0.64759(18) 0.4540(2) 0.36262(10) 0.095(2) Uani 1 1 d G U . . .
H266 H 0.668402 0.447471 0.382073 0.113 Uiso 1 1 calc R U . . .
C265 C 0.66171(14) 0.45087(17) 0.32855(12) 0.0839(19) Uani 1 1 d G U . . .
H265 H 0.692182 0.442127 0.324729 0.101 Uiso 1 1 calc R U . . .
C264 C 0.63126(17) 0.46048(18) 0.30009(9) 0.0795(18) Uani 1 1 d DG U . . .
C263 C 0.6460(2) 0.4557(2) 0.26402(16) 0.0724(17) Uani 1 1 d D U . . .
C130 C 0.14931(14) 0.84024(12) 0.24960(10) 0.0668(15) Uani 1 1 d G U . . .
C131 C 0.18494(15) 0.81301(15) 0.25363(10) 0.0728(16) Uani 1 1 d G U . . .
C132 C 0.18753(18) 0.77892(16) 0.22722(14) 0.097(2) Uani 1 1 d G U . . .
H132 H 0.211886 0.760311 0.229978 0.116 Uiso 1 1 calc R U . . .
C127 C 0.1545(2) 0.77205(17) 0.19678(13) 0.115(3) Uani 1 1 d DG U . . .
C128 C 0.11885(18) 0.79927(19) 0.19275(11) 0.102(2) Uani 1 1 d G U . . .
H128 H 0.096260 0.794579 0.171946 0.122 Uiso 1 1 calc R U . . .
C129 C 0.11626(15) 0.83337(16) 0.21916(12) 0.0787(17) Uani 1 1 d G U . . .
C310 C 0.88569(11) 0.46616(14) 0.15867(10) 0.0666(15) Uani 1 1 d G U . . .
C309 C 0.89838(13) 0.47522(16) 0.19537(10) 0.0691(16) Uani 1 1 d G U . . .
C308 C 0.94592(15) 0.48638(19) 0.20908(9) 0.088(2) Uani 1 1 d G U . . .
H308 H 0.954601 0.492574 0.234170 0.105 Uiso 1 1 calc R U . . .
C307 C 0.98077(11) 0.4885(2) 0.18609(12) 0.105(2) Uani 1 1 d DG U . . .
C312 C 0.96808(13) 0.4794(2) 0.14938(12) 0.092(2) Uani 1 1 d G U . . .
H312 H 0.991896 0.480882 0.133667 0.110 Uiso 1 1 calc R U . . .
C311 C 0.92054(15) 0.46827(17) 0.13567(8) 0.0788(17) Uani 1 1 d G U . . .
C201 C 0.1407(2) 0.8325(2) 0.6016(2) 0.0667(16) Uani 1 1 d . U . . .
C360 C 0.3326(3) 0.3061(2) 0.0493(2) 0.0809(18) Uani 1 1 d . U . . .
C182 C -0.0161(2) 1.0096(2) 0.22448(16) 0.0740(17) Uani 1 1 d D U . . .
C181 C -0.04223(16) 1.02188(17) 0.19310(10) 0.0817(18) Uani 1 1 d DG U . . .
C180 C -0.02364(16) 1.01684(18) 0.16062(13) 0.096(2) Uani 1 1 d G U . . .
H180 H 0.006655 1.006453 0.159308 0.115 Uiso 1 1 calc R U . . .
C179 C -0.0494(2) 1.0270(2) 0.13007(10) 0.113(3) Uani 1 1 d G U . . .
H179 H -0.036680 1.023557 0.107877 0.136 Uiso 1 1 calc R U . . .
C178 C -0.0937(2) 1.0422(2) 0.13200(10) 0.107(2) Uani 1 1 d G U . . .
H178 H -0.111303 1.049146 0.111118 0.129 Uiso 1 1 calc R U . . .
C177 C -0.11230(15) 1.04724(17) 0.16447(13) 0.094(2) Uani 1 1 d G U . . .
H177 H -0.142592 1.057631 0.165790 0.112 Uiso 1 1 calc R U . . .
C176 C -0.08656(16) 1.03708(16) 0.19503(10) 0.0777(17) Uani 1 1 d DG U . . .
C175 C -0.1066(2) 1.0429(2) 0.22957(16) 0.0701(16) Uani 1 1 d D U . . .
C174 C -0.08045(13) 1.03032(14) 0.26127(9) 0.0729(16) Uani 1 1 d DG U . . .
C173 C -0.09865(12) 1.03532(16) 0.29390(11) 0.0789(18) Uani 1 1 d G U . . .
C172 C -0.07251(16) 1.02524(17) 0.32431(9) 0.093(2) Uani 1 1 d G U . . .
H172 H -0.084955 1.028665 0.346610 0.111 Uiso 1 1 calc R U . . .
C171 C -0.02817(16) 1.01016(19) 0.32210(10) 0.103(2) Uani 1 1 d G U . . .
H171 H -0.010311 1.003274 0.342886 0.124 Uiso 1 1 calc R U . . .
C170 C -0.00997(13) 1.00516(16) 0.28947(12) 0.0832(18) Uani 1 1 d G U . . .
C183 C -0.03611(13) 1.01523(11) 0.25906(9) 0.0754(16) Uani 1 1 d DG U . . .
C254 C 0.38600(15) 0.66146(12) 0.27398(10) 0.0726(16) Uani 1 1 d G U . . .
C255 C 0.34927(16) 0.68778(15) 0.27138(11) 0.0764(17) Uani 1 1 d G U . . .
C256 C 0.34481(19) 0.71910(17) 0.29961(14) 0.102(2) Uani 1 1 d G U . . .
H256 H 0.319707 0.737086 0.297828 0.122 Uiso 1 1 calc R U . . .
C251 C 0.3771(2) 0.72410(19) 0.33043(13) 0.134(3) Uani 1 1 d DG U . . .
C252 C 0.4138(2) 0.6978(2) 0.33304(12) 0.114(3) Uani 1 1 d G U . . .
H252 H 0.435844 0.701202 0.354106 0.137 Uiso 1 1 calc R U . . .
C253 C 0.41826(17) 0.66646(16) 0.30481(13) 0.0856(19) Uani 1 1 d G U . . .
C216 C -0.0346(3) 0.7376(2) 0.5296(2) 0.0786(19) Uani 1 1 d . U . . .
C112 C 0.2406(3) 0.9352(2) 0.39317(18) 0.0663(15) Uani 1 1 d . U . . .
O104 O 0.1433(2) 0.2022(3) -0.0080(2) 0.122(2) Uani 1 1 d . U . . .
C97 C 0.2586(3) 0.9264(3) 0.5459(2) 0.0694(16) Uani 1 1 d . U . . .
C168 C 0.1859(3) 1.2003(2) 0.4649(2) 0.0807(18) Uani 1 1 d . U . . .
C344 C 0.4474(3) 0.6475(3) 0.1766(2) 0.0777(17) Uani 1 1 d . U . . .
C417 C 0.27214(15) 0.57591(13) 0.09171(7) 0.0757(17) Uani 1 1 d G U . . .
C418 C 0.30699(12) 0.56909(15) 0.06915(10) 0.0773(17) Uani 1 1 d G U . . .
H418 H 0.337824 0.563336 0.078611 0.093 Uiso 1 1 calc R U . . .
C419 C 0.29674(13) 0.57067(14) 0.03275(9) 0.0769(17) Uani 1 1 d G U . . .
H419 H 0.320559 0.566006 0.017337 0.092 Uiso 1 1 calc R U . . .
C420 C 0.25163(15) 0.57909(14) 0.01891(7) 0.0695(16) Uani 1 1 d G U . . .
C421 C 0.21677(12) 0.58591(14) 0.04147(10) 0.0842(18) Uani 1 1 d DG U . . .
C430 C 0.22703(13) 0.58433(13) 0.07787(9) 0.0747(16) Uani 1 1 d DG U . . .
C313 C 0.7775(3) 0.5364(2) 0.12389(19) 0.0659(15) Uani 1 1 d . U . . .
O44 O 0.4522(2) 0.9715(2) 0.6261(2) 0.118(2) Uani 1 1 d . U . . .
C64 C 0.36220(12) 0.96598(15) 0.69550(11) 0.0725(16) Uani 1 1 d G U . . .
C63 C 0.36597(13) 0.97335(17) 0.73257(11) 0.0749(17) Uani 1 1 d G U . . .
C62 C 0.41063(17) 0.9789(2) 0.75257(10) 0.100(2) Uani 1 1 d G U . . .
H62 H 0.413214 0.983932 0.777903 0.120 Uiso 1 1 calc R U . . .
C61 C 0.45151(12) 0.9771(2) 0.73549(14) 0.118(3) Uani 1 1 d DG U . . .
C66 C 0.44773(13) 0.9697(2) 0.69842(14) 0.106(2) Uani 1 1 d G U . . .
H66 H 0.475674 0.968485 0.686749 0.128 Uiso 1 1 calc R U . . .
C65 C 0.40308(16) 0.96417(18) 0.67843(10) 0.0876(19) Uani 1 1 d G U . . .
C41 C 0.2076(3) 1.1961(3) 0.5957(2) 0.0824(19) Uani 1 1 d . U . . .
C368 C 0.26911(15) 0.17259(14) 0.01904(13) 0.0757(16) Uani 1 1 d G U . . .
C369 C 0.22244(16) 0.16550(17) 0.00243(16) 0.095(2) Uani 1 1 d G U . . .
C370 C 0.19448(15) 0.1278(2) 0.0052(2) 0.114(2) Uani 1 1 d G U . . .
H370 H 0.162586 0.122932 -0.006194 0.137 Uiso 1 1 calc R U . . .
C365 C 0.2132(2) 0.09713(17) 0.0245(2) 0.125(3) Uani 1 1 d DG U . . .
C366 C 0.2598(2) 0.10421(18) 0.0411(2) 0.117(3) Uani 1 1 d G U . . .
H366 H 0.272628 0.083270 0.054302 0.141 Uiso 1 1 calc R U . . .
C367 C 0.28781(15) 0.14194(18) 0.03837(16) 0.0918(19) Uani 1 1 d G U . . .
C431 C 0.2436(3) 0.5814(3) -0.02032(18) 0.0693(16) Uani 1 1 d . U . . .
C95 C 0.35323(14) 0.83064(13) 0.60239(14) 0.0752(16) Uani 1 1 d G U . . .
C96 C 0.39592(18) 0.81240(13) 0.60045(15) 0.095(2) Uani 1 1 d G U . . .
H96 H 0.395595 0.782318 0.593686 0.114 Uiso 1 1 calc R U . . .
C91 C 0.43907(14) 0.83818(18) 0.60841(17) 0.109(2) Uani 1 1 d DG U . . .
C92 C 0.43954(13) 0.88220(17) 0.61830(17) 0.102(2) Uani 1 1 d G U . . .
H92 H 0.469037 0.899820 0.623743 0.122 Uiso 1 1 calc R U . . .
C93 C 0.39686(16) 0.90044(12) 0.62024(14) 0.0818(17) Uani 1 1 d G U . . .
C94 C 0.35371(13) 0.87466(14) 0.61228(12) 0.0721(16) Uani 1 1 d G U . . .
C325 C 0.73882(15) 0.65813(11) 0.09682(12) 0.0719(16) Uani 1 1 d G U . . .
C326 C 0.70482(12) 0.62316(14) 0.09543(13) 0.0800(18) Uani 1 1 d G U . . .
H326 H 0.672414 0.625436 0.087195 0.096 Uiso 1 1 calc R U . . .
C327 C 0.71822(13) 0.58485(11) 0.10611(13) 0.0814(18) Uani 1 1 d G U . . .
H327 H 0.694983 0.560951 0.105160 0.098 Uiso 1 1 calc R U . . .
C314 C 0.76563(15) 0.58151(11) 0.11816(12) 0.0742(17) Uani 1 1 d G U . . .
C315 C 0.79964(11) 0.61648(14) 0.11954(12) 0.0849(18) Uani 1 1 d DG U . . .
C324 C 0.78623(13) 0.65479(11) 0.10887(12) 0.0824(18) Uani 1 1 d DG U . . .
C98 C 0.25761(15) 0.92830(13) 0.50601(7) 0.0749(17) Uani 1 1 d G U . . .
C111 C 0.29464(12) 0.91677(13) 0.48685(10) 0.0778(17) Uani 1 1 d DG U . . .
C102 C 0.29148(13) 0.91952(13) 0.45045(10) 0.0795(17) Uani 1 1 d DG U . . .
C101 C 0.25129(15) 0.93381(14) 0.43321(8) 0.0752(17) Uani 1 1 d G U . . .
C100 C 0.21426(13) 0.94534(15) 0.45237(10) 0.0867(19) Uani 1 1 d G U . . .
H100 H 0.186791 0.955103 0.440593 0.104 Uiso 1 1 calc R U . . .
C99 C 0.21742(14) 0.94259(15) 0.48878(10) 0.0872(19) Uani 1 1 d G U . . .
H99 H 0.192106 0.950471 0.501874 0.105 Uiso 1 1 calc R U . . .
C56 C 0.2617(3) 1.0400(2) 0.6478(2) 0.0747(17) Uani 1 1 d . U . . .
C422 C 0.1693(2) 0.5952(2) 0.0268(2) 0.0870(19) Uani 1 1 d D U . . .
C428 C 0.14184(17) 0.59874(18) 0.08697(15) 0.117(2) Uani 1 1 d DG U . . .
C423 C 0.13257(18) 0.60076(18) 0.05057(14) 0.115(2) Uani 1 1 d DG U . . .
C424 C 0.0878(2) 0.6094(2) 0.03618(14) 0.146(3) Uani 1 1 d G U . . .
H424 H 0.081467 0.610758 0.011296 0.175 Uiso 1 1 calc R U . . .
C425 C 0.05230(17) 0.6160(2) 0.0582(2) 0.170(4) Uani 1 1 d G U . . .
H425 H 0.021695 0.621879 0.048359 0.204 Uiso 1 1 calc R U . . .
C426 C 0.0616(2) 0.6140(2) 0.09460(19) 0.166(4) Uani 1 1 d G U . . .
H426 H 0.037295 0.618485 0.109644 0.199 Uiso 1 1 calc R U . . .
C427 C 0.1063(2) 0.6053(2) 0.10899(13) 0.146(3) Uani 1 1 d G U . . .
H427 H 0.112667 0.603971 0.133867 0.175 Uiso 1 1 calc R U . . .
C429 C 0.1897(2) 0.5911(2) 0.10109(19) 0.0875(19) Uani 1 1 d D U . . .
C153 C 0.1938(3) 1.0602(3) 0.3520(2) 0.0829(18) Uani 1 1 d . U . . .
O147 O 0.8613(2) 0.5779(2) 0.14254(17) 0.119(2) Uani 1 1 d D U . . .
C215 C 0.09145(15) 0.75804(10) 0.58102(14) 0.0770(17) Uani 1 1 d G U . . .
C206 C 0.04865(13) 0.73543(13) 0.56500(15) 0.0734(16) Uani 1 1 d G U . . .
C207 C 0.04444(15) 0.69076(13) 0.55892(16) 0.087(2) Uani 1 1 d G U . . .
C208 C 0.08302(19) 0.66870(10) 0.56886(17) 0.095(2) Uani 1 1 d G U . . .
C213 C 0.12581(16) 0.69131(13) 0.58489(16) 0.088(2) Uani 1 1 d G U . . .
C214 C 0.13003(13) 0.73598(13) 0.59097(15) 0.0787(18) Uani 1 1 d G U . . .
C169 C 0.0407(3) 0.9910(3) 0.2910(2) 0.0844(19) Uani 1 1 d . U . . .
C432 C 0.2880(3) 0.5725(3) 0.13047(17) 0.0705(16) Uani 1 1 d . U . . .
C333 C 0.47666(19) 0.67199(16) 0.15425(13) 0.0806(18) Uani 1 1 d G U . . .
C332 C 0.49022(19) 0.65440(12) 0.12197(13) 0.090(2) Uani 1 1 d DG U . . .
H332 H 0.479472 0.625426 0.112482 0.108 Uiso 1 1 calc R U . . .
C331 C 0.51952(19) 0.67921(15) 0.10357(11) 0.089(2) Uani 1 1 d DG U . . .
H331 H 0.528788 0.667190 0.081512 0.107 Uiso 1 1 calc R U . . .
C330 C 0.53525(17) 0.72161(15) 0.11746(13) 0.0828(18) Uani 1 1 d G U . . .
C343 C 0.52168(18) 0.73920(12) 0.14973(13) 0.109(2) Uani 1 1 d DG U . . .
C334 C 0.4924(2) 0.71439(16) 0.16813(11) 0.116(2) Uani 1 1 d DG U . . .
C316 C 0.8491(3) 0.6132(3) 0.1324(2) 0.112(2) Uani 1 1 d D U . . .
C317 C 0.8846(3) 0.6495(2) 0.13473(18) 0.155(3) Uani 1 1 d DG U . . .
C318 C 0.9320(3) 0.6464(3) 0.1471(2) 0.184(4) Uani 1 1 d G U . . .
H318 H 0.941321 0.620262 0.154284 0.221 Uiso 1 1 calc R U . . .
C319 C 0.9657(2) 0.6817(4) 0.1489(2) 0.203(5) Uani 1 1 d G U . . .
H319 H 0.998130 0.679613 0.157321 0.243 Uiso 1 1 calc R U . . .
C320 C 0.9521(3) 0.7200(3) 0.1383(3) 0.201(5) Uani 1 1 d G U . . .
H320 H 0.975177 0.744079 0.139570 0.241 Uiso 1 1 calc R U . . .
C321 C 0.9047(3) 0.7230(2) 0.1260(2) 0.187(4) Uani 1 1 d G U . . .
H321 H 0.895414 0.749196 0.118782 0.224 Uiso 1 1 calc R U . . .
C322 C 0.8710(2) 0.6878(3) 0.12418(18) 0.145(3) Uani 1 1 d DG U . . .
C323 C 0.8215(3) 0.6919(3) 0.1109(2) 0.109(2) Uani 1 1 d D U . . .
C200 C -0.0484(3) 0.7554(3) 0.4054(2) 0.0876(19) Uani 1 1 d . U . . .
C110 C 0.3379(2) 0.9019(2) 0.5046(2) 0.0866(19) Uani 1 1 d D U . . .
C109 C 0.37686(16) 0.89097(16) 0.48486(13) 0.100(2) Uani 1 1 d DG U . . .
C108 C 0.4175(2) 0.87782(19) 0.50237(13) 0.132(3) Uani 1 1 d G U . . .
H108 H 0.419828 0.876377 0.527319 0.159 Uiso 1 1 calc R U . . .
C107 C 0.45490(17) 0.8668(2) 0.48337(19) 0.151(3) Uani 1 1 d G U . . .
H107 H 0.482709 0.857770 0.495340 0.182 Uiso 1 1 calc R U . . .
C106 C 0.45157(18) 0.8689(2) 0.44687(18) 0.138(3) Uani 1 1 d G U . . .
H106 H 0.477094 0.861312 0.433885 0.166 Uiso 1 1 calc R U . . .
C105 C 0.4109(2) 0.88202(18) 0.42936(13) 0.128(3) Uani 1 1 d G U . . .
H105 H 0.408598 0.883461 0.404408 0.154 Uiso 1 1 calc R U . . .
C104 C 0.37352(15) 0.89308(15) 0.44835(14) 0.105(2) Uani 1 1 d DG U . . .
C103 C 0.3307(2) 0.9066(2) 0.42978(19) 0.0862(19) Uani 1 1 d D U . . .
C345 C 0.3372(3) 0.4475(2) 0.1630(2) 0.0825(18) Uani 1 1 d . U . . .
C233 C 0.32922(13) 0.47666(18) 0.29455(13) 0.0816(17) Uani 1 1 d G U . . .
C234 C 0.30377(15) 0.49426(15) 0.26753(10) 0.0736(16) Uani 1 1 d G U . . .
C235 C 0.25555(15) 0.49857(17) 0.26851(11) 0.0742(17) Uani 1 1 d G U . . .
C236 C 0.23276(13) 0.4853(2) 0.29650(14) 0.102(2) Uani 1 1 d G U . . .
H236 H 0.199803 0.488236 0.297166 0.122 Uiso 1 1 calc R U . . .
C231 C 0.25821(18) 0.4677(2) 0.32352(13) 0.112(3) Uani 1 1 d DG U . . .
C232 C 0.30643(18) 0.4634(2) 0.32255(12) 0.105(2) Uani 1 1 d G U . . .
H232 H 0.323821 0.451343 0.341017 0.126 Uiso 1 1 calc R U . . .
C379 C 0.22474(15) 0.16389(16) -0.11451(13) 0.089(2) Uani 1 1 d G U . . .
C380 C 0.1807(2) 0.14464(17) -0.13123(13) 0.105(2) Uani 1 1 d G U . . .
H380 H 0.177963 0.130373 -0.154986 0.126 Uiso 1 1 calc R U . . .
C375 C 0.14063(14) 0.14626(19) -0.11318(18) 0.120(3) Uani 1 1 d DG U . . .
C376 C 0.14463(13) 0.16713(19) -0.07841(17) 0.109(2) Uani 1 1 d G U . . .
H376 H 0.117249 0.168232 -0.066075 0.130 Uiso 1 1 calc R U . . .
C377 C 0.18868(17) 0.18638(16) -0.06169(13) 0.0861(19) Uani 1 1 d G U . . .
C378 C 0.22874(13) 0.18476(14) -0.07974(13) 0.0740(16) Uani 1 1 d G U . . .
C202 C 0.0956(3) 0.8045(2) 0.5844(2) 0.0745(17) Uani 1 1 d . U . . .
C349 C 0.33516(18) 0.34439(12) 0.07727(11) 0.0823(18) Uani 1 1 d DG U . . .
C348 C 0.36306(18) 0.38290(15) 0.07698(12) 0.097(2) Uani 1 1 d DG U . . .
H348 H 0.381899 0.386196 0.058079 0.117 Uiso 1 1 calc R U . . .
C347 C 0.36338(18) 0.41658(12) 0.10433(14) 0.094(2) Uani 1 1 d DG U . . .
H347 H 0.382449 0.442895 0.104122 0.113 Uiso 1 1 calc R U . . .
C346 C 0.33581(18) 0.41175(13) 0.13197(12) 0.094(2) Uani 1 1 d DG U . . .
C359 C 0.30791(15) 0.37324(15) 0.13227(11) 0.123(2) Uani 1 1 d DG U . . .
C350 C 0.30759(15) 0.33956(12) 0.10492(13) 0.126(3) Uani 1 1 d DG U . . .
C352 C 0.2502(3) 0.2942(3) 0.1328(2) 0.212(4) Uani 1 1 d DG U . . .
C357 C 0.2518(3) 0.3288(2) 0.1596(2) 0.212(4) Uani 1 1 d DG U . . .
C356 C 0.2248(4) 0.3256(3) 0.1878(2) 0.237(5) Uani 1 1 d DG U . . .
H356 H 0.225960 0.349220 0.206076 0.285 Uiso 1 1 calc R U . . .
C355 C 0.1961(4) 0.2878(4) 0.1892(3) 0.252(6) Uani 1 1 d DG U . . .
H355 H 0.177670 0.285663 0.208473 0.302 Uiso 1 1 calc R U . . .
C354 C 0.1945(3) 0.2533(3) 0.1624(3) 0.245(5) Uani 1 1 d DG U . . .
H354 H 0.174854 0.227452 0.163423 0.294 Uiso 1 1 calc R U . . .
C353 C 0.2215(3) 0.2564(2) 0.1343(3) 0.233(5) Uani 1 1 d DG U . . .
H353 H 0.220328 0.232798 0.115976 0.279 Uiso 1 1 calc R U . . .
C351 C 0.2764(3) 0.2953(3) 0.1040(2) 0.172(3) Uani 1 1 d D U . . .
C205 C 0.0104(3) 0.7594(2) 0.5505(2) 0.0762(17) Uani 1 1 d . U . . .
C42 C 0.22448(18) 1.15879(14) 0.61438(15) 0.090(2) Uani 1 1 d G U . . .
C43 C 0.19155(15) 1.12258(18) 0.61016(17) 0.112(3) Uani 1 1 d G U . . .
H43 H 0.160276 1.123431 0.598619 0.135 Uiso 1 1 calc R U . . .
C44 C 0.20438(17) 1.08513(14) 0.62282(17) 0.112(2) Uani 1 1 d G U . . .
H44 H 0.181878 1.060384 0.619930 0.134 Uiso 1 1 calc R U . . .
C45 C 0.25014(18) 1.08389(13) 0.63970(14) 0.0849(19) Uani 1 1 d G U . . .
C46 C 0.28306(14) 1.12009(16) 0.64392(15) 0.096(2) Uani 1 1 d DG U . . .
C55 C 0.27023(16) 1.15754(13) 0.63126(15) 0.094(2) Uani 1 1 d DG U . . .
O53 O 0.2938(3) 1.2295(2) 0.6264(2) 0.137(3) Uani 1 1 d D U . . .
C276 C 0.9008(3) 0.3422(2) 0.2933(2) 0.089(2) Uani 1 1 d D U . . .
C185 C 0.0864(3) 0.8597(3) 0.3422(2) 0.092(2) Uani 1 1 d . U . . .
C204 C 0.0159(3) 0.8028(2) 0.5561(2) 0.086(2) Uani 1 1 d . U . . .
H204 H -0.010321 0.817666 0.548643 0.104 Uiso 1 1 calc R U . . .
O52 O 0.3429(3) 1.0861(2) 0.6729(2) 0.148(3) Uani 1 1 d D U . . .
C189 C -0.01265(19) 0.78105(19) 0.39003(16) 0.097(2) Uani 1 1 d G U . . .
C190 C 0.00115(19) 0.76656(17) 0.35701(16) 0.139(3) Uani 1 1 d DG U . . .
C199 C 0.0342(2) 0.7919(2) 0.34207(13) 0.134(3) Uani 1 1 d DG U . . .
C186 C 0.0535(2) 0.8317(2) 0.36014(16) 0.108(2) Uani 1 1 d G U . . .
C187 C 0.0397(2) 0.84624(18) 0.39315(15) 0.117(3) Uani 1 1 d G U . . .
H187 H 0.052907 0.873464 0.405503 0.140 Uiso 1 1 calc R U . . .
C188 C 0.0066(2) 0.8209(2) 0.40810(13) 0.122(3) Uani 1 1 d G U . . .
H188 H -0.002793 0.830799 0.430662 0.146 Uiso 1 1 calc R U . . .
C47 C 0.3316(3) 1.1194(3) 0.6612(3) 0.124(3) Uani 1 1 d D U . . .
C48 C 0.3652(3) 1.1569(2) 0.6651(3) 0.166(3) Uani 1 1 d DG U . . .
C49 C 0.4109(4) 1.1562(3) 0.6823(3) 0.203(4) Uani 1 1 d G U . . .
H49 H 0.419937 1.130687 0.691061 0.243 Uiso 1 1 calc R U . . .
C50 C 0.4434(3) 1.1927(4) 0.6867(3) 0.216(5) Uani 1 1 d DG U . . .
H50 H 0.474649 1.192162 0.698417 0.259 Uiso 1 1 calc R U . . .
C51 C 0.4302(3) 1.2299(3) 0.6739(3) 0.217(5) Uani 1 1 d G U . . .
H51 H 0.452429 1.254894 0.676875 0.260 Uiso 1 1 calc R U . . .
C52 C 0.3845(4) 1.2307(3) 0.6567(3) 0.198(4) Uani 1 1 d G U . . .
H52 H 0.375496 1.256153 0.647976 0.238 Uiso 1 1 calc R U . . .
C53 C 0.3520(3) 1.1942(3) 0.6524(2) 0.166(3) Uani 1 1 d DG U . . .
C54 C 0.3043(3) 1.1959(3) 0.6354(3) 0.126(3) Uani 1 1 d D U . . .
C70 C 0.3583(3) 0.8395(2) 0.8196(2) 0.0782(19) Uani 1 1 d D U . . .
C394 C 0.4552(3) 0.0264(3) 0.0611(2) 0.101(2) Uani 1 1 d D U . . .
C24 C 0.3759(3) 1.3834(3) 0.6768(2) 0.098(2) Uani 1 1 d D U . . .
C203 C 0.0583(3) 0.8272(3) 0.5723(2) 0.087(2) Uani 1 1 d . U . . .
H203 H 0.061451 0.857763 0.574920 0.104 Uiso 1 1 calc R U . . .
C14 C 0.1802(3) 1.5022(3) 0.6466(2) 0.094(2) Uani 1 1 d D U . . .
C80 C 0.3011(4) 0.6756(3) 0.6744(2) 0.103(3) Uani 1 1 d D U . . .
C152 C 0.24411(17) 1.0242(2) 0.19291(11) 0.100(2) Uani 1 1 d G U . . .
H152 H 0.229018 1.033217 0.171948 0.120 Uiso 1 1 calc R U . . .
C151 C 0.21857(13) 1.01878(18) 0.22158(12) 0.0791(17) Uani 1 1 d G U . . .
C150 C 0.24066(15) 1.00553(17) 0.25225(10) 0.0729(16) Uani 1 1 d G U . . .
C149 C 0.28828(14) 0.99765(18) 0.25425(10) 0.0731(16) Uani 1 1 d G U . . .
C148 C 0.31382(13) 1.0030(2) 0.22558(13) 0.098(2) Uani 1 1 d G U . . .
H148 H 0.346362 0.997657 0.226953 0.118 Uiso 1 1 calc R U . . .
C147 C 0.29173(17) 1.0163(2) 0.19491(12) 0.116(3) Uani 1 1 d G U . . .
C22 C 0.4138(3) 1.4038(3) 0.6566(3) 0.117(3) Uani 1 1 d D U . . .
H22J H 0.400904 1.426843 0.644633 0.176 Uiso 1 1 calc R U . . .
H22K H 0.441842 1.415726 0.673455 0.176 Uiso 1 1 calc R U . . .
H22L H 0.423095 1.381894 0.638762 0.176 Uiso 1 1 calc R U . . .
C4 C 0.0728(4) 1.4882(3) 0.4531(3) 0.116(3) Uani 1 1 d D U . . .
C12 C 0.2116(4) 1.5068(3) 0.6829(2) 0.112(3) Uani 1 1 d D U . . .
H12A H 0.238629 1.489665 0.680580 0.168 Uiso 1 1 calc R U . . .
H12B H 0.223506 1.537050 0.690323 0.168 Uiso 1 1 calc R U . . .
H12C H 0.192667 1.496449 0.700836 0.168 Uiso 1 1 calc R U . . .
C212 C 0.1681(4) 0.6676(3) 0.5896(3) 0.106(2) Uani 1 1 d . U . . .
H212 H 0.198671 0.682095 0.598493 0.127 Uiso 1 1 calc R U . . .
C2 C 0.0692(4) 1.5260(3) 0.4809(3) 0.125(3) Uani 1 1 d D U . . .
H2A H 0.049880 1.516586 0.498970 0.188 Uiso 1 1 calc R U . . .
H2B H 0.101205 1.537401 0.492335 0.188 Uiso 1 1 calc R U . . .
H2C H 0.054171 1.548476 0.469483 0.188 Uiso 1 1 calc R U . . .
C13 C 0.2105(4) 1.5195(3) 0.6191(3) 0.112(3) Uani 1 1 d D U . . .
H13A H 0.236845 1.501817 0.615910 0.168 Uiso 1 1 calc R U . . .
H13B H 0.190598 1.518499 0.596240 0.168 Uiso 1 1 calc R U . . .
H13C H 0.223433 1.549337 0.627777 0.168 Uiso 1 1 calc R U . . .
C11 C 0.1386(4) 1.5297(3) 0.6520(3) 0.119(3) Uani 1 1 d D U . . .
H11A H 0.119561 1.518358 0.669501 0.178 Uiso 1 1 calc R U . . .
H11B H 0.151270 1.559504 0.660756 0.178 Uiso 1 1 calc R U . . .
H11C H 0.118435 1.528666 0.629219 0.178 Uiso 1 1 calc R U . . .
C391 C 0.4439(4) -0.0181(3) 0.0383(3) 0.118(3) Uani 1 1 d D U . . .
H39A H 0.453312 -0.016393 0.014444 0.177 Uiso 1 1 calc R U . . .
H39B H 0.461487 -0.039131 0.049733 0.177 Uiso 1 1 calc R U . . .
H39C H 0.409555 -0.026900 0.036391 0.177 Uiso 1 1 calc R U . . .
C209 C 0.0819(4) 0.6235(3) 0.5595(3) 0.115(3) Uani 1 1 d . U . . .
H209 H 0.053409 0.607672 0.547434 0.138 Uiso 1 1 calc R U . . .
C306 C 1.0353(3) 0.5000(4) 0.2007(2) 0.119(3) Uani 1 1 d D U . . .
C210 C 0.1222(4) 0.6018(3) 0.5677(3) 0.122(3) Uani 1 1 d . U . . .
H210 H 0.120446 0.571352 0.563709 0.147 Uiso 1 1 calc R U . . .
C273 C 0.9393(4) 0.3746(3) 0.3120(3) 0.131(4) Uani 1 1 d D U . . .
H27A H 0.957815 0.386423 0.294500 0.197 Uiso 1 1 calc R U . . .
H27B H 0.925268 0.397784 0.325552 0.197 Uiso 1 1 calc R U . . .
H27C H 0.960287 0.360887 0.328467 0.197 Uiso 1 1 calc R U . . .
C392 C 0.5096(3) 0.0362(3) 0.0647(3) 0.116(3) Uani 1 1 d D U . . .
H39D H 0.519722 0.038490 0.041132 0.174 Uiso 1 1 calc R U . . .
H39E H 0.519110 0.063345 0.080396 0.174 Uiso 1 1 calc R U . . .
H39F H 0.524595 0.012907 0.075024 0.174 Uiso 1 1 calc R U . . .
C136 C 0.0925(5) 0.9332(4) 0.0955(3) 0.120(3) Uani 1 1 d . U . . .
C240 C 0.4693(4) 0.5504(4) 0.4179(2) 0.122(3) Uani 1 1 d D U . . .
C211 C 0.1615(5) 0.6246(3) 0.5809(3) 0.122(3) Uani 1 1 d . U . . .
H211 H 0.188757 0.609475 0.584810 0.147 Uiso 1 1 calc R U . . .
C23 C 0.3947(4) 1.3469(4) 0.6961(3) 0.135(4) Uani 1 1 d D U . . .
H23J H 0.369609 1.334472 0.708812 0.203 Uiso 1 1 calc R U . . .
H23K H 0.403782 1.324554 0.678579 0.203 Uiso 1 1 calc R U . . .
H23L H 0.422529 1.358386 0.713272 0.203 Uiso 1 1 calc R U . . .
C393 C 0.4405(4) 0.0230(4) 0.0971(3) 0.143(4) Uani 1 1 d D U . . .
H39G H 0.405797 0.016686 0.095158 0.215 Uiso 1 1 calc R U . . .
H39H H 0.455805 -0.000251 0.107293 0.215 Uiso 1 1 calc R U . . .
H39I H 0.450320 0.050187 0.112665 0.215 Uiso 1 1 calc R U . . .
C21 C 0.3593(4) 1.4179(4) 0.7038(3) 0.153(5) Uani 1 1 d D U . . .
H21J H 0.334986 1.404486 0.716638 0.229 Uiso 1 1 calc R U . . .
H21K H 0.386541 1.431035 0.720940 0.229 Uiso 1 1 calc R U . . .
H21L H 0.345734 1.440086 0.691090 0.229 Uiso 1 1 calc R U . . .
C58 C 0.5006(4) 0.9658(5) 0.7932(3) 0.168(5) Uani 1 1 d D U . . .
H58A H 0.484380 0.936558 0.790811 0.252 Uiso 1 1 calc R U . . .
H58B H 0.533158 0.966217 0.804884 0.252 Uiso 1 1 calc R U . . .
H58C H 0.483139 0.985546 0.807545 0.252 Uiso 1 1 calc R U . . .
C274 C 0.9241(4) 0.3059(3) 0.2732(3) 0.128(4) Uani 1 1 d D U . . .
H27D H 0.899189 0.284044 0.260625 0.192 Uiso 1 1 calc R U . . .
H27E H 0.943175 0.317571 0.255978 0.192 Uiso 1 1 calc R U . . .
H27F H 0.944669 0.292741 0.290342 0.192 Uiso 1 1 calc R U . . .
C1 C 0.0184(4) 1.4743(4) 0.4347(3) 0.144(4) Uani 1 1 d D U . . .
H1A H -0.001682 1.466971 0.452922 0.215 Uiso 1 1 calc R U . . .
H1B H 0.006324 1.498244 0.423437 0.215 Uiso 1 1 calc R U . . .
H1C H 0.017727 1.449271 0.416473 0.215 Uiso 1 1 calc R U . . .
C383 C 0.3209(5) -0.0350(3) -0.1168(4) 0.156(5) Uani 1 1 d D U . . .
H38A H 0.337368 -0.028325 -0.137133 0.234 Uiso 1 1 calc R U . . .
H38B H 0.343958 -0.032093 -0.095299 0.234 Uiso 1 1 calc R U . . .
H38C H 0.305456 -0.064586 -0.121704 0.234 Uiso 1 1 calc R U . . .
C384 C 0.2827(4) -0.0036(3) -0.1109(3) 0.120(3) Uani 1 1 d D U . . .
C90 C 0.4881(4) 0.8195(4) 0.6065(3) 0.141(3) Uani 1 1 d D U . . .
C133 C 0.0682(6) 0.8880(5) 0.0790(3) 0.170(5) Uani 1 1 d . U . . .
H13D H 0.038116 0.882362 0.089046 0.256 Uiso 1 1 calc R U . . .
H13E H 0.061668 0.886898 0.053074 0.256 Uiso 1 1 calc R U . . .
H13F H 0.089341 0.866149 0.084644 0.256 Uiso 1 1 calc R U . . .
C305 C 1.0427(4) 0.5043(5) 0.2398(3) 0.159(5) Uani 1 1 d D U . . .
H30A H 1.030912 0.477310 0.247798 0.238 Uiso 1 1 calc R U . . .
H30B H 1.076769 0.510927 0.248119 0.238 Uiso 1 1 calc R U . . .
H30C H 1.025253 0.527617 0.249727 0.238 Uiso 1 1 calc R U . . .
C275 C 0.8721(4) 0.3237(4) 0.3199(3) 0.129(4) Uani 1 1 d D U . . .
H27G H 0.846704 0.302404 0.307290 0.193 Uiso 1 1 calc R U . . .
H27H H 0.892888 0.309942 0.336370 0.193 Uiso 1 1 calc R U . . .
H27I H 0.857869 0.346838 0.333455 0.193 Uiso 1 1 calc R U . . .
C146 C 0.3210(4) 1.0163(5) 0.1603(3) 0.134(3) Uani 1 1 d . U . . .
C296 C 0.9966(4) 0.3192(4) 0.0651(3) 0.134(3) Uani 1 1 d D U . . .
C145 C 0.3528(6) 0.9771(5) 0.1569(4) 0.166(5) Uani 1 1 d . U . . .
H14A H 0.367427 0.973148 0.180673 0.249 Uiso 1 1 calc R U . . .
H14B H 0.332732 0.950881 0.146081 0.249 Uiso 1 1 calc R U . . .
H14C H 0.377871 0.983322 0.141827 0.249 Uiso 1 1 calc R U . . .
C67 C 0.3910(4) 0.8732(4) 0.8438(3) 0.157(5) Uani 1 1 d D U . . .
H67A H 0.409240 0.890944 0.829467 0.236 Uiso 1 1 calc R U . . .
H67B H 0.372262 0.891289 0.858470 0.236 Uiso 1 1 calc R U . . .
H67C H 0.413055 0.859292 0.859323 0.236 Uiso 1 1 calc R U . . .
C303 C 1.0644(4) 0.4652(5) 0.1856(4) 0.171(5) Uani 1 1 d D U . . .
H30D H 1.059566 0.462148 0.159430 0.256 Uiso 1 1 calc R U . . .
H30E H 1.098248 0.473268 0.194012 0.256 Uiso 1 1 calc R U . . .
H30F H 1.054031 0.437830 0.193593 0.256 Uiso 1 1 calc R U . . .
C374 C 0.0892(4) 0.1263(4) -0.1272(4) 0.159(4) Uani 1 1 d D U . . .
C135 C 0.1378(6) 0.9436(5) 0.0816(3) 0.154(4) Uani 1 1 d . U . . .
H13G H 0.160633 0.923763 0.088806 0.231 Uiso 1 1 calc R U . . .
H13H H 0.132512 0.940922 0.055438 0.231 Uiso 1 1 calc R U . . .
H13I H 0.150663 0.973192 0.091174 0.231 Uiso 1 1 calc R U . . .
C143 C 0.2936(5) 1.0334(6) 0.1331(3) 0.169(5) Uani 1 1 d . U . . .
H14D H 0.266476 1.012418 0.122768 0.254 Uiso 1 1 calc R U . . .
H14E H 0.281761 1.059965 0.143182 0.254 Uiso 1 1 calc R U . . .
H14F H 0.313446 1.039536 0.114374 0.254 Uiso 1 1 calc R U . . .
C134 C 0.0629(6) 0.9657(5) 0.0823(3) 0.153(4) Uani 1 1 d . U . . .
H13J H 0.031175 0.961785 0.090103 0.229 Uiso 1 1 calc R U . . .
H13K H 0.078078 0.994591 0.091855 0.229 Uiso 1 1 calc R U . . .
H13L H 0.059927 0.962321 0.056119 0.229 Uiso 1 1 calc R U . . .
C68 C 0.3311(5) 0.8129(4) 0.8419(3) 0.166(5) Uani 1 1 d D U . . .
H68A H 0.309414 0.790644 0.826331 0.249 Uiso 1 1 calc R U . . .
H68B H 0.353296 0.799247 0.857404 0.249 Uiso 1 1 calc R U . . .
H68C H 0.312503 0.831244 0.856551 0.249 Uiso 1 1 calc R U . . .
C57 C 0.5257(5) 1.0234(4) 0.7561(4) 0.181(5) Uani 1 1 d D U . . .
H57A H 0.525134 1.029683 0.731423 0.271 Uiso 1 1 calc R U . . .
H57B H 0.508858 1.044424 0.769704 0.271 Uiso 1 1 calc R U . . .
H57C H 0.558877 1.025095 0.767042 0.271 Uiso 1 1 calc R U . . .
C144 C 0.3579(5) 1.0540(5) 0.1703(4) 0.165(5) Uani 1 1 d . U . . .
H14G H 0.381159 1.048052 0.189676 0.248 Uiso 1 1 calc R U . . .
H14H H 0.374257 1.059114 0.149551 0.248 Uiso 1 1 calc R U . . .
H14I H 0.342571 1.079543 0.178359 0.248 Uiso 1 1 calc R U . . .
C60 C 0.5021(3) 0.9797(4) 0.7563(3) 0.140(4) Uani 1 1 d D U . . .
C382 C 0.2479(5) -0.0119(4) -0.1450(4) 0.182(6) Uani 1 1 d D U . . .
H38D H 0.264279 -0.004102 -0.165105 0.273 Uiso 1 1 calc R U . . .
H38E H 0.235796 -0.042411 -0.149555 0.273 Uiso 1 1 calc R U . . .
H38F H 0.221220 0.005538 -0.142319 0.273 Uiso 1 1 calc R U . . .
C239 C 0.4963(5) 0.5933(4) 0.4363(4) 0.183(6) Uani 1 1 d D U . . .
H23A H 0.524860 0.599626 0.424680 0.275 Uiso 1 1 calc R U . . .
H23B H 0.475575 0.616381 0.434382 0.275 Uiso 1 1 calc R U . . .
H23C H 0.505687 0.591099 0.461564 0.275 Uiso 1 1 calc R U . . .
C304 C 1.0527(5) 0.5404(5) 0.1876(4) 0.191(6) Uani 1 1 d D U . . .
H30G H 1.047333 0.536643 0.161406 0.286 Uiso 1 1 calc R U . . .
H30H H 1.035327 0.563903 0.197123 0.286 Uiso 1 1 calc R U . . .
H30I H 1.086843 0.547214 0.195514 0.286 Uiso 1 1 calc R U . . .
C238 C 0.5033(5) 0.5162(5) 0.4232(4) 0.186(6) Uani 1 1 d D U . . .
H23D H 0.531829 0.522549 0.411548 0.279 Uiso 1 1 calc R U . . .
H23E H 0.512598 0.516086 0.448824 0.279 Uiso 1 1 calc R U . . .
H23F H 0.487421 0.487857 0.412714 0.279 Uiso 1 1 calc R U . . .
C294 C 1.0123(5) 0.3280(5) 0.0303(4) 0.167(5) Uani 1 1 d D U . . .
H29A H 1.013797 0.358969 0.028922 0.250 Uiso 1 1 calc R U . . .
H29B H 1.043907 0.318299 0.028286 0.250 Uiso 1 1 calc R U . . .
H29C H 0.989470 0.312590 0.010684 0.250 Uiso 1 1 calc R U . . .
C237 C 0.4259(4) 0.5408(5) 0.4356(3) 0.158(4) Uani 1 1 d D U . . .
H23G H 0.404129 0.562804 0.432180 0.237 Uiso 1 1 calc R U . . .
H23H H 0.409951 0.512506 0.425125 0.237 Uiso 1 1 calc R U . . .
H23I H 0.435128 0.540736 0.461236 0.237 Uiso 1 1 calc R U . . .
C372 C 0.0509(5) 0.1549(5) -0.1186(5) 0.208(6) Uani 1 1 d D U . . .
H37A H 0.055909 0.166202 -0.093156 0.313 Uiso 1 1 calc R U . . .
H37B H 0.052263 0.178774 -0.132850 0.313 Uiso 1 1 calc R U . . .
H37C H 0.019521 0.138168 -0.124250 0.313 Uiso 1 1 calc R U . . .
C126 C 0.1590(5) 0.7361(4) 0.1669(3) 0.153(4) Uani 1 1 d D U . . .
C69 C 0.3903(5) 0.8103(4) 0.8011(3) 0.160(5) Uani 1 1 d D U . . .
H69A H 0.409062 0.826481 0.786025 0.240 Uiso 1 1 calc R U . . .
H69B H 0.411818 0.799418 0.819074 0.240 Uiso 1 1 calc R U . . .
H69C H 0.370711 0.786083 0.786267 0.240 Uiso 1 1 calc R U . . .
C79 C 0.3361(6) 0.6591(4) 0.6515(4) 0.183(5) Uani 1 1 d D U . . .
H79A H 0.362221 0.681670 0.651574 0.275 Uiso 1 1 calc R U . . .
H79B H 0.348772 0.634153 0.660736 0.275 Uiso 1 1 calc R U . . .
H79C H 0.320442 0.650594 0.627097 0.275 Uiso 1 1 calc R U . . .
C295 C 0.9948(5) 0.2714(4) 0.0660(5) 0.188(6) Uani 1 1 d D U . . .
H29D H 0.984549 0.264608 0.088723 0.282 Uiso 1 1 calc R U . . .
H29E H 0.972097 0.256380 0.046195 0.282 Uiso 1 1 calc R U . . .
H29F H 1.026534 0.262090 0.063797 0.282 Uiso 1 1 calc R U . . .
C154 C 0.1908(2) 1.09617(15) 0.38156(13) 0.093(2) Uani 1 1 d G U . . .
C167 C 0.21538(17) 1.13621(17) 0.38091(12) 0.129(3) Uani 1 1 d DG U . . .
C158 C 0.21396(17) 1.16934(13) 0.40841(14) 0.124(2) Uani 1 1 d DG U . . .
C157 C 0.1880(2) 1.16243(14) 0.43655(13) 0.0860(19) Uani 1 1 d DG U . . .
C156 C 0.1634(2) 1.12239(16) 0.43720(12) 0.105(2) Uani 1 1 d G U . . .
H156 H 0.145599 1.117673 0.456431 0.126 Uiso 1 1 calc R U . . .
C155 C 0.1648(2) 1.08926(13) 0.40970(14) 0.103(2) Uani 1 1 d G U . . .
H155 H 0.147998 1.061896 0.410146 0.123 Uiso 1 1 calc R U . . .
C371 C 0.0777(6) 0.0874(5) -0.1049(5) 0.201(6) Uani 1 1 d D U . . .
H37D H 0.080055 0.098448 -0.079454 0.302 Uiso 1 1 calc R U . . .
H37E H 0.045376 0.073606 -0.113090 0.302 Uiso 1 1 calc R U . . .
H37F H 0.100706 0.066231 -0.108498 0.302 Uiso 1 1 calc R U . . .
C230 C 0.2338(4) 0.4448(4) 0.3507(3) 0.133(3) Uani 1 1 d D U . . .
C227 C 0.1810(5) 0.4498(6) 0.3471(4) 0.191(6) Uani 1 1 d D U . . .
H22A H 0.166768 0.438972 0.322609 0.286 Uiso 1 1 calc R U . . .
H22B H 0.165618 0.433361 0.363820 0.286 Uiso 1 1 calc R U . . .
H22C H 0.176282 0.480234 0.352475 0.286 Uiso 1 1 calc R U . . .
C381 C 0.2590(6) -0.0151(4) -0.0801(4) 0.193(6) Uani 1 1 d D U . . .
H38G H 0.281926 -0.009526 -0.058419 0.290 Uiso 1 1 calc R U . . .
H38H H 0.232343 0.002334 -0.077063 0.290 Uiso 1 1 calc R U . . .
H38I H 0.246920 -0.045616 -0.084300 0.290 Uiso 1 1 calc R U . . .
C229 C 0.2528(6) 0.4612(5) 0.3874(3) 0.202(6) Uani 1 1 d D U . . .
H22D H 0.251858 0.492472 0.391326 0.303 Uiso 1 1 calc R U . . .
H22E H 0.233593 0.447765 0.403783 0.303 Uiso 1 1 calc R U . . .
H22F H 0.285891 0.454591 0.391877 0.303 Uiso 1 1 calc R U . . .
C78 C 0.2616(5) 0.6443(4) 0.6758(4) 0.170(5) Uani 1 1 d D U . . .
H78A H 0.239572 0.656833 0.691260 0.255 Uiso 1 1 calc R U . . .
H78B H 0.245005 0.635568 0.651630 0.255 Uiso 1 1 calc R U . . .
H78C H 0.273334 0.619128 0.685269 0.255 Uiso 1 1 calc R U . . .
C228 C 0.2362(6) 0.3969(5) 0.3464(4) 0.207(6) Uani 1 1 d D U . . .
H22G H 0.223647 0.384480 0.321959 0.311 Uiso 1 1 calc R U . . .
H22H H 0.269466 0.390911 0.351344 0.311 Uiso 1 1 calc R U . . .
H22I H 0.217168 0.384085 0.363250 0.311 Uiso 1 1 calc R U . . .
C373 C 0.0851(6) 0.1077(6) -0.1643(4) 0.221(7) Uani 1 1 d D U . . .
H37G H 0.111032 0.089621 -0.167870 0.331 Uiso 1 1 calc R U . . .
H37H H 0.054362 0.090145 -0.170804 0.331 Uiso 1 1 calc R U . . .
H37I H 0.087104 0.130752 -0.179403 0.331 Uiso 1 1 calc R U . . .
C220 C 0.1488(4) 0.6551(3) 0.2931(3) 0.137(3) Uani 1 1 d D U . . .
C218 C 0.1496(5) 0.7016(4) 0.2947(4) 0.185(5) Uani 1 1 d D U . . .
H21A H 0.145658 0.709276 0.270357 0.278 Uiso 1 1 calc R U . . .
H21B H 0.123548 0.711500 0.307482 0.278 Uiso 1 1 calc R U . . .
H21C H 0.180167 0.715432 0.307216 0.278 Uiso 1 1 calc R U . . .
C219 C 0.1001(5) 0.6331(5) 0.2766(5) 0.198(5) Uani 1 1 d D U . . .
H21D H 0.100199 0.601884 0.275783 0.296 Uiso 1 1 calc R U . . .
H21E H 0.075676 0.642977 0.291126 0.296 Uiso 1 1 calc R U . . .
H21F H 0.093235 0.640266 0.252340 0.296 Uiso 1 1 calc R U . . .
C217 C 0.1549(6) 0.6427(5) 0.3307(4) 0.217(6) Uani 1 1 d D U . . .
H21G H 0.154280 0.611385 0.329308 0.326 Uiso 1 1 calc R U . . .
H21H H 0.185455 0.656329 0.343301 0.326 Uiso 1 1 calc R U . . .
H21I H 0.128835 0.652397 0.343567 0.326 Uiso 1 1 calc R U . . .
C77 C 0.3296(5) 0.6825(4) 0.7119(3) 0.167(5) Uani 1 1 d D U . . .
H77A H 0.357207 0.703783 0.712445 0.250 Uiso 1 1 calc R U . . .
H77B H 0.309176 0.692955 0.729640 0.250 Uiso 1 1 calc R U . . .
H77C H 0.340671 0.655243 0.717593 0.250 Uiso 1 1 calc R U . . .
C293 C 1.0362(4) 0.3401(4) 0.0933(4) 0.177(5) Uani 1 1 d D U . . .
H29G H 1.027782 0.335298 0.117013 0.266 Uiso 1 1 calc R U . . .
H29H H 1.065835 0.327519 0.089298 0.266 Uiso 1 1 calc R U . . .
H29I H 1.040541 0.371055 0.092050 0.266 Uiso 1 1 calc R U . . .
C286 C 0.8335(3) 0.1756(2) 0.1524(2) 0.087(2) Uani 1 1 d D U . . .
C283 C 0.8617(5) 0.1838(4) 0.1917(3) 0.177(5) Uani 1 1 d D U . . .
H28A H 0.889939 0.204319 0.192132 0.265 Uiso 1 1 calc R U . . .
H28B H 0.840921 0.195466 0.208590 0.265 Uiso 1 1 calc R U . . .
H28C H 0.871707 0.156561 0.198355 0.265 Uiso 1 1 calc R U . . .
C284 C 0.8693(5) 0.1614(4) 0.1288(4) 0.174(5) Uani 1 1 d D U . . .
H28D H 0.895787 0.184107 0.130757 0.262 Uiso 1 1 calc R U . . .
H28E H 0.881445 0.135207 0.136077 0.262 Uiso 1 1 calc R U . . .
H28F H 0.854303 0.155480 0.103993 0.262 Uiso 1 1 calc R U . . .
C285 C 0.7918(5) 0.1450(4) 0.1524(5) 0.187(5) Uani 1 1 d D U . . .
H28G H 0.770569 0.157401 0.168655 0.281 Uiso 1 1 calc R U . . .
H28H H 0.774816 0.138693 0.128147 0.281 Uiso 1 1 calc R U . . .
H28I H 0.801959 0.118420 0.160231 0.281 Uiso 1 1 calc R U . . .
C361 C 0.2121(5) 0.0175(4) 0.0328(5) 0.182(5) Uani 1 1 d D U . . .
H36A H 0.233439 0.012126 0.014517 0.272 Uiso 1 1 calc R U . . .
H36B H 0.230972 0.025852 0.056196 0.272 Uiso 1 1 calc R U . . .
H36C H 0.190987 -0.008773 0.033453 0.272 Uiso 1 1 calc R U . . .
C364 C 0.1821(4) 0.0535(4) 0.0240(4) 0.161(4) Uani 1 1 d D U . . .
C363 C 0.1490(6) 0.0618(5) 0.0524(5) 0.203(6) Uani 1 1 d D U . . .
H36D H 0.167902 0.070377 0.075761 0.305 Uiso 1 1 calc R U . . .
H36E H 0.129598 0.084835 0.046665 0.305 Uiso 1 1 calc R U . . .
H36F H 0.128060 0.035502 0.053157 0.305 Uiso 1 1 calc R U . . .
C362 C 0.1525(6) 0.0402(5) -0.0121(4) 0.221(7) Uani 1 1 d D U . . .
H36G H 0.173730 0.034820 -0.030519 0.331 Uiso 1 1 calc R U . . .
H36H H 0.131580 0.013945 -0.011276 0.331 Uiso 1 1 calc R U . . .
H36I H 0.133118 0.063278 -0.017768 0.331 Uiso 1 1 calc R U . . .
C3 C 0.1018(4) 1.4991(4) 0.4239(3) 0.142(4) Uani 1 1 d D U . . .
H3A H 0.102588 1.473178 0.406927 0.213 Uiso 1 1 calc R U . . .
H3B H 0.087352 1.521082 0.411497 0.213 Uiso 1 1 calc R U . . .
H3C H 0.134386 1.510007 0.434349 0.213 Uiso 1 1 calc R U . . .
C59 C 0.5354(4) 0.9473(5) 0.7364(4) 0.173(5) Uani 1 1 d D U . . .
H59A H 0.521489 0.917534 0.735602 0.259 Uiso 1 1 calc R U . . .
H59B H 0.537194 0.953853 0.711951 0.259 Uiso 1 1 calc R U . . .
H59C H 0.567449 0.951009 0.749506 0.259 Uiso 1 1 calc R U . . .
C89 C 0.5269(5) 0.8436(5) 0.6355(4) 0.192(6) Uani 1 1 d D U . . .
H89A H 0.530078 0.874290 0.632946 0.288 Uiso 1 1 calc R U . . .
H89B H 0.517869 0.839915 0.659229 0.288 Uiso 1 1 calc R U . . .
H89C H 0.557429 0.831964 0.632782 0.288 Uiso 1 1 calc R U . . .
C87 C 0.4838(5) 0.7728(4) 0.6109(5) 0.190(6) Uani 1 1 d D U . . .
H87A H 0.473860 0.769230 0.634364 0.285 Uiso 1 1 calc R U . . .
H87B H 0.459921 0.756998 0.592162 0.285 Uiso 1 1 calc R U . . .
H87C H 0.514657 0.761574 0.608953 0.285 Uiso 1 1 calc R U . . .
C88 C 0.5032(5) 0.8270(5) 0.5708(4) 0.193(5) Uani 1 1 d D U . . .
H88A H 0.505649 0.857866 0.568978 0.289 Uiso 1 1 calc R U . . .
H88B H 0.534320 0.816302 0.568495 0.289 Uiso 1 1 calc R U . . .
H88C H 0.479584 0.811726 0.551704 0.289 Uiso 1 1 calc R U . . .
C250 C 0.3704(5) 0.7579(4) 0.3612(3) 0.163(4) Uani 1 1 d D U . . .
C247 C 0.3692(7) 0.8011(5) 0.3467(5) 0.218(7) Uani 1 1 d D U . . .
H24A H 0.345114 0.798217 0.325834 0.326 Uiso 1 1 calc R U . . .
H24B H 0.361290 0.822853 0.365259 0.326 Uiso 1 1 calc R U . . .
H24C H 0.400594 0.809888 0.339790 0.326 Uiso 1 1 calc R U . . .
C248 C 0.3189(5) 0.7501(6) 0.3742(5) 0.222(7) Uani 1 1 d D U . . .
H24D H 0.294251 0.748809 0.353811 0.333 Uiso 1 1 calc R U . . .
H24E H 0.316273 0.722952 0.384315 0.333 Uiso 1 1 calc R U . . .
H24F H 0.314602 0.773828 0.392426 0.333 Uiso 1 1 calc R U . . .
C249 C 0.4063(6) 0.7596(5) 0.3931(3) 0.198(6) Uani 1 1 d D U . . .
H24G H 0.399921 0.781916 0.411778 0.297 Uiso 1 1 calc R U . . .
H24H H 0.404397 0.731659 0.402064 0.297 Uiso 1 1 calc R U . . .
H24I H 0.438356 0.766263 0.386458 0.297 Uiso 1 1 calc R U . . .
C124 C 0.1547(7) 0.6932(5) 0.1837(4) 0.212(6) Uani 1 1 d D U . . .
H12D H 0.178059 0.695415 0.205005 0.318 Uiso 1 1 calc R U . . .
H12E H 0.122462 0.687867 0.190448 0.318 Uiso 1 1 calc R U . . .
H12F H 0.160756 0.669316 0.166256 0.318 Uiso 1 1 calc R U . . .
C125 C 0.1229(6) 0.7304(6) 0.1351(4) 0.218(7) Uani 1 1 d D U . . .
H12G H 0.129676 0.706497 0.118015 0.328 Uiso 1 1 calc R U . . .
H12H H 0.091105 0.724219 0.142336 0.328 Uiso 1 1 calc R U . . .
H12I H 0.123916 0.756869 0.123885 0.328 Uiso 1 1 calc R U . . .
C123 C 0.2094(6) 0.7366(6) 0.1549(4) 0.228(7) Uani 1 1 d D U . . .
H12J H 0.233303 0.740357 0.175928 0.342 Uiso 1 1 calc R U . . .
H12K H 0.212084 0.709395 0.140103 0.342 Uiso 1 1 calc R U . . .
H12L H 0.214613 0.760476 0.140958 0.342 Uiso 1 1 calc R U . . .
O4 O 0.20999(15) 1.29915(13) 0.50545(11) 0.0640(10) Uani 1 1 d . U . . .
C33 C 0.3145(6) 1.4810(5) 0.4795(4) 0.179(6) Uani 1 1 d D U . . .
H33A H 0.280514 1.483919 0.473702 0.268 Uiso 1 1 calc R U . . .
H33B H 0.332349 1.509587 0.484550 0.268 Uiso 1 1 calc R U . . .
H33C H 0.326126 1.464460 0.459244 0.268 Uiso 1 1 calc R U . . .
C34 C 0.3213(4) 1.4581(3) 0.5116(3) 0.134(3) Uani 1 1 d D U . . .
C32 C 0.3080(7) 1.4879(5) 0.5442(4) 0.210(6) Uani 1 1 d D U . . .
H32A H 0.312185 1.473558 0.565664 0.315 Uiso 1 1 calc R U . . .
H32B H 0.328732 1.514996 0.547789 0.315 Uiso 1 1 calc R U . . .
H32C H 0.274663 1.493696 0.539599 0.315 Uiso 1 1 calc R U . . .
C31 C 0.3734(5) 1.4535(5) 0.5208(5) 0.206(6) Uani 1 1 d D U . . .
H31A H 0.377691 1.438474 0.541836 0.308 Uiso 1 1 calc R U . . .
H31B H 0.385147 1.436910 0.500555 0.308 Uiso 1 1 calc R U . . .
H31C H 0.391370 1.482037 0.525860 0.308 Uiso 1 1 calc R U . . .
O65 O 0.0769(4) 0.7947(4) 0.2897(3) 0.190(4) Uani 1 1 d D U . . .
C197 C 0.0234(4) 0.7330(3) 0.2884(3) 0.208(4) Uani 1 1 d DG U . . .
C192 C -0.0088(4) 0.7093(4) 0.3054(3) 0.209(4) Uani 1 1 d DG U . . .
C193 C -0.0291(4) 0.6688(4) 0.2894(4) 0.240(5) Uani 1 1 d G U . . .
H193 H -0.051113 0.652647 0.301062 0.288 Uiso 1 1 calc R U . . .
C194 C -0.0171(5) 0.6520(3) 0.2564(4) 0.237(5) Uani 1 1 d G U . . .
H194 H -0.030892 0.624275 0.245487 0.284 Uiso 1 1 calc R U . . .
C195 C 0.0152(5) 0.6756(5) 0.2394(3) 0.247(5) Uani 1 1 d G U . . .
H195 H 0.023406 0.664081 0.216863 0.296 Uiso 1 1 calc R U . . .
C196 C 0.0354(4) 0.7161(4) 0.2554(3) 0.235(5) Uani 1 1 d G U . . .
H196 H 0.057484 0.732260 0.243812 0.282 Uiso 1 1 calc R U . . .
C198 C 0.0451(4) 0.7730(4) 0.3061(3) 0.176(3) Uani 1 1 d D U . . .
C191 C -0.0200(4) 0.7275(4) 0.3389(3) 0.167(3) Uani 1 1 d D U . . .
O66 O -0.0503(4) 0.7019(4) 0.3528(3) 0.232(5) Uani 1 1 d D U . . .
O97 O 0.2782(4) 0.2669(4) 0.0788(3) 0.218(4) Uani 1 1 d D U . . .
C358 C 0.2801(3) 0.3664(3) 0.1581(3) 0.174(3) Uani 1 1 d D U . . .
O15 O 0.2364(4) 1.2438(4) 0.4321(3) 0.211(4) Uani 1 1 d D U . . .
O16 O 0.2401(5) 1.1180(4) 0.3254(3) 0.216(4) Uani 1 1 d D U . . .
C159 C 0.2367(5) 1.2110(4) 0.4073(3) 0.164(3) Uani 1 1 d D U . . .
C161 C 0.2886(4) 1.2569(3) 0.3783(3) 0.232(5) Uani 1 1 d DG U . . .
H161 H 0.286688 1.279849 0.396622 0.278 Uiso 1 1 calc R U . . .
C162 C 0.3165(4) 1.2631(3) 0.3511(4) 0.247(6) Uani 1 1 d DG U . . .
H162 H 0.333598 1.290398 0.350768 0.296 Uiso 1 1 calc R U . . .
C163 C 0.3193(4) 1.2295(4) 0.3243(3) 0.243(5) Uani 1 1 d DG U . . .
H163 H 0.338356 1.233808 0.305685 0.292 Uiso 1 1 calc R U . . .
C164 C 0.2943(4) 1.1896(4) 0.3248(3) 0.233(5) Uani 1 1 d DG U . . .
H164 H 0.296205 1.166668 0.306456 0.279 Uiso 1 1 calc R U . . .
C165 C 0.2664(4) 1.1834(3) 0.3520(3) 0.211(4) Uani 1 1 d DG U . . .
C160 C 0.2636(4) 1.2170(3) 0.3788(3) 0.211(4) Uani 1 1 d DG U . . .
C166 C 0.2380(5) 1.1455(4) 0.3520(4) 0.165(3) Uani 1 1 d D U . . .
C114 C 0.3872(5) 0.7972(4) 0.2422(5) 0.192(5) Uani 1 1 d D U . . .
H11D H 0.357630 0.783316 0.248669 0.289 Uiso 1 1 calc R U . . .
H11E H 0.398242 0.778861 0.222666 0.289 Uiso 1 1 calc R U . . .
H11F H 0.411639 0.801662 0.262956 0.289 Uiso 1 1 calc R U . . .
C113 C 0.4165(5) 0.8656(5) 0.2197(5) 0.225(6) Uani 1 1 d D U . . .
H11G H 0.405541 0.892403 0.212711 0.337 Uiso 1 1 calc R U . . .
H11H H 0.441998 0.872407 0.239694 0.337 Uiso 1 1 calc R U . . .
H11I H 0.428601 0.849606 0.199403 0.337 Uiso 1 1 calc R U . . .
O140 O 0.5651(5) 0.8020(4) 0.1453(4) 0.238(5) Uani 1 1 d D U . . .
C342 C 0.5400(4) 0.7784(3) 0.1619(3) 0.160(3) Uani 1 1 d D U . . .
C335 C 0.4803(5) 0.7314(4) 0.2017(3) 0.166(3) Uani 1 1 d D U . . .
C336 C 0.5010(3) 0.7724(2) 0.2138(2) 0.202(4) Uani 1 1 d DG U . . .
C341 C 0.5313(3) 0.7966(3) 0.1956(2) 0.193(4) Uani 1 1 d DG U . . .
C340 C 0.5443(4) 0.8399(3) 0.2078(3) 0.218(5) Uani 1 1 d DG U . . .
H340 H 0.564987 0.856449 0.195414 0.262 Uiso 1 1 calc R U . . .
C339 C 0.5270(4) 0.8590(2) 0.2381(3) 0.229(5) Uani 1 1 d G U . . .
H339 H 0.535910 0.888660 0.246417 0.275 Uiso 1 1 calc R U . . .
C338 C 0.4967(4) 0.8349(3) 0.2562(2) 0.219(5) Uani 1 1 d DG U . . .
H338 H 0.484910 0.847936 0.276936 0.263 Uiso 1 1 calc R U . . .
C337 C 0.4837(3) 0.7915(3) 0.2441(3) 0.220(4) Uani 1 1 d DG U . . .
H337 H 0.462987 0.774999 0.256452 0.264 Uiso 1 1 calc R U . . .
O139 O 0.4509(5) 0.7071(4) 0.2197(3) 0.205(4) Uani 1 1 d D U . . .
O96 O 0.2828(6) 0.3928(4) 0.1853(4) 0.247(5) Uani 1 1 d D U . . .
O7 O 0.03336(19) 1.43105(16) 0.56467(14) 0.0806(14) Uani 1 1 d . U . . .
C116 C 0.3780(4) 0.8404(4) 0.2302(4) 0.175(4) Uani 1 1 d D U . . .
C115 C 0.3429(7) 0.8250(6) 0.1931(5) 0.238(7) Uani 1 1 d D U . . .
H11J H 0.314850 0.807113 0.197962 0.357 Uiso 1 1 calc R U . . .
H11K H 0.332627 0.850325 0.182958 0.357 Uiso 1 1 calc R U . . .
H11L H 0.360021 0.808348 0.176080 0.357 Uiso 1 1 calc R U . . .
O51 O 0.24725(18) 1.02651(14) 0.67515(14) 0.0743(12) Uani 1 1 d . U . . .
O47 O 0.28131(19) 0.99127(14) 0.74022(13) 0.0766(12) Uani 1 1 d . U . . .

loop_
_atom_site_aniso_label
_atom_site_aniso_U_11
_atom_site_aniso_U_22
_atom_site_aniso_U_33
_atom_site_aniso_U_23
_atom_site_aniso_U_13
_atom_site_aniso_U_12
Co20 0.0520(4) 0.0489(5) 0.0614(5) 0.0102(4) -0.0002(4) 0.0203(3)
Co10 0.0480(4) 0.0544(5) 0.0595(5) 0.0170(4) 0.0050(3) 0.0186(3)
Co19 0.0589(5) 0.0528(5) 0.0567(5) 0.0167(4) 0.0097(4) 0.0121(4)
Co5 0.0616(5) 0.0503(5) 0.0607(5) 0.0197(4) 0.0087(4) 0.0218(4)
Co23 0.0635(5) 0.0446(5) 0.0627(5) 0.0165(4) 0.0086(4) 0.0155(4)
Co22 0.0620(5) 0.0461(5) 0.0605(5) 0.0161(4) 0.0064(4) 0.0207(4)
Co14 0.0678(5) 0.0609(5) 0.0546(5) 0.0198(4) 0.0212(4) 0.0234(4)
Co15 0.0778(6) 0.0563(5) 0.0488(5) 0.0098(4) 0.0193(4) 0.0244(4)
Co18 0.0665(5) 0.0490(5) 0.0622(5) 0.0055(4) 0.0107(4) 0.0207(4)
Co7 0.0628(5) 0.0666(6) 0.0600(5) 0.0257(4) 0.0257(4) 0.0242(4)
Co6 0.0728(5) 0.0569(5) 0.0509(5) 0.0158(4) 0.0226(4) 0.0285(4)
Co3 0.0625(5) 0.0639(6) 0.0565(5) 0.0221(4) 0.0072(4) 0.0222(4)
Co21 0.0686(5) 0.0596(5) 0.0550(5) 0.0158(4) 0.0011(4) 0.0199(4)
Co13 0.0778(6) 0.0549(5) 0.0570(5) 0.0189(4) 0.0074(4) 0.0232(4)
Co1 0.0621(5) 0.0500(5) 0.0646(5) 0.0069(4) 0.0058(4) 0.0150(4)
Co11 0.0584(5) 0.0612(5) 0.0656(5) 0.0209(4) 0.0087(4) 0.0084(4)
Co2 0.0766(6) 0.0497(5) 0.0684(5) 0.0124(4) 0.0074(4) 0.0251(4)
Co24 0.0739(5) 0.0470(5) 0.0671(5) 0.0169(4) 0.0130(4) 0.0232(4)
Co17 0.0694(5) 0.0729(6) 0.0676(5) 0.0253(4) 0.0286(4) 0.0349(4)
Co4 0.0689(5) 0.0612(6) 0.0633(5) 0.0285(4) 0.0133(4) 0.0231(4)
Co16 0.0790(6) 0.0641(6) 0.0608(5) 0.0099(4) 0.0191(4) 0.0347(4)
Co12 0.0633(5) 0.0534(5) 0.0728(6) 0.0267(4) 0.0113(4) 0.0163(4)
Co8 0.0632(5) 0.0922(7) 0.0791(6) 0.0394(5) 0.0330(5) 0.0396(5)
Co9 0.0771(6) 0.0781(6) 0.0645(5) 0.0196(4) 0.0220(4) 0.0454(5)
S21 0.0578(8) 0.0481(9) 0.0644(9) 0.0188(7) 0.0113(7) 0.0166(6)
S6 0.0579(8) 0.0519(9) 0.0635(9) 0.0224(7) 0.0117(7) 0.0149(6)
S12 0.0623(9) 0.0554(9) 0.0745(10) 0.0185(7) 0.0121(7) 0.0229(7)
S9 0.0660(9) 0.0650(10) 0.0609(9) 0.0148(7) 0.0214(7) 0.0129(7)
S13 0.0714(10) 0.0513(9) 0.0715(10) 0.0134(7) 0.0148(8) 0.0258(7)
S22 0.0617(9) 0.0562(9) 0.0622(9) 0.0098(7) 0.0060(7) 0.0135(7)
S1 0.0708(10) 0.0697(11) 0.0577(9) 0.0213(8) 0.0094(7) 0.0159(8)
S3 0.0681(9) 0.0719(11) 0.0596(9) 0.0172(8) 0.0091(7) 0.0235(8)
S2 0.0685(10) 0.0740(11) 0.0681(10) 0.0258(8) 0.0162(8) 0.0342(8)
S19 0.0858(11) 0.0624(10) 0.0610(9) 0.0173(7) 0.0198(8) 0.0394(8)
S16 0.0722(10) 0.0662(11) 0.0658(10) 0.0113(8) 0.0208(8) 0.0091(8)
S5 0.0864(11) 0.0555(10) 0.0664(10) 0.0135(8) -0.0057(8) 0.0108(8)
S24 0.0938(12) 0.0619(10) 0.0592(9) 0.0092(8) 0.0157(8) 0.0290(9)
S20 0.0839(11) 0.0887(13) 0.0676(10) 0.0352(9) 0.0280(9) 0.0403(10)
S7 0.1000(13) 0.0756(12) 0.0612(10) 0.0177(8) 0.0229(9) 0.0415(10)
S4 0.0592(9) 0.0997(14) 0.0708(11) 0.0183(9) 0.0100(8) 0.0272(9)
S10 0.0985(13) 0.0722(12) 0.0736(11) 0.0334(9) 0.0121(9) 0.0352(10)
S15 0.0984(13) 0.0786(13) 0.0828(12) 0.0397(10) 0.0131(10) 0.0260(10)
S14 0.0723(11) 0.0839(12) 0.0801(12) 0.0051(9) 0.0038(9) 0.0296(9)
S11 0.0549(9) 0.0979(14) 0.0860(12) 0.0356(10) 0.0089(9) 0.0201(9)
S23 0.0810(12) 0.0885(13) 0.0726(11) 0.0235(9) 0.0246(9) 0.0095(9)
S18 0.0996(13) 0.0574(11) 0.0731(11) 0.0072(8) -0.0160(10) 0.0154(9)
S8 0.0627(10) 0.1096(16) 0.1111(15) 0.0563(12) 0.0229(10) 0.0125(10)
S17 0.0637(11) 0.0971(15) 0.1221(17) 0.0493(12) 0.0214(10) 0.0268(10)
O121 0.054(2) 0.046(2) 0.059(2) 0.0176(16) -0.0055(16) 0.0164(16)
O40 0.057(2) 0.053(2) 0.059(2) 0.0182(18) 0.0033(17) 0.0162(17)
O82 0.072(2) 0.055(2) 0.059(2) 0.0152(18) 0.0212(19) 0.0245(18)
O21 0.067(2) 0.060(2) 0.061(2) 0.0180(18) 0.0268(18) 0.0281(18)
O84 0.086(3) 0.071(3) 0.059(2) 0.0177(19) 0.016(2) 0.034(2)
O101 0.064(2) 0.054(2) 0.057(2) 0.0176(17) 0.0082(17) 0.0206(17)
O41 0.062(2) 0.056(2) 0.062(2) 0.0235(17) 0.0075(17) 0.0270(17)
O62 0.055(2) 0.055(2) 0.062(2) 0.0227(18) 0.0054(17) 0.0228(17)
O122 0.053(2) 0.051(2) 0.071(2) 0.0110(18) 0.0116(18) 0.0177(17)
O1 0.062(2) 0.056(2) 0.059(2) 0.0148(18) 0.0115(17) 0.0163(17)
O119 0.072(2) 0.066(2) 0.058(2) 0.0148(19) 0.0098(19) 0.026(2)
O100 0.066(2) 0.065(2) 0.072(2) 0.024(2) 0.0190(19) 0.0293(19)
O143 0.070(2) 0.039(2) 0.066(2) 0.0078(17) 0.0161(19) 0.0095(17)
O130 0.063(2) 0.055(2) 0.063(2) 0.0154(18) -0.0020(18) 0.0257(17)
O38 0.063(2) 0.073(3) 0.067(2) 0.0298(19) 0.0190(18) 0.0313(19)
O22 0.058(2) 0.073(3) 0.071(2) 0.029(2) 0.0179(18) 0.0202(19)
O118 0.068(2) 0.052(2) 0.061(2) 0.0089(17) 0.0039(18) 0.0236(18)
O85 0.071(2) 0.058(2) 0.063(2) 0.0168(18) 0.0212(19) 0.0280(18)
O131 0.063(2) 0.058(2) 0.074(2) 0.0080(19) 0.0108(19) 0.025(2)
O49 0.050(2) 0.058(2) 0.073(2) 0.0249(19) 0.0087(18) 0.0145(17)
O23 0.071(2) 0.090(3) 0.069(2) 0.031(2) 0.021(2) 0.039(2)
O27 0.074(2) 0.066(2) 0.060(2) 0.0099(19) 0.0211(19) 0.020(2)
O48 0.069(3) 0.064(3) 0.073(3) 0.025(2) 0.017(2) 0.008(2)
O103 0.058(2) 0.054(2) 0.080(3) 0.0137(19) 0.0093(19) 0.0150(18)
O120 0.062(2) 0.064(2) 0.063(2) 0.0183(19) 0.0067(18) 0.0128(18)
O3 0.063(2) 0.055(2) 0.071(2) 0.0179(18) 0.0132(19) 0.0153(18)
O123 0.083(3) 0.057(3) 0.073(3) 0.025(2) 0.016(2) 0.020(2)
O60 0.058(2) 0.077(3) 0.082(3) 0.020(2) 0.020(2) 0.034(2)
O102 0.070(2) 0.050(2) 0.058(2) 0.0108(17) 0.0085(18) 0.0206(18)
O20 0.080(2) 0.072(3) 0.057(2) 0.0244(19) 0.0285(19) 0.034(2)
O2 0.065(2) 0.059(2) 0.063(2) 0.0210(19) 0.0102(19) 0.0206(18)
O29 0.077(3) 0.061(3) 0.095(3) 0.017(2) 0.003(2) 0.031(2)
O150 0.072(2) 0.047(2) 0.077(3) 0.0219(19) 0.012(2) 0.0131(18)
O74 0.064(2) 0.076(3) 0.074(3) 0.008(2) 0.001(2) 0.013(2)
O149 0.084(3) 0.052(2) 0.073(3) 0.022(2) 0.012(2) 0.026(2)
O129 0.071(2) 0.050(2) 0.065(2) 0.0150(18) 0.0053(19) 0.0184(18)
O28 0.076(3) 0.063(2) 0.069(2) 0.025(2) 0.018(2) 0.025(2)
O81 0.079(2) 0.065(2) 0.056(2) 0.0148(18) 0.0208(19) 0.0314(19)
O61 0.075(3) 0.066(3) 0.076(3) 0.022(2) 0.021(2) 0.034(2)
O87 0.082(3) 0.066(3) 0.067(3) 0.005(2) 0.014(2) 0.019(2)
O83 0.084(3) 0.065(2) 0.058(2) 0.0182(19) 0.027(2) 0.030(2)
O93 0.079(3) 0.054(2) 0.069(2) 0.0210(19) 0.014(2) 0.0255(19)
O39 0.059(2) 0.070(2) 0.073(2) 0.029(2) 0.0054(19) 0.0194(18)
O109 0.064(2) 0.074(3) 0.068(2) 0.025(2) 0.0163(19) 0.028(2)
O116 0.064(2) 0.071(3) 0.073(3) -0.002(2) 0.000(2) 0.013(2)
O10 0.075(3) 0.071(3) 0.071(3) 0.028(2) 0.014(2) 0.021(2)
O8 0.060(2) 0.065(3) 0.079(3) 0.023(2) 0.011(2) 0.0171(19)
O19 0.077(2) 0.079(3) 0.071(2) 0.027(2) 0.035(2) 0.040(2)
O33 0.088(3) 0.081(3) 0.056(2) 0.022(2) 0.023(2) 0.029(2)
O92 0.080(3) 0.064(3) 0.105(4) 0.016(3) 0.016(3) 0.030(2)
O142 0.080(3) 0.073(3) 0.083(3) 0.031(2) 0.023(2) 0.019(2)
O132 0.058(2) 0.066(3) 0.080(3) 0.004(2) 0.008(2) 0.0228(19)
O6 0.079(3) 0.070(3) 0.058(2) 0.010(2) 0.005(2) 0.020(2)
O125 0.093(3) 0.063(3) 0.062(2) 0.012(2) 0.001(2) 0.025(2)
O128 0.070(3) 0.061(3) 0.066(3) 0.002(2) -0.005(2) 0.001(2)
O112 0.072(3) 0.073(3) 0.076(3) -0.001(2) -0.002(2) 0.011(2)
O113 0.070(3) 0.073(3) 0.077(3) 0.011(2) 0.001(2) -0.004(2)
O26 0.071(3) 0.082(3) 0.071(3) 0.017(2) 0.021(2) 0.010(2)
O117 0.077(3) 0.077(3) 0.066(3) 0.015(2) -0.009(2) 0.011(2)
O98 0.109(3) 0.069(3) 0.085(3) 0.007(2) 0.016(3) 0.041(3)
O73 0.072(3) 0.077(3) 0.072(3) 0.024(2) -0.006(2) 0.010(2)
O37 0.094(3) 0.081(3) 0.068(3) 0.031(2) 0.021(2) 0.028(2)
O144 0.083(3) 0.049(2) 0.085(3) 0.027(2) 0.011(2) 0.027(2)
O75 0.098(3) 0.070(3) 0.064(3) 0.019(2) 0.003(2) 0.025(2)
O36 0.087(3) 0.097(3) 0.060(2) 0.023(2) 0.006(2) 0.024(3)
O18 0.112(3) 0.080(3) 0.083(3) 0.007(2) 0.026(3) 0.051(3)
O12 0.076(3) 0.077(3) 0.085(3) 0.013(2) 0.011(2) 0.035(2)
O50 0.100(3) 0.077(3) 0.081(3) 0.038(2) 0.021(3) 0.029(2)
O5 0.084(3) 0.096(4) 0.067(3) 0.028(2) 0.021(2) 0.032(3)
O76 0.101(3) 0.089(3) 0.059(3) 0.025(2) 0.001(2) 0.026(3)
O107 0.089(3) 0.073(3) 0.066(3) 0.013(2) 0.012(2) 0.031(2)
O111 0.093(3) 0.058(3) 0.072(3) 0.021(2) -0.004(2) 0.015(2)
O54 0.109(3) 0.063(3) 0.095(3) 0.023(2) 0.002(3) 0.036(2)
O14 0.094(3) 0.063(3) 0.086(3) -0.003(2) 0.000(2) 0.030(2)
O94 0.094(3) 0.069(3) 0.084(3) -0.005(2) 0.025(2) 0.029(2)
O145 0.105(3) 0.055(3) 0.085(3) 0.026(2) 0.012(3) 0.037(2)
O141 0.068(3) 0.088(3) 0.083(3) 0.035(3) 0.024(2) 0.008(2)
O108 0.105(4) 0.087(3) 0.069(3) 0.019(2) 0.022(3) 0.056(3)
O136 0.091(3) 0.095(3) 0.085(3) 0.004(3) 0.020(3) 0.049(3)
O31 0.063(2) 0.104(3) 0.089(3) 0.038(3) 0.025(2) 0.030(2)
O148 0.105(3) 0.058(3) 0.073(3) 0.027(2) 0.011(2) 0.032(2)
O69 0.069(3) 0.090(3) 0.090(3) 0.013(3) 0.001(2) 0.001(2)
O115 0.080(3) 0.069(3) 0.108(4) 0.022(3) -0.011(3) 0.019(2)
O13 0.101(3) 0.068(3) 0.086(3) 0.005(2) 0.012(3) 0.030(2)
O43 0.098(3) 0.067(3) 0.063(2) 0.019(2) 0.008(2) 0.031(2)
O79 0.089(3) 0.083(3) 0.049(2) 0.019(2) 0.013(2) 0.016(2)
O99 0.107(3) 0.070(3) 0.084(3) 0.000(2) 0.008(3) 0.036(3)
O127 0.088(3) 0.079(3) 0.077(3) 0.029(2) 0.022(2) 0.020(2)
O86 0.067(3) 0.082(3) 0.090(3) 0.011(3) 0.024(2) 0.007(2)
O80 0.088(3) 0.079(3) 0.059(2) 0.023(2) 0.012(2) 0.020(2)
O89 0.112(3) 0.074(3) 0.091(3) 0.019(2) 0.013(3) 0.045(3)
O70 0.058(3) 0.079(3) 0.092(3) -0.007(2) -0.002(2) 0.011(2)
O17 0.101(3) 0.070(3) 0.080(3) 0.012(2) 0.027(2) 0.036(2)
O25 0.105(3) 0.076(3) 0.083(3) 0.032(2) 0.017(2) 0.047(2)
O68 0.076(3) 0.091(3) 0.108(4) 0.047(3) 0.020(3) 0.011(2)
O55 0.090(3) 0.071(3) 0.103(3) 0.039(3) 0.015(3) 0.031(2)
O105 0.074(3) 0.087(3) 0.101(3) 0.029(3) 0.019(2) 0.042(2)
O135 0.079(3) 0.098(3) 0.093(3) 0.023(3) 0.028(2) 0.040(2)
O9 0.090(3) 0.080(3) 0.059(3) 0.009(2) 0.008(2) 0.025(2)
O95 0.102(3) 0.071(3) 0.090(3) -0.001(2) 0.025(3) 0.033(2)
O138 0.092(3) 0.091(3) 0.078(3) 0.035(2) 0.029(2) 0.021(2)
O67 0.079(3) 0.102(4) 0.095(3) 0.041(3) 0.021(3) 0.000(3)
O45 0.079(3) 0.091(3) 0.094(3) 0.044(3) 0.028(2) 0.013(2)
O91 0.072(3) 0.093(3) 0.080(3) 0.018(2) 0.014(2) 0.020(2)
O106 0.108(4) 0.114(4) 0.098(4) 0.059(3) 0.048(3) 0.061(3)
O46 0.131(4) 0.072(3) 0.073(3) -0.002(3) -0.028(3) 0.012(3)
O57 0.084(3) 0.115(4) 0.089(3) 0.016(3) 0.022(3) 0.056(3)
O137 0.079(3) 0.107(3) 0.102(3) 0.046(3) 0.036(3) 0.028(3)
O126 0.090(4) 0.102(4) 0.098(4) 0.026(3) 0.030(3) 0.005(3)
O32 0.092(3) 0.074(3) 0.069(3) 0.027(2) 0.020(2) 0.023(2)
O124 0.119(4) 0.074(3) 0.074(3) 0.000(2) 0.022(3) 0.040(3)
O59 0.081(3) 0.111(4) 0.085(3) 0.035(3) 0.023(3) 0.042(3)
O72 0.086(3) 0.081(3) 0.119(4) 0.015(3) -0.016(3) 0.024(3)
O64 0.073(3) 0.126(4) 0.105(3) 0.053(3) 0.036(3) 0.024(3)
O63 0.083(3) 0.120(4) 0.088(3) 0.049(3) 0.037(3) 0.020(3)
O133 0.078(3) 0.111(4) 0.083(3) 0.023(3) 0.009(3) 0.042(3)
O24 0.151(5) 0.087(4) 0.085(4) 0.045(3) 0.006(3) 0.024(3)
O35 0.101(4) 0.161(5) 0.093(4) 0.048(4) 0.022(3) 0.060(4)
O30 0.078(3) 0.111(4) 0.109(4) 0.040(3) -0.011(3) 0.006(3)
O134 0.078(3) 0.121(4) 0.076(3) 0.020(3) 0.020(3) 0.027(3)
O58 0.084(3) 0.136(4) 0.089(3) 0.012(3) 0.029(3) 0.052(3)
O42 0.135(4) 0.082(3) 0.071(3) 0.017(3) 0.036(3) 0.049(3)
O90 0.088(3) 0.090(4) 0.104(4) 0.013(3) -0.008(3) 0.029(3)
O114 0.093(4) 0.076(3) 0.126(5) 0.007(3) -0.007(3) 0.009(3)
O56 0.077(3) 0.124(4) 0.109(3) 0.033(3) 0.035(3) 0.052(3)
C290 0.065(3) 0.047(3) 0.058(3) 0.017(2) 0.001(2) 0.019(2)
C291 0.062(3) 0.046(3) 0.068(3) 0.018(3) 0.013(3) 0.019(2)
C292 0.070(3) 0.062(4) 0.081(4) 0.026(3) 0.013(3) 0.027(3)
C287 0.091(4) 0.053(3) 0.090(4) 0.027(3) 0.028(3) 0.039(3)
C288 0.077(4) 0.061(4) 0.080(4) 0.019(3) 0.023(3) 0.029(3)
C289 0.074(3) 0.044(3) 0.071(3) 0.013(3) 0.015(3) 0.025(3)
C224 0.065(3) 0.066(3) 0.058(3) 0.006(3) 0.020(3) 0.023(3)
C225 0.075(3) 0.061(3) 0.076(3) 0.002(3) 0.031(3) 0.024(3)
C226 0.096(4) 0.075(4) 0.107(5) 0.002(4) 0.037(4) 0.020(4)
C221 0.098(5) 0.090(5) 0.135(6) -0.006(4) 0.059(4) 0.019(4)
C222 0.101(5) 0.098(5) 0.116(5) -0.009(4) 0.051(4) 0.007(4)
C223 0.074(3) 0.068(4) 0.069(3) 0.005(3) 0.028(3) 0.014(3)
O11 0.069(3) 0.140(5) 0.087(4) 0.016(3) 0.016(3) 0.024(3)
C74 0.061(3) 0.061(3) 0.058(3) 0.013(3) 0.015(3) 0.021(3)
C75 0.060(3) 0.059(3) 0.062(3) 0.020(3) 0.005(3) 0.012(3)
C76 0.075(4) 0.065(4) 0.067(3) 0.022(3) -0.006(3) 0.015(3)
C71 0.083(4) 0.072(4) 0.070(4) 0.026(3) 0.002(3) 0.011(3)
C72 0.068(3) 0.060(3) 0.066(3) 0.023(3) 0.003(3) 0.017(3)
C73 0.061(3) 0.050(3) 0.056(3) 0.028(2) 0.009(2) 0.017(2)
C85 0.062(3) 0.058(3) 0.062(3) 0.019(3) 0.006(3) 0.020(3)
C86 0.084(4) 0.064(4) 0.074(4) 0.028(3) 0.012(3) 0.026(3)
C81 0.106(5) 0.063(4) 0.087(4) 0.025(3) 0.019(4) 0.038(3)
C82 0.100(4) 0.066(4) 0.083(4) 0.022(3) 0.029(3) 0.040(3)
C83 0.080(3) 0.066(3) 0.067(3) 0.025(3) 0.016(3) 0.035(3)
C84 0.065(3) 0.066(3) 0.063(3) 0.011(3) 0.005(3) 0.021(3)
O34 0.102(4) 0.176(6) 0.074(4) 0.005(4) 0.026(3) 0.055(4)
C120 0.066(3) 0.068(3) 0.074(3) 0.013(3) 0.025(3) 0.030(3)
C119 0.075(3) 0.065(4) 0.095(4) 0.014(3) 0.035(3) 0.027(3)
C118 0.098(4) 0.082(4) 0.146(5) 0.008(4) 0.061(4) 0.034(4)
C117 0.112(5) 0.098(5) 0.183(7) 0.003(5) 0.082(5) 0.026(4)
C122 0.096(4) 0.096(5) 0.147(5) 0.009(4) 0.069(4) 0.017(4)
C121 0.075(3) 0.065(3) 0.080(4) 0.007(3) 0.045(3) 0.018(3)
C184 0.067(4) 0.076(4) 0.069(4) 0.027(3) 0.018(3) 0.037(3)
C140 0.057(3) 0.097(4) 0.069(3) 0.032(3) 0.017(3) 0.032(3)
C141 0.064(3) 0.088(4) 0.074(4) 0.026(3) 0.013(3) 0.031(3)
C142 0.074(4) 0.106(5) 0.077(4) 0.024(4) 0.020(3) 0.010(3)
C137 0.098(5) 0.112(5) 0.067(4) 0.021(4) 0.022(4) 0.014(4)
C138 0.094(4) 0.099(5) 0.075(4) 0.032(4) 0.021(3) 0.016(4)
C139 0.075(3) 0.089(4) 0.063(3) 0.026(3) 0.018(3) 0.028(3)
O78 0.104(4) 0.205(7) 0.078(4) 0.014(4) 0.033(3) 0.069(4)
C18 0.064(3) 0.056(3) 0.069(3) 0.018(3) 0.014(3) 0.018(3)
C19 0.065(3) 0.064(3) 0.064(3) 0.016(3) 0.013(3) 0.023(3)
C20 0.086(4) 0.059(4) 0.077(4) 0.022(3) 0.019(3) 0.024(3)
C15 0.093(4) 0.065(4) 0.078(4) 0.017(3) 0.020(3) 0.012(3)
C16 0.074(4) 0.064(4) 0.075(4) 0.013(3) 0.022(3) 0.015(3)
C17 0.059(3) 0.056(3) 0.062(3) 0.016(3) 0.017(3) 0.016(2)
C272 0.068(3) 0.065(4) 0.067(3) 0.005(3) 0.006(3) 0.039(3)
O146 0.104(4) 0.065(4) 0.198(7) 0.046(4) -0.003(4) 0.014(3)
O110 0.127(4) 0.088(4) 0.073(3) -0.005(3) -0.024(3) 0.023(3)
C8 0.074(3) 0.058(3) 0.062(3) 0.018(3) 0.011(3) 0.024(3)
C9 0.087(4) 0.065(3) 0.066(3) 0.022(3) 0.015(3) 0.024(3)
C10 0.111(5) 0.081(4) 0.080(4) 0.033(3) 0.024(4) 0.030(4)
C5 0.118(5) 0.083(4) 0.086(4) 0.039(4) 0.028(4) 0.034(4)
C6 0.112(5) 0.081(4) 0.081(4) 0.028(3) 0.023(4) 0.043(4)
C7 0.088(4) 0.061(3) 0.066(3) 0.031(3) 0.017(3) 0.025(3)
C416 0.064(3) 0.057(3) 0.074(4) 0.012(3) -0.005(3) 0.020(3)
C300 0.075(3) 0.075(4) 0.056(3) 0.024(3) 0.012(3) 0.021(3)
C301 0.083(4) 0.068(4) 0.066(3) 0.020(3) 0.015(3) 0.026(3)
C302 0.092(4) 0.089(4) 0.093(4) 0.014(4) 0.027(4) 0.045(4)
C297 0.095(5) 0.109(5) 0.113(5) 0.014(4) 0.028(4) 0.047(4)
C298 0.080(4) 0.112(5) 0.092(4) 0.020(4) 0.022(4) 0.026(4)
C299 0.079(4) 0.084(4) 0.067(3) 0.019(3) 0.017(3) 0.025(3)
O88 0.150(5) 0.107(4) 0.110(4) 0.067(4) 0.014(4) 0.046(4)
C398 0.069(3) 0.065(3) 0.065(3) 0.019(3) 0.013(3) 0.022(3)
C397 0.088(4) 0.064(3) 0.072(3) 0.027(3) 0.025(3) 0.030(3)
C396 0.108(5) 0.092(4) 0.076(4) 0.033(4) 0.025(4) 0.038(4)
C395 0.118(5) 0.077(4) 0.090(4) 0.035(4) 0.033(4) 0.050(4)
C400 0.106(4) 0.070(4) 0.075(4) 0.029(3) 0.029(3) 0.045(3)
C399 0.084(4) 0.063(3) 0.070(3) 0.020(3) 0.019(3) 0.025(3)
O71 0.099(4) 0.073(3) 0.145(5) 0.027(3) -0.008(4) 0.004(3)
C388 0.085(3) 0.050(3) 0.060(3) 0.011(3) 0.013(3) 0.027(3)
C387 0.089(4) 0.050(3) 0.074(4) 0.007(3) 0.007(3) 0.014(3)
C386 0.114(5) 0.056(4) 0.096(4) 0.007(3) -0.003(4) 0.008(3)
C385 0.117(5) 0.051(4) 0.110(5) 0.013(4) 0.004(4) 0.022(4)
C390 0.109(4) 0.050(3) 0.094(4) 0.019(3) 0.016(4) 0.026(3)
C389 0.087(4) 0.048(3) 0.069(3) 0.012(3) 0.019(3) 0.028(3)
C244 0.067(3) 0.088(4) 0.065(3) 0.019(3) 0.015(3) 0.035(3)
C243 0.065(3) 0.098(4) 0.063(3) 0.013(3) 0.009(3) 0.032(3)
C242 0.083(4) 0.126(5) 0.065(4) 0.017(4) 0.013(3) 0.022(4)
C241 0.102(5) 0.146(6) 0.069(4) 0.017(4) 0.013(4) 0.031(5)
C246 0.087(4) 0.112(5) 0.068(4) 0.029(4) 0.015(3) 0.019(4)
C245 0.077(4) 0.100(4) 0.063(3) 0.034(3) 0.017(3) 0.033(3)
O77 0.106(4) 0.183(6) 0.086(4) 0.033(4) 0.002(3) 0.072(4)
C401 0.065(3) 0.050(3) 0.081(4) 0.011(3) -0.002(3) 0.007(3)
C407 0.072(4) 0.071(4) 0.081(4) 0.016(3) -0.005(3) 0.017(3)
C406 0.073(3) 0.062(3) 0.069(3) 0.019(3) -0.006(3) 0.013(3)
C405 0.077(4) 0.054(3) 0.071(3) 0.003(3) -0.011(3) 0.019(3)
C404 0.070(4) 0.065(4) 0.096(4) -0.002(3) -0.003(3) 0.011(3)
C403 0.073(4) 0.071(4) 0.097(4) 0.004(3) -0.011(3) 0.022(3)
C402 0.075(4) 0.059(3) 0.081(4) 0.014(3) -0.006(3) 0.011(3)
C415 0.075(3) 0.053(3) 0.081(4) 0.014(3) -0.003(3) 0.011(3)
C414 0.086(4) 0.056(3) 0.085(4) 0.014(3) 0.002(3) 0.007(3)
C413 0.088(4) 0.066(4) 0.095(4) 0.008(3) 0.007(4) 0.019(3)
C412 0.107(5) 0.072(4) 0.129(6) 0.001(4) -0.003(5) 0.027(4)
C411 0.122(6) 0.074(5) 0.146(7) -0.001(5) -0.001(5) 0.034(4)
C410 0.120(6) 0.093(5) 0.142(7) 0.012(5) 0.008(5) 0.048(5)
C409 0.101(5) 0.071(4) 0.112(5) 0.015(4) 0.006(4) 0.025(4)
C408 0.091(4) 0.067(4) 0.092(4) 0.014(3) 0.008(4) 0.020(3)
C28 0.068(3) 0.056(3) 0.071(3) 0.017(3) 0.003(3) 0.022(3)
C27 0.071(3) 0.067(4) 0.072(4) 0.008(3) 0.001(3) 0.025(3)
C26 0.067(4) 0.087(4) 0.078(4) 0.009(3) -0.004(3) 0.023(3)
C25 0.068(4) 0.085(4) 0.088(4) 0.014(4) 0.005(3) 0.019(3)
C30 0.055(3) 0.092(4) 0.091(4) 0.013(4) 0.006(3) 0.020(3)
C29 0.069(3) 0.070(4) 0.078(4) 0.022(3) 0.010(3) 0.020(3)
C40 0.093(4) 0.102(5) 0.103(5) 0.036(4) 0.001(4) -0.003(4)
C35 0.107(5) 0.112(5) 0.114(5) 0.047(5) -0.002(5) -0.002(4)
C36 0.110(5) 0.084(4) 0.103(5) 0.036(4) -0.003(4) -0.006(4)
C37 0.074(3) 0.076(4) 0.082(4) 0.028(3) -0.004(3) 0.006(3)
C38 0.075(3) 0.063(3) 0.075(3) 0.020(3) 0.009(3) 0.009(3)
C39 0.074(4) 0.090(4) 0.081(4) 0.029(3) 0.006(3) 0.004(3)
C328 0.073(4) 0.056(4) 0.081(4) 0.017(3) 0.002(3) 0.023(3)
C257 0.072(4) 0.101(5) 0.072(4) 0.020(4) 0.015(3) 0.035(4)
C278 0.066(3) 0.060(3) 0.069(3) 0.024(3) -0.003(3) 0.015(3)
C277 0.082(4) 0.078(4) 0.061(3) 0.012(3) -0.007(3) 0.039(3)
C282 0.071(3) 0.056(3) 0.063(3) 0.020(3) 0.005(3) 0.027(3)
C281 0.066(3) 0.049(3) 0.061(3) 0.015(2) 0.008(3) 0.024(2)
C280 0.055(3) 0.052(3) 0.062(3) 0.014(2) 0.010(2) 0.016(2)
C279 0.057(3) 0.054(3) 0.059(3) 0.012(3) 0.002(2) 0.013(2)
C329 0.081(4) 0.072(4) 0.074(4) 0.024(3) 0.027(3) 0.021(3)
C271 0.069(3) 0.083(4) 0.076(4) 0.018(3) 0.008(3) 0.031(3)
C262 0.067(3) 0.071(3) 0.073(3) 0.017(3) 0.014(3) 0.036(3)
C261 0.067(3) 0.077(4) 0.076(4) 0.006(3) 0.006(3) 0.044(3)
C260 0.085(4) 0.111(5) 0.073(4) 0.013(4) 0.015(3) 0.051(4)
C259 0.089(4) 0.132(5) 0.075(4) 0.020(4) 0.013(3) 0.057(4)
C258 0.078(4) 0.092(4) 0.065(3) 0.017(3) 0.019(3) 0.044(3)
C270 0.077(4) 0.089(4) 0.074(4) 0.010(3) 0.024(3) 0.033(3)
C269 0.087(4) 0.090(4) 0.068(4) 0.011(3) 0.012(3) 0.032(3)
C268 0.104(5) 0.108(5) 0.082(4) 0.020(4) 0.014(4) 0.030(4)
C267 0.118(6) 0.113(6) 0.073(4) 0.019(4) 0.021(4) 0.023(5)
C266 0.117(5) 0.098(5) 0.074(4) 0.018(4) 0.005(4) 0.040(4)
C265 0.098(5) 0.090(4) 0.070(4) 0.017(3) 0.008(4) 0.037(4)
C264 0.083(4) 0.086(4) 0.075(4) 0.016(3) 0.011(3) 0.030(3)
C263 0.072(4) 0.082(4) 0.069(4) 0.010(3) 0.016(3) 0.033(3)
C130 0.060(3) 0.082(4) 0.067(3) 0.025(3) 0.019(3) 0.024(3)
C131 0.071(3) 0.076(4) 0.077(4) 0.013(3) 0.012(3) 0.033(3)
C132 0.092(4) 0.114(5) 0.087(4) -0.002(4) 0.002(4) 0.053(4)
C127 0.121(5) 0.129(6) 0.094(5) -0.010(5) -0.005(4) 0.058(5)
C128 0.101(5) 0.122(5) 0.081(4) 0.003(4) -0.005(4) 0.039(4)
C129 0.067(3) 0.098(4) 0.078(4) 0.021(3) 0.014(3) 0.028(3)
C310 0.064(3) 0.069(3) 0.070(3) 0.019(3) 0.010(3) 0.012(3)
C309 0.064(3) 0.074(4) 0.071(3) 0.021(3) 0.005(3) 0.001(3)
C308 0.068(4) 0.117(5) 0.078(4) 0.022(4) 0.005(3) -0.001(4)
C307 0.074(4) 0.147(6) 0.092(5) 0.016(5) 0.012(4) -0.003(4)
C312 0.078(4) 0.117(5) 0.083(4) 0.017(4) 0.018(3) 0.004(4)
C311 0.074(4) 0.090(4) 0.077(4) 0.020(3) 0.020(3) 0.008(3)
C201 0.063(3) 0.054(3) 0.082(4) 0.016(3) -0.010(3) 0.013(3)
C360 0.110(5) 0.062(4) 0.076(4) 0.005(3) 0.032(4) 0.022(4)
C182 0.073(4) 0.083(4) 0.077(4) 0.020(3) 0.022(3) 0.037(3)
C181 0.090(4) 0.092(4) 0.074(4) 0.018(3) 0.032(3) 0.030(3)
C180 0.114(5) 0.105(5) 0.080(4) 0.023(4) 0.033(4) 0.041(4)
C179 0.140(6) 0.120(6) 0.090(5) 0.015(5) 0.038(5) 0.043(5)
C178 0.132(6) 0.123(6) 0.080(5) 0.030(4) 0.022(4) 0.052(5)
C177 0.111(5) 0.097(5) 0.084(4) 0.030(4) 0.017(4) 0.040(4)
C176 0.089(4) 0.076(4) 0.075(4) 0.018(3) 0.015(3) 0.029(3)
C175 0.070(4) 0.071(4) 0.078(4) 0.018(3) 0.016(3) 0.036(3)
C174 0.071(3) 0.087(4) 0.074(3) 0.030(3) 0.026(3) 0.033(3)
C173 0.064(3) 0.099(4) 0.085(4) 0.022(3) 0.018(3) 0.042(3)
C172 0.087(4) 0.120(5) 0.088(4) 0.037(4) 0.025(4) 0.055(4)
C171 0.086(4) 0.143(5) 0.099(5) 0.040(4) 0.018(4) 0.070(4)
C170 0.075(4) 0.109(4) 0.081(4) 0.024(3) 0.025(3) 0.064(3)
C183 0.077(3) 0.091(4) 0.072(3) 0.018(3) 0.030(3) 0.049(3)
C254 0.077(3) 0.069(3) 0.077(4) 0.007(3) 0.016(3) 0.031(3)
C255 0.084(4) 0.071(3) 0.076(4) -0.001(3) 0.004(3) 0.037(3)
C256 0.097(4) 0.103(5) 0.100(5) -0.018(4) -0.008(4) 0.053(4)
C251 0.135(6) 0.140(6) 0.119(6) -0.035(5) -0.012(5) 0.073(5)
C252 0.117(5) 0.113(5) 0.105(5) -0.026(4) -0.009(4) 0.061(4)
C253 0.088(4) 0.094(4) 0.077(4) 0.002(3) 0.003(3) 0.044(3)
C216 0.073(4) 0.068(4) 0.093(5) 0.017(3) -0.011(4) 0.010(3)
C112 0.079(4) 0.073(4) 0.059(3) 0.021(3) 0.028(3) 0.035(3)
O104 0.067(3) 0.163(6) 0.152(6) 0.057(5) 0.030(3) 0.035(4)
C97 0.075(4) 0.077(4) 0.068(4) 0.035(3) 0.016(3) 0.028(3)
C168 0.098(4) 0.066(4) 0.083(4) 0.007(3) 0.020(4) 0.024(3)
C344 0.085(4) 0.082(4) 0.077(4) 0.027(3) 0.037(3) 0.017(3)
C417 0.088(4) 0.087(4) 0.057(3) 0.018(3) 0.014(3) 0.021(3)
C418 0.089(4) 0.094(4) 0.055(3) 0.012(3) 0.012(3) 0.035(3)
C419 0.092(4) 0.090(4) 0.059(3) 0.025(3) 0.023(3) 0.026(3)
C420 0.084(4) 0.075(4) 0.058(3) 0.024(3) 0.011(3) 0.033(3)
C421 0.091(4) 0.104(4) 0.065(3) 0.014(3) 0.014(3) 0.035(3)
C430 0.084(4) 0.093(4) 0.056(3) 0.019(3) 0.014(3) 0.038(3)
C313 0.079(4) 0.057(3) 0.070(4) 0.028(3) 0.010(3) 0.024(3)
O44 0.072(3) 0.144(5) 0.152(6) 0.069(4) 0.027(3) 0.001(3)
C64 0.065(3) 0.073(4) 0.086(4) 0.037(3) 0.006(3) 0.005(3)
C63 0.067(3) 0.080(4) 0.079(4) 0.036(3) -0.008(3) -0.003(3)
C62 0.082(4) 0.116(5) 0.100(5) 0.049(4) -0.008(4) -0.022(4)
C61 0.073(4) 0.154(6) 0.125(6) 0.057(5) -0.011(4) -0.014(4)
C66 0.075(4) 0.134(5) 0.116(5) 0.058(4) 0.005(4) -0.009(4)
C65 0.069(4) 0.096(4) 0.107(4) 0.055(4) 0.005(3) 0.008(3)
C41 0.094(4) 0.064(4) 0.093(5) 0.028(4) -0.006(4) 0.019(3)
C368 0.073(3) 0.075(4) 0.093(4) 0.042(3) 0.026(3) 0.022(3)
C369 0.078(4) 0.089(4) 0.128(5) 0.049(4) 0.019(4) 0.013(3)
C370 0.096(5) 0.099(5) 0.156(6) 0.056(5) 0.017(5) 0.007(4)
C365 0.110(5) 0.104(6) 0.170(7) 0.057(5) 0.021(5) 0.003(5)
C366 0.117(5) 0.103(5) 0.143(6) 0.055(5) 0.022(5) 0.015(4)
C367 0.080(4) 0.098(4) 0.110(4) 0.044(4) 0.021(3) 0.024(3)
C431 0.086(4) 0.076(4) 0.054(3) 0.024(3) 0.011(3) 0.033(3)
C95 0.085(4) 0.080(4) 0.077(4) 0.034(3) 0.022(3) 0.049(3)
C96 0.093(4) 0.116(5) 0.092(4) 0.039(4) 0.031(4) 0.048(4)
C91 0.092(5) 0.135(6) 0.119(5) 0.044(5) 0.033(4) 0.051(5)
C92 0.085(4) 0.122(5) 0.115(5) 0.046(4) 0.028(4) 0.038(4)
C93 0.065(3) 0.105(4) 0.090(4) 0.042(3) 0.022(3) 0.031(3)
C94 0.072(3) 0.088(4) 0.071(3) 0.041(3) 0.021(3) 0.033(3)
C325 0.083(4) 0.055(3) 0.086(4) 0.026(3) 0.012(3) 0.028(3)
C326 0.080(4) 0.059(4) 0.108(5) 0.030(3) 0.008(4) 0.024(3)
C327 0.080(4) 0.067(4) 0.106(5) 0.032(3) 0.016(4) 0.022(3)
C314 0.087(4) 0.061(4) 0.082(4) 0.020(3) 0.013(3) 0.026(3)
C315 0.083(4) 0.066(4) 0.118(4) 0.043(3) 0.014(3) 0.025(3)
C324 0.084(4) 0.055(3) 0.113(4) 0.023(3) 0.010(3) 0.020(3)
C98 0.088(4) 0.091(4) 0.059(3) 0.027(3) 0.018(3) 0.041(3)
C111 0.085(4) 0.098(4) 0.062(3) 0.028(3) 0.016(3) 0.040(3)
C102 0.091(4) 0.096(4) 0.065(3) 0.029(3) 0.020(3) 0.039(3)
C101 0.090(4) 0.086(4) 0.060(3) 0.020(3) 0.022(3) 0.039(3)
C100 0.097(4) 0.114(5) 0.065(4) 0.036(3) 0.019(3) 0.052(4)
C99 0.104(4) 0.117(5) 0.059(4) 0.040(3) 0.025(3) 0.055(4)
C56 0.088(4) 0.062(4) 0.080(4) 0.035(3) 0.003(3) 0.020(3)
C422 0.091(4) 0.110(5) 0.070(4) 0.022(4) 0.015(3) 0.045(4)
C428 0.093(4) 0.179(6) 0.089(4) 0.023(5) 0.026(4) 0.048(5)
C423 0.089(4) 0.178(6) 0.085(4) 0.022(5) 0.010(4) 0.050(4)
C424 0.098(5) 0.232(8) 0.114(6) 0.019(6) 0.013(5) 0.063(6)
C425 0.113(6) 0.267(9) 0.136(7) 0.019(8) 0.017(6) 0.059(7)
C426 0.118(6) 0.258(9) 0.128(7) 0.021(7) 0.024(6) 0.039(7)
C427 0.105(5) 0.239(8) 0.103(6) 0.021(6) 0.021(5) 0.054(6)
C429 0.090(4) 0.119(5) 0.064(4) 0.021(4) 0.024(3) 0.040(4)
C153 0.107(4) 0.070(4) 0.082(4) 0.013(3) 0.030(4) 0.042(4)
O147 0.098(4) 0.097(4) 0.165(6) 0.035(4) -0.016(4) 0.032(3)
C215 0.073(4) 0.072(4) 0.086(4) 0.021(3) -0.007(3) 0.012(3)
C206 0.070(3) 0.063(3) 0.084(4) 0.015(3) -0.003(3) 0.002(3)
C207 0.090(4) 0.066(4) 0.102(4) 0.014(4) -0.006(4) 0.010(3)
C208 0.113(5) 0.072(4) 0.102(5) 0.029(4) -0.009(4) 0.018(4)
C213 0.092(4) 0.078(4) 0.095(4) 0.019(4) -0.006(4) 0.016(3)
C214 0.079(4) 0.067(4) 0.094(4) 0.027(3) -0.001(3) 0.021(3)
C169 0.080(4) 0.114(5) 0.077(4) 0.034(4) 0.028(3) 0.058(4)
C432 0.077(4) 0.095(4) 0.047(3) 0.020(3) 0.015(3) 0.027(3)
C333 0.088(4) 0.079(4) 0.084(4) 0.025(3) 0.035(3) 0.012(3)
C332 0.109(5) 0.075(4) 0.096(4) 0.015(4) 0.049(4) 0.011(4)
C331 0.103(4) 0.076(4) 0.095(4) 0.002(4) 0.049(4) 0.009(4)
C330 0.084(4) 0.092(4) 0.085(4) 0.031(3) 0.033(3) 0.020(3)
C343 0.124(5) 0.096(5) 0.114(5) 0.018(4) 0.046(4) 0.003(4)
C334 0.125(5) 0.120(5) 0.117(5) 0.024(4) 0.063(4) 0.013(4)
C316 0.095(5) 0.093(5) 0.149(6) 0.033(5) -0.006(4) 0.020(4)
C317 0.116(5) 0.136(6) 0.215(7) 0.052(6) -0.009(6) 0.014(5)
C318 0.132(7) 0.162(7) 0.256(9) 0.061(7) -0.024(7) 0.016(6)
C319 0.153(8) 0.174(9) 0.276(10) 0.055(9) -0.007(8) -0.004(7)
C320 0.146(8) 0.173(8) 0.281(10) 0.064(8) -0.017(8) 0.006(7)
C321 0.138(7) 0.153(7) 0.267(9) 0.056(7) -0.011(7) 0.007(6)
C322 0.107(5) 0.111(6) 0.221(7) 0.057(6) -0.009(6) 0.014(5)
C323 0.093(4) 0.080(5) 0.156(6) 0.033(4) -0.002(4) 0.021(4)
C200 0.077(4) 0.102(5) 0.095(4) 0.039(4) 0.026(4) 0.015(4)
C110 0.087(4) 0.111(5) 0.074(4) 0.033(3) 0.017(3) 0.039(4)
C109 0.080(4) 0.142(5) 0.090(4) 0.030(4) 0.016(4) 0.050(4)
C108 0.107(5) 0.179(7) 0.126(6) 0.039(6) 0.023(5) 0.059(5)
C107 0.109(6) 0.214(8) 0.139(7) 0.029(7) 0.012(6) 0.059(6)
C106 0.095(5) 0.206(8) 0.129(6) 0.037(6) 0.029(5) 0.059(6)
C105 0.099(5) 0.179(7) 0.118(6) 0.031(6) 0.029(5) 0.048(5)
C104 0.088(4) 0.149(5) 0.090(4) 0.021(4) 0.030(4) 0.042(4)
C103 0.085(4) 0.116(5) 0.065(4) 0.016(3) 0.015(3) 0.042(4)
C345 0.104(4) 0.069(4) 0.077(4) 0.000(3) 0.017(4) 0.026(4)
C233 0.089(4) 0.095(4) 0.068(3) 0.034(3) 0.014(3) 0.009(3)
C234 0.089(4) 0.078(4) 0.064(3) 0.030(3) 0.025(3) 0.018(3)
C235 0.077(4) 0.080(4) 0.067(3) 0.018(3) 0.019(3) -0.008(3)
C236 0.098(5) 0.138(6) 0.074(4) 0.035(4) 0.019(4) -0.001(4)
C231 0.106(5) 0.152(6) 0.088(5) 0.044(5) 0.030(4) 0.005(5)
C232 0.100(5) 0.132(5) 0.090(4) 0.042(4) 0.020(4) -0.001(4)
C379 0.085(4) 0.064(4) 0.110(5) 0.020(3) -0.026(4) 0.010(3)
C380 0.091(5) 0.079(4) 0.138(6) 0.018(4) -0.028(4) 0.013(4)
C375 0.083(5) 0.110(5) 0.164(7) 0.026(5) -0.017(5) 0.012(4)
C376 0.078(4) 0.091(5) 0.158(6) 0.037(4) -0.012(4) 0.021(4)
C377 0.064(4) 0.068(4) 0.135(5) 0.040(4) 0.002(4) 0.024(3)
C378 0.059(3) 0.054(3) 0.112(4) 0.028(3) 0.000(3) 0.014(3)
C202 0.069(4) 0.067(4) 0.087(4) 0.015(3) -0.008(3) 0.017(3)
C349 0.116(5) 0.060(4) 0.081(4) 0.008(3) 0.036(4) 0.031(3)
C348 0.124(5) 0.078(4) 0.096(5) 0.002(4) 0.044(4) 0.015(4)
C347 0.123(5) 0.065(4) 0.096(5) -0.008(4) 0.039(4) 0.011(4)
C346 0.117(5) 0.069(4) 0.096(4) -0.008(4) 0.024(4) 0.023(4)
C359 0.155(5) 0.101(5) 0.114(5) -0.014(4) 0.049(4) 0.008(4)
C350 0.155(5) 0.102(5) 0.118(5) -0.009(4) 0.031(5) 0.019(4)
C352 0.237(8) 0.197(7) 0.194(7) -0.007(7) 0.040(7) 0.005(7)
C357 0.238(8) 0.190(7) 0.199(7) -0.008(7) 0.041(7) 0.001(7)
C356 0.264(9) 0.219(9) 0.217(9) -0.011(9) 0.041(9) -0.001(8)
C355 0.274(10) 0.231(10) 0.234(10) -0.017(9) 0.035(10) 0.005(10)
C354 0.271(10) 0.226(10) 0.224(10) -0.014(9) 0.043(9) 0.002(9)
C353 0.257(9) 0.216(9) 0.215(9) -0.010(9) 0.039(8) 0.006(8)
C351 0.197(6) 0.153(6) 0.160(6) -0.006(6) 0.028(6) 0.009(6)
C205 0.066(3) 0.067(4) 0.093(4) 0.009(3) -0.008(3) 0.014(3)
C42 0.101(4) 0.062(4) 0.114(5) 0.043(3) 0.000(4) 0.027(3)
C43 0.109(5) 0.087(5) 0.142(6) 0.050(4) -0.023(5) 0.018(4)
C44 0.109(5) 0.092(5) 0.136(6) 0.040(4) -0.009(5) 0.015(4)
C45 0.091(4) 0.069(4) 0.104(4) 0.036(3) 0.007(4) 0.032(3)
C46 0.097(4) 0.071(4) 0.127(5) 0.044(4) -0.007(4) 0.019(3)
C55 0.092(4) 0.066(4) 0.128(5) 0.044(4) -0.005(4) 0.013(3)
O53 0.147(5) 0.082(4) 0.178(6) 0.049(4) -0.029(5) 0.005(4)
C276 0.100(5) 0.076(4) 0.092(5) 0.027(4) -0.025(4) 0.044(4)
C185 0.082(4) 0.118(5) 0.093(4) 0.042(4) 0.047(4) 0.016(4)
C204 0.076(4) 0.067(4) 0.110(5) 0.004(4) -0.018(4) 0.023(3)
O52 0.119(5) 0.109(5) 0.215(8) 0.058(5) -0.037(5) 0.016(4)
C189 0.083(4) 0.117(5) 0.106(5) 0.052(4) 0.036(4) 0.012(4)
C190 0.125(5) 0.155(6) 0.146(5) 0.032(5) 0.047(5) 0.005(5)
C199 0.123(5) 0.153(5) 0.135(5) 0.027(5) 0.057(4) 0.009(5)
C186 0.084(4) 0.145(5) 0.108(5) 0.053(4) 0.039(4) 0.001(4)
C187 0.106(5) 0.146(6) 0.104(5) 0.023(5) 0.049(4) -0.014(5)
C188 0.120(5) 0.141(6) 0.113(5) 0.042(5) 0.048(5) -0.018(5)
C47 0.115(5) 0.096(5) 0.164(6) 0.051(5) -0.015(5) 0.020(4)
C48 0.135(6) 0.130(6) 0.228(7) 0.055(6) -0.033(6) 0.006(5)
C49 0.168(8) 0.166(8) 0.264(9) 0.048(8) -0.038(8) 0.014(7)
C50 0.178(9) 0.175(9) 0.287(10) 0.072(9) -0.040(9) 0.006(8)
C51 0.174(9) 0.178(9) 0.291(10) 0.062(9) -0.029(9) 0.001(8)
C52 0.156(7) 0.161(8) 0.266(9) 0.056(8) -0.044(8) 0.008(7)
C53 0.136(6) 0.127(6) 0.228(7) 0.048(6) -0.031(6) 0.010(5)
C54 0.122(5) 0.094(5) 0.162(6) 0.053(5) -0.017(5) 0.014(4)
C70 0.088(4) 0.062(4) 0.088(5) 0.036(3) -0.009(4) 0.012(3)
C394 0.133(6) 0.093(5) 0.096(5) 0.050(4) 0.025(5) 0.060(5)
C24 0.068(4) 0.110(6) 0.109(6) 0.000(5) -0.002(4) 0.006(4)
C203 0.071(4) 0.075(4) 0.109(5) 0.011(4) -0.019(4) 0.020(3)
C14 0.115(6) 0.080(5) 0.090(5) 0.009(4) 0.023(4) 0.017(4)
C80 0.137(6) 0.092(5) 0.108(5) 0.056(4) 0.043(5) 0.069(5)
C152 0.086(4) 0.141(5) 0.085(4) 0.057(4) 0.016(4) 0.009(4)
C151 0.086(4) 0.089(4) 0.071(4) 0.040(3) 0.018(3) 0.012(3)
C150 0.088(4) 0.079(4) 0.060(3) 0.018(3) 0.024(3) 0.026(3)
C149 0.072(3) 0.094(4) 0.062(3) 0.028(3) 0.027(3) 0.008(3)
C148 0.076(4) 0.144(5) 0.084(4) 0.044(4) 0.024(3) 0.000(4)
C147 0.099(5) 0.174(6) 0.086(5) 0.063(5) 0.021(4) 0.005(5)
C22 0.085(6) 0.102(6) 0.151(8) 0.000(6) -0.005(5) -0.018(5)
C4 0.154(7) 0.104(6) 0.106(6) 0.046(5) 0.033(5) 0.043(5)
C12 0.137(8) 0.091(6) 0.100(6) -0.005(5) 0.014(6) -0.006(5)
C212 0.123(6) 0.077(5) 0.118(6) 0.021(4) -0.005(5) 0.032(4)
C2 0.169(9) 0.092(6) 0.130(8) 0.042(6) 0.024(7) 0.056(6)
C13 0.138(7) 0.069(5) 0.130(7) 0.026(5) 0.021(6) -0.005(5)
C11 0.146(8) 0.075(5) 0.133(8) -0.009(5) 0.012(6) 0.039(5)
C391 0.137(8) 0.076(6) 0.158(9) 0.058(6) 0.021(6) 0.035(5)
C209 0.135(6) 0.078(5) 0.124(6) -0.002(5) -0.008(5) 0.023(4)
C306 0.072(5) 0.188(8) 0.090(5) 0.010(6) 0.016(4) -0.014(5)
C210 0.141(7) 0.083(5) 0.139(7) 0.010(5) -0.019(6) 0.036(5)
C273 0.123(7) 0.131(8) 0.133(8) 0.034(6) -0.047(6) 0.024(6)
C392 0.098(6) 0.122(7) 0.144(8) 0.058(6) 0.007(5) 0.049(5)
C136 0.146(7) 0.139(7) 0.075(5) 0.014(5) 0.028(5) 0.001(6)
C240 0.129(7) 0.171(8) 0.068(5) 0.021(5) -0.003(5) 0.030(6)
C211 0.137(6) 0.085(5) 0.145(7) 0.023(5) -0.009(6) 0.031(5)
C23 0.096(6) 0.172(9) 0.132(8) 0.059(7) -0.038(6) -0.006(6)
C393 0.171(9) 0.160(9) 0.133(8) 0.078(7) 0.042(7) 0.098(8)
C21 0.116(8) 0.176(10) 0.142(9) -0.037(8) 0.022(7) -0.043(7)
C58 0.095(7) 0.263(13) 0.154(10) 0.085(10) -0.007(7) 0.008(8)
C274 0.136(7) 0.105(6) 0.149(8) 0.035(6) -0.025(6) 0.065(6)
C1 0.186(10) 0.126(8) 0.130(8) 0.052(7) 0.000(8) 0.052(8)
C383 0.210(12) 0.072(6) 0.187(11) 0.006(7) 0.028(9) 0.028(7)
C384 0.148(7) 0.063(5) 0.147(7) 0.014(5) 0.010(6) 0.008(5)
C90 0.108(6) 0.174(8) 0.161(8) 0.044(7) 0.032(6) 0.070(6)
C133 0.205(12) 0.206(11) 0.085(7) -0.015(8) 0.013(7) -0.010(10)
C305 0.074(6) 0.253(13) 0.139(9) 0.009(9) 0.003(6) -0.004(7)
C275 0.137(8) 0.145(9) 0.109(7) 0.069(6) -0.019(6) 0.008(7)
C146 0.106(6) 0.216(9) 0.095(6) 0.054(6) 0.039(5) 0.022(6)
C296 0.108(6) 0.143(7) 0.160(8) 0.012(7) 0.037(6) 0.052(6)
C145 0.155(10) 0.226(12) 0.123(9) 0.016(9) 0.038(8) 0.036(10)
C67 0.154(9) 0.136(8) 0.165(10) 0.027(8) -0.078(8) 0.030(7)
C303 0.097(7) 0.248(13) 0.159(10) -0.004(10) 0.006(7) 0.029(8)
C374 0.111(7) 0.150(8) 0.208(9) 0.016(8) -0.025(7) 0.023(6)
C135 0.184(11) 0.173(10) 0.108(8) 0.033(7) 0.045(8) -0.010(9)
C143 0.156(9) 0.270(13) 0.109(8) 0.095(8) 0.047(7) 0.039(10)
C134 0.198(11) 0.182(10) 0.081(6) 0.053(7) -0.014(7) 0.018(9)
C68 0.151(9) 0.194(11) 0.162(10) 0.106(9) -0.021(8) 0.004(8)
C57 0.115(8) 0.220(12) 0.189(11) 0.056(10) -0.044(8) -0.045(8)
C144 0.150(9) 0.204(11) 0.160(10) 0.066(9) 0.071(8) -0.008(9)
C60 0.087(5) 0.189(8) 0.141(7) 0.071(6) -0.017(5) -0.036(6)
C382 0.197(12) 0.095(8) 0.230(13) -0.002(9) -0.011(11) -0.036(8)
C239 0.204(12) 0.217(12) 0.116(9) 0.048(9) -0.025(9) -0.033(10)
C304 0.117(8) 0.249(13) 0.195(11) 0.063(10) -0.011(8) -0.053(9)
C238 0.204(12) 0.243(13) 0.103(8) 0.014(9) -0.032(8) 0.058(11)
C294 0.135(9) 0.189(11) 0.183(11) -0.002(9) 0.049(8) 0.053(8)
C237 0.146(9) 0.238(12) 0.084(6) 0.008(7) 0.021(6) -0.006(9)
C372 0.129(9) 0.211(12) 0.265(15) 0.004(12) -0.051(10) 0.038(9)
C126 0.163(8) 0.169(8) 0.111(7) -0.032(6) -0.032(6) 0.066(7)
C69 0.175(10) 0.177(10) 0.141(9) 0.059(8) -0.027(8) 0.086(8)
C79 0.262(13) 0.111(8) 0.221(12) 0.069(8) 0.105(10) 0.108(9)
C295 0.143(9) 0.180(11) 0.247(14) -0.010(10) 0.034(10) 0.088(9)
C154 0.119(5) 0.077(4) 0.089(4) -0.005(4) 0.038(4) 0.038(4)
C167 0.145(5) 0.117(5) 0.129(5) -0.008(5) 0.055(4) 0.021(5)
C158 0.140(5) 0.107(5) 0.125(5) -0.006(4) 0.040(4) 0.021(4)
C157 0.106(4) 0.077(4) 0.080(4) -0.003(3) 0.031(4) 0.035(4)
C156 0.140(5) 0.075(4) 0.101(5) -0.001(4) 0.040(4) 0.007(4)
C155 0.136(5) 0.083(4) 0.096(5) 0.001(4) 0.040(4) 0.034(4)
C371 0.172(11) 0.168(11) 0.249(14) 0.016(11) -0.021(11) 0.003(10)
C230 0.128(7) 0.172(8) 0.111(6) 0.065(6) 0.026(6) -0.004(6)
C227 0.168(11) 0.273(14) 0.143(10) 0.060(10) 0.067(9) -0.017(11)
C381 0.234(13) 0.107(8) 0.236(13) 0.021(9) 0.046(11) -0.018(9)
C229 0.219(13) 0.261(14) 0.130(9) 0.056(10) 0.066(9) -0.048(11)
C78 0.207(12) 0.109(8) 0.206(12) 0.060(8) 0.020(10) 0.035(8)
C228 0.240(13) 0.228(13) 0.168(11) 0.066(10) 0.083(10) -0.021(11)
C373 0.153(11) 0.242(14) 0.240(15) -0.020(13) -0.021(11) -0.010(11)
C220 0.135(7) 0.117(7) 0.163(8) -0.017(6) 0.087(6) 0.006(6)
C218 0.151(9) 0.165(10) 0.242(12) -0.042(9) 0.095(9) 0.043(8)
C219 0.157(9) 0.189(10) 0.254(12) -0.017(10) 0.102(9) 0.030(9)
C217 0.204(12) 0.222(12) 0.227(13) -0.038(12) 0.089(11) 0.049(11)
C77 0.208(11) 0.127(9) 0.188(11) 0.061(8) 0.016(10) 0.091(8)
C293 0.133(9) 0.188(11) 0.210(12) -0.009(10) -0.002(9) 0.089(8)
C286 0.110(5) 0.065(4) 0.106(5) 0.038(4) 0.038(4) 0.047(4)
C283 0.206(12) 0.143(9) 0.190(11) 0.053(9) -0.026(10) 0.083(9)
C284 0.210(11) 0.123(8) 0.223(12) 0.071(8) 0.048(10) 0.103(8)
C285 0.193(11) 0.107(8) 0.268(13) 0.038(9) 0.013(11) 0.049(8)
C361 0.183(11) 0.116(9) 0.254(14) 0.077(9) 0.044(10) -0.029(8)
C364 0.144(8) 0.127(8) 0.216(9) 0.064(7) 0.016(8) -0.006(7)
C363 0.200(12) 0.142(10) 0.281(14) 0.064(10) 0.083(11) -0.022(9)
C362 0.201(13) 0.181(12) 0.270(15) 0.082(12) -0.010(12) -0.063(10)
C3 0.189(10) 0.135(8) 0.140(8) 0.090(7) 0.067(7) 0.070(7)
C59 0.085(7) 0.223(12) 0.206(12) 0.026(11) -0.005(8) 0.024(8)
C89 0.126(9) 0.223(12) 0.232(13) 0.021(11) 0.004(10) 0.081(9)
C87 0.133(9) 0.207(12) 0.248(14) 0.037(11) 0.038(10) 0.084(9)
C88 0.145(9) 0.256(13) 0.198(12) 0.034(11) 0.044(9) 0.107(9)
C250 0.154(8) 0.166(8) 0.152(8) -0.064(7) -0.020(7) 0.089(7)
C247 0.239(13) 0.186(11) 0.197(12) -0.065(10) -0.037(11) 0.055(11)
C248 0.219(14) 0.255(14) 0.174(12) -0.057(12) -0.006(11) 0.074(12)
C249 0.220(13) 0.222(12) 0.129(9) -0.075(9) -0.017(9) 0.077(11)
C124 0.260(14) 0.176(11) 0.172(11) -0.051(10) -0.029(11) 0.036(11)
C125 0.261(14) 0.230(13) 0.150(11) -0.046(10) -0.034(11) 0.115(11)
C123 0.258(15) 0.234(13) 0.166(12) -0.067(11) -0.008(12) 0.051(13)
O4 0.067(2) 0.067(2) 0.063(2) 0.0159(19) 0.0074(19) 0.023(2)
C33 0.209(12) 0.160(11) 0.156(10) 0.071(8) -0.015(9) -0.057(9)
C34 0.140(7) 0.123(7) 0.127(7) 0.024(6) -0.017(6) -0.027(6)
C32 0.247(13) 0.167(11) 0.200(13) 0.002(11) 0.016(12) -0.030(11)
C31 0.161(11) 0.176(12) 0.263(15) 0.042(11) -0.016(11) -0.038(10)
O65 0.186(7) 0.210(8) 0.182(7) 0.041(7) 0.052(6) 0.015(7)
C197 0.194(7) 0.220(7) 0.210(7) 0.018(7) 0.052(7) 0.001(7)
C192 0.197(7) 0.214(7) 0.214(8) 0.022(7) 0.040(7) -0.004(7)
C193 0.231(9) 0.245(9) 0.237(9) 0.022(9) 0.039(9) -0.008(8)
C194 0.221(10) 0.244(10) 0.242(10) 0.016(9) 0.052(9) -0.003(9)
C195 0.232(10) 0.250(10) 0.249(10) 0.008(9) 0.037(9) -0.001(9)
C196 0.218(9) 0.237(9) 0.240(9) 0.017(8) 0.030(8) -0.009(8)
C198 0.156(6) 0.197(7) 0.179(7) 0.033(6) 0.043(6) 0.005(6)
C191 0.157(6) 0.176(6) 0.176(6) 0.039(6) 0.041(6) 0.007(6)
O66 0.214(9) 0.239(10) 0.240(10) 0.030(9) 0.048(9) -0.010(9)
O97 0.245(9) 0.196(8) 0.210(9) -0.009(7) 0.044(8) 0.025(8)
C358 0.195(6) 0.155(6) 0.165(6) -0.012(6) 0.027(6) 0.007(6)
O15 0.221(9) 0.200(8) 0.208(9) -0.005(8) 0.023(8) 0.043(8)
O16 0.231(9) 0.196(8) 0.209(9) -0.018(8) 0.014(8) 0.022(8)
C159 0.177(6) 0.153(6) 0.157(6) -0.013(6) 0.035(6) 0.019(6)
C161 0.257(9) 0.217(9) 0.215(9) 0.020(9) 0.031(8) -0.003(8)
C162 0.267(10) 0.238(10) 0.227(10) 0.008(10) 0.034(10) 0.000(10)
C163 0.270(10) 0.229(10) 0.222(10) 0.013(9) 0.031(10) 0.004(10)
C164 0.252(9) 0.216(9) 0.222(9) 0.015(9) 0.028(9) 0.004(9)
C165 0.227(8) 0.200(7) 0.198(7) 0.003(7) 0.027(7) 0.009(7)
C160 0.226(7) 0.198(7) 0.201(7) 0.001(7) 0.029(7) 0.009(7)
C166 0.180(6) 0.150(6) 0.163(6) 0.000(6) 0.028(6) 0.020(6)
C114 0.181(10) 0.161(9) 0.247(12) -0.008(9) 0.068(9) 0.077(8)
C113 0.199(11) 0.208(11) 0.276(12) -0.028(11) 0.127(10) 0.036(10)
O140 0.236(10) 0.238(10) 0.244(10) 0.035(9) 0.056(9) 0.009(9)
C342 0.161(6) 0.157(6) 0.166(6) 0.023(6) 0.041(5) 0.006(5)
C335 0.170(6) 0.161(6) 0.171(6) 0.022(6) 0.045(6) 0.008(6)
C336 0.208(7) 0.188(7) 0.209(7) 0.006(7) 0.049(7) 0.012(7)
C341 0.199(7) 0.180(7) 0.201(7) 0.024(6) 0.038(6) 0.007(6)
C340 0.228(9) 0.200(8) 0.226(9) 0.013(8) 0.048(8) 0.019(8)
C339 0.235(9) 0.212(9) 0.238(10) 0.013(9) 0.046(9) 0.006(9)
C338 0.227(9) 0.194(8) 0.235(9) 0.011(8) 0.050(8) 0.007(8)
C337 0.223(7) 0.206(7) 0.231(8) 0.015(7) 0.048(7) 0.010(7)
O139 0.208(8) 0.193(8) 0.214(9) 0.035(7) 0.027(7) 0.004(7)
O96 0.268(10) 0.211(9) 0.241(10) -0.033(9) 0.035(9) -0.001(9)
O7 0.090(3) 0.081(3) 0.087(3) 0.027(2) 0.027(3) 0.052(3)
C116 0.174(7) 0.143(7) 0.218(8) 0.008(7) 0.084(7) 0.019(7)
C115 0.251(14) 0.208(13) 0.262(15) 0.021(13) 0.039(13) 0.062(12)
O51 0.088(3) 0.054(2) 0.088(3) 0.022(2) 0.013(2) 0.024(2)
O47 0.098(3) 0.055(2) 0.077(3) 0.018(2) -0.006(2) 0.019(2)

loop_
_atom_type_symbol
_atom_type_description
_atom_type_scat_dispersion_real
_atom_type_scat_dispersion_imag
_atom_type_scat_source
C C 0.0033 0.0016 'International Tables Vol C Tables 4.2.6.8 and 6.1.1.4'
H H 0.0000 0.0000 'International Tables Vol C Tables 4.2.6.8 and 6.1.1.4'
Co Co 0.3494 0.9721 'International Tables Vol C Tables 4.2.6.8 and 6.1.1.4'
O O 0.0106 0.0060 'International Tables Vol C Tables 4.2.6.8 and 6.1.1.4'
S S 0.1246 0.1234 'International Tables Vol C Tables 4.2.6.8 and 6.1.1.4'

loop_
_geom_angle_atom_site_label_1
_geom_angle_atom_site_label_2
_geom_angle_atom_site_label_3
_geom_angle
_geom_angle_site_symmetry_1
_geom_angle_site_symmetry_3
_geom_angle_publ_flag
Co22 Co20 Co21 91.91(4) . . ?
O121 Co20 Co22 42.91(10) . . ?
O121 Co20 Co21 107.79(12) . . ?
O121 Co20 O122 87.11(16) . . ?
O121 Co20 O130 84.05(15) . . ?
O121 Co20 O118 89.66(15) . . ?
O122 Co20 Co22 126.45(12) . . ?
O122 Co20 Co21 127.84(11) . . ?
O122 Co20 O130 168.47(15) . . ?
O122 Co20 O118 88.08(16) . . ?
O130 Co20 Co22 48.20(11) . . ?
O130 Co20 Co21 49.17(11) . . ?
O118 Co20 Co22 105.68(12) . . ?
O118 Co20 Co21 44.10(12) . . ?
O118 Co20 O130 84.50(16) . . ?
O116 Co20 Co22 141.84(14) . . ?
O116 Co20 Co21 79.28(15) . . ?
O116 Co20 O121 172.28(19) . . ?
O116 Co20 O122 85.98(18) . . ?
O116 Co20 O130 103.23(18) . . ?
O116 Co20 O118 93.57(17) . . ?
O116 Co20 O132 83.05(18) . . ?
O132 Co20 Co22 79.09(13) . . ?
O132 Co20 Co21 137.94(14) . . ?
O132 Co20 O121 93.26(16) . . ?
O132 Co20 O122 88.14(18) . . ?
O132 Co20 O130 99.71(17) . . ?
O132 Co20 O118 175.10(18) . . ?
Co3 Co10 Co5 90.60(4) 2_576 2_576 ?
O40 Co10 Co5 43.76(11) 2_576 2_576 ?
O40 Co10 Co3 109.01(12) 2_576 2_576 ?
O40 Co10 O41 91.36(16) 2_576 2_576 ?
O40 Co10 O62 84.15(16) 2_576 . ?
O40 Co10 O49 87.14(16) 2_576 2_576 ?
O41 Co10 Co5 105.46(12) 2_576 2_576 ?
O41 Co10 Co3 44.09(11) 2_576 2_576 ?
O41 Co10 O62 83.70(15) 2_576 . ?
O62 Co10 Co5 46.90(11) . 2_576 ?
O62 Co10 Co3 48.49(11) . 2_576 ?
O49 Co10 Co5 127.70(13) 2_576 2_576 ?
O49 Co10 Co3 129.00(12) 2_576 2_576 ?
O49 Co10 O41 89.29(16) 2_576 2_576 ?
O49 Co10 O62 168.67(15) 2_576 . ?
O60 Co10 Co5 78.72(15) . 2_576 ?
O60 Co10 Co3 137.59(14) . 2_576 ?
O60 Co10 O40 91.27(18) . 2_576 ?
O60 Co10 O41 175.75(19) . 2_576 ?
O60 Co10 O62 99.88(17) . . ?
O60 Co10 O49 87.52(18) . 2_576 ?
O74 Co10 Co5 140.02(14) 2_576 2_576 ?
O74 Co10 Co3 79.81(15) 2_576 2_576 ?
O74 Co10 O40 171.06(19) 2_576 2_576 ?
O74 Co10 O41 94.31(18) 2_576 2_576 ?
O74 Co10 O62 103.31(18) 2_576 . ?
O74 Co10 O49 86.03(19) 2_576 2_576 ?
O74 Co10 O60 82.7(2) 2_576 . ?
O101 Co19 O143 83.17(15) . 2_665 ?
O102 Co19 O101 88.35(16) . . ?
O102 Co19 O143 84.26(15) . 2_665 ?
O102 Co19 O109 84.02(17) . . ?
O102 Co19 O141 92.31(19) . 2_665 ?
O109 Co19 O101 90.41(16) . . ?
O109 Co19 O143 166.78(17) . 2_665 ?
O113 Co19 O101 95.16(18) . . ?
O113 Co19 O143 102.69(19) . 2_665 ?
O113 Co19 O102 172.52(19) . . ?
O113 Co19 O109 89.3(2) . . ?
O113 Co19 O141 84.1(2) . 2_665 ?
O141 Co19 O101 178.79(18) 2_665 . ?
O141 Co19 O143 97.90(18) 2_665 2_665 ?
O141 Co19 O109 88.66(19) 2_665 . ?
O40 Co5 Co10 42.98(11) . 2_576 ?
O40 Co5 O62 83.98(15) . 2_576 ?
O40 Co5 O39 90.96(16) . . ?
O40 Co5 O47 85.96(17) . . ?
O62 Co5 Co10 47.48(11) 2_576 2_576 ?
O61 Co5 Co10 79.66(14) 2_576 2_576 ?
O61 Co5 O40 93.03(17) 2_576 . ?
O61 Co5 O62 99.47(18) 2_576 2_576 ?
O61 Co5 O39 175.10(19) 2_576 . ?
O61 Co5 O51 82.14(19) 2_576 . ?
O61 Co5 O47 91.5(2) 2_576 . ?
O39 Co5 Co10 105.22(13) . 2_576 ?
O39 Co5 O62 83.76(17) . 2_576 ?
O39 Co5 O47 86.0(2) . . ?
O51 Co5 Co10 139.23(15) . 2_576 ?
O51 Co5 O40 173.50(19) . . ?
O51 Co5 O62 101.06(18) . 2_576 ?
O51 Co5 O39 93.65(19) . . ?
O51 Co5 O47 89.80(19) . . ?
O47 Co5 Co10 126.67(14) . 2_576 ?
O47 Co5 O62 165.49(16) . 2_576 ?
O103 Co23 O143 82.79(16) 2_665 . ?
O103 Co23 O111 90.98(19) 2_665 2_665 ?
O102 Co23 O143 82.29(15) 2_665 . ?
O102 Co23 O103 90.35(16) 2_665 2_665 ?
O102 Co23 O111 83.83(17) 2_665 2_665 ?
O142 Co23 O143 97.32(19) . . ?
O142 Co23 O103 178.68(18) . 2_665 ?
O142 Co23 O102 90.97(18) . 2_665 ?
O142 Co23 O144 86.4(2) . . ?
O142 Co23 O111 89.2(2) . 2_665 ?
O144 Co23 O143 105.51(18) . . ?
O144 Co23 O103 92.35(18) . 2_665 ?
O144 Co23 O102 172.01(18) . 2_665 ?
O144 Co23 O111 88.61(19) . 2_665 ?
O111 Co23 O143 164.73(16) 2_665 . ?
O121 Co22 Co20 43.77(10) . . ?
O121 Co22 O130 83.00(15) . . ?
O121 Co22 O131 94.54(17) . . ?
O121 Co22 O120 89.79(16) . . ?
O121 Co22 O149 173.65(18) . . ?
O121 Co22 O129 86.51(15) . . ?
O130 Co22 Co20 46.19(11) . . ?
O131 Co22 Co20 80.75(13) . . ?
O131 Co22 O130 100.38(17) . . ?
O131 Co22 O120 175.13(17) . . ?
O131 Co22 O129 90.15(17) . . ?
O120 Co22 Co20 103.96(12) . . ?
O120 Co22 O130 82.33(16) . . ?
O120 Co22 O129 87.89(17) . . ?
O149 Co22 Co20 138.60(14) . . ?
O149 Co22 O130 102.07(17) . . ?
O149 Co22 O131 80.87(18) . . ?
O149 Co22 O120 94.64(18) . . ?
O149 Co22 O129 89.11(17) . . ?
O129 Co22 Co20 127.64(12) . . ?
O129 Co22 O130 165.66(15) . . ?
O82 Co14 O81 84.03(16) . . ?
O85 Co14 O82 89.20(16) . . ?
O85 Co14 O81 86.30(16) . . ?
O93 Co14 O82 87.85(17) . . ?
O93 Co14 O85 88.14(17) . . ?
O93 Co14 O81 170.21(17) . . ?
O80 Co14 O82 92.98(19) . . ?
O80 Co14 O85 175.07(18) . . ?
O80 Co14 O81 98.32(19) . . ?
O80 Co14 O93 87.53(19) . . ?
O138 Co14 O82 173.97(19) . . ?
O138 Co14 O85 93.9(2) . . ?
O138 Co14 O81 101.3(2) . . ?
O138 Co14 O93 87.1(2) . . ?
O138 Co14 O80 83.5(2) . . ?
O82 Co15 O81 82.76(16) . . ?
O82 Co15 O87 89.08(17) . . ?
O82 Co15 O83 89.84(16) . . ?
O87 Co15 O81 167.43(17) . . ?
O83 Co15 O81 80.51(17) . . ?
O83 Co15 O87 89.97(19) . . ?
O94 Co15 O82 175.1(2) . . ?
O94 Co15 O81 101.71(19) . . ?
O94 Co15 O87 86.8(2) . . ?
O94 Co15 O83 92.9(2) . . ?
O94 Co15 O79 82.5(2) . . ?
O79 Co15 O82 94.63(18) . . ?
O79 Co15 O81 102.18(18) . . ?
O79 Co15 O87 87.9(2) . . ?
O79 Co15 O83 175.0(2) . . ?
O101 Co18 O143 82.90(15) . 2_665 ?
O101 Co18 O107 92.59(17) . . ?
O100 Co18 O101 89.68(17) . . ?
O100 Co18 O143 83.57(16) . 2_665 ?
O100 Co18 O107 83.95(19) . . ?
O112 Co18 O101 92.10(18) . . ?
O112 Co18 O100 170.6(2) . . ?
O112 Co18 O143 105.85(19) . 2_665 ?
O112 Co18 O107 86.7(2) . . ?
O107 Co18 O143 166.74(18) . 2_665 ?
O99 Co18 O101 178.1(2) . . ?
O99 Co18 O100 92.0(2) . . ?
O99 Co18 O143 98.16(19) . 2_665 ?
O99 Co18 O112 86.1(2) . . ?
O99 Co18 O107 86.7(2) . . ?
Co6 Co7 Co8 92.02(4) . . ?
O21 Co7 Co6 43.94(11) . . ?
O21 Co7 Co8 106.56(12) . . ?
O21 Co7 O22 88.78(16) . . ?
O21 Co7 O28 89.17(17) . . ?
O21 Co7 O19 83.91(16) . . ?
O22 Co7 Co6 106.65(12) . . ?
O22 Co7 Co8 43.83(12) . . ?
O22 Co7 O19 85.07(18) . . ?
O28 Co7 Co6 128.57(13) . . ?
O28 Co7 Co8 127.23(14) . . ?
O28 Co7 O22 88.20(18) . . ?
O28 Co7 O19 170.44(17) . . ?
O19 Co7 Co6 47.91(13) . . ?
O19 Co7 Co8 49.55(14) . . ?
O32 Co7 Co6 78.06(15) . . ?
O32 Co7 Co8 138.69(15) . . ?
O32 Co7 O21 93.79(19) . . ?
O32 Co7 O22 175.05(19) . . ?
O32 Co7 O28 87.61(19) . . ?
O32 Co7 O19 99.4(2) . . ?
O32 Co7 O63 82.5(2) . . ?
O63 Co7 Co6 139.41(18) . . ?
O63 Co7 Co8 79.63(17) . . ?
O63 Co7 O21 173.5(2) . . ?
O63 Co7 O22 94.5(2) . . ?
O63 Co7 O28 85.3(2) . . ?
O63 Co7 O19 102.0(2) . . ?
O21 Co6 Co7 43.84(12) . . ?
O21 Co6 O27 88.42(17) . . ?
O21 Co6 O20 89.95(17) . . ?
O21 Co6 O19 83.42(17) . . ?
O27 Co6 Co7 128.81(13) . . ?
O27 Co6 O19 167.55(17) . . ?
O20 Co6 Co7 104.99(14) . . ?
O20 Co6 O27 88.99(18) . . ?
O20 Co6 O19 81.63(18) . . ?
O19 Co6 Co7 47.46(12) . . ?
O33 Co6 Co7 79.90(16) . . ?
O33 Co6 O21 94.46(18) . . ?
O33 Co6 O27 88.73(19) . . ?
O33 Co6 O20 175.0(2) . . ?
O33 Co6 O19 101.24(19) . . ?
O17 Co6 Co7 137.13(16) . . ?
O17 Co6 O21 176.5(2) . . ?
O17 Co6 O27 89.4(2) . . ?
O17 Co6 O20 92.71(19) . . ?
O17 Co6 O19 99.2(2) . . ?
O17 Co6 O33 82.8(2) . . ?
O41 Co3 Co10 44.69(11) . 2_576 ?
O41 Co3 O62 83.42(15) . 2_576 ?
O41 Co3 O38 86.68(16) . . ?
O41 Co3 O43 89.04(17) . . ?
O62 Co3 Co10 47.57(11) 2_576 2_576 ?
O38 Co3 Co10 104.89(12) . 2_576 ?
O38 Co3 O62 82.91(16) . 2_576 ?
O38 Co3 O43 87.64(19) . . ?
O73 Co3 Co10 79.12(15) . 2_576 ?
O73 Co3 O41 93.61(18) . . ?
O73 Co3 O62 102.77(19) . 2_576 ?
O73 Co3 O38 174.3(2) . . ?
O73 Co3 O36 85.6(2) . . ?
O73 Co3 O43 86.7(2) . . ?
O36 Co3 Co10 138.71(15) . 2_576 ?
O36 Co3 O41 175.97(19) . . ?
O36 Co3 O62 100.61(18) . 2_576 ?
O36 Co3 O38 93.73(19) . . ?
O36 Co3 O43 87.0(2) . . ?
O43 Co3 Co10 129.52(14) . 2_576 ?
O43 Co3 O62 168.22(17) . 2_576 ?
Co13 Co21 Co20 88.43(4) 2_665 . ?
O119 Co21 Co20 105.54(12) . . ?
O119 Co21 Co13 43.47(12) . 2_665 ?
O119 Co21 O130 82.60(16) . . ?
O119 Co21 O118 89.07(17) . . ?
O119 Co21 O125 87.86(19) . . ?
O130 Co21 Co20 46.05(11) . . ?
O130 Co21 Co13 46.88(12) . 2_665 ?
O118 Co21 Co20 44.61(11) . . ?
O118 Co21 Co13 104.51(12) . 2_665 ?
O118 Co21 O130 82.23(15) . . ?
O118 Co21 O125 89.93(16) . . ?
O125 Co21 Co20 130.80(13) . . ?
O125 Co21 Co13 127.49(15) . 2_665 ?
O125 Co21 O130 167.72(16) . . ?
O117 Co21 Co20 78.77(15) . . ?
O117 Co21 Co13 137.87(15) . 2_665 ?
O117 Co21 O119 175.69(19) . . ?
O117 Co21 O130 100.71(19) . . ?
O117 Co21 O118 94.09(18) . . ?
O117 Co21 O125 89.2(2) . . ?
O117 Co21 O76 85.0(2) . 2_665 ?
O76 Co21 Co20 138.68(16) 2_665 . ?
O76 Co21 Co13 78.65(16) 2_665 2_665 ?
O76 Co21 O119 91.7(2) 2_665 . ?
O76 Co21 O130 101.79(19) 2_665 . ?
O76 Co21 O118 175.98(19) 2_665 . ?
O76 Co21 O125 86.1(2) 2_665 . ?
O119 Co13 Co21 43.17(13) 2_665 2_665 ?
O119 Co13 O130 84.33(16) 2_665 2_665 ?
O119 Co13 O120 88.27(17) 2_665 2_665 ?
O119 Co13 O127 87.93(19) 2_665 2_665 ?
O130 Co13 Co21 49.13(11) 2_665 2_665 ?
O120 Co13 Co21 105.23(12) 2_665 2_665 ?
O120 Co13 O130 83.26(16) 2_665 2_665 ?
O75 Co13 Co21 79.41(15) . 2_665 ?
O75 Co13 O119 93.34(18) . 2_665 ?
O75 Co13 O130 102.12(19) . 2_665 ?
O75 Co13 O120 174.5(2) . 2_665 ?
O75 Co13 O127 85.2(2) . 2_665 ?
O148 Co13 Co21 138.67(16) 2_665 2_665 ?
O148 Co13 O119 175.23(19) 2_665 2_665 ?
O148 Co13 O130 99.63(19) 2_665 2_665 ?
O148 Co13 O120 94.81(18) 2_665 2_665 ?
O148 Co13 O75 83.3(2) 2_665 . ?
O148 Co13 O127 88.4(2) 2_665 2_665 ?
O127 Co13 Co21 126.67(15) 2_665 2_665 ?
O127 Co13 O130 169.59(17) 2_665 2_665 ?
O127 Co13 O120 89.57(18) 2_665 2_665 ?
O1 Co1 O150 83.19(16) . . ?
O1 Co1 O6 90.13(16) . . ?
O1 Co1 O4 88.14(17) . . ?
O6 Co1 O150 166.37(17) . . ?
O14 Co1 O1 178.36(19) . . ?
O14 Co1 O150 98.0(2) . . ?
O14 Co1 O6 89.0(2) . . ?
O14 Co1 O4 93.11(19) . . ?
O70 Co1 O1 94.29(18) 2_576 . ?
O70 Co1 O150 103.2(2) 2_576 . ?
O70 Co1 O6 89.1(2) 2_576 . ?
O70 Co1 O14 84.3(2) 2_576 . ?
O70 Co1 O4 173.0(2) 2_576 . ?
O4 Co1 O150 83.64(17) . . ?
O4 Co1 O6 84.29(17) . . ?
O1 Co11 O150 81.36(15) 2_576 2_576 ?
O1 Co11 O8 92.88(16) 2_576 2_576 ?
O2 Co11 O1 88.23(16) 2_576 2_576 ?
O2 Co11 O150 83.93(16) 2_576 2_576 ?
O2 Co11 O8 85.91(17) 2_576 2_576 ?
O8 Co11 O150 168.45(16) 2_576 2_576 ?
O69 Co11 O1 94.0(2) . 2_576 ?
O69 Co11 O2 173.5(2) . 2_576 ?
O69 Co11 O150 102.4(2) . 2_576 ?
O69 Co11 O8 87.9(2) . 2_576 ?
O69 Co11 O67 83.6(2) . . ?
O67 Co11 O1 177.6(2) . 2_576 ?
O67 Co11 O2 94.1(2) . 2_576 ?
O67 Co11 O150 99.4(2) . 2_576 ?
O67 Co11 O8 86.8(2) . 2_576 ?
O3 Co2 O150 81.21(17) . . ?
O12 Co2 O3 89.47(18) . . ?
O12 Co2 O150 165.26(16) . . ?
O12 Co2 O4 85.76(18) . . ?
O54 Co2 O3 93.4(2) . . ?
O54 Co2 O150 102.1(2) . . ?
O54 Co2 O12 89.8(2) . . ?
O54 Co2 O13 86.3(2) . . ?
O54 Co2 O4 175.4(2) . . ?
O13 Co2 O3 178.4(2) . . ?
O13 Co2 O150 100.4(2) . . ?
O13 Co2 O12 88.9(2) . . ?
O13 Co2 O4 92.4(2) . . ?
O4 Co2 O3 87.78(16) . . ?
O4 Co2 O150 82.50(16) . . ?
O100 Co24 O143 84.69(16) 2_665 . ?
O100 Co24 O103 89.10(17) 2_665 2_665 ?
O100 Co24 O105 84.05(18) 2_665 2_665 ?
O103 Co24 O143 83.08(15) 2_665 . ?
O98 Co24 O100 91.0(2) 2_665 2_665 ?
O98 Co24 O143 99.8(2) 2_665 . ?
O98 Co24 O103 177.1(2) 2_665 2_665 ?
O98 Co24 O105 88.9(2) 2_665 2_665 ?
O145 Co24 O100 173.04(19) . 2_665 ?
O145 Co24 O143 101.73(19) . . ?
O145 Co24 O103 94.30(19) . 2_665 ?
O145 Co24 O98 85.3(2) . 2_665 ?
O145 Co24 O105 90.0(2) . 2_665 ?
O105 Co24 O143 165.90(18) 2_665 . ?
O105 Co24 O103 88.3(2) 2_665 2_665 ?
O84 Co17 O85 88.52(16) . . ?
O84 Co17 O81 81.00(17) . . ?
O84 Co17 O91 90.0(2) . . ?
O85 Co17 O81 81.30(16) . . ?
O85 Co17 O91 86.86(19) . . ?
O135 Co17 O84 92.4(2) . . ?
O135 Co17 O85 174.9(2) . . ?
O135 Co17 O81 103.8(2) . . ?
O135 Co17 O91 88.2(2) . . ?
O91 Co17 O81 165.26(17) . . ?
O137 Co17 O84 178.2(2) . . ?
O137 Co17 O85 93.25(19) . . ?
O137 Co17 O81 99.6(2) . . ?
O137 Co17 O135 85.8(2) . . ?
O137 Co17 O91 89.7(2) . . ?
O38 Co4 O62 83.57(16) . 2_576 ?
O38 Co4 O39 89.54(17) . . ?
O38 Co4 O45 88.4(2) . . ?
O39 Co4 O62 82.54(16) . 2_576 ?
O39 Co4 O45 87.9(2) . . ?
O37 Co4 O62 102.51(19) . 2_576 ?
O37 Co4 O38 92.76(19) . . ?
O37 Co4 O39 174.7(2) . . ?
O37 Co4 O45 87.4(2) . . ?
O50 Co4 O62 99.06(19) . 2_576 ?
O50 Co4 O38 176.3(2) . . ?
O50 Co4 O39 93.4(2) . . ?
O50 Co4 O37 84.2(2) . . ?
O50 Co4 O45 89.4(2) . . ?
O45 Co4 O62 167.55(17) . 2_576 ?
O81 Co16 O84 85.22(17) . . ?
O83 Co16 O84 87.46(18) . . ?
O83 Co16 O81 83.44(17) . . ?
O83 Co16 O89 86.5(2) . . ?
O136 Co16 O84 95.3(2) . . ?
O136 Co16 O81 99.6(2) . . ?
O136 Co16 O83 176.1(2) . . ?
O136 Co16 O89 90.7(2) . . ?
O136 Co16 O95 83.4(2) . . ?
O89 Co16 O84 88.4(2) . . ?
O89 Co16 O81 168.31(19) . . ?
O95 Co16 O84 177.8(2) . . ?
O95 Co16 O81 96.7(2) . . ?
O95 Co16 O83 93.8(2) . . ?
O95 Co16 O89 89.9(2) . . ?
O3 Co12 O2 89.26(16) 2_576 2_576 ?
O3 Co12 O150 82.94(17) 2_576 2_576 ?
O3 Co12 O10 92.70(17) 2_576 2_576 ?
O2 Co12 O150 83.86(16) 2_576 2_576 ?
O10 Co12 O2 83.09(17) 2_576 2_576 ?
O10 Co12 O150 166.29(16) 2_576 2_576 ?
O68 Co12 O3 177.2(2) . 2_576 ?
O68 Co12 O2 93.6(2) . 2_576 ?
O68 Co12 O150 97.0(2) . 2_576 ?
O68 Co12 O10 88.0(2) . 2_576 ?
O68 Co12 O55 84.4(2) . 2_576 ?
O55 Co12 O3 92.8(2) 2_576 2_576 ?
O55 Co12 O2 170.7(2) 2_576 2_576 ?
O55 Co12 O150 105.4(2) 2_576 2_576 ?
O55 Co12 O10 87.8(2) 2_576 2_576 ?
O22 Co8 Co7 44.14(13) . . ?
O22 Co8 O19 83.31(17) . . ?
O22 Co8 O31 88.98(19) . . ?
O23 Co8 Co7 104.89(13) . . ?
O23 Co8 O22 88.46(17) . . ?
O23 Co8 O19 82.66(18) . . ?
O23 Co8 O31 89.3(2) . . ?
O19 Co8 Co7 47.24(11) . . ?
O31 Co8 Co7 129.01(14) . . ?
O31 Co8 O19 168.98(17) . . ?
O64 Co8 Co7 78.77(17) . . ?
O64 Co8 O22 93.5(2) . . ?
O64 Co8 O23 176.1(2) . . ?
O64 Co8 O19 100.9(2) . . ?
O64 Co8 O31 87.4(2) . . ?
O56 Co8 Co7 139.79(19) . . ?
O56 Co8 O22 174.8(2) . . ?
O56 Co8 O23 93.0(2) . . ?
O56 Co8 O19 101.9(2) . . ?
O56 Co8 O31 86.0(2) . . ?
O56 Co8 O64 84.8(2) . . ?
O23 Co9 O19 83.77(18) . . ?
O20 Co9 O23 88.30(18) . . ?
O20 Co9 O19 82.29(16) . . ?
O20 Co9 O25 86.93(19) . . ?
O18 Co9 O23 176.3(2) . . ?
O18 Co9 O20 95.3(2) . . ?
O18 Co9 O19 96.0(2) . . ?
O18 Co9 O25 92.6(2) . . ?
O18 Co9 O57 84.0(2) . . ?
O25 Co9 O23 88.3(2) . . ?
O25 Co9 O19 166.76(18) . . ?
O57 Co9 O23 92.5(2) . . ?
O57 Co9 O20 173.5(2) . . ?
O57 Co9 O19 104.2(2) . . ?
O57 Co9 O25 86.6(2) . . ?
O122 S21 C291 111.0(2) . . ?
O122 S21 C281 109.8(2) . . ?
O123 S21 O122 115.7(3) . . ?
O123 S21 C291 107.4(2) . . ?
O123 S21 C281 107.8(2) . . ?
C291 S21 C281 104.6(2) . . ?
O49 S6 C73 110.0(2) . . ?
O49 S6 C85 109.8(2) . . ?
O48 S6 O49 115.6(3) . . ?
O48 S6 C73 108.8(2) . . ?
O48 S6 C85 107.9(2) . . ?
C85 S6 C73 104.1(2) . . ?
O29 S12 O28 114.7(3) . . ?
O29 S12 C119 108.7(3) . . ?
O29 S12 C131 108.8(3) . . ?
O28 S12 C119 110.3(3) . . ?
O28 S12 C131 109.7(2) . . ?
C131 S12 C119 104.2(3) . . ?
O27 S9 C121 109.8(2) . . ?
O27 S9 C149 110.0(2) . . ?
O26 S9 O27 116.6(3) . . ?
O26 S9 C121 107.2(3) . . ?
O26 S9 C149 107.3(3) . . ?
C121 S9 C149 105.3(3) . . ?
O93 S13 C225 110.4(2) . . ?
O93 S13 C255 109.5(3) . . ?
O92 S13 O93 114.8(3) . . ?
O92 S13 C225 108.2(3) . . ?
O92 S13 C255 108.6(3) . . ?
C255 S13 C225 104.8(3) . . ?
O129 S22 C279 109.3(2) . . ?
O129 S22 C309 108.7(3) . . ?
O128 S22 O129 116.2(3) . . ?
O128 S22 C279 107.8(2) . . ?
O128 S22 C309 106.7(3) . . ?
C309 S22 C279 107.8(2) . . ?
O6 S1 C9 107.8(3) . . ?
O6 S1 C37 110.0(3) . . ?
O5 S1 O6 115.4(3) . . ?
O5 S1 C9 108.1(3) . . ?
O5 S1 C37 110.3(3) . . ?
C9 S1 C37 104.7(3) . . ?
O10 S3 C17 109.3(2) . . ?
O10 S3 C27 109.0(3) . . ?
O9 S3 O10 113.3(3) . . ?
O9 S3 C17 108.7(2) . . ?
O9 S3 C27 110.3(3) . . ?
C27 S3 C17 105.9(2) . . ?
O8 S2 C19 109.9(2) . . ?
O8 S2 C7 109.5(3) . . ?
C7 S2 C19 106.8(2) . . ?
O7 S2 O8 116.5(3) . . ?
O7 S2 C19 106.7(3) . . ?
O7 S2 C7 106.9(3) . . ?
O109 S19 C399 107.9(3) . . ?
O109 S19 C389 110.0(2) . . ?
O108 S19 O109 115.2(3) . . ?
O108 S19 C399 108.2(2) . . ?
O108 S19 C389 109.3(3) . . ?
C399 S19 C389 105.9(2) . . ?
O87 S16 C223 109.0(3) . . ?
O87 S16 C235 108.6(3) . . ?
O86 S16 O87 115.7(3) . . ?
O86 S16 C223 107.6(3) . . ?
O86 S16 C235 107.4(3) . . ?
C223 S16 C235 108.2(3) . . ?
O46 S5 C75 107.8(3) . . ?
O46 S5 C63 108.1(3) . . ?
C63 S5 C75 103.3(3) . . ?
O47 S5 O46 116.6(3) . . ?
O47 S5 C75 112.1(3) . . ?
O47 S5 C63 108.2(3) . . ?
O125 S24 C289 109.9(3) . . ?
O125 S24 C301 108.6(3) . . ?
O124 S24 O125 116.4(3) . . ?
O124 S24 C289 107.1(3) . . ?
O124 S24 C301 107.3(3) . . ?
C289 S24 C301 107.2(2) . . ?
O107 S20 C397 107.1(3) . . ?
O107 S20 C367 110.1(3) . . ?
O106 S20 O107 115.6(4) . . ?
O106 S20 C397 107.7(3) . . ?
O106 S20 C367 110.5(3) . . ?
C397 S20 C367 105.1(3) . . ?
O43 S7 C83 107.9(3) . . ?
O43 S7 C95 109.8(3) . . ?
O42 S7 O43 116.3(3) . . ?
O42 S7 C83 106.8(3) . . ?
O42 S7 C95 108.2(3) . . ?
C95 S7 C83 107.5(3) . . ?
O12 S4 C29 109.5(3) . . ?
O12 S4 C39 110.8(3) . . ?
O11 S4 O12 118.7(3) . . ?
O11 S4 C29 107.0(3) . . ?
O11 S4 C39 106.7(3) . . ?
C29 S4 C39 103.0(3) . . ?
O25 S10 C139 110.7(3) . . ?
O25 S10 C151 109.8(3) . . ?
O24 S10 O25 114.4(3) . . ?
O24 S10 C139 107.5(3) . . ?
O24 S10 C151 109.2(4) . . ?
C139 S10 C151 104.9(3) . . ?
O89 S15 C245 112.4(3) . . ?
O89 S15 C233 108.4(3) . . ?
O88 S15 O89 114.9(4) . . ?
O88 S15 C245 107.3(4) . . ?
O88 S15 C233 107.6(4) . . ?
C245 S15 C233 105.8(3) . . ?
O91 S14 C243 108.5(3) . . ?
O91 S14 C253 108.7(3) . . ?
O90 S14 O91 114.9(4) . . ?
O90 S14 C243 108.6(3) . . ?
O90 S14 C253 106.6(3) . . ?
C253 S14 C243 109.4(3) . . ?
O31 S11 C141 109.1(3) . . ?
O31 S11 C129 109.7(3) . . ?
O30 S11 O31 115.1(4) . . ?
O30 S11 C141 107.5(3) . . ?
O30 S11 C129 108.0(3) . . ?
C141 S11 C129 107.2(3) . . ?
O127 S23 O126 115.6(3) . . ?
O127 S23 C299 110.6(3) . . ?
O127 S23 C311 109.2(3) . . ?
O126 S23 C299 108.8(3) . . ?
O126 S23 C311 107.2(3) . . ?
C311 S23 C299 104.9(3) . . ?
O111 S18 C387 111.0(3) . . ?
O111 S18 C379 108.6(3) . . ?
O110 S18 O111 115.3(4) . . ?
O110 S18 C387 109.2(3) . . ?
O110 S18 C379 107.5(3) . . ?
C379 S18 C387 104.6(3) . . ?
O45 S8 C65 109.7(3) . . ?
O45 S8 C93 110.2(3) . . ?
O44 S8 O45 115.6(4) . . ?
O44 S8 C65 106.6(4) . . ?
O44 S8 C93 108.5(4) . . ?
C93 S8 C65 105.8(3) . . ?
O105 S17 O104 115.9(4) . . ?
O105 S17 C369 112.2(3) . . ?
O105 S17 C377 109.3(3) . . ?
O104 S17 C369 110.3(4) . . ?
O104 S17 C377 107.3(4) . . ?
C377 S17 C369 100.6(3) . . ?
Co22 O121 Co20 93.33(15) . . ?
C280 O121 Co20 132.0(3) . . ?
C280 O121 Co22 134.7(3) . . ?
Co10 O40 Co5 93.26(16) 2_576 . ?
C74 O40 Co10 131.9(3) . 2_576 ?
C74 O40 Co5 134.8(3) . . ?
Co15 O82 Co14 92.64(16) . . ?
C224 O82 Co14 132.9(3) . . ?
C224 O82 Co15 132.1(3) . . ?
Co7 O21 Co6 92.21(15) . . ?
C120 O21 Co7 132.4(3) . . ?
C120 O21 Co6 133.7(3) . . ?
Co17 O84 Co16 92.00(18) . . ?
C244 O84 Co17 132.7(4) . . ?
C244 O84 Co16 132.1(4) . . ?
Co18 O101 Co19 90.21(16) . . ?
C398 O101 Co19 128.4(3) . . ?
C398 O101 Co18 126.5(3) . . ?
Co3 O41 Co10 91.22(15) . 2_576 ?
C84 O41 Co10 131.0(3) . 2_576 ?
C84 O41 Co3 132.3(3) . . ?
Co10 O62 Co3 83.95(14) . 2_576 ?
Co10 O62 Co4 144.52(18) . 2_576 ?
Co5 O62 Co10 85.62(15) 2_576 . ?
Co5 O62 Co3 146.30(18) 2_576 2_576 ?
Co5 O62 Co4 85.88(15) 2_576 2_576 ?
Co4 O62 Co3 84.31(14) 2_576 2_576 ?
S21 O122 Co20 120.0(2) . . ?
Co11 O1 Co1 92.09(16) 2_576 . ?
C8 O1 Co1 129.5(3) . . ?
C8 O1 Co11 127.1(3) . 2_576 ?
Co21 O119 Co13 93.36(17) . 2_665 ?
C300 O119 Co21 132.7(3) . . ?
C300 O119 Co13 133.3(3) . 2_665 ?
Co18 O100 Co24 94.75(19) . 2_665 ?
C368 O100 Co18 131.0(3) . . ?
C368 O100 Co24 131.1(3) . 2_665 ?
Co19 O143 Co23 85.76(14) 2_665 . ?
Co19 O143 Co18 83.87(14) 2_665 2_665 ?
Co23 O143 Co18 143.88(18) . 2_665 ?
Co24 O143 Co19 145.90(19) . 2_665 ?
Co24 O143 Co23 84.86(15) . . ?
Co24 O143 Co18 84.66(14) . 2_665 ?
Co20 O130 Co22 85.61(15) . . ?
Co20 O130 Co21 84.79(14) . . ?
Co20 O130 Co13 146.39(19) . 2_665 ?
Co22 O130 Co21 144.98(18) . . ?
Co13 O130 Co22 85.67(15) 2_665 . ?
Co13 O130 Co21 83.99(15) 2_665 . ?
Co4 O38 Co3 92.64(16) . . ?
C94 O38 Co3 132.6(4) . . ?
C94 O38 Co4 133.3(4) . . ?
Co8 O22 Co7 92.03(19) . . ?
C130 O22 Co7 132.9(3) . . ?
C130 O22 Co8 132.6(3) . . ?
Co21 O118 Co20 91.29(15) . . ?
C290 O118 Co20 133.8(3) . . ?
C290 O118 Co21 130.6(3) . . ?
Co17 O85 Co14 93.07(17) . . ?
C254 O85 Co14 132.7(3) . . ?
C254 O85 Co17 133.3(3) . . ?
C272 O131 Co22 126.2(4) . . ?
S6 O49 Co10 120.0(2) . 2_576 ?
Co8 O23 Co9 92.33(19) . . ?
C140 O23 Co8 131.6(4) . . ?
C140 O23 Co9 133.3(4) . . ?
S9 O27 Co6 118.7(3) . . ?
Co23 O103 Co24 90.41(16) 2_665 2_665 ?
C378 O103 Co23 127.9(4) . 2_665 ?
C378 O103 Co24 130.6(3) . 2_665 ?
Co22 O120 Co13 91.70(17) . 2_665 ?
C310 O120 Co22 132.9(3) . . ?
C310 O120 Co13 131.0(3) . 2_665 ?
Co12 O3 Co2 92.41(16) 2_576 . ?
C28 O3 Co2 131.0(3) . . ?
C28 O3 Co12 129.0(3) . 2_576 ?
C184 O60 Co10 128.2(4) . . ?
Co19 O102 Co23 95.67(17) . 2_665 ?
C388 O102 Co19 131.7(3) . . ?
C388 O102 Co23 129.5(3) . 2_665 ?
Co6 O20 Co9 94.38(17) . . ?
C150 O20 Co6 131.2(3) . . ?
C150 O20 Co9 133.8(3) . . ?
Co11 O2 Co12 93.25(17) 2_576 2_576 ?
C18 O2 Co11 132.7(3) . 2_576 ?
C18 O2 Co12 134.0(3) . 2_576 ?
Co1 O150 Co11 84.52(15) . 2_576 ?
Co1 O150 Co2 86.14(16) . . ?
Co1 O150 Co12 145.7(2) . 2_576 ?
Co2 O150 Co11 145.9(2) . 2_576 ?
Co12 O150 Co11 84.76(16) 2_576 2_576 ?
Co12 O150 Co2 84.76(16) 2_576 . ?
C201 O74 Co10 126.8(5) . 2_576 ?
C313 O149 Co22 126.1(4) . . ?
S22 O129 Co22 120.1(2) . . ?
S12 O28 Co7 119.8(3) . . ?
Co14 O81 Co15 85.17(15) . . ?
Co14 O81 Co17 83.33(16) . . ?
Co15 O81 Co17 143.54(19) . . ?
Co16 O81 Co14 146.8(2) . . ?
Co16 O81 Co15 87.00(17) . . ?
Co16 O81 Co17 84.08(15) . . ?
C184 O61 Co5 126.1(4) . 2_576 ?
S16 O87 Co15 118.6(3) . . ?
Co15 O83 Co16 93.99(17) . . ?
C234 O83 Co15 131.1(3) . . ?
C234 O83 Co16 133.8(3) . . ?
S13 O93 Co14 121.3(2) . . ?
Co5 O39 Co4 92.37(17) . . ?
C64 O39 Co5 133.8(4) . . ?
C64 O39 Co4 132.3(3) . . ?
S19 O109 Co19 116.9(2) . . ?
C416 O116 Co20 127.4(5) . . ?
S3 O10 Co12 117.9(3) . 2_576 ?
S2 O8 Co11 116.7(2) . 2_576 ?
Co7 O19 Co6 84.63(15) . . ?
Co7 O19 Co8 83.21(17) . . ?
Co6 O19 Co8 144.3(2) . . ?
Co9 O19 Co7 145.7(2) . . ?
Co9 O19 Co6 87.28(17) . . ?
Co9 O19 Co8 84.18(17) . . ?
C112 O33 Co6 126.5(5) . . ?
C329 O142 Co23 128.8(5) . . ?
C272 O132 Co20 127.8(4) . . ?
S1 O6 Co1 119.0(3) . . ?
S24 O125 Co21 118.7(3) . . ?
C401 O112 Co18 126.4(5) . . ?
C401 O113 Co19 128.2(5) . . ?
C416 O117 Co21 127.5(4) . . ?
C360 O98 Co24 127.4(5) . 2_665 ?
C201 O73 Co3 127.2(5) . . ?
C97 O37 Co4 127.8(5) . . ?
C328 O144 Co23 126.0(5) . . ?
C431 O75 Co13 126.6(5) . . ?
C97 O36 Co3 126.6(5) . . ?
C153 O18 Co9 127.7(5) . . ?
S4 O12 Co2 119.3(3) . . ?
C56 O50 Co4 131.2(5) . . ?
C431 O76 Co21 128.0(5) . 2_665 ?
S20 O107 Co18 116.3(3) . . ?
S18 O111 Co23 117.4(3) . 2_665 ?
C41 O54 Co2 128.5(5) . . ?
C168 O14 Co1 130.4(5) . . ?
C345 O94 Co15 124.8(5) . . ?
C328 O145 Co24 128.3(4) . . ?
C329 O141 Co19 126.3(5) . 2_665 ?
C257 O136 Co16 127.1(5) . . ?
S11 O31 Co8 118.5(3) . . ?
C313 O148 Co13 129.8(4) . 2_665 ?
C216 O69 Co11 128.5(5) . . ?
C168 O13 Co2 126.8(5) . . ?
S7 O43 Co3 120.2(3) . . ?
C432 O79 Co15 124.9(5) . . ?
C360 O99 Co18 129.4(5) . . ?
S23 O127 Co13 119.3(3) . 2_665 ?
C432 O80 Co14 130.2(5) . . ?
S15 O89 Co16 120.0(3) . . ?
C216 O70 Co1 128.0(5) . 2_576 ?
C153 O17 Co6 126.3(6) . . ?
S10 O25 Co9 119.6(3) . . ?
C200 O68 Co12 130.5(5) . . ?
C41 O55 Co12 126.4(5) . 2_576 ?
S17 O105 Co24 119.4(3) . 2_665 ?
C257 O135 Co17 126.6(5) . . ?
C345 O95 Co16 127.8(5) . . ?
C344 O138 Co14 128.4(5) . . ?
C200 O67 Co11 126.7(5) . . ?
S8 O45 Co4 119.3(3) . . ?
S14 O91 Co17 118.6(3) . . ?
C169 O57 Co9 126.0(5) . . ?
C344 O137 Co17 129.3(5) . . ?
C112 O32 Co7 129.5(4) . . ?
C185 O64 Co8 127.7(5) . . ?
C185 O63 Co7 127.1(5) . . ?
C169 O56 Co8 127.0(6) . . ?
O118 C290 C291 119.0(3) . . ?
O118 C290 C289 121.0(3) . . ?
C291 C290 C289 120.0 . . ?
C290 C291 S21 125.1(2) . . ?
C292 C291 S21 114.8(2) . . ?
C292 C291 C290 120.0 . . ?
C291 C292 H292 120.0 . . ?
C291 C292 C287 120.0 . . ?
C287 C292 H292 120.0 . . ?
C292 C287 C286 121.4(4) . . ?
C288 C287 C292 120.0 . . ?
C288 C287 C286 118.5(4) . . ?
C287 C288 H288 120.0 . . ?
C287 C288 C289 120.0 . . ?
C289 C288 H288 120.0 . . ?
C290 C289 S24 125.6(2) . . ?
C288 C289 S24 114.4(2) . . ?
C288 C289 C290 120.0 . . ?
O82 C224 C225 120.1(3) . . ?
O82 C224 C223 119.9(3) . . ?
C225 C224 C223 120.0 . . ?
C224 C225 S13 125.0(2) . . ?
C226 C225 S13 114.9(2) . . ?
C226 C225 C224 120.0 . . ?
C225 C226 H226 120.0 . . ?
C221 C226 C225 120.0 . . ?
C221 C226 H226 120.0 . . ?
C226 C221 C222 120.0 . . ?
C226 C221 C220 119.4(5) . . ?
C222 C221 C220 120.6(5) . . ?
C221 C222 H222 120.0 . . ?
C221 C222 C223 120.0 . . ?
C223 C222 H222 120.0 . . ?
C224 C223 S16 126.0(2) . . ?
C222 C223 S16 114.0(2) . . ?
C222 C223 C224 120.0 . . ?
O40 C74 C75 118.9(3) . . ?
O40 C74 C73 121.0(3) . . ?
C75 C74 C73 120.0 . . ?
C74 C75 S5 126.4(2) . . ?
C76 C75 S5 113.6(2) . . ?
C76 C75 C74 120.0 . . ?
C75 C76 H76 120.0 . . ?
C75 C76 C71 120.0 . . ?
C71 C76 H76 120.0 . . ?
C76 C71 C72 120.0 . . ?
C76 C71 C70 121.3(3) . . ?
C72 C71 C70 118.2(3) . . ?
C71 C72 H72 120.0 . . ?
C73 C72 C71 120.0 . . ?
C73 C72 H72 120.0 . . ?
C74 C73 S6 125.94(19) . . ?
C72 C73 S6 113.8(2) . . ?
C72 C73 C74 120.0 . . ?
C86 C85 S6 115.2(2) . . ?
C86 C85 C84 120.0 . . ?
C84 C85 S6 124.7(2) . . ?
C85 C86 H86 120.0 . . ?
C81 C86 C85 120.0 . . ?
C81 C86 H86 120.0 . . ?
C86 C81 C80 118.6(4) . . ?
C82 C81 C86 120.0 . . ?
C82 C81 C80 121.4(4) . . ?
C81 C82 H82 120.0 . . ?
C83 C82 C81 120.0 . . ?
C83 C82 H82 120.0 . . ?
C82 C83 S7 113.8(2) . . ?
C84 C83 S7 126.2(2) . . ?
C84 C83 C82 120.0 . . ?
O41 C84 C85 120.9(3) . . ?
O41 C84 C83 119.1(3) . . ?
C83 C84 C85 120.0 . . ?
O21 C120 C119 120.6(3) . . ?
O21 C120 C121 119.4(3) . . ?
C119 C120 C121 120.0 . . ?
C120 C119 S12 126.1(2) . . ?
C118 C119 S12 113.8(2) . . ?
C118 C119 C120 120.0 . . ?
C119 C118 H118 120.0 . . ?
C117 C118 C119 120.0 . . ?
C117 C118 H118 120.0 . . ?
C118 C117 C116 114.0(6) . . ?
C122 C117 C118 120.0 . . ?
C122 C117 C116 123.0(6) . . ?
C117 C122 H122 120.0 . . ?
C117 C122 C121 120.0 . . ?
C121 C122 H122 120.0 . . ?
C120 C121 S9 126.1(2) . . ?
C122 C121 S9 113.9(2) . . ?
C122 C121 C120 120.0 . . ?
O60 C184 O61 127.1(6) . . ?
O60 C184 C173 113.8(6) . . ?
O61 C184 C173 118.8(6) . . ?
O23 C140 C141 120.7(4) . . ?
O23 C140 C139 119.3(4) . . ?
C141 C140 C139 120.0 . . ?
C140 C141 S11 126.2(3) . . ?
C140 C141 C142 120.0 . . ?
C142 C141 S11 113.7(3) . . ?
C141 C142 H142 120.0 . . ?
C137 C142 C141 120.0 . . ?
C137 C142 H142 120.0 . . ?
C142 C137 C136 120.3(5) . . ?
C138 C137 C142 120.0 . . ?
C138 C137 C136 119.7(5) . . ?
C137 C138 H138 120.0 . . ?
C137 C138 C139 120.0 . . ?
C139 C138 H138 120.0 . . ?
C140 C139 S10 126.3(3) . . ?
C138 C139 S10 113.6(3) . . ?
C138 C139 C140 120.0 . . ?
O2 C18 C19 120.7(3) . . ?
O2 C18 C17 119.0(3) . . ?
C19 C18 C17 120.0 . . ?
C18 C19 S2 124.8(2) . . ?
C20 C19 S2 114.6(2) . . ?
C20 C19 C18 120.0 . . ?
C19 C20 H20 120.0 . . ?
C15 C20 C19 120.0 . . ?
C15 C20 H20 120.0 . . ?
C20 C15 C16 120.0 . . ?
C20 C15 C14 119.7(4) . . ?
C16 C15 C14 120.1(4) . . ?
C15 C16 H16 120.0 . . ?
C17 C16 C15 120.0 . . ?
C17 C16 H16 120.0 . . ?
C18 C17 S3 126.8(2) . . ?
C16 C17 S3 113.1(2) . . ?
C16 C17 C18 120.0 . . ?
O131 C272 C261 119.0(5) . . ?
O132 C272 O131 126.0(6) . . ?
O132 C272 C261 114.8(6) . . ?
C9 C8 O1 118.9(3) . . ?
C9 C8 C7 120.0 . . ?
C7 C8 O1 121.1(3) . . ?
C8 C9 S1 124.3(2) . . ?
C10 C9 S1 115.3(2) . . ?
C10 C9 C8 120.0 . . ?
C9 C10 H10 120.0 . . ?
C9 C10 C5 120.0 . . ?
C5 C10 H10 120.0 . . ?
C10 C5 C4 122.3(4) . . ?
C6 C5 C10 120.0 . . ?
C6 C5 C4 116.8(4) . . ?
C5 C6 H6 120.0 . . ?
C7 C6 C5 120.0 . . ?
C7 C6 H6 120.0 . . ?
C8 C7 S2 123.0(2) . . ?
C6 C7 S2 116.6(2) . . ?
C6 C7 C8 120.0 . . ?
O116 C416 O117 126.0(6) . . ?
O116 C416 C405 117.3(6) . . ?
O117 C416 C405 116.7(6) . . ?
O119 C300 C301 120.3(3) . . ?
O119 C300 C299 119.7(3) . . ?
C301 C300 C299 120.0 . . ?
C300 C301 S24 126.8(3) . . ?
C302 C301 S24 113.2(3) . . ?
C302 C301 C300 120.0 . . ?
C301 C302 H302 120.0 . . ?
C297 C302 C301 120.0 . . ?
C297 C302 H302 120.0 . . ?
C302 C297 C298 120.0 . . ?
C302 C297 C296 122.1(6) . . ?
C298 C297 C296 117.8(6) . . ?
C297 C298 H298 120.0 . . ?
C299 C298 C297 120.0 . . ?
C299 C298 H298 120.0 . . ?
C300 C299 S23 126.6(3) . . ?
C298 C299 S23 113.3(3) . . ?
C298 C299 C300 120.0 . . ?
O101 C398 C397 120.3(3) . . ?
O101 C398 C399 119.2(3) . . ?
C397 C398 C399 120.0 . . ?
C398 C397 S20 123.4(2) . . ?
C396 C397 S20 116.2(2) . . ?
C396 C397 C398 120.0 . . ?
C397 C396 H396 120.0 . . ?
C395 C396 C397 120.0 . . ?
C395 C396 H396 120.0 . . ?
C396 C395 C394 121.5(4) . . ?
C400 C395 C396 120.0 . . ?
C400 C395 C394 117.6(4) . . ?
C395 C400 H400 120.0 . . ?
C395 C400 C399 120.0 . . ?
C399 C400 H400 120.0 . . ?
C398 C399 S19 122.1(2) . . ?
C400 C399 S19 117.0(2) . . ?
C400 C399 C398 120.0 . . ?
O102 C388 C387 121.1(3) . . ?
O102 C388 C389 118.9(3) . . ?
C387 C388 C389 120.0 . . ?
C388 C387 S18 125.7(2) . . ?
C388 C387 C386 120.0 . . ?
C386 C387 S18 113.7(2) . . ?
C387 C386 H386 120.0 . . ?
C385 C386 C387 120.0 . . ?
C385 C386 H386 120.0 . . ?
C386 C385 C384 120.1(5) . . ?
C390 C385 C386 120.0 . . ?
C390 C385 C384 119.6(5) . . ?
C385 C390 H390 120.0 . . ?
C385 C390 C389 120.0 . . ?
C389 C390 H390 120.0 . . ?
C388 C389 S19 126.6(2) . . ?
C390 C389 S19 112.5(2) . . ?
C390 C389 C388 120.0 . . ?
O84 C244 C243 119.5(4) . . ?
O84 C244 C245 120.4(4) . . ?
C243 C244 C245 120.0 . . ?
C244 C243 S14 126.3(3) . . ?
C244 C243 C242 120.0 . . ?
C242 C243 S14 113.7(3) . . ?
C243 C242 H242 120.0 . . ?
C241 C242 C243 120.0 . . ?
C241 C242 H242 120.0 . . ?
C242 C241 C246 120.0 . . ?
C242 C241 C240 121.1(6) . . ?
C246 C241 C240 118.7(6) . . ?
C241 C246 H246 120.0 . . ?
C241 C246 C245 120.0 . . ?
C245 C246 H246 120.0 . . ?
C244 C245 S15 125.6(3) . . ?
C246 C245 S15 114.3(3) . . ?
C246 C245 C244 120.0 . . ?
O112 C401 O113 126.6(6) . . ?
O112 C401 C402 114.1(6) . . ?
O113 C401 C402 119.2(6) . . ?
O115 C407 C406 120.3(5) . . ?
O115 C407 C408 120.4(5) . . ?
C408 C407 C406 118.7(5) . . ?
C405 C406 C407 119.3(4) . . ?
C405 C406 C415 120.0 . . ?
C415 C406 C407 120.7(4) . . ?
C406 C405 C416 124.0(3) . . ?
C404 C405 C416 115.9(3) . . ?
C404 C405 C406 120.0 . . ?
C405 C404 H404 120.0 . . ?
C405 C404 C403 120.0 . . ?
C403 C404 H404 120.0 . . ?
C404 C403 H403 120.0 . . ?
C402 C403 C404 120.0 . . ?
C402 C403 H403 120.0 . . ?
C403 C402 C401 115.3(4) . . ?
C415 C402 C401 124.2(4) . . ?
C415 C402 C403 120.0 . . ?
C406 C415 C414 118.8(4) . . ?
C402 C415 C406 120.0 . . ?
C402 C415 C414 121.1(4) . . ?
O114 C414 C415 120.0(6) . . ?
O114 C414 C413 120.1(6) . . ?
C413 C414 C415 119.9(5) . . ?
C412 C413 C414 120.0(4) . . ?
C412 C413 C408 120.0 . . ?
C408 C413 C414 120.0(4) . . ?
C413 C412 H412 120.0 . . ?
C413 C412 C411 120.0 . . ?
C411 C412 H412 120.0 . . ?
C412 C411 H411 120.0 . . ?
C412 C411 C410 120.0 . . ?
C410 C411 H411 120.0 . . ?
C411 C410 H410 120.0 . . ?
C411 C410 C409 120.0 . . ?
C409 C410 H410 120.0 . . ?
C410 C409 H409 120.0 . . ?
C408 C409 C410 120.0 . . ?
C408 C409 H409 120.0 . . ?
C413 C408 C407 120.7(4) . . ?
C409 C408 C407 119.2(4) . . ?
C409 C408 C413 120.0 . . ?
O3 C28 C27 120.0(3) . . ?
O3 C28 C29 120.0(3) . . ?
C27 C28 C29 120.0 . . ?
C28 C27 S3 126.4(2) . . ?
C28 C27 C26 120.0 . . ?
C26 C27 S3 113.0(2) . . ?
C27 C26 H26 120.0 . . ?
C25 C26 C27 120.0 . . ?
C25 C26 H26 120.0 . . ?
C26 C25 C30 120.0 . . ?
C26 C25 C24 118.4(4) . . ?
C30 C25 C24 121.5(4) . . ?
C25 C30 H30 120.0 . . ?
C29 C30 C25 120.0 . . ?
C29 C30 H30 120.0 . . ?
C28 C29 S4 123.6(2) . . ?
C30 C29 S4 116.2(2) . . ?
C30 C29 C28 120.0 . . ?
C35 C40 H40 120.0 . . ?
C35 C40 C39 120.0 . . ?
C39 C40 H40 120.0 . . ?
C40 C35 C34 118.9(5) . . ?
C36 C35 C40 120.0 . . ?
C36 C35 C34 120.4(5) . . ?
C35 C36 H36 120.0 . . ?
C35 C36 C37 120.0 . . ?
C37 C36 H36 120.0 . . ?
C36 C37 S1 112.4(3) . . ?
C38 C37 S1 127.1(3) . . ?
C38 C37 C36 120.0 . . ?
C39 C38 C37 120.0 . . ?
O4 C38 C37 119.4(3) . . ?
O4 C38 C39 119.8(3) . . ?
C40 C39 S4 114.3(3) . . ?
C38 C39 S4 125.6(3) . . ?
C38 C39 C40 120.0 . . ?
O144 C328 O145 127.4(6) . . ?
O144 C328 C325 117.4(6) . . ?
O145 C328 C325 115.1(6) . . ?
O136 C257 C258 114.4(7) . . ?
O135 C257 O136 126.3(7) . . ?
O135 C257 C258 119.0(7) . . ?
C277 C278 H278 120.0 . . ?
C277 C278 C279 120.0 . . ?
C279 C278 H278 120.0 . . ?
C278 C277 C276 121.4(4) . . ?
C282 C277 C278 120.0 . . ?
C282 C277 C276 118.6(4) . . ?
C277 C282 H282 120.0 . . ?
C277 C282 C281 120.0 . . ?
C281 C282 H282 120.0 . . ?
C282 C281 S21 113.37(19) . . ?
C280 C281 S21 126.63(19) . . ?
C280 C281 C282 120.0 . . ?
O121 C280 C281 120.6(3) . . ?
O121 C280 C279 119.3(3) . . ?
C281 C280 C279 120.0 . . ?
C278 C279 S22 113.7(2) . . ?
C280 C279 S22 126.27(19) . . ?
C280 C279 C278 120.0 . . ?
O142 C329 O141 127.1(7) . . ?
O142 C329 C330 115.7(6) . . ?
O141 C329 C330 117.2(6) . . ?
C262 C271 C258 120.0 . . ?
C262 C271 C270 121.7(3) . . ?
C258 C271 C270 118.3(3) . . ?
C271 C262 C261 120.0 . . ?
C271 C262 C263 118.4(3) . . ?
C261 C262 C263 121.5(3) . . ?
C262 C261 C272 126.6(4) . . ?
C260 C261 C272 113.4(4) . . ?
C260 C261 C262 120.0 . . ?
C261 C260 H260 120.0 . . ?
C261 C260 C259 120.0 . . ?
C259 C260 H260 120.0 . . ?
C260 C259 H259 120.0 . . ?
C258 C259 C260 120.0 . . ?
C258 C259 H259 120.0 . . ?
C271 C258 C257 123.0(4) . . ?
C259 C258 C257 116.9(4) . . ?
C259 C258 C271 120.0 . . ?
O134 C270 C271 121.8(6) . . ?
O134 C270 C269 119.6(5) . . ?
C269 C270 C271 118.6(5) . . ?
C268 C269 C270 119.9(4) . . ?
C268 C269 C264 120.0 . . ?
C264 C269 C270 120.0(4) . . ?
C269 C268 H268 120.0 . . ?
C269 C268 C267 120.0 . . ?
C267 C268 H268 120.0 . . ?
C268 C267 H267 120.0 . . ?
C268 C267 C266 120.0 . . ?
C266 C267 H267 120.0 . . ?
C267 C266 H266 120.0 . . ?
C267 C266 C265 120.0 . . ?
C265 C266 H266 120.0 . . ?
C266 C265 H265 120.0 . . ?
C266 C265 C264 120.0 . . ?
C264 C265 H265 120.0 . . ?
C269 C264 C263 120.6(4) . . ?
C265 C264 C269 120.0 . . ?
C265 C264 C263 119.4(4) . . ?
O133 C263 C262 119.4(5) . . ?
O133 C263 C264 120.3(5) . . ?
C264 C263 C262 120.3(5) . . ?
O22 C130 C131 120.0(3) . . ?
O22 C130 C129 120.0(3) . . ?
C131 C130 C129 120.0 . . ?
C130 C131 S12 126.0(2) . . ?
C130 C131 C132 120.0 . . ?
C132 C131 S12 114.0(2) . . ?
C131 C132 H132 120.0 . . ?
C131 C132 C127 120.0 . . ?
C127 C132 H132 120.0 . . ?
C132 C127 C128 120.0 . . ?
C132 C127 C126 119.8(5) . . ?
C128 C127 C126 120.1(5) . . ?
C127 C128 H128 120.0 . . ?
C127 C128 C129 120.0 . . ?
C129 C128 H128 120.0 . . ?
C130 C129 S11 126.2(3) . . ?
C128 C129 S11 113.8(3) . . ?
C128 C129 C130 120.0 . . ?
O120 C310 C309 119.7(3) . . ?
O120 C310 C311 120.3(3) . . ?
C309 C310 C311 120.0 . . ?
C310 C309 S22 125.1(2) . . ?
C310 C309 C308 120.0 . . ?
C308 C309 S22 114.9(2) . . ?
C309 C308 H308 120.0 . . ?
C309 C308 C307 120.0 . . ?
C307 C308 H308 120.0 . . ?
C308 C307 C312 120.0 . . ?
C308 C307 C306 121.5(4) . . ?
C312 C307 C306 118.5(4) . . ?
C307 C312 H312 120.0 . . ?
C311 C312 C307 120.0 . . ?
C311 C312 H312 120.0 . . ?
C310 C311 S23 126.1(3) . . ?
C312 C311 S23 113.7(3) . . ?
C312 C311 C310 120.0 . . ?
O74 C201 C202 115.2(7) . . ?
O73 C201 O74 126.1(6) . . ?
O73 C201 C202 118.6(7) . . ?
O98 C360 O99 125.8(7) . . ?
O98 C360 C349 118.2(6) . . ?
O99 C360 C349 116.0(6) . . ?
O58 C182 C181 119.7(5) . . ?
O58 C182 C183 121.0(5) . . ?
C181 C182 C183 119.3(5) . . ?
C180 C181 C182 119.7(4) . . ?
C180 C181 C176 120.0 . . ?
C176 C181 C182 120.3(4) . . ?
C181 C180 H180 120.0 . . ?
C179 C180 C181 120.0 . . ?
C179 C180 H180 120.0 . . ?
C180 C179 H179 120.0 . . ?
C180 C179 C178 120.0 . . ?
C178 C179 H179 120.0 . . ?
C179 C178 H178 120.0 . . ?
C179 C178 C177 120.0 . . ?
C177 C178 H178 120.0 . . ?
C178 C177 H177 120.0 . . ?
C176 C177 C178 120.0 . . ?
C176 C177 H177 120.0 . . ?
C181 C176 C175 120.5(4) . . ?
C177 C176 C181 120.0 . . ?
C177 C176 C175 119.5(4) . . ?
O59 C175 C176 119.9(5) . . ?
O59 C175 C174 120.7(5) . . ?
C174 C175 C176 119.4(5) . . ?
C173 C174 C175 120.3(3) . . ?
C173 C174 C183 120.0 . . ?
C183 C174 C175 119.6(3) . . ?
C174 C173 C184 125.6(4) . . ?
C172 C173 C184 114.4(4) . . ?
C172 C173 C174 120.0 . . ?
C173 C172 H172 120.0 . . ?
C173 C172 C171 120.0 . . ?
C171 C172 H172 120.0 . . ?
C172 C171 H171 120.0 . . ?
C170 C171 C172 120.0 . . ?
C170 C171 H171 120.0 . . ?
C171 C170 C183 120.0 . . ?
C171 C170 C169 114.9(4) . . ?
C183 C170 C169 125.0(4) . . ?
C174 C183 C182 120.8(3) . . ?
C170 C183 C182 119.2(3) . . ?
C170 C183 C174 120.0 . . ?
O85 C254 C255 119.9(3) . . ?
O85 C254 C253 120.1(3) . . ?
C255 C254 C253 120.0 . . ?
C254 C255 S13 126.8(2) . . ?
C254 C255 C256 120.0 . . ?
C256 C255 S13 113.2(2) . . ?
C255 C256 H256 120.0 . . ?
C251 C256 C255 120.0 . . ?
C251 C256 H256 120.0 . . ?
C256 C251 C252 120.0 . . ?
C256 C251 C250 118.7(5) . . ?
C252 C251 C250 121.3(5) . . ?
C251 C252 H252 120.0 . . ?
C251 C252 C253 120.0 . . ?
C253 C252 H252 120.0 . . ?
C254 C253 S14 126.0(3) . . ?
C252 C253 S14 113.8(3) . . ?
C252 C253 C254 120.0 . . ?
O69 C216 C205 112.9(8) . . ?
O70 C216 O69 125.6(7) . . ?
O70 C216 C205 121.3(8) . . ?
O33 C112 O32 125.9(7) . . ?
O33 C112 C101 121.5(7) . . ?
O32 C112 C101 112.5(6) . . ?
O37 C97 O36 126.2(7) . . ?
O37 C97 C98 121.5(7) . . ?
O36 C97 C98 112.3(7) . . ?
O14 C168 O13 126.3(7) . . ?
O14 C168 C157 114.4(7) . . ?
O13 C168 C157 119.3(7) . . ?
O138 C344 C333 118.4(7) . . ?
O137 C344 O138 125.0(7) . . ?
O137 C344 C333 116.6(7) . . ?
C418 C417 C430 120.0 . . ?
C418 C417 C432 114.2(4) . . ?
C430 C417 C432 125.8(4) . . ?
C417 C418 H418 120.0 . . ?
C419 C418 C417 120.0 . . ?
C419 C418 H418 120.0 . . ?
C418 C419 H419 120.0 . . ?
C418 C419 C420 120.0 . . ?
C420 C419 H419 120.0 . . ?
C419 C420 C421 120.0 . . ?
C419 C420 C431 117.0(4) . . ?
C421 C420 C431 123.0(4) . . ?
C420 C421 C422 119.9(4) . . ?
C430 C421 C420 120.0 . . ?
C430 C421 C422 120.1(4) . . ?
C417 C430 C429 120.9(4) . . ?
C421 C430 C417 120.0 . . ?
C421 C430 C429 119.1(4) . . ?
O149 C313 C314 116.6(6) . . ?
O148 C313 O149 125.8(6) . . ?
O148 C313 C314 117.1(6) . . ?
O39 C64 C63 119.4(4) . . ?
O39 C64 C65 120.6(4) . . ?
C63 C64 C65 120.0 . . ?
C64 C63 S5 126.0(3) . . ?
C64 C63 C62 120.0 . . ?
C62 C63 S5 113.8(3) . . ?
C63 C62 H62 120.0 . . ?
C63 C62 C61 120.0 . . ?
C61 C62 H62 120.0 . . ?
C62 C61 C60 122.5(6) . . ?
C66 C61 C62 120.0 . . ?
C66 C61 C60 117.4(6) . . ?
C61 C66 H66 120.0 . . ?
C61 C66 C65 120.0 . . ?
C65 C66 H66 120.0 . . ?
C64 C65 S8 125.8(3) . . ?
C66 C65 S8 114.2(3) . . ?
C66 C65 C64 120.0 . . ?
O54 C41 O55 126.9(7) . . ?
O54 C41 C42 117.2(8) . . ?
O55 C41 C42 115.9(8) . . ?
O100 C368 C369 120.6(4) . . ?
O100 C368 C367 119.3(4) . . ?
C369 C368 C367 120.0 . . ?
C368 C369 S17 124.7(3) . . ?
C370 C369 S17 114.5(3) . . ?
C370 C369 C368 120.0 . . ?
C369 C370 H370 120.0 . . ?
C369 C370 C365 120.0 . . ?
C365 C370 H370 120.0 . . ?
C370 C365 C364 118.3(6) . . ?
C366 C365 C370 120.0 . . ?
C366 C365 C364 121.5(6) . . ?
C365 C366 H366 120.0 . . ?
C365 C366 C367 120.0 . . ?
C367 C366 H366 120.0 . . ?
C368 C367 S20 125.8(3) . . ?
C366 C367 S20 113.3(3) . . ?
C366 C367 C368 120.0 . . ?
O75 C431 O76 124.7(6) . . ?
O75 C431 C420 119.9(7) . . ?
O76 C431 C420 115.1(6) . . ?
C96 C95 S7 113.3(3) . . ?
C96 C95 C94 120.0 . . ?
C94 C95 S7 126.6(3) . . ?
C95 C96 H96 120.0 . . ?
C91 C96 C95 120.0 . . ?
C91 C96 H96 120.0 . . ?
C96 C91 C92 120.0 . . ?
C96 C91 C90 122.2(6) . . ?
C92 C91 C90 117.8(6) . . ?
C91 C92 H92 120.0 . . ?
C93 C92 C91 120.0 . . ?
C93 C92 H92 120.0 . . ?
C92 C93 S8 113.3(3) . . ?
C92 C93 C94 120.0 . . ?
C94 C93 S8 126.7(3) . . ?
O38 C94 C95 120.3(4) . . ?
O38 C94 C93 119.7(4) . . ?
C93 C94 C95 120.0 . . ?
C326 C325 C328 114.5(4) . . ?
C326 C325 C324 120.0 . . ?
C324 C325 C328 125.3(4) . . ?
C325 C326 H326 120.0 . . ?
C327 C326 C325 120.0 . . ?
C327 C326 H326 120.0 . . ?
C326 C327 H327 120.0 . . ?
C326 C327 C314 120.0 . . ?
C314 C327 H327 120.0 . . ?
C327 C314 C313 115.4(4) . . ?
C315 C314 C313 124.0(4) . . ?
C315 C314 C327 120.0 . . ?
C314 C315 C316 120.1(5) . . ?
C324 C315 C314 120.0 . . ?
C324 C315 C316 119.9(5) . . ?
C325 C324 C323 119.6(4) . . ?
C315 C324 C325 120.0 . . ?
C315 C324 C323 120.4(4) . . ?
C111 C98 C97 123.0(4) . . ?
C111 C98 C99 120.0 . . ?
C99 C98 C97 117.0(4) . . ?
C98 C111 C110 121.1(4) . . ?
C102 C111 C98 120.0 . . ?
C102 C111 C110 118.9(4) . . ?
C111 C102 C101 120.0 . . ?
C111 C102 C103 120.1(4) . . ?
C101 C102 C103 119.9(4) . . ?
C102 C101 C112 126.4(3) . . ?
C100 C101 C112 113.5(3) . . ?
C100 C101 C102 120.0 . . ?
C101 C100 H100 120.0 . . ?
C99 C100 C101 120.0 . . ?
C99 C100 H100 120.0 . . ?
C98 C99 H99 120.0 . . ?
C100 C99 C98 120.0 . . ?
C100 C99 H99 120.0 . . ?
O50 C56 C45 117.3(6) . . ?
O50 C56 O51 124.1(7) . . ?
O51 C56 C45 118.2(7) . . ?
O77 C422 C421 122.7(6) . . ?
O77 C422 C423 117.9(6) . . ?
C423 C422 C421 119.3(6) . . ?
C423 C428 C427 120.0 . . ?
C423 C428 C429 118.2(5) . . ?
C427 C428 C429 121.8(5) . . ?
C428 C423 C422 121.5(5) . . ?
C428 C423 C424 120.0 . . ?
C424 C423 C422 118.5(5) . . ?
C423 C424 H424 120.0 . . ?
C425 C424 C423 120.0 . . ?
C425 C424 H424 120.0 . . ?
C424 C425 H425 120.0 . . ?
C426 C425 C424 120.0 . . ?
C426 C425 H425 120.0 . . ?
C425 C426 H426 120.0 . . ?
C425 C426 C427 120.0 . . ?
C427 C426 H426 120.0 . . ?
C428 C427 H427 120.0 . . ?
C426 C427 C428 120.0 . . ?
C426 C427 H427 120.0 . . ?
O78 C429 C430 121.2(6) . . ?
O78 C429 C428 117.1(6) . . ?
C428 C429 C430 121.7(6) . . ?
O18 C153 O17 126.4(7) . . ?
O18 C153 C154 115.3(6) . . ?
O17 C153 C154 118.2(8) . . ?
C206 C215 C214 120.0 . . ?
C206 C215 C202 118.3(4) . . ?
C214 C215 C202 121.5(4) . . ?
C215 C206 C205 119.0(4) . . ?
C207 C206 C215 120.0 . . ?
C207 C206 C205 120.5(4) . . ?
O71 C207 C206 119.7(4) . . ?
O71 C207 C208 118.1(4) . . ?
C206 C207 C208 120.0 . . ?
C207 C208 C209 121.5(6) . . ?
C213 C208 C207 120.0 . . ?
C213 C208 C209 118.1(6) . . ?
C208 C213 C214 120.0 . . ?
C208 C213 C212 118.4(5) . . ?
C214 C213 C212 120.8(5) . . ?
O72 C214 C215 119.4(4) . . ?
O72 C214 C213 118.8(4) . . ?
C213 C214 C215 120.0 . . ?
O57 C169 O56 127.9(7) . . ?
O57 C169 C170 120.4(8) . . ?
O56 C169 C170 111.6(8) . . ?
O79 C432 C417 120.7(7) . . ?
O80 C432 O79 126.4(6) . . ?
O80 C432 C417 112.8(6) . . ?
C332 C333 C344 123.9(4) . . ?
C332 C333 C334 120.0 . . ?
C334 C333 C344 116.0(4) . . ?
C333 C332 H332 120.0 . . ?
C331 C332 C333 120.0 . . ?
C331 C332 H332 120.0 . . ?
C332 C331 H331 120.0 . . ?
C332 C331 C330 120.0 . . ?
C330 C331 H331 120.0 . . ?
C331 C330 C329 122.2(4) . . ?
C343 C330 C329 117.8(4) . . ?
C343 C330 C331 120.0 . . ?
C334 C343 C330 120.0 . . ?
C342 C343 C330 116.2(5) . . ?
C342 C343 C334 123.7(5) . . ?
C333 C334 C335 119.7(5) . . ?
C343 C334 C333 120.0 . . ?
C343 C334 C335 120.3(5) . . ?
O147 C316 C315 119.7(7) . . ?
O147 C316 C317 119.6(7) . . ?
C317 C316 C315 120.8(7) . . ?
C318 C317 C316 120.9(7) . . ?
C318 C317 C322 120.0 . . ?
C322 C317 C316 119.1(7) . . ?
C317 C318 H318 120.0 . . ?
C319 C318 C317 120.0 . . ?
C319 C318 H318 120.0 . . ?
C318 C319 H319 120.0 . . ?
C320 C319 C318 120.0 . . ?
C320 C319 H319 120.0 . . ?
C319 C320 H320 120.0 . . ?
C319 C320 C321 120.0 . . ?
C321 C320 H320 120.0 . . ?
C320 C321 H321 120.0 . . ?
C322 C321 C320 120.0 . . ?
C322 C321 H321 120.0 . . ?
C317 C322 C323 121.3(7) . . ?
C321 C322 C317 120.0 . . ?
C321 C322 C323 118.7(7) . . ?
O146 C323 C324 121.9(6) . . ?
O146 C323 C322 119.6(7) . . ?
C324 C323 C322 118.5(7) . . ?
O68 C200 O67 125.1(7) . . ?
O68 C200 C189 115.1(7) . . ?
O67 C200 C189 119.6(7) . . ?
O35 C110 C111 120.3(6) . . ?
O35 C110 C109 118.6(6) . . ?
C109 C110 C111 121.1(6) . . ?
C108 C109 C110 119.9(5) . . ?
C108 C109 C104 120.0 . . ?
C104 C109 C110 120.1(5) . . ?
C109 C108 H108 120.0 . . ?
C109 C108 C107 120.0 . . ?
C107 C108 H108 120.0 . . ?
C108 C107 H107 120.0 . . ?
C108 C107 C106 120.0 . . ?
C106 C107 H107 120.0 . . ?
C107 C106 H106 120.0 . . ?
C105 C106 C107 120.0 . . ?
C105 C106 H106 120.0 . . ?
C106 C105 H105 120.0 . . ?
C106 C105 C104 120.0 . . ?
C104 C105 H105 120.0 . . ?
C109 C104 C103 120.2(4) . . ?
C105 C104 C109 120.0 . . ?
C105 C104 C103 119.8(4) . . ?
O34 C103 C102 119.8(6) . . ?
O34 C103 C104 120.7(6) . . ?
C104 C103 C102 119.4(6) . . ?
O94 C345 O95 126.2(7) . . ?
O94 C345 C346 118.1(6) . . ?
O95 C345 C346 115.4(6) . . ?
C234 C233 S15 127.3(3) . . ?
C234 C233 C232 120.0 . . ?
C232 C233 S15 112.7(3) . . ?
O83 C234 C233 118.8(3) . . ?
O83 C234 C235 121.2(3) . . ?
C235 C234 C233 120.0 . . ?
C234 C235 S16 126.3(3) . . ?
C234 C235 C236 120.0 . . ?
C236 C235 S16 113.7(3) . . ?
C235 C236 H236 120.0 . . ?
C235 C236 C231 120.0 . . ?
C231 C236 H236 120.0 . . ?
C236 C231 C230 122.3(6) . . ?
C232 C231 C236 120.0 . . ?
C232 C231 C230 116.7(6) . . ?
C233 C232 H232 120.0 . . ?
C231 C232 C233 120.0 . . ?
C231 C232 H232 120.0 . . ?
C380 C379 S18 115.5(3) . . ?
C380 C379 C378 120.0 . . ?
C378 C379 S18 123.7(3) . . ?
C379 C380 H380 120.0 . . ?
C379 C380 C375 120.0 . . ?
C375 C380 H380 120.0 . . ?
C380 C375 C374 127.2(7) . . ?
C376 C375 C380 120.0 . . ?
C376 C375 C374 112.8(7) . . ?
C375 C376 H376 120.0 . . ?
C375 C376 C377 120.0 . . ?
C377 C376 H376 120.0 . . ?
C376 C377 S17 115.8(3) . . ?
C378 C377 S17 123.7(3) . . ?
C378 C377 C376 120.0 . . ?
O103 C378 C379 120.5(4) . . ?
O103 C378 C377 119.5(4) . . ?
C377 C378 C379 120.0 . . ?
C215 C202 C201 122.8(5) . . ?
C203 C202 C201 114.7(6) . . ?
C203 C202 C215 122.5(6) . . ?
C348 C349 C360 124.2(4) . . ?
C348 C349 C350 120.0 . . ?
C350 C349 C360 115.8(4) . . ?
C349 C348 H348 120.0 . . ?
C347 C348 C349 120.0 . . ?
C347 C348 H348 120.0 . . ?
C348 C347 H347 120.0 . . ?
C348 C347 C346 120.0 . . ?
C346 C347 H347 120.0 . . ?
C347 C346 C345 120.9(5) . . ?
C359 C346 C345 119.0(5) . . ?
C359 C346 C347 120.0 . . ?
C350 C359 C346 120.0 . . ?
C358 C359 C346 123.2(4) . . ?
C358 C359 C350 116.8(4) . . ?
C349 C350 C351 118.1(4) . . ?
C359 C350 C349 120.0 . . ?
C359 C350 C351 121.9(4) . . ?
C357 C352 C353 120.0 . . ?
C357 C352 C351 122.8(5) . . ?
C353 C352 C351 117.2(5) . . ?
C356 C357 C352 120.0 . . ?
C358 C357 C352 120.0(6) . . ?
C358 C357 C356 120.0(6) . . ?
C357 C356 H356 120.0 . . ?
C357 C356 C355 120.0 . . ?
C355 C356 H356 120.0 . . ?
C356 C355 H355 120.0 . . ?
C354 C355 C356 120.0 . . ?
C354 C355 H355 120.0 . . ?
C355 C354 H354 120.0 . . ?
C355 C354 C353 120.0 . . ?
C353 C354 H354 120.0 . . ?
C352 C353 H353 120.0 . . ?
C354 C353 C352 120.0 . . ?
C354 C353 H353 120.0 . . ?
C352 C351 C350 113.0(6) . . ?
O97 C351 C350 118.0(8) . . ?
O97 C351 C352 129.0(8) . . ?
C206 C205 C216 122.6(6) . . ?
C204 C205 C216 118.1(7) . . ?
C204 C205 C206 119.3(6) . . ?
C43 C42 C41 114.6(5) . . ?
C43 C42 C55 120.0 . . ?
C55 C42 C41 125.0(5) . . ?
C42 C43 H43 120.0 . . ?
C44 C43 C42 120.0 . . ?
C44 C43 H43 120.0 . . ?
C43 C44 H44 120.0 . . ?
C43 C44 C45 120.0 . . ?
C45 C44 H44 120.0 . . ?
C44 C45 C56 114.8(4) . . ?
C44 C45 C46 120.0 . . ?
C46 C45 C56 124.6(4) . . ?
C45 C46 C47 121.0(5) . . ?
C55 C46 C45 120.0 . . ?
C55 C46 C47 119.0(5) . . ?
C42 C55 C54 119.2(5) . . ?
C46 C55 C42 120.0 . . ?
C46 C55 C54 120.8(5) . . ?
C273 C276 C277 113.1(6) . . ?
C273 C276 C274 108.1(7) . . ?
C273 C276 C275 110.1(8) . . ?
C274 C276 C277 107.7(6) . . ?
C275 C276 C277 109.1(6) . . ?
C275 C276 C274 108.7(7) . . ?
O64 C185 C186 114.1(8) . . ?
O63 C185 O64 126.6(7) . . ?
O63 C185 C186 119.2(8) . . ?
C205 C204 H204 118.1 . . ?
C205 C204 C203 123.7(7) . . ?
C203 C204 H204 118.1 . . ?
C190 C189 C200 120.5(6) . . ?
C190 C189 C188 120.0 . . ?
C188 C189 C200 119.5(6) . . ?
C189 C190 C199 120.0 . . ?
C191 C190 C189 118.9(6) . . ?
C191 C190 C199 121.1(6) . . ?
C190 C199 C198 114.6(6) . . ?
C186 C199 C190 120.0 . . ?
C186 C199 C198 125.4(6) . . ?
C199 C186 C185 118.8(6) . . ?
C187 C186 C185 121.1(6) . . ?
C187 C186 C199 120.0 . . ?
C186 C187 H187 120.0 . . ?
C186 C187 C188 120.0 . . ?
C188 C187 H187 120.0 . . ?
C189 C188 H188 120.0 . . ?
C187 C188 C189 120.0 . . ?
C187 C188 H188 120.0 . . ?
O52 C47 C46 119.0(7) . . ?
O52 C47 C48 120.6(8) . . ?
C48 C47 C46 120.3(7) . . ?
C49 C48 C47 119.8(7) . . ?
C49 C48 C53 120.0 . . ?
C53 C48 C47 120.2(7) . . ?
C48 C49 H49 120.0 . . ?
C50 C49 C48 120.0 . . ?
C50 C49 H49 120.0 . . ?
C49 C50 H50 120.0 . . ?
C49 C50 C51 120.0 . . ?
C51 C50 H50 120.0 . . ?
C50 C51 H51 120.0 . . ?
C52 C51 C50 120.0 . . ?
C52 C51 H51 120.0 . . ?
C51 C52 H52 120.0 . . ?
C53 C52 C51 120.0 . . ?
C53 C52 H52 120.0 . . ?
C48 C53 C54 120.7(7) . . ?
C52 C53 C48 120.0 . . ?
C52 C53 C54 119.3(7) . . ?
O53 C54 C55 122.7(7) . . ?
O53 C54 C53 118.3(8) . . ?
C53 C54 C55 118.9(8) . . ?
C67 C70 C71 112.1(6) . . ?
C67 C70 C69 105.8(8) . . ?
C68 C70 C71 111.8(7) . . ?
C68 C70 C67 108.6(8) . . ?
C68 C70 C69 106.5(8) . . ?
C69 C70 C71 111.8(6) . . ?
C391 C394 C395 108.7(6) . . ?
C392 C394 C395 113.8(7) . . ?
C392 C394 C391 105.8(7) . . ?
C393 C394 C395 111.3(6) . . ?
C393 C394 C391 108.4(8) . . ?
C393 C394 C392 108.6(8) . . ?
C22 C24 C25 109.8(7) . . ?
C22 C24 C23 111.4(7) . . ?
C22 C24 C21 110.2(7) . . ?
C23 C24 C25 104.9(6) . . ?
C23 C24 C21 110.2(8) . . ?
C21 C24 C25 110.3(7) . . ?
C202 C203 C204 116.8(7) . . ?
C202 C203 H203 121.6 . . ?
C204 C203 H203 121.6 . . ?
C12 C14 C15 112.4(6) . . ?
C13 C14 C15 108.1(6) . . ?
C13 C14 C12 108.3(7) . . ?
C11 C14 C15 110.8(7) . . ?
C11 C14 C12 106.9(7) . . ?
C11 C14 C13 110.2(7) . . ?
C79 C80 C81 112.7(7) . . ?
C79 C80 C77 102.6(9) . . ?
C78 C80 C81 114.5(8) . . ?
C78 C80 C79 112.8(9) . . ?
C78 C80 C77 106.3(8) . . ?
C77 C80 C81 106.8(7) . . ?
C151 C152 H152 120.0 . . ?
C151 C152 C147 120.0 . . ?
C147 C152 H152 120.0 . . ?
C152 C151 S10 113.0(3) . . ?
C152 C151 C150 120.0 . . ?
C150 C151 S10 127.0(3) . . ?
O20 C150 C151 119.1(3) . . ?
O20 C150 C149 120.6(3) . . ?
C149 C150 C151 120.0 . . ?
C150 C149 S9 127.2(2) . . ?
C150 C149 C148 120.0 . . ?
C148 C149 S9 112.8(2) . . ?
C149 C148 H148 120.0 . . ?
C149 C148 C147 120.0 . . ?
C147 C148 H148 120.0 . . ?
C152 C147 C146 121.5(5) . . ?
C148 C147 C152 120.0 . . ?
C148 C147 C146 118.1(5) . . ?
C24 C22 H22J 109.5 . . ?
C24 C22 H22K 109.5 . . ?
C24 C22 H22L 109.5 . . ?
H22J C22 H22K 109.5 . . ?
H22J C22 H22L 109.5 . . ?
H22K C22 H22L 109.5 . . ?
C5 C4 C1 109.6(7) . . ?
C2 C4 C5 110.6(7) . . ?
C2 C4 C1 104.6(8) . . ?
C3 C4 C5 110.6(8) . . ?
C3 C4 C2 114.0(9) . . ?
C3 C4 C1 107.1(8) . . ?
C14 C12 H12A 109.5 . . ?
C14 C12 H12B 109.5 . . ?
C14 C12 H12C 109.5 . . ?
H12A C12 H12B 109.5 . . ?
H12A C12 H12C 109.5 . . ?
H12B C12 H12C 109.5 . . ?
C213 C212 H212 121.4 . . ?
C211 C212 C213 117.2(9) . . ?
C211 C212 H212 121.4 . . ?
C4 C2 H2A 109.5 . . ?
C4 C2 H2B 109.5 . . ?
C4 C2 H2C 109.5 . . ?
H2A C2 H2B 109.5 . . ?
H2A C2 H2C 109.5 . . ?
H2B C2 H2C 109.5 . . ?
C14 C13 H13A 109.5 . . ?
C14 C13 H13B 109.5 . . ?
C14 C13 H13C 109.5 . . ?
H13A C13 H13B 109.5 . . ?
H13A C13 H13C 109.5 . . ?
H13B C13 H13C 109.5 . . ?
C14 C11 H11A 109.5 . . ?
C14 C11 H11B 109.5 . . ?
C14 C11 H11C 109.5 . . ?
H11A C11 H11B 109.5 . . ?
H11A C11 H11C 109.5 . . ?
H11B C11 H11C 109.5 . . ?
C394 C391 H39A 109.5 . . ?
C394 C391 H39B 109.5 . . ?
C394 C391 H39C 109.5 . . ?
H39A C391 H39B 109.5 . . ?
H39A C391 H39C 109.5 . . ?
H39B C391 H39C 109.5 . . ?
C208 C209 H209 119.5 . . ?
C210 C209 C208 121.1(9) . . ?
C210 C209 H209 119.5 . . ?
C305 C306 C307 111.2(7) . . ?
C305 C306 C303 109.1(10) . . ?
C305 C306 C304 111.1(10) . . ?
C303 C306 C307 110.2(9) . . ?
C304 C306 C307 108.5(9) . . ?
C304 C306 C303 106.6(9) . . ?
C209 C210 H210 121.0 . . ?
C211 C210 C209 118.0(10) . . ?
C211 C210 H210 121.0 . . ?
C276 C273 H27A 109.5 . . ?
C276 C273 H27B 109.5 . . ?
C276 C273 H27C 109.5 . . ?
H27A C273 H27B 109.5 . . ?
H27A C273 H27C 109.5 . . ?
H27B C273 H27C 109.5 . . ?
C394 C392 H39D 109.5 . . ?
C394 C392 H39E 109.5 . . ?
C394 C392 H39F 109.5 . . ?
H39D C392 H39E 109.5 . . ?
H39D C392 H39F 109.5 . . ?
H39E C392 H39F 109.5 . . ?
C133 C136 C137 111.6(9) . . ?
C135 C136 C137 110.8(10) . . ?
C135 C136 C133 112.2(11) . . ?
C135 C136 C134 102.2(11) . . ?
C134 C136 C137 111.5(9) . . ?
C134 C136 C133 108.1(12) . . ?
C239 C240 C241 111.3(9) . . ?
C238 C240 C241 112.0(9) . . ?
C238 C240 C239 106.0(9) . . ?
C237 C240 C241 108.4(8) . . ?
C237 C240 C239 109.4(9) . . ?
C237 C240 C238 109.7(10) . . ?
C212 C211 H211 116.6 . . ?
C210 C211 C212 126.7(11) . . ?
C210 C211 H211 116.6 . . ?
C24 C23 H23J 109.5 . . ?
C24 C23 H23K 109.5 . . ?
C24 C23 H23L 109.5 . . ?
H23J C23 H23K 109.5 . . ?
H23J C23 H23L 109.5 . . ?
H23K C23 H23L 109.5 . . ?
C394 C393 H39G 109.5 . . ?
C394 C393 H39H 109.5 . . ?
C394 C393 H39I 109.5 . . ?
H39G C393 H39H 109.5 . . ?
H39G C393 H39I 109.5 . . ?
H39H C393 H39I 109.5 . . ?
C24 C21 H21J 109.5 . . ?
C24 C21 H21K 109.5 . . ?
C24 C21 H21L 109.5 . . ?
H21J C21 H21K 109.5 . . ?
H21J C21 H21L 109.5 . . ?
H21K C21 H21L 109.5 . . ?
H58A C58 H58B 109.5 . . ?
H58A C58 H58C 109.5 . . ?
H58B C58 H58C 109.5 . . ?
C60 C58 H58A 109.5 . . ?
C60 C58 H58B 109.5 . . ?
C60 C58 H58C 109.5 . . ?
C276 C274 H27D 109.5 . . ?
C276 C274 H27E 109.5 . . ?
C276 C274 H27F 109.5 . . ?
H27D C274 H27E 109.5 . . ?
H27D C274 H27F 109.5 . . ?
H27E C274 H27F 109.5 . . ?
C4 C1 H1A 109.5 . . ?
C4 C1 H1B 109.5 . . ?
C4 C1 H1C 109.5 . . ?
H1A C1 H1B 109.5 . . ?
H1A C1 H1C 109.5 . . ?
H1B C1 H1C 109.5 . . ?
H38A C383 H38B 109.5 . . ?
H38A C383 H38C 109.5 . . ?
H38B C383 H38C 109.5 . . ?
C384 C383 H38A 109.5 . . ?
C384 C383 H38B 109.5 . . ?
C384 C383 H38C 109.5 . . ?
C385 C384 C383 109.6(9) . . ?
C382 C384 C385 110.5(8) . . ?
C382 C384 C383 105.2(9) . . ?
C381 C384 C385 113.2(9) . . ?
C381 C384 C383 107.3(9) . . ?
C381 C384 C382 110.7(10) . . ?
C89 C90 C91 111.8(10) . . ?
C87 C90 C91 110.9(10) . . ?
C87 C90 C89 108.7(10) . . ?
C87 C90 C88 111.9(10) . . ?
C88 C90 C91 106.3(9) . . ?
C88 C90 C89 107.2(10) . . ?
C136 C133 H13D 109.5 . . ?
C136 C133 H13E 109.5 . . ?
C136 C133 H13F 109.5 . . ?
H13D C133 H13E 109.5 . . ?
H13D C133 H13F 109.5 . . ?
H13E C133 H13F 109.5 . . ?
C306 C305 H30A 109.5 . . ?
C306 C305 H30B 109.5 . . ?
C306 C305 H30C 109.5 . . ?
H30A C305 H30B 109.5 . . ?
H30A C305 H30C 109.5 . . ?
H30B C305 H30C 109.5 . . ?
C276 C275 H27G 109.5 . . ?
C276 C275 H27H 109.5 . . ?
C276 C275 H27I 109.5 . . ?
H27G C275 H27H 109.5 . . ?
H27G C275 H27I 109.5 . . ?
H27H C275 H27I 109.5 . . ?
C145 C146 C147 111.5(9) . . ?
C143 C146 C147 108.9(9) . . ?
C143 C146 C145 129.0(12) . . ?
C143 C146 C144 97.2(13) . . ?
C144 C146 C147 103.9(10) . . ?
C144 C146 C145 102.0(11) . . ?
C294 C296 C297 112.3(9) . . ?
C294 C296 C295 107.7(9) . . ?
C294 C296 C293 105.8(10) . . ?
C295 C296 C297 112.3(9) . . ?
C295 C296 C293 107.0(10) . . ?
C293 C296 C297 111.4(9) . . ?
C146 C145 H14A 109.5 . . ?
C146 C145 H14B 109.5 . . ?
C146 C145 H14C 109.5 . . ?
H14A C145 H14B 109.5 . . ?
H14A C145 H14C 109.5 . . ?
H14B C145 H14C 109.5 . . ?
C70 C67 H67A 109.5 . . ?
C70 C67 H67B 109.5 . . ?
C70 C67 H67C 109.5 . . ?
H67A C67 H67B 109.5 . . ?
H67A C67 H67C 109.5 . . ?
H67B C67 H67C 109.5 . . ?
C306 C303 H30D 109.5 . . ?
C306 C303 H30E 109.5 . . ?
C306 C303 H30F 109.5 . . ?
H30D C303 H30E 109.5 . . ?
H30D C303 H30F 109.5 . . ?
H30E C303 H30F 109.5 . . ?
C375 C374 C371 106.8(10) . . ?
C372 C374 C375 114.6(11) . . ?
C372 C374 C371 101.9(11) . . ?
C373 C374 C375 111.8(12) . . ?
C373 C374 C372 114.1(11) . . ?
C373 C374 C371 106.5(10) . . ?
C136 C135 H13G 109.5 . . ?
C136 C135 H13H 109.5 . . ?
C136 C135 H13I 109.5 . . ?
H13G C135 H13H 109.5 . . ?
H13G C135 H13I 109.5 . . ?
H13H C135 H13I 109.5 . . ?
C146 C143 H14D 109.5 . . ?
C146 C143 H14E 109.5 . . ?
C146 C143 H14F 109.5 . . ?
H14D C143 H14E 109.5 . . ?
H14D C143 H14F 109.5 . . ?
H14E C143 H14F 109.5 . . ?
C136 C134 H13J 109.5 . . ?
C136 C134 H13K 109.5 . . ?
C136 C134 H13L 109.5 . . ?
H13J C134 H13K 109.5 . . ?
H13J C134 H13L 109.5 . . ?
H13K C134 H13L 109.5 . . ?
C70 C68 H68A 109.5 . . ?
C70 C68 H68B 109.5 . . ?
C70 C68 H68C 109.5 . . ?
H68A C68 H68B 109.5 . . ?
H68A C68 H68C 109.5 . . ?
H68B C68 H68C 109.5 . . ?
H57A C57 H57B 109.5 . . ?
H57A C57 H57C 109.5 . . ?
H57B C57 H57C 109.5 . . ?
C60 C57 H57A 109.5 . . ?
C60 C57 H57B 109.5 . . ?
C60 C57 H57C 109.5 . . ?
C146 C144 H14G 109.5 . . ?
C146 C144 H14H 109.5 . . ?
C146 C144 H14I 109.5 . . ?
H14G C144 H14H 109.5 . . ?
H14G C144 H14I 109.5 . . ?
H14H C144 H14I 109.5 . . ?
C61 C60 C59 111.9(9) . . ?
C58 C60 C61 111.9(8) . . ?
C58 C60 C59 104.9(9) . . ?
C57 C60 C61 107.7(9) . . ?
C57 C60 C58 114.9(10) . . ?
C57 C60 C59 105.5(9) . . ?
C384 C382 H38D 109.5 . . ?
C384 C382 H38E 109.5 . . ?
C384 C382 H38F 109.5 . . ?
H38D C382 H38E 109.5 . . ?
H38D C382 H38F 109.5 . . ?
H38E C382 H38F 109.5 . . ?
C240 C239 H23A 109.5 . . ?
C240 C239 H23B 109.5 . . ?
C240 C239 H23C 109.5 . . ?
H23A C239 H23B 109.5 . . ?
H23A C239 H23C 109.5 . . ?
H23B C239 H23C 109.5 . . ?
C306 C304 H30G 109.5 . . ?
C306 C304 H30H 109.5 . . ?
C306 C304 H30I 109.5 . . ?
H30G C304 H30H 109.5 . . ?
H30G C304 H30I 109.5 . . ?
H30H C304 H30I 109.5 . . ?
C240 C238 H23D 109.5 . . ?
C240 C238 H23E 109.5 . . ?
C240 C238 H23F 109.5 . . ?
H23D C238 H23E 109.5 . . ?
H23D C238 H23F 109.5 . . ?
H23E C238 H23F 109.5 . . ?
C296 C294 H29A 109.5 . . ?
C296 C294 H29B 109.5 . . ?
C296 C294 H29C 109.5 . . ?
H29A C294 H29B 109.5 . . ?
H29A C294 H29C 109.5 . . ?
H29B C294 H29C 109.5 . . ?
C240 C237 H23G 109.5 . . ?
C240 C237 H23H 109.5 . . ?
C240 C237 H23I 109.5 . . ?
H23G C237 H23H 109.5 . . ?
H23G C237 H23I 109.5 . . ?
H23H C237 H23I 109.5 . . ?
C374 C372 H37A 109.5 . . ?
C374 C372 H37B 109.5 . . ?
C374 C372 H37C 109.5 . . ?
H37A C372 H37B 109.5 . . ?
H37A C372 H37C 109.5 . . ?
H37B C372 H37C 109.5 . . ?
C127 C126 C124 106.4(10) . . ?
C127 C126 C123 113.7(11) . . ?
C125 C126 C127 117.4(10) . . ?
C125 C126 C124 106.6(10) . . ?
C125 C126 C123 109.4(10) . . ?
C123 C126 C124 102.0(10) . . ?
C70 C69 H69A 109.5 . . ?
C70 C69 H69B 109.5 . . ?
C70 C69 H69C 109.5 . . ?
H69A C69 H69B 109.5 . . ?
H69A C69 H69C 109.5 . . ?
H69B C69 H69C 109.5 . . ?
C80 C79 H79A 109.5 . . ?
C80 C79 H79B 109.5 . . ?
C80 C79 H79C 109.5 . . ?
H79A C79 H79B 109.5 . . ?
H79A C79 H79C 109.5 . . ?
H79B C79 H79C 109.5 . . ?
C296 C295 H29D 109.5 . . ?
C296 C295 H29E 109.5 . . ?
C296 C295 H29F 109.5 . . ?
H29D C295 H29E 109.5 . . ?
H29D C295 H29F 109.5 . . ?
H29E C295 H29F 109.5 . . ?
C167 C154 C153 119.2(5) . . ?
C167 C154 C155 120.0 . . ?
C155 C154 C153 120.7(5) . . ?
C158 C167 C154 120.0 . . ?
C166 C167 C154 121.7(6) . . ?
C166 C167 C158 118.1(6) . . ?
C167 C158 C159 120.8(5) . . ?
C157 C158 C167 120.0 . . ?
C157 C158 C159 119.2(5) . . ?
C158 C157 C168 117.6(5) . . ?
C158 C157 C156 120.0 . . ?
C156 C157 C168 122.3(5) . . ?
C157 C156 H156 120.0 . . ?
C155 C156 C157 120.0 . . ?
C155 C156 H156 120.0 . . ?
C154 C155 H155 120.0 . . ?
C156 C155 C154 120.0 . . ?
C156 C155 H155 120.0 . . ?
C374 C371 H37D 109.5 . . ?
C374 C371 H37E 109.5 . . ?
C374 C371 H37F 109.5 . . ?
H37D C371 H37E 109.5 . . ?
H37D C371 H37F 109.5 . . ?
H37E C371 H37F 109.5 . . ?
C227 C230 C231 110.8(9) . . ?
C229 C230 C231 112.8(10) . . ?
C229 C230 C227 107.0(10) . . ?
C229 C230 C228 106.9(10) . . ?
C228 C230 C231 114.2(10) . . ?
C228 C230 C227 104.5(10) . . ?
C230 C227 H22A 109.5 . . ?
C230 C227 H22B 109.5 . . ?
C230 C227 H22C 109.5 . . ?
H22A C227 H22B 109.5 . . ?
H22A C227 H22C 109.5 . . ?
H22B C227 H22C 109.5 . . ?
C384 C381 H38G 109.5 . . ?
C384 C381 H38H 109.5 . . ?
C384 C381 H38I 109.5 . . ?
H38G C381 H38H 109.5 . . ?
H38G C381 H38I 109.5 . . ?
H38H C381 H38I 109.5 . . ?
C230 C229 H22D 109.5 . . ?
C230 C229 H22E 109.5 . . ?
C230 C229 H22F 109.5 . . ?
H22D C229 H22E 109.5 . . ?
H22D C229 H22F 109.5 . . ?
H22E C229 H22F 109.5 . . ?
C80 C78 H78A 109.5 . . ?
C80 C78 H78B 109.5 . . ?
C80 C78 H78C 109.5 . . ?
H78A C78 H78B 109.5 . . ?
H78A C78 H78C 109.5 . . ?
H78B C78 H78C 109.5 . . ?
C230 C228 H22G 109.5 . . ?
C230 C228 H22H 109.5 . . ?
C230 C228 H22I 109.5 . . ?
H22G C228 H22H 109.5 . . ?
H22G C228 H22I 109.5 . . ?
H22H C228 H22I 109.5 . . ?
C374 C373 H37G 109.5 . . ?
C374 C373 H37H 109.5 . . ?
C374 C373 H37I 109.5 . . ?
H37G C373 H37H 109.5 . . ?
H37G C373 H37I 109.5 . . ?
H37H C373 H37I 109.5 . . ?
C218 C220 C221 113.6(8) . . ?
C218 C220 C219 110.5(10) . . ?
C218 C220 C217 110.2(10) . . ?
C219 C220 C221 109.9(9) . . ?
C217 C220 C221 107.6(11) . . ?
C217 C220 C219 104.6(9) . . ?
C220 C218 H21A 109.5 . . ?
C220 C218 H21B 109.5 . . ?
C220 C218 H21C 109.5 . . ?
H21A C218 H21B 109.5 . . ?
H21A C218 H21C 109.5 . . ?
H21B C218 H21C 109.5 . . ?
C220 C219 H21D 109.5 . . ?
C220 C219 H21E 109.5 . . ?
C220 C219 H21F 109.5 . . ?
H21D C219 H21E 109.5 . . ?
H21D C219 H21F 109.5 . . ?
H21E C219 H21F 109.5 . . ?
C220 C217 H21G 109.5 . . ?
C220 C217 H21H 109.5 . . ?
C220 C217 H21I 109.5 . . ?
H21G C217 H21H 109.5 . . ?
H21G C217 H21I 109.5 . . ?
H21H C217 H21I 109.5 . . ?
C80 C77 H77A 109.5 . . ?
C80 C77 H77B 109.5 . . ?
C80 C77 H77C 109.5 . . ?
H77A C77 H77B 109.5 . . ?
H77A C77 H77C 109.5 . . ?
H77B C77 H77C 109.5 . . ?
C296 C293 H29G 109.5 . . ?
C296 C293 H29H 109.5 . . ?
C296 C293 H29I 109.5 . . ?
H29G C293 H29H 109.5 . . ?
H29G C293 H29I 109.5 . . ?
H29H C293 H29I 109.5 . . ?
C287 C286 C283 105.1(7) . . ?
C284 C286 C287 114.2(7) . . ?
C284 C286 C283 104.8(8) . . ?
C285 C286 C287 107.7(8) . . ?
C285 C286 C283 108.5(9) . . ?
C285 C286 C284 115.9(8) . . ?
C286 C283 H28A 109.5 . . ?
C286 C283 H28B 109.5 . . ?
C286 C283 H28C 109.5 . . ?
H28A C283 H28B 109.5 . . ?
H28A C283 H28C 109.5 . . ?
H28B C283 H28C 109.5 . . ?
C286 C284 H28D 109.5 . . ?
C286 C284 H28E 109.5 . . ?
C286 C284 H28F 109.5 . . ?
H28D C284 H28E 109.5 . . ?
H28D C284 H28F 109.5 . . ?
H28E C284 H28F 109.5 . . ?
C286 C285 H28G 109.5 . . ?
C286 C285 H28H 109.5 . . ?
C286 C285 H28I 109.5 . . ?
H28G C285 H28H 109.5 . . ?
H28G C285 H28I 109.5 . . ?
H28H C285 H28I 109.5 . . ?
H36A C361 H36B 109.5 . . ?
H36A C361 H36C 109.5 . . ?
H36B C361 H36C 109.5 . . ?
C364 C361 H36A 109.5 . . ?
C364 C361 H36B 109.5 . . ?
C364 C361 H36C 109.5 . . ?
C361 C364 C365 112.5(9) . . ?
C363 C364 C365 105.6(10) . . ?
C363 C364 C361 109.5(9) . . ?
C363 C364 C362 109.1(10) . . ?
C362 C364 C365 110.7(10) . . ?
C362 C364 C361 109.3(10) . . ?
C364 C363 H36D 109.5 . . ?
C364 C363 H36E 109.5 . . ?
C364 C363 H36F 109.5 . . ?
H36D C363 H36E 109.5 . . ?
H36D C363 H36F 109.5 . . ?
H36E C363 H36F 109.5 . . ?
C364 C362 H36G 109.5 . . ?
C364 C362 H36H 109.5 . . ?
C364 C362 H36I 109.5 . . ?
H36G C362 H36H 109.5 . . ?
H36G C362 H36I 109.5 . . ?
H36H C362 H36I 109.5 . . ?
C4 C3 H3A 109.5 . . ?
C4 C3 H3B 109.5 . . ?
C4 C3 H3C 109.5 . . ?
H3A C3 H3B 109.5 . . ?
H3A C3 H3C 109.5 . . ?
H3B C3 H3C 109.5 . . ?
C60 C59 H59A 109.5 . . ?
C60 C59 H59B 109.5 . . ?
C60 C59 H59C 109.5 . . ?
H59A C59 H59B 109.5 . . ?
H59A C59 H59C 109.5 . . ?
H59B C59 H59C 109.5 . . ?
C90 C89 H89A 109.5 . . ?
C90 C89 H89B 109.5 . . ?
C90 C89 H89C 109.5 . . ?
H89A C89 H89B 109.5 . . ?
H89A C89 H89C 109.5 . . ?
H89B C89 H89C 109.5 . . ?
C90 C87 H87A 109.5 . . ?
C90 C87 H87B 109.5 . . ?
C90 C87 H87C 109.5 . . ?
H87A C87 H87B 109.5 . . ?
H87A C87 H87C 109.5 . . ?
H87B C87 H87C 109.5 . . ?
C90 C88 H88A 109.5 . . ?
C90 C88 H88B 109.5 . . ?
C90 C88 H88C 109.5 . . ?
H88A C88 H88B 109.5 . . ?
H88A C88 H88C 109.5 . . ?
H88B C88 H88C 109.5 . . ?
C251 C250 C247 107.7(11) . . ?
C251 C250 C248 111.5(10) . . ?
C247 C250 C248 103.3(9) . . ?
C249 C250 C251 113.9(9) . . ?
C249 C250 C247 112.8(10) . . ?
C249 C250 C248 107.2(10) . . ?
C250 C247 H24A 109.5 . . ?
C250 C247 H24B 109.5 . . ?
C250 C247 H24C 109.5 . . ?
H24A C247 H24B 109.5 . . ?
H24A C247 H24C 109.5 . . ?
H24B C247 H24C 109.5 . . ?
C250 C248 H24D 109.5 . . ?
C250 C248 H24E 109.5 . . ?
C250 C248 H24F 109.5 . . ?
H24D C248 H24E 109.5 . . ?
H24D C248 H24F 109.5 . . ?
H24E C248 H24F 109.5 . . ?
C250 C249 H24G 109.5 . . ?
C250 C249 H24H 109.5 . . ?
C250 C249 H24I 109.5 . . ?
H24G C249 H24H 109.5 . . ?
H24G C249 H24I 109.5 . . ?
H24H C249 H24I 109.5 . . ?
C126 C124 H12D 109.5 . . ?
C126 C124 H12E 109.5 . . ?
C126 C124 H12F 109.5 . . ?
H12D C124 H12E 109.5 . . ?
H12D C124 H12F 109.5 . . ?
H12E C124 H12F 109.5 . . ?
C126 C125 H12G 109.5 . . ?
C126 C125 H12H 109.5 . . ?
C126 C125 H12I 109.5 . . ?
H12G C125 H12H 109.5 . . ?
H12G C125 H12I 109.5 . . ?
H12H C125 H12I 109.5 . . ?
C126 C123 H12J 109.5 . . ?
C126 C123 H12K 109.5 . . ?
C126 C123 H12L 109.5 . . ?
H12J C123 H12K 109.5 . . ?
H12J C123 H12L 109.5 . . ?
H12K C123 H12L 109.5 . . ?
Co2 O4 Co1 93.01(18) . . ?
C38 O4 Co1 132.7(3) . . ?
C38 O4 Co2 134.0(3) . . ?
H33A C33 H33B 109.5 . . ?
H33A C33 H33C 109.5 . . ?
H33B C33 H33C 109.5 . . ?
C34 C33 H33A 109.5 . . ?
C34 C33 H33B 109.5 . . ?
C34 C33 H33C 109.5 . . ?
C33 C34 C35 111.9(9) . . ?
C33 C34 C32 107.9(10) . . ?
C33 C34 C31 109.8(10) . . ?
C32 C34 C35 115.0(10) . . ?
C31 C34 C35 107.2(10) . . ?
C31 C34 C32 104.7(9) . . ?
C34 C32 H32A 109.5 . . ?
C34 C32 H32B 109.5 . . ?
C34 C32 H32C 109.5 . . ?
H32A C32 H32B 109.5 . . ?
H32A C32 H32C 109.5 . . ?
H32B C32 H32C 109.5 . . ?
C34 C31 H31A 109.5 . . ?
C34 C31 H31B 109.5 . . ?
C34 C31 H31C 109.5 . . ?
H31A C31 H31B 109.5 . . ?
H31A C31 H31C 109.5 . . ?
H31B C31 H31C 109.5 . . ?
C192 C197 C196 120.0 . . ?
C192 C197 C198 118.8(9) . . ?
C196 C197 C198 121.1(9) . . ?
C197 C192 C193 120.0 . . ?
C197 C192 C191 118.2(9) . . ?
C193 C192 C191 121.8(9) . . ?
C192 C193 H193 120.0 . . ?
C192 C193 C194 120.0 . . ?
C194 C193 H193 120.0 . . ?
C193 C194 H194 120.0 . . ?
C195 C194 C193 120.0 . . ?
C195 C194 H194 120.0 . . ?
C194 C195 H195 120.0 . . ?
C196 C195 C194 120.0 . . ?
C196 C195 H195 120.0 . . ?
C197 C196 H196 120.0 . . ?
C195 C196 C197 120.0 . . ?
C195 C196 H196 120.0 . . ?
O65 C198 C199 119.1(10) . . ?
O65 C198 C197 117.9(11) . . ?
C197 C198 C199 123.0(9) . . ?
C190 C191 C192 124.2(9) . . ?
O66 C191 C190 122.7(11) . . ?
O66 C191 C192 112.9(11) . . ?
C359 C358 C357 125.4(8) . . ?
O96 C358 C359 120.3(8) . . ?
O96 C358 C357 113.8(9) . . ?
O15 C159 C158 123.9(9) . . ?
O15 C159 C160 117.9(9) . . ?
C160 C159 C158 118.1(9) . . ?
C162 C161 H161 120.0 . . ?
C162 C161 C160 120.0 . . ?
C160 C161 H161 120.0 . . ?
C161 C162 H162 120.0 . . ?
C161 C162 C163 120.0 . . ?
C163 C162 H162 120.0 . . ?
C162 C163 H163 120.0 . . ?
C162 C163 C164 120.0 . . ?
C164 C163 H163 120.0 . . ?
C163 C164 H164 120.0 . . ?
C165 C164 C163 120.0 . . ?
C165 C164 H164 120.0 . . ?
C164 C165 C160 120.0 . . ?
C166 C165 C164 121.9(7) . . ?
C166 C165 C160 117.9(7) . . ?
C161 C160 C159 119.0(7) . . ?
C165 C160 C159 120.9(7) . . ?
C165 C160 C161 120.0 . . ?
O16 C166 C167 122.7(9) . . ?
O16 C166 C165 113.8(9) . . ?
C165 C166 C167 122.8(10) . . ?
H11D C114 H11E 109.5 . . ?
H11D C114 H11F 109.5 . . ?
H11E C114 H11F 109.5 . . ?
C116 C114 H11D 109.5 . . ?
C116 C114 H11E 109.5 . . ?
C116 C114 H11F 109.5 . . ?
H11G C113 H11H 109.5 . . ?
H11G C113 H11I 109.5 . . ?
H11H C113 H11I 109.5 . . ?
C116 C113 H11G 109.5 . . ?
C116 C113 H11H 109.5 . . ?
C116 C113 H11I 109.5 . . ?
C343 C342 C341 119.1(8) . . ?
O140 C342 C343 125.0(10) . . ?
O140 C342 C341 115.9(10) . . ?
C336 C335 C334 114.1(7) . . ?
C336 C335 O139 125.7(10) . . ?
O139 C335 C334 120.2(10) . . ?
C335 C336 C341 125.3(7) . . ?
C335 C336 C337 114.1(7) . . ?
C341 C336 C337 120.0 . . ?
C336 C341 C342 117.5(7) . . ?
C336 C341 C340 120.0 . . ?
C340 C341 C342 121.4(7) . . ?
C341 C340 H340 120.0 . . ?
C339 C340 C341 120.0 . . ?
C339 C340 H340 120.0 . . ?
C340 C339 H339 120.0 . . ?
C340 C339 C338 120.0 . . ?
C338 C339 H339 120.0 . . ?
C339 C338 H338 120.0 . . ?
C339 C338 C337 120.0 . . ?
C337 C338 H338 120.0 . . ?
C336 C337 H337 120.0 . . ?
C338 C337 C336 120.0 . . ?
C338 C337 H337 120.0 . . ?
C117 C116 C115 108.8(11) . . ?
C114 C116 C117 105.9(10) . . ?
C114 C116 C115 100.9(10) . . ?
C113 C116 C117 117.5(11) . . ?
C113 C116 C114 118.2(10) . . ?
C113 C116 C115 103.9(11) . . ?
C116 C115 H11J 109.5 . . ?
C116 C115 H11K 109.5 . . ?
C116 C115 H11L 109.5 . . ?
H11J C115 H11K 109.5 . . ?
H11J C115 H11L 109.5 . . ?
H11K C115 H11L 109.5 . . ?
C56 O51 Co5 127.2(5) . . ?
S5 O47 Co5 122.4(3) . . ?

loop_
_geom_bond_atom_site_label_1
_geom_bond_atom_site_label_2
_geom_bond_distance
_geom_bond_site_symmetry_2
_geom_bond_publ_flag
Co20 Co22 2.9920(14) . ?
Co20 Co21 2.9955(14) . ?
Co20 O121 2.073(4) . ?
Co20 O122 2.094(4) . ?
Co20 O130 2.165(4) . ?
Co20 O118 2.104(4) . ?
Co20 O116 2.036(4) . ?
Co20 O132 2.064(4) . ?
Co10 Co5 2.9898(15) 2_576 ?
Co10 Co3 2.9777(14) 2_576 ?
Co10 O40 2.041(4) 2_576 ?
Co10 O41 2.095(4) 2_576 ?
Co10 O62 2.210(4) . ?
Co10 O49 2.084(4) 2_576 ?
Co10 O60 2.039(4) . ?
Co10 O74 2.020(5) 2_576 ?
Co19 O101 2.147(4) . ?
Co19 O143 2.223(4) 2_665 ?
Co19 O102 2.032(4) . ?
Co19 O109 2.124(4) . ?
Co19 O113 2.005(5) . ?
Co19 O141 2.050(5) 2_665 ?
Co5 O40 2.071(4) . ?
Co5 O62 2.190(4) 2_576 ?
Co5 O61 2.055(5) 2_576 ?
Co5 O39 2.087(4) . ?
Co5 O51 2.066(5) . ?
Co5 O47 2.094(5) . ?
Co23 O143 2.257(4) . ?
Co23 O103 2.108(4) 2_665 ?
Co23 O102 2.081(4) 2_665 ?
Co23 O142 2.020(5) . ?
Co23 O144 2.030(4) . ?
Co23 O111 2.118(5) 2_665 ?
Co22 O121 2.040(4) . ?
Co22 O130 2.237(4) . ?
Co22 O131 2.050(4) . ?
Co22 O120 2.100(4) . ?
Co22 O149 2.049(4) . ?
Co22 O129 2.104(4) . ?
Co14 O82 2.102(4) . ?
Co14 O85 2.088(4) . ?
Co14 O81 2.167(4) . ?
Co14 O93 2.046(4) . ?
Co14 O80 2.034(5) . ?
Co14 O138 2.025(5) . ?
Co15 O82 2.048(4) . ?
Co15 O81 2.268(5) . ?
Co15 O87 2.100(5) . ?
Co15 O83 2.051(4) . ?
Co15 O94 2.018(5) . ?
Co15 O79 2.023(4) . ?
Co18 O101 2.099(4) . ?
Co18 O100 2.044(4) . ?
Co18 O143 2.278(4) 2_665 ?
Co18 O112 2.023(5) . ?
Co18 O107 2.123(5) . ?
Co18 O99 2.006(5) . ?
Co7 Co6 2.9820(15) . ?
Co7 Co8 2.9846(15) . ?
Co7 O21 2.067(4) . ?
Co7 O22 2.080(5) . ?
Co7 O28 2.079(4) . ?
Co7 O19 2.207(4) . ?
Co7 O32 2.011(5) . ?
Co7 O63 2.030(5) . ?
Co6 O21 2.071(4) . ?
Co6 O27 2.100(5) . ?
Co6 O20 2.076(4) . ?
Co6 O19 2.223(5) . ?
Co6 O33 2.038(5) . ?
Co6 O17 2.030(5) . ?
Co3 O41 2.072(4) . ?
Co3 O62 2.242(4) 2_576 ?
Co3 O38 2.089(5) . ?
Co3 O73 2.042(5) . ?
Co3 O36 2.049(5) . ?
Co3 O43 2.100(5) . ?
Co21 Co13 2.9933(15) 2_665 ?
Co21 O119 2.052(5) . ?
Co21 O130 2.276(4) . ?
Co21 O118 2.085(4) . ?
Co21 O125 2.108(5) . ?
Co21 O117 2.023(5) . ?
Co21 O76 2.031(5) 2_665 ?
Co13 O119 2.063(4) 2_665 ?
Co13 O130 2.197(5) 2_665 ?
Co13 O120 2.102(4) 2_665 ?
Co13 O75 2.046(5) . ?
Co13 O148 2.028(4) 2_665 ?
Co13 O127 2.096(5) 2_665 ?
Co1 O1 2.088(4) . ?
Co1 O150 2.197(4) . ?
Co1 O6 2.121(5) . ?
Co1 O14 2.025(5) . ?
Co1 O70 2.024(5) 2_576 ?
Co1 O4 2.093(4) . ?
Co11 O1 2.089(4) 2_576 ?
Co11 O2 2.051(4) 2_576 ?
Co11 O150 2.273(4) 2_576 ?
Co11 O8 2.096(4) 2_576 ?
Co11 O69 1.985(5) . ?
Co11 O67 2.019(5) . ?
Co2 O3 2.108(4) . ?
Co2 O150 2.246(4) . ?
Co2 O12 2.074(5) . ?
Co2 O54 2.024(5) . ?
Co2 O13 2.054(5) . ?
Co2 O4 2.090(4) . ?
Co24 O100 2.067(4) 2_665 ?
Co24 O143 2.213(4) . ?
Co24 O103 2.142(4) 2_665 ?
Co24 O98 2.059(5) 2_665 ?
Co24 O145 2.010(5) . ?
Co24 O105 2.126(5) 2_665 ?
Co17 O84 2.050(5) . ?
Co17 O85 2.079(4) . ?
Co17 O81 2.376(5) . ?
Co17 O135 2.018(5) . ?
Co17 O91 2.109(5) . ?
Co17 O137 2.013(5) . ?
Co4 O62 2.236(4) 2_576 ?
Co4 O38 2.066(4) . ?
Co4 O39 2.091(4) . ?
Co4 O37 2.031(5) . ?
Co4 O50 2.027(5) . ?
Co4 O45 2.102(5) . ?
Co16 O84 2.142(5) . ?
Co16 O81 2.119(4) . ?
Co16 O83 2.081(4) . ?
Co16 O136 2.046(5) . ?
Co16 O89 2.104(5) . ?
Co16 O95 2.070(5) . ?
Co12 O3 2.061(4) 2_576 ?
Co12 O2 2.114(4) 2_576 ?
Co12 O150 2.219(5) 2_576 ?
Co12 O10 2.113(5) 2_576 ?
Co12 O68 2.011(5) . ?
Co12 O55 2.027(5) 2_576 ?
Co8 O22 2.068(4) . ?
Co8 O23 2.056(5) . ?
Co8 O19 2.287(5) . ?
Co8 O31 2.104(6) . ?
Co8 O64 2.022(5) . ?
Co8 O56 2.020(5) . ?
Co9 O23 2.109(5) . ?
Co9 O20 2.078(4) . ?
Co9 O19 2.194(4) . ?
Co9 O18 2.043(6) . ?
Co9 O25 2.107(5) . ?
Co9 O57 2.045(5) . ?
S21 O122 1.445(4) . ?
S21 O123 1.428(5) . ?
S21 C291 1.747(3) . ?
S21 C281 1.749(3) . ?
S6 O49 1.449(4) . ?
S6 O48 1.437(5) . ?
S6 C73 1.752(3) . ?
S6 C85 1.741(3) . ?
S12 O29 1.410(5) . ?
S12 O28 1.454(5) . ?
S12 C119 1.754(4) . ?
S12 C131 1.745(4) . ?
S9 O27 1.458(4) . ?
S9 O26 1.415(5) . ?
S9 C121 1.739(4) . ?
S9 C149 1.742(4) . ?
S13 O93 1.454(5) . ?
S13 O92 1.434(5) . ?
S13 C225 1.750(4) . ?
S13 C255 1.741(4) . ?
S22 O129 1.453(4) . ?
S22 O128 1.432(5) . ?
S22 C279 1.761(3) . ?
S22 C309 1.753(3) . ?
S1 O6 1.438(5) . ?
S1 O5 1.404(5) . ?
S1 C9 1.743(3) . ?
S1 C37 1.744(4) . ?
S3 O10 1.450(5) . ?
S3 O9 1.416(5) . ?
S3 C17 1.738(3) . ?
S3 C27 1.723(3) . ?
S2 O8 1.458(4) . ?
S2 C19 1.772(3) . ?
S2 C7 1.745(3) . ?
S2 O7 1.444(5) . ?
S19 O109 1.448(5) . ?
S19 O108 1.447(5) . ?
S19 C399 1.737(3) . ?
S19 C389 1.758(4) . ?
S16 O87 1.450(5) . ?
S16 O86 1.412(5) . ?
S16 C223 1.741(4) . ?
S16 C235 1.767(4) . ?
S5 O46 1.470(5) . ?
S5 C75 1.740(3) . ?
S5 C63 1.731(4) . ?
S5 O47 1.413(5) . ?
S24 O125 1.453(5) . ?
S24 O124 1.440(5) . ?
S24 C289 1.741(3) . ?
S24 C301 1.751(4) . ?
S20 O107 1.459(5) . ?
S20 O106 1.435(5) . ?
S20 C397 1.740(3) . ?
S20 C367 1.778(5) . ?
S7 O43 1.437(5) . ?
S7 O42 1.434(5) . ?
S7 C83 1.767(3) . ?
S7 C95 1.747(5) . ?
S4 O12 1.468(5) . ?
S4 O11 1.446(6) . ?
S4 C29 1.738(4) . ?
S4 C39 1.780(4) . ?
S10 O25 1.448(6) . ?
S10 O24 1.425(6) . ?
S10 C139 1.742(4) . ?
S10 C151 1.744(4) . ?
S15 O89 1.431(6) . ?
S15 O88 1.427(6) . ?
S15 C245 1.726(4) . ?
S15 C233 1.742(4) . ?
S14 O91 1.457(6) . ?
S14 O90 1.443(6) . ?
S14 C243 1.763(4) . ?
S14 C253 1.741(4) . ?
S11 O31 1.451(6) . ?
S11 O30 1.427(6) . ?
S11 C141 1.743(4) . ?
S11 C129 1.750(3) . ?
S23 O127 1.440(5) . ?
S23 O126 1.446(6) . ?
S23 C299 1.754(4) . ?
S23 C311 1.743(4) . ?
S18 O111 1.439(5) . ?
S18 O110 1.434(5) . ?
S18 C387 1.738(3) . ?
S18 C379 1.722(5) . ?
S8 O45 1.451(6) . ?
S8 O44 1.448(6) . ?
S8 C65 1.747(4) . ?
S8 C93 1.737(5) . ?
S17 O105 1.420(6) . ?
S17 O104 1.422(6) . ?
S17 C369 1.773(4) . ?
S17 C377 1.735(5) . ?
O121 C280 1.388(4) . ?
O40 C74 1.383(5) . ?
O82 C224 1.388(5) . ?
O21 C120 1.372(5) . ?
O84 C244 1.368(5) . ?
O101 C398 1.382(5) . ?
O41 C84 1.388(5) . ?
O1 C8 1.426(5) . ?
O119 C300 1.370(5) . ?
O100 C368 1.377(6) . ?
O38 C94 1.368(5) . ?
O22 C130 1.371(6) . ?
O118 C290 1.384(5) . ?
O85 C254 1.364(5) . ?
O131 C272 1.277(9) . ?
O23 C140 1.374(6) . ?
O103 C378 1.370(6) . ?
O120 C310 1.379(5) . ?
O3 C28 1.389(5) . ?
O60 C184 1.240(9) . ?
O102 C388 1.363(5) . ?
O20 C150 1.381(5) . ?
O2 C18 1.331(5) . ?
O74 C201 1.265(9) . ?
O149 C313 1.268(8) . ?
O61 C184 1.244(9) . ?
O83 C234 1.378(5) . ?
O39 C64 1.379(5) . ?
O116 C416 1.225(8) . ?
O33 C112 1.221(8) . ?
O142 C329 1.241(9) . ?
O132 C272 1.273(8) . ?
O112 C401 1.251(9) . ?
O113 C401 1.255(9) . ?
O117 C416 1.269(9) . ?
O98 C360 1.240(9) . ?
O73 C201 1.243(9) . ?
O37 C97 1.230(9) . ?
O144 C328 1.237(9) . ?
O75 C431 1.238(9) . ?
O36 C97 1.249(9) . ?
O18 C153 1.238(10) . ?
O50 C56 1.243(9) . ?
O76 C431 1.267(9) . ?
O54 C41 1.240(10) . ?
O14 C168 1.233(9) . ?
O94 C345 1.223(9) . ?
O145 C328 1.264(9) . ?
O141 C329 1.240(9) . ?
O136 C257 1.262(10) . ?
O148 C313 1.252(8) . ?
O69 C216 1.286(10) . ?
O115 C407 1.246(8) . ?
O13 C168 1.234(10) . ?
O79 C432 1.254(9) . ?
O99 C360 1.264(9) . ?
O80 C432 1.249(9) . ?
O70 C216 1.224(10) . ?
O17 C153 1.258(9) . ?
O68 C200 1.242(10) . ?
O55 C41 1.257(10) . ?
O135 C257 1.247(10) . ?
O95 C345 1.261(9) . ?
O138 C344 1.262(9) . ?
O67 C200 1.266(10) . ?
O57 C169 1.217(11) . ?
O137 C344 1.246(9) . ?
O32 C112 1.260(9) . ?
O59 C175 1.243(8) . ?
O72 C214 1.289(6) . ?
O64 C185 1.266(11) . ?
O63 C185 1.225(10) . ?
O133 C263 1.250(8) . ?
O35 C110 1.268(9) . ?
O134 C270 1.218(8) . ?
O58 C182 1.248(8) . ?
O114 C414 1.216(8) . ?
O56 C169 1.269(11) . ?
C290 C291 1.3900 . ?
C290 C289 1.3900 . ?
C291 C292 1.3900 . ?
C292 H292 0.9500 . ?
C292 C287 1.3900 . ?
C287 C288 1.3900 . ?
C287 C286 1.590(7) . ?
C288 H288 0.9500 . ?
C288 C289 1.3900 . ?
C224 C225 1.3900 . ?
C224 C223 1.3900 . ?
C225 C226 1.3900 . ?
C226 H226 0.9500 . ?
C226 C221 1.3900 . ?
C221 C222 1.3900 . ?
C221 C220 1.564(9) . ?
C222 H222 0.9500 . ?
C222 C223 1.3900 . ?
C74 C75 1.3900 . ?
C74 C73 1.3900 . ?
C75 C76 1.3900 . ?
C76 H76 0.9500 . ?
C76 C71 1.3900 . ?
C71 C72 1.3900 . ?
C71 C70 1.576(7) . ?
C72 H72 0.9500 . ?
C72 C73 1.3900 . ?
C85 C86 1.3900 . ?
C85 C84 1.3900 . ?
C86 H86 0.9500 . ?
C86 C81 1.3900 . ?
C81 C82 1.3900 . ?
C81 C80 1.549(8) . ?
C82 H82 0.9500 . ?
C82 C83 1.3900 . ?
C83 C84 1.3900 . ?
O34 C103 1.252(9) . ?
C120 C119 1.3900 . ?
C120 C121 1.3900 . ?
C119 C118 1.3900 . ?
C118 H118 0.9500 . ?
C118 C117 1.3900 . ?
C117 C122 1.3900 . ?
C117 C116 1.535(12) . ?
C122 H122 0.9500 . ?
C122 C121 1.3900 . ?
C184 C173 1.524(7) . ?
C140 C141 1.3900 . ?
C140 C139 1.3900 . ?
C141 C142 1.3900 . ?
C142 H142 0.9500 . ?
C142 C137 1.3900 . ?
C137 C138 1.3900 . ?
C137 C136 1.576(10) . ?
C138 H138 0.9500 . ?
C138 C139 1.3900 . ?
O78 C429 1.255(9) . ?
C18 C19 1.3900 . ?
C18 C17 1.3900 . ?
C19 C20 1.3900 . ?
C20 H20 0.9500 . ?
C20 C15 1.3900 . ?
C15 C16 1.3900 . ?
C15 C14 1.564(8) . ?
C16 H16 0.9500 . ?
C16 C17 1.3900 . ?
C272 C261 1.529(7) . ?
O146 C323 1.225(10) . ?
C8 C9 1.3900 . ?
C8 C7 1.3900 . ?
C9 C10 1.3900 . ?
C10 H10 0.9500 . ?
C10 C5 1.3900 . ?
C5 C6 1.3900 . ?
C5 C4 1.555(9) . ?
C6 H6 0.9500 . ?
C6 C7 1.3900 . ?
C416 C405 1.522(7) . ?
C300 C301 1.3900 . ?
C300 C299 1.3900 . ?
C301 C302 1.3900 . ?
C302 H302 0.9500 . ?
C302 C297 1.3900 . ?
C297 C298 1.3900 . ?
C297 C296 1.542(10) . ?
C298 H298 0.9500 . ?
C298 C299 1.3900 . ?
C398 C397 1.3900 . ?
C398 C399 1.3900 . ?
C397 C396 1.3900 . ?
C396 H396 0.9500 . ?
C396 C395 1.3900 . ?
C395 C400 1.3900 . ?
C395 C394 1.577(7) . ?
C400 H400 0.9500 . ?
C400 C399 1.3900 . ?
O71 C207 1.338(7) . ?
C388 C387 1.3900 . ?
C388 C389 1.3900 . ?
C387 C386 1.3900 . ?
C386 H386 0.9500 . ?
C386 C385 1.3900 . ?
C385 C390 1.3900 . ?
C385 C384 1.540(9) . ?
C390 H390 0.9500 . ?
C390 C389 1.3900 . ?
C244 C243 1.3900 . ?
C244 C245 1.3900 . ?
C243 C242 1.3900 . ?
C242 H242 0.9500 . ?
C242 C241 1.3900 . ?
C241 C246 1.3900 . ?
C241 C240 1.549(9) . ?
C246 H246 0.9500 . ?
C246 C245 1.3900 . ?
O77 C422 1.232(9) . ?
C401 C402 1.513(7) . ?
C407 C406 1.484(6) . ?
C407 C408 1.463(7) . ?
C406 C405 1.3900 . ?
C406 C415 1.3900 . ?
C405 C404 1.3900 . ?
C404 H404 0.9500 . ?
C404 C403 1.3900 . ?
C403 H403 0.9500 . ?
C403 C402 1.3900 . ?
C402 C415 1.3900 . ?
C415 C414 1.486(6) . ?
C414 C413 1.454(7) . ?
C413 C412 1.3900 . ?
C413 C408 1.3900 . ?
C412 H412 0.9500 . ?
C412 C411 1.3900 . ?
C411 H411 0.9500 . ?
C411 C410 1.3900 . ?
C410 H410 0.9500 . ?
C410 C409 1.3900 . ?
C409 H409 0.9500 . ?
C409 C408 1.3900 . ?
C28 C27 1.3900 . ?
C28 C29 1.3900 . ?
C27 C26 1.3900 . ?
C26 H26 0.9500 . ?
C26 C25 1.3900 . ?
C25 C30 1.3900 . ?
C25 C24 1.569(8) . ?
C30 H30 0.9500 . ?
C30 C29 1.3900 . ?
C40 H40 0.9500 . ?
C40 C35 1.3900 . ?
C40 C39 1.3900 . ?
C35 C36 1.3900 . ?
C35 C34 1.579(10) . ?
C36 H36 0.9500 . ?
C36 C37 1.3900 . ?
C37 C38 1.3900 . ?
C38 C39 1.3900 . ?
C38 O4 1.320(5) . ?
C328 C325 1.533(7) . ?
C257 C258 1.508(8) . ?
C278 H278 0.9500 . ?
C278 C277 1.3900 . ?
C278 C279 1.3900 . ?
C277 C282 1.3900 . ?
C277 C276 1.582(7) . ?
C282 H282 0.9500 . ?
C282 C281 1.3900 . ?
C281 C280 1.3900 . ?
C280 C279 1.3900 . ?
C329 C330 1.526(8) . ?
C271 C262 1.3900 . ?
C271 C258 1.3900 . ?
C271 C270 1.487(7) . ?
C262 C261 1.3900 . ?
C262 C263 1.483(7) . ?
C261 C260 1.3900 . ?
C260 H260 0.9500 . ?
C260 C259 1.3900 . ?
C259 H259 0.9500 . ?
C259 C258 1.3900 . ?
C270 C269 1.477(7) . ?
C269 C268 1.3900 . ?
C269 C264 1.3900 . ?
C268 H268 0.9500 . ?
C268 C267 1.3900 . ?
C267 H267 0.9500 . ?
C267 C266 1.3900 . ?
C266 H266 0.9500 . ?
C266 C265 1.3900 . ?
C265 H265 0.9500 . ?
C265 C264 1.3900 . ?
C264 C263 1.470(7) . ?
C130 C131 1.3900 . ?
C130 C129 1.3900 . ?
C131 C132 1.3900 . ?
C132 H132 0.9500 . ?
C132 C127 1.3900 . ?
C127 C128 1.3900 . ?
C127 C126 1.526(11) . ?
C128 H128 0.9500 . ?
C128 C129 1.3900 . ?
C310 C309 1.3900 . ?
C310 C311 1.3900 . ?
C309 C308 1.3900 . ?
C308 H308 0.9500 . ?
C308 C307 1.3900 . ?
C307 C312 1.3900 . ?
C307 C306 1.579(9) . ?
C312 H312 0.9500 . ?
C312 C311 1.3900 . ?
C201 C202 1.524(10) . ?
C360 C349 1.497(8) . ?
C182 C181 1.447(7) . ?
C182 C183 1.483(7) . ?
C181 C180 1.3900 . ?
C181 C176 1.3900 . ?
C180 H180 0.9500 . ?
C180 C179 1.3900 . ?
C179 H179 0.9500 . ?
C179 C178 1.3900 . ?
C178 H178 0.9500 . ?
C178 C177 1.3900 . ?
C177 H177 0.9500 . ?
C177 C176 1.3900 . ?
C176 C175 1.482(7) . ?
C175 C174 1.460(6) . ?
C174 C173 1.3900 . ?
C174 C183 1.3900 . ?
C173 C172 1.3900 . ?
C172 H172 0.9500 . ?
C172 C171 1.3900 . ?
C171 H171 0.9500 . ?
C171 C170 1.3900 . ?
C170 C183 1.3900 . ?
C170 C169 1.538(8) . ?
C254 C255 1.3900 . ?
C254 C253 1.3900 . ?
C255 C256 1.3900 . ?
C256 H256 0.9500 . ?
C256 C251 1.3900 . ?
C251 C252 1.3900 . ?
C251 C250 1.521(10) . ?
C252 H252 0.9500 . ?
C252 C253 1.3900 . ?
C216 C205 1.493(10) . ?
C112 C101 1.526(7) . ?
C97 C98 1.520(8) . ?
C168 C157 1.515(8) . ?
C344 C333 1.484(8) . ?
C417 C418 1.3900 . ?
C417 C430 1.3900 . ?
C417 C432 1.513(7) . ?
C418 H418 0.9500 . ?
C418 C419 1.3900 . ?
C419 H419 0.9500 . ?
C419 C420 1.3900 . ?
C420 C421 1.3900 . ?
C420 C431 1.495(7) . ?
C421 C430 1.3900 . ?
C421 C422 1.467(7) . ?
C430 C429 1.464(7) . ?
C313 C314 1.523(7) . ?
C64 C63 1.3900 . ?
C64 C65 1.3900 . ?
C63 C62 1.3900 . ?
C62 H62 0.9500 . ?
C62 C61 1.3900 . ?
C61 C66 1.3900 . ?
C61 C60 1.551(10) . ?
C66 H66 0.9500 . ?
C66 C65 1.3900 . ?
C41 C42 1.531(8) . ?
C368 C369 1.3900 . ?
C368 C367 1.3900 . ?
C369 C370 1.3900 . ?
C370 H370 0.9500 . ?
C370 C365 1.3900 . ?
C365 C366 1.3900 . ?
C365 C364 1.562(10) . ?
C366 H366 0.9500 . ?
C366 C367 1.3900 . ?
C95 C96 1.3900 . ?
C95 C94 1.3900 . ?
C96 H96 0.9500 . ?
C96 C91 1.3900 . ?
C91 C92 1.3900 . ?
C91 C90 1.562(10) . ?
C92 H92 0.9500 . ?
C92 C93 1.3900 . ?
C93 C94 1.3900 . ?
C325 C326 1.3900 . ?
C325 C324 1.3900 . ?
C326 H326 0.9500 . ?
C326 C327 1.3900 . ?
C327 H327 0.9500 . ?
C327 C314 1.3900 . ?
C314 C315 1.3900 . ?
C315 C324 1.3900 . ?
C315 C316 1.452(8) . ?
C324 C323 1.459(8) . ?
C98 C111 1.3900 . ?
C98 C99 1.3900 . ?
C111 C102 1.3900 . ?
C111 C110 1.476(7) . ?
C102 C101 1.3900 . ?
C102 C103 1.486(7) . ?
C101 C100 1.3900 . ?
C100 H100 0.9500 . ?
C100 C99 1.3900 . ?
C99 H99 0.9500 . ?
C56 C45 1.509(8) . ?
C56 O51 1.264(9) . ?
C422 C423 1.458(8) . ?
C428 C423 1.3900 . ?
C428 C427 1.3900 . ?
C428 C429 1.455(8) . ?
C423 C424 1.3900 . ?
C424 H424 0.9500 . ?
C424 C425 1.3900 . ?
C425 H425 0.9500 . ?
C425 C426 1.3900 . ?
C426 H426 0.9500 . ?
C426 C427 1.3900 . ?
C427 H427 0.9500 . ?
C153 C154 1.510(8) . ?
O147 C316 1.285(11) . ?
C215 C206 1.3900 . ?
C215 C214 1.3900 . ?
C215 C202 1.445(8) . ?
C206 C207 1.3900 . ?
C206 C205 1.471(8) . ?
C207 C208 1.3900 . ?
C208 C213 1.3900 . ?
C208 C209 1.420(10) . ?
C213 C214 1.3900 . ?
C213 C212 1.473(10) . ?
C333 C332 1.3900 . ?
C333 C334 1.3900 . ?
C332 H332 0.9500 . ?
C332 C331 1.3900 . ?
C331 H331 0.9500 . ?
C331 C330 1.3900 . ?
C330 C343 1.3900 . ?
C343 C334 1.3900 . ?
C343 C342 1.305(10) . ?
C334 C335 1.413(11) . ?
C316 C317 1.442(9) . ?
C317 C318 1.3900 . ?
C317 C322 1.3900 . ?
C318 H318 0.9500 . ?
C318 C319 1.3900 . ?
C319 H319 0.9500 . ?
C319 C320 1.3900 . ?
C320 H320 0.9500 . ?
C320 C321 1.3900 . ?
C321 H321 0.9500 . ?
C321 C322 1.3900 . ?
C322 C323 1.462(9) . ?
C200 C189 1.456(9) . ?
C110 C109 1.444(7) . ?
C109 C108 1.3900 . ?
C109 C104 1.3900 . ?
C108 H108 0.9500 . ?
C108 C107 1.3900 . ?
C107 H107 0.9500 . ?
C107 C106 1.3900 . ?
C106 H106 0.9500 . ?
C106 C105 1.3900 . ?
C105 H105 0.9500 . ?
C105 C104 1.3900 . ?
C104 C103 1.461(7) . ?
C345 C346 1.523(8) . ?
C233 C234 1.3900 . ?
C233 C232 1.3900 . ?
C234 C235 1.3900 . ?
C235 C236 1.3900 . ?
C236 H236 0.9500 . ?
C236 C231 1.3900 . ?
C231 C232 1.3900 . ?
C231 C230 1.522(11) . ?
C232 H232 0.9500 . ?
C379 C380 1.3900 . ?
C379 C378 1.3900 . ?
C380 H380 0.9500 . ?
C380 C375 1.3900 . ?
C375 C376 1.3900 . ?
C375 C374 1.549(11) . ?
C376 H376 0.9500 . ?
C376 C377 1.3900 . ?
C377 C378 1.3900 . ?
C202 C203 1.397(10) . ?
C349 C348 1.3900 . ?
C349 C350 1.3900 . ?
C348 H348 0.9500 . ?
C348 C347 1.3900 . ?
C347 H347 0.9500 . ?
C347 C346 1.3900 . ?
C346 C359 1.3900 . ?
C359 C350 1.3900 . ?
C359 C358 1.349(9) . ?
C350 C351 1.579(7) . ?
C352 C357 1.3900 . ?
C352 C353 1.3900 . ?
C352 C351 1.392(7) . ?
C357 C356 1.3900 . ?
C357 C358 1.382(8) . ?
C356 H356 0.9500 . ?
C356 C355 1.3900 . ?
C355 H355 0.9500 . ?
C355 C354 1.3900 . ?
C354 H354 0.9500 . ?
C354 C353 1.3900 . ?
C353 H353 0.9500 . ?
C351 O97 1.237(12) . ?
C205 C204 1.351(10) . ?
C42 C43 1.3900 . ?
C42 C55 1.3900 . ?
C43 H43 0.9500 . ?
C43 C44 1.3900 . ?
C44 H44 0.9500 . ?
C44 C45 1.3900 . ?
C45 C46 1.3900 . ?
C46 C55 1.3900 . ?
C46 C47 1.463(8) . ?
C55 C54 1.459(9) . ?
O53 C54 1.203(10) . ?
C276 C273 1.481(11) . ?
C276 C274 1.535(11) . ?
C276 C275 1.504(12) . ?
C185 C186 1.498(9) . ?
C204 H204 0.9500 . ?
C204 C203 1.406(11) . ?
O52 C47 1.242(10) . ?
C189 C190 1.3900 . ?
C189 C188 1.3900 . ?
C190 C199 1.3900 . ?
C190 C191 1.385(12) . ?
C199 C186 1.3900 . ?
C199 C198 1.499(12) . ?
C186 C187 1.3900 . ?
C187 H187 0.9500 . ?
C187 C188 1.3900 . ?
C188 H188 0.9500 . ?
C47 C48 1.432(9) . ?
C48 C49 1.3900 . ?
C48 C53 1.3900 . ?
C49 H49 0.9500 . ?
C49 C50 1.3900 . ?
C50 H50 0.9500 . ?
C50 C51 1.3900 . ?
C51 H51 0.9500 . ?
C51 C52 1.3900 . ?
C52 H52 0.9500 . ?
C52 C53 1.3900 . ?
C53 C54 1.443(9) . ?
C70 C67 1.495(11) . ?
C70 C68 1.489(12) . ?
C70 C69 1.512(12) . ?
C394 C391 1.540(10) . ?
C394 C392 1.533(11) . ?
C394 C393 1.487(11) . ?
C24 C22 1.527(12) . ?
C24 C23 1.541(11) . ?
C24 C21 1.543(12) . ?
C203 H203 0.9500 . ?
C14 C12 1.544(11) . ?
C14 C13 1.542(11) . ?
C14 C11 1.540(11) . ?
C80 C79 1.474(12) . ?
C80 C78 1.434(13) . ?
C80 C77 1.542(13) . ?
C152 H152 0.9500 . ?
C152 C151 1.3900 . ?
C152 C147 1.3900 . ?
C151 C150 1.3900 . ?
C150 C149 1.3900 . ?
C149 C148 1.3900 . ?
C148 H148 0.9500 . ?
C148 C147 1.3900 . ?
C147 C146 1.628(11) . ?
C22 H22J 0.9800 . ?
C22 H22K 0.9800 . ?
C22 H22L 0.9800 . ?
C4 C2 1.510(12) . ?
C4 C1 1.623(13) . ?
C4 C3 1.502(12) . ?
C12 H12A 0.9800 . ?
C12 H12B 0.9800 . ?
C12 H12C 0.9800 . ?
C212 H212 0.9500 . ?
C212 C211 1.347(13) . ?
C2 H2A 0.9800 . ?
C2 H2B 0.9800 . ?
C2 H2C 0.9800 . ?
C13 H13A 0.9800 . ?
C13 H13B 0.9800 . ?
C13 H13C 0.9800 . ?
C11 H11A 0.9800 . ?
C11 H11B 0.9800 . ?
C11 H11C 0.9800 . ?
C391 H39A 0.9800 . ?
C391 H39B 0.9800 . ?
C391 H39C 0.9800 . ?
C209 H209 0.9500 . ?
C209 C210 1.410(14) . ?
C306 C305 1.467(12) . ?
C306 C303 1.522(17) . ?
C306 C304 1.486(13) . ?
C210 H210 0.9500 . ?
C210 C211 1.287(15) . ?
C273 H27A 0.9800 . ?
C273 H27B 0.9800 . ?
C273 H27C 0.9800 . ?
C392 H39D 0.9800 . ?
C392 H39E 0.9800 . ?
C392 H39F 0.9800 . ?
C136 C133 1.552(17) . ?
C136 C135 1.469(17) . ?
C136 C134 1.480(17) . ?
C240 C239 1.540(13) . ?
C240 C238 1.527(13) . ?
C240 C237 1.489(13) . ?
C211 H211 0.9500 . ?
C23 H23J 0.9800 . ?
C23 H23K 0.9800 . ?
C23 H23L 0.9800 . ?
C393 H39G 0.9800 . ?
C393 H39H 0.9800 . ?
C393 H39I 0.9800 . ?
C21 H21J 0.9800 . ?
C21 H21K 0.9800 . ?
C21 H21L 0.9800 . ?
C58 H58A 0.9800 . ?
C58 H58B 0.9800 . ?
C58 H58C 0.9800 . ?
C58 C60 1.522(13) . ?
C274 H27D 0.9800 . ?
C274 H27E 0.9800 . ?
C274 H27F 0.9800 . ?
C1 H1A 0.9800 . ?
C1 H1B 0.9800 . ?
C1 H1C 0.9800 . ?
C383 H38A 0.9800 . ?
C383 H38B 0.9800 . ?
C383 H38C 0.9800 . ?
C383 C384 1.545(13) . ?
C384 C382 1.522(11) . ?
C384 C381 1.478(14) . ?
C90 C89 1.546(15) . ?
C90 C87 1.495(14) . ?
C90 C88 1.506(14) . ?
C133 H13D 0.9800 . ?
C133 H13E 0.9800 . ?
C133 H13F 0.9800 . ?
C305 H30A 0.9800 . ?
C305 H30B 0.9800 . ?
C305 H30C 0.9800 . ?
C275 H27G 0.9800 . ?
C275 H27H 0.9800 . ?
C275 H27I 0.9800 . ?
C146 C145 1.592(19) . ?
C146 C143 1.414(17) . ?
C146 C144 1.496(19) . ?
C296 C294 1.491(14) . ?
C296 C295 1.505(14) . ?
C296 C293 1.510(14) . ?
C145 H14A 0.9800 . ?
C145 H14B 0.9800 . ?
C145 H14C 0.9800 . ?
C67 H67A 0.9800 . ?
C67 H67B 0.9800 . ?
C67 H67C 0.9800 . ?
C303 H30D 0.9800 . ?
C303 H30E 0.9800 . ?
C303 H30F 0.9800 . ?
C374 C372 1.509(14) . ?
C374 C371 1.603(15) . ?
C374 C373 1.447(15) . ?
C135 H13G 0.9800 . ?
C135 H13H 0.9800 . ?
C135 H13I 0.9800 . ?
C143 H14D 0.9800 . ?
C143 H14E 0.9800 . ?
C143 H14F 0.9800 . ?
C134 H13J 0.9800 . ?
C134 H13K 0.9800 . ?
C134 H13L 0.9800 . ?
C68 H68A 0.9800 . ?
C68 H68B 0.9800 . ?
C68 H68C 0.9800 . ?
C57 H57A 0.9800 . ?
C57 H57B 0.9800 . ?
C57 H57C 0.9800 . ?
C57 C60 1.479(13) . ?
C144 H14G 0.9800 . ?
C144 H14H 0.9800 . ?
C144 H14I 0.9800 . ?
C60 C59 1.623(14) . ?
C382 H38D 0.9800 . ?
C382 H38E 0.9800 . ?
C382 H38F 0.9800 . ?
C239 H23A 0.9800 . ?
C239 H23B 0.9800 . ?
C239 H23C 0.9800 . ?
C304 H30G 0.9800 . ?
C304 H30H 0.9800 . ?
C304 H30I 0.9800 . ?
C238 H23D 0.9800 . ?
C238 H23E 0.9800 . ?
C238 H23F 0.9800 . ?
C294 H29A 0.9800 . ?
C294 H29B 0.9800 . ?
C294 H29C 0.9800 . ?
C237 H23G 0.9800 . ?
C237 H23H 0.9800 . ?
C237 H23I 0.9800 . ?
C372 H37A 0.9800 . ?
C372 H37B 0.9800 . ?
C372 H37C 0.9800 . ?
C126 C124 1.564(15) . ?
C126 C125 1.481(14) . ?
C126 C123 1.544(15) . ?
C69 H69A 0.9800 . ?
C69 H69B 0.9800 . ?
C69 H69C 0.9800 . ?
C79 H79A 0.9800 . ?
C79 H79B 0.9800 . ?
C79 H79C 0.9800 . ?
C295 H29D 0.9800 . ?
C295 H29E 0.9800 . ?
C295 H29F 0.9800 . ?
C154 C167 1.3900 . ?
C154 C155 1.3900 . ?
C167 C158 1.3900 . ?
C167 C166 1.380(10) . ?
C158 C157 1.3900 . ?
C158 C159 1.417(10) . ?
C157 C156 1.3900 . ?
C156 H156 0.9500 . ?
C156 C155 1.3900 . ?
C155 H155 0.9500 . ?
C371 H37D 0.9800 . ?
C371 H37E 0.9800 . ?
C371 H37F 0.9800 . ?
C230 C227 1.513(14) . ?
C230 C229 1.455(14) . ?
C230 C228 1.506(14) . ?
C227 H22A 0.9800 . ?
C227 H22B 0.9800 . ?
C227 H22C 0.9800 . ?
C381 H38G 0.9800 . ?
C381 H38H 0.9800 . ?
C381 H38I 0.9800 . ?
C229 H22D 0.9800 . ?
C229 H22E 0.9800 . ?
C229 H22F 0.9800 . ?
C78 H78A 0.9800 . ?
C78 H78B 0.9800 . ?
C78 H78C 0.9800 . ?
C228 H22G 0.9800 . ?
C228 H22H 0.9800 . ?
C228 H22I 0.9800 . ?
C373 H37G 0.9800 . ?
C373 H37H 0.9800 . ?
C373 H37I 0.9800 . ?
C220 C218 1.458(13) . ?
C220 C219 1.521(14) . ?
C220 C217 1.520(15) . ?
C218 H21A 0.9800 . ?
C218 H21B 0.9800 . ?
C218 H21C 0.9800 . ?
C219 H21D 0.9800 . ?
C219 H21E 0.9800 . ?
C219 H21F 0.9800 . ?
C217 H21G 0.9800 . ?
C217 H21H 0.9800 . ?
C217 H21I 0.9800 . ?
C77 H77A 0.9800 . ?
C77 H77B 0.9800 . ?
C77 H77C 0.9800 . ?
C293 H29G 0.9800 . ?
C293 H29H 0.9800 . ?
C293 H29I 0.9800 . ?
C286 C283 1.595(13) . ?
C286 C284 1.488(12) . ?
C286 C285 1.458(13) . ?
C283 H28A 0.9800 . ?
C283 H28B 0.9800 . ?
C283 H28C 0.9800 . ?
C284 H28D 0.9800 . ?
C284 H28E 0.9800 . ?
C284 H28F 0.9800 . ?
C285 H28G 0.9800 . ?
C285 H28H 0.9800 . ?
C285 H28I 0.9800 . ?
C361 H36A 0.9800 . ?
C361 H36B 0.9800 . ?
C361 H36C 0.9800 . ?
C361 C364 1.524(12) . ?
C364 C363 1.520(12) . ?
C364 C362 1.521(12) . ?
C363 H36D 0.9800 . ?
C363 H36E 0.9800 . ?
C363 H36F 0.9800 . ?
C362 H36G 0.9800 . ?
C362 H36H 0.9800 . ?
C362 H36I 0.9800 . ?
C3 H3A 0.9800 . ?
C3 H3B 0.9800 . ?
C3 H3C 0.9800 . ?
C59 H59A 0.9800 . ?
C59 H59B 0.9800 . ?
C59 H59C 0.9800 . ?
C89 H89A 0.9800 . ?
C89 H89B 0.9800 . ?
C89 H89C 0.9800 . ?
C87 H87A 0.9800 . ?
C87 H87B 0.9800 . ?
C87 H87C 0.9800 . ?
C88 H88A 0.9800 . ?
C88 H88B 0.9800 . ?
C88 H88C 0.9800 . ?
C250 C247 1.531(15) . ?
C250 C248 1.599(15) . ?
C250 C249 1.490(14) . ?
C247 H24A 0.9800 . ?
C247 H24B 0.9800 . ?
C247 H24C 0.9800 . ?
C248 H24D 0.9800 . ?
C248 H24E 0.9800 . ?
C248 H24F 0.9800 . ?
C249 H24G 0.9800 . ?
C249 H24H 0.9800 . ?
C249 H24I 0.9800 . ?
C124 H12D 0.9800 . ?
C124 H12E 0.9800 . ?
C124 H12F 0.9800 . ?
C125 H12G 0.9800 . ?
C125 H12H 0.9800 . ?
C125 H12I 0.9800 . ?
C123 H12J 0.9800 . ?
C123 H12K 0.9800 . ?
C123 H12L 0.9800 . ?
C33 H33A 0.9800 . ?
C33 H33B 0.9800 . ?
C33 H33C 0.9800 . ?
C33 C34 1.495(13) . ?
C34 C32 1.559(15) . ?
C34 C31 1.504(14) . ?
C32 H32A 0.9800 . ?
C32 H32B 0.9800 . ?
C32 H32C 0.9800 . ?
C31 H31A 0.9800 . ?
C31 H31B 0.9800 . ?
C31 H31C 0.9800 . ?
O65 C198 1.332(12) . ?
C197 C192 1.3900 . ?
C197 C196 1.3900 . ?
C197 C198 1.409(12) . ?
C192 C193 1.3900 . ?
C192 C191 1.409(12) . ?
C193 H193 0.9500 . ?
C193 C194 1.3900 . ?
C194 H194 0.9500 . ?
C194 C195 1.3900 . ?
C195 H195 0.9500 . ?
C195 C196 1.3900 . ?
C196 H196 0.9500 . ?
C191 O66 1.322(13) . ?
C358 O96 1.236(13) . ?
O15 C159 1.313(13) . ?
O16 C166 1.256(13) . ?
C159 C160 1.410(9) . ?
C161 H161 0.9500 . ?
C161 C162 1.3900 . ?
C161 C160 1.3900 . ?
C162 H162 0.9500 . ?
C162 C163 1.3900 . ?
C163 H163 0.9500 . ?
C163 C164 1.3900 . ?
C164 H164 0.9500 . ?
C164 C165 1.3900 . ?
C165 C160 1.3900 . ?
C165 C166 1.379(9) . ?
C114 H11D 0.9800 . ?
C114 H11E 0.9800 . ?
C114 H11F 0.9800 . ?
C114 C116 1.521(14) . ?
C113 H11G 0.9800 . ?
C113 H11H 0.9800 . ?
C113 H11I 0.9800 . ?
C113 C116 1.415(14) . ?
O140 C342 1.254(13) . ?
C342 C341 1.396(9) . ?
C335 C336 1.372(11) . ?
C335 O139 1.372(12) . ?
C336 C341 1.3900 . ?
C336 C337 1.3900 . ?
C341 C340 1.3900 . ?
C340 H340 0.9500 . ?
C340 C339 1.3900 . ?
C339 H339 0.9500 . ?
C339 C338 1.3900 . ?
C338 H338 0.9500 . ?
C338 C337 1.3900 . ?
C337 H337 0.9500 . ?
C116 C115 1.631(15) . ?
C115 H11J 0.9800 . ?
C115 H11K 0.9800 . ?
C115 H11L 0.9800 . ?

loop_
_geom_torsion_atom_site_label_1
_geom_torsion_atom_site_label_2
_geom_torsion_atom_site_label_3
_geom_torsion_atom_site_label_4
_geom_torsion
_geom_torsion_site_symmetry_1
_geom_torsion_site_symmetry_2
_geom_torsion_site_symmetry_3
_geom_torsion_site_symmetry_4
_geom_torsion_publ_flag
Co20 O121 C280 C281 -0.5(5) . . . . ?
Co20 O121 C280 C279 177.1(3) . . . . ?
Co20 O118 C290 C291 -13.8(5) . . . . ?
Co20 O118 C290 C289 167.0(3) . . . . ?
Co20 O116 C416 O117 -11.9(10) . . . . ?
Co20 O116 C416 C405 171.1(3) . . . . ?
Co20 O132 C272 O131 -4.2(10) . . . . ?
Co20 O132 C272 C261 170.5(4) . . . . ?
Co10 O40 C74 C75 178.4(3) 2_576 . . . ?
Co10 O40 C74 C73 1.9(5) 2_576 . . . ?
Co10 O41 C84 C85 -16.5(5) 2_576 . . . ?
Co10 O41 C84 C83 164.0(3) 2_576 . . . ?
Co10 O60 C184 O61 6.3(10) . . . . ?
Co10 O60 C184 C173 -167.1(4) . . . . ?
Co10 O74 C201 O73 -12.7(10) 2_576 . . . ?
Co10 O74 C201 C202 169.6(4) 2_576 . . . ?
Co19 O101 C398 C397 150.5(3) . . . . ?
Co19 O101 C398 C399 -21.3(5) . . . . ?
Co19 O102 C388 C387 166.1(3) . . . . ?
Co19 O102 C388 C389 -10.7(5) . . . . ?
Co19 O113 C401 O112 3.3(10) . . . . ?
Co19 O113 C401 C402 -174.3(4) . . . . ?
Co19 O141 C329 O142 13.6(12) 2_665 . . . ?
Co19 O141 C329 C330 -168.3(4) 2_665 . . . ?
Co5 O40 C74 C75 1.5(5) . . . . ?
Co5 O40 C74 C73 -175.0(3) . . . . ?
Co5 O61 C184 O60 -2.9(10) 2_576 . . . ?
Co5 O61 C184 C173 170.3(4) 2_576 . . . ?
Co5 O39 C64 C63 8.7(6) . . . . ?
Co5 O39 C64 C65 -172.8(3) . . . . ?
Co23 O103 C378 C379 24.2(5) 2_665 . . . ?
Co23 O103 C378 C377 -156.0(3) 2_665 . . . ?
Co23 O102 C388 C387 10.8(5) 2_665 . . . ?
Co23 O102 C388 C389 -166.0(3) 2_665 . . . ?
Co23 O142 C329 O141 -14.8(12) . . . . ?
Co23 O142 C329 C330 167.0(4) . . . . ?
Co23 O144 C328 O145 2.4(11) . . . . ?
Co23 O144 C328 C325 -176.0(4) . . . . ?
Co22 O121 C280 C281 178.0(3) . . . . ?
Co22 O121 C280 C279 -4.3(5) . . . . ?
Co22 O131 C272 O132 4.7(10) . . . . ?
Co22 O131 C272 C261 -169.7(4) . . . . ?
Co22 O120 C310 C309 17.6(5) . . . . ?
Co22 O120 C310 C311 -161.6(3) . . . . ?
Co22 O149 C313 O148 1.6(10) . . . . ?
Co22 O149 C313 C314 172.6(4) . . . . ?
Co14 O82 C224 C225 -7.8(5) . . . . ?
Co14 O82 C224 C223 174.1(3) . . . . ?
Co14 O85 C254 C255 2.2(5) . . . . ?
Co14 O85 C254 C253 -177.2(3) . . . . ?
Co14 O80 C432 O79 2.0(11) . . . . ?
Co14 O80 C432 C417 -174.3(4) . . . . ?
Co14 O138 C344 O137 -3.3(12) . . . . ?
Co14 O138 C344 C333 178.3(4) . . . . ?
Co15 O82 C224 C225 -165.3(3) . . . . ?
Co15 O82 C224 C223 16.6(5) . . . . ?
Co15 O83 C234 C233 170.3(3) . . . . ?
Co15 O83 C234 C235 -9.5(6) . . . . ?
Co15 O94 C345 O95 27.5(12) . . . . ?
Co15 O94 C345 C346 -158.4(5) . . . . ?
Co15 O79 C432 O80 -6.8(10) . . . . ?
Co15 O79 C432 C417 169.2(4) . . . . ?
Co18 O101 C398 C397 24.1(5) . . . . ?
Co18 O101 C398 C399 -147.6(3) . . . . ?
Co18 O100 C368 C369 -165.5(4) . . . . ?
Co18 O100 C368 C367 11.0(6) . . . . ?
Co18 O112 C401 O113 -12.6(10) . . . . ?
Co18 O112 C401 C402 165.1(4) . . . . ?
Co18 O99 C360 O98 -3.0(13) . . . . ?
Co18 O99 C360 C349 177.2(4) . . . . ?
Co7 O21 C120 C119 8.7(5) . . . . ?
Co7 O21 C120 C121 -170.6(3) . . . . ?
Co7 O22 C130 C131 -10.6(5) . . . . ?
Co7 O22 C130 C129 170.0(3) . . . . ?
Co7 O32 C112 O33 -4.3(10) . . . . ?
Co7 O32 C112 C101 170.1(4) . . . . ?
Co7 O63 C185 O64 -5.2(15) . . . . ?
Co7 O63 C185 C186 172.8(5) . . . . ?
Co6 O21 C120 C119 169.4(3) . . . . ?
Co6 O21 C120 C121 -9.9(5) . . . . ?
Co6 O20 C150 C151 -176.9(3) . . . . ?
Co6 O20 C150 C149 9.2(7) . . . . ?
Co6 O33 C112 O32 5.9(9) . . . . ?
Co6 O33 C112 C101 -168.0(4) . . . . ?
Co6 O17 C153 O18 -23.7(12) . . . . ?
Co6 O17 C153 C154 158.2(5) . . . . ?
Co3 O41 C84 C85 -162.6(3) . . . . ?
Co3 O41 C84 C83 17.9(5) . . . . ?
Co3 O38 C94 C95 -8.3(5) . . . . ?
Co3 O38 C94 C93 172.2(3) . . . . ?
Co3 O73 C201 O74 11.8(10) . . . . ?
Co3 O73 C201 C202 -170.6(4) . . . . ?
Co3 O36 C97 O37 -19.0(10) . . . . ?
Co3 O36 C97 C98 163.4(4) . . . . ?
Co21 O119 C300 C301 -8.4(5) . . . . ?
Co21 O119 C300 C299 174.1(3) . . . . ?
Co21 O118 C290 C291 -163.5(3) . . . . ?
Co21 O118 C290 C289 17.2(5) . . . . ?
Co21 O117 C416 O116 13.7(10) . . . . ?
Co21 O117 C416 C405 -169.3(3) . . . . ?
Co21 O76 C431 O75 18.7(10) 2_665 . . . ?
Co21 O76 C431 C420 -167.4(4) 2_665 . . . ?
Co13 O119 C300 C301 -176.2(3) 2_665 . . . ?
Co13 O119 C300 C299 6.2(5) 2_665 . . . ?
Co13 O120 C310 C309 167.3(3) 2_665 . . . ?
Co13 O120 C310 C311 -11.9(5) 2_665 . . . ?
Co13 O75 C431 O76 -21.6(10) . . . . ?
Co13 O75 C431 C420 164.8(4) . . . . ?
Co13 O148 C313 O149 -5.8(11) 2_665 . . . ?
Co13 O148 C313 C314 -176.7(4) 2_665 . . . ?
Co1 O1 C8 C9 -22.9(5) . . . . ?
Co1 O1 C8 C7 153.9(3) . . . . ?
Co1 O14 C168 O13 1.2(14) . . . . ?
Co1 O14 C168 C157 -179.8(4) . . . . ?
Co1 O70 C216 O69 -5.8(11) 2_576 . . . ?
Co1 O70 C216 C205 168.5(5) 2_576 . . . ?
Co11 O1 C8 C9 -156.0(3) 2_576 . . . ?
Co11 O1 C8 C7 20.8(5) 2_576 . . . ?
Co11 O2 C18 C19 -3.9(6) 2_576 . . . ?
Co11 O2 C18 C17 -176.9(3) 2_576 . . . ?
Co11 O69 C216 O70 6.5(11) . . . . ?
Co11 O69 C216 C205 -168.2(5) . . . . ?
Co11 O67 C200 O68 -10.6(14) . . . . ?
Co11 O67 C200 C189 173.9(5) . . . . ?
Co2 O3 C28 C27 -158.0(3) . . . . ?
Co2 O3 C28 C29 20.4(5) . . . . ?
Co2 O54 C41 O55 8.3(13) . . . . ?
Co2 O54 C41 C42 -173.1(4) . . . . ?
Co2 O13 C168 O14 3.7(13) . . . . ?
Co2 O13 C168 C157 -175.2(5) . . . . ?
Co24 O100 C368 C369 -10.6(5) 2_665 . . . ?
Co24 O100 C368 C367 165.8(3) 2_665 . . . ?
Co24 O103 C378 C379 157.0(3) 2_665 . . . ?
Co24 O103 C378 C377 -23.2(6) 2_665 . . . ?
Co24 O98 C360 O99 0.7(12) 2_665 . . . ?
Co24 O98 C360 C349 -179.5(4) 2_665 . . . ?
Co24 O145 C328 O144 6.0(12) . . . . ?
Co24 O145 C328 C325 -175.5(4) . . . . ?
Co17 O84 C244 C243 16.7(5) . . . . ?
Co17 O84 C244 C245 -161.4(3) . . . . ?
Co17 O85 C254 C255 168.2(3) . . . . ?
Co17 O85 C254 C253 -11.1(5) . . . . ?
Co17 O135 C257 O136 5.2(12) . . . . ?
Co17 O135 C257 C258 179.7(4) . . . . ?
Co17 O137 C344 O138 5.5(13) . . . . ?
Co17 O137 C344 C333 -176.0(4) . . . . ?
Co4 O38 C94 C95 -170.6(3) . . . . ?
Co4 O38 C94 C93 10.0(6) . . . . ?
Co4 O39 C64 C63 170.8(3) . . . . ?
Co4 O39 C64 C65 -10.7(6) . . . . ?
Co4 O37 C97 O36 15.4(10) . . . . ?
Co4 O37 C97 C98 -167.3(4) . . . . ?
Co4 O50 C56 C45 -171.9(4) . . . . ?
Co4 O50 C56 O51 0.5(12) . . . . ?
Co16 O84 C244 C243 170.7(3) . . . . ?
Co16 O84 C244 C245 -7.3(5) . . . . ?
Co16 O83 C234 C233 5.7(6) . . . . ?
Co16 O83 C234 C235 -174.1(3) . . . . ?
Co16 O136 C257 O135 -19.5(12) . . . . ?
Co16 O136 C257 C258 165.7(4) . . . . ?
Co16 O95 C345 O94 -17.6(13) . . . . ?
Co16 O95 C345 C346 168.2(4) . . . . ?
Co12 O3 C28 C27 -17.1(5) 2_576 . . . ?
Co12 O3 C28 C29 161.2(3) 2_576 . . . ?
Co12 O2 C18 C19 171.4(3) 2_576 . . . ?
Co12 O2 C18 C17 -1.6(6) 2_576 . . . ?
Co12 O68 C200 O67 7.0(14) . . . . ?
Co12 O68 C200 C189 -177.4(5) . . . . ?
Co12 O55 C41 O54 -3.2(13) 2_576 . . . ?
Co12 O55 C41 C42 178.2(4) 2_576 . . . ?
Co8 O22 C130 C131 -167.6(3) . . . . ?
Co8 O22 C130 C129 13.0(5) . . . . ?
Co8 O23 C140 C141 -13.9(6) . . . . ?
Co8 O23 C140 C139 167.8(3) . . . . ?
Co8 O64 C185 O63 3.9(15) . . . . ?
Co8 O64 C185 C186 -174.2(5) . . . . ?
Co8 O56 C169 O57 -13.3(13) . . . . ?
Co8 O56 C169 C170 168.9(4) . . . . ?
Co9 O23 C140 C141 -169.7(3) . . . . ?
Co9 O23 C140 C139 12.0(6) . . . . ?
Co9 O20 C150 C151 -8.3(7) . . . . ?
Co9 O20 C150 C149 177.8(3) . . . . ?
Co9 O18 C153 O17 15.9(13) . . . . ?
Co9 O18 C153 C154 -165.9(5) . . . . ?
Co9 O57 C169 O56 11.7(13) . . . . ?
Co9 O57 C169 C170 -170.7(4) . . . . ?
S21 C291 C292 C287 -176.5(3) . . . . ?
S21 C281 C280 O121 -2.5(4) . . . . ?
S21 C281 C280 C279 179.9(3) . . . . ?
S6 C85 C86 C81 -177.6(3) . . . . ?
S6 C85 C84 O41 -2.2(4) . . . . ?
S6 C85 C84 C83 177.3(4) . . . . ?
S12 C119 C118 C117 -177.6(4) . . . . ?
S12 C131 C132 C127 179.3(4) . . . . ?
S9 C149 C148 C147 179.8(4) . . . . ?
S13 C225 C226 C221 -176.6(4) . . . . ?
S13 C255 C256 C251 178.0(4) . . . . ?
S22 C309 C308 C307 178.6(4) . . . . ?
S1 C9 C10 C5 -172.9(4) . . . . ?
S1 C37 C38 C39 171.2(5) . . . . ?
S1 C37 C38 O4 -19.5(6) . . . . ?
S3 C27 C26 C25 -171.5(3) . . . . ?
S2 C19 C20 C15 171.1(3) . . . . ?
S16 C235 C236 C231 179.0(4) . . . . ?
S5 C75 C76 C71 -179.0(3) . . . . ?
S5 C63 C62 C61 175.7(4) . . . . ?
S24 C301 C302 C297 177.7(4) . . . . ?
S20 C397 C396 C395 173.4(4) . . . . ?
S7 C83 C84 O41 1.9(4) . . . . ?
S7 C83 C84 C85 -177.7(4) . . . . ?
S7 C95 C96 C91 177.7(4) . . . . ?
S7 C95 C94 O38 3.2(5) . . . . ?
S7 C95 C94 C93 -177.3(4) . . . . ?
S10 C151 C150 O20 5.2(6) . . . . ?
S10 C151 C150 C149 179.1(5) . . . . ?
S15 C233 C234 O83 -0.3(5) . . . . ?
S15 C233 C234 C235 179.5(5) . . . . ?
S15 C233 C232 C231 -179.6(4) . . . . ?
S14 C243 C242 C241 -179.6(3) . . . . ?
S11 C141 C142 C137 178.6(3) . . . . ?
S18 C387 C386 C385 171.5(4) . . . . ?
S18 C379 C380 C375 169.9(4) . . . . ?
S18 C379 C378 O103 10.8(5) . . . . ?
S18 C379 C378 C377 -169.0(4) . . . . ?
S8 C93 C94 O38 -1.7(5) . . . . ?
S8 C93 C94 C95 178.8(4) . . . . ?
S17 C369 C370 C365 -170.1(5) . . . . ?
S17 C377 C378 O103 -8.9(5) . . . . ?
S17 C377 C378 C379 170.9(4) . . . . ?
O121 C280 C279 S22 5.3(4) . . . . ?
O121 C280 C279 C278 -177.7(4) . . . . ?
O40 C74 C75 S5 2.3(4) . . . . ?
O40 C74 C75 C76 -176.5(4) . . . . ?
O40 C74 C73 S6 -9.8(4) . . . . ?
O40 C74 C73 C72 176.4(4) . . . . ?
O82 C224 C225 S13 -1.8(5) . . . . ?
O82 C224 C225 C226 -178.1(4) . . . . ?
O82 C224 C223 S16 -3.7(5) . . . . ?
O82 C224 C223 C222 178.1(4) . . . . ?
O21 C120 C119 S12 -2.1(5) . . . . ?
O21 C120 C119 C118 -179.3(4) . . . . ?
O21 C120 C121 S9 -2.3(5) . . . . ?
O21 C120 C121 C122 179.3(4) . . . . ?
O84 C244 C243 S14 1.5(4) . . . . ?
O84 C244 C243 C242 -178.0(4) . . . . ?
O84 C244 C245 S15 -6.2(4) . . . . ?
O84 C244 C245 C246 178.0(4) . . . . ?
O101 C398 C397 S20 15.4(5) . . . . ?
O101 C398 C397 C396 -171.6(5) . . . . ?
O101 C398 C399 S19 -19.1(5) . . . . ?
O101 C398 C399 C400 171.7(5) . . . . ?
O122 S21 C291 C290 40.0(4) . . . . ?
O122 S21 C291 C292 -143.7(2) . . . . ?
O122 S21 C281 C282 153.2(2) . . . . ?
O122 S21 C281 C280 -26.7(4) . . . . ?
O1 C8 C9 S1 -10.9(5) . . . . ?
O1 C8 C9 C10 176.8(4) . . . . ?
O1 C8 C7 S2 11.1(5) . . . . ?
O1 C8 C7 C6 -176.7(4) . . . . ?
O119 C300 C301 S24 5.2(5) . . . . ?
O119 C300 C301 C302 -177.5(4) . . . . ?
O119 C300 C299 S23 -5.9(5) . . . . ?
O119 C300 C299 C298 177.5(4) . . . . ?
O100 C368 C369 S17 -14.6(6) . . . . ?
O100 C368 C369 C370 176.4(4) . . . . ?
O100 C368 C367 S20 15.4(6) . . . . ?
O100 C368 C367 C366 -176.4(4) . . . . ?
O22 C130 C131 S12 1.4(5) . . . . ?
O22 C130 C131 C132 -179.4(4) . . . . ?
O22 C130 C129 S11 -2.0(5) . . . . ?
O22 C130 C129 C128 179.4(4) . . . . ?
O118 C290 C291 S21 -3.1(4) . . . . ?
O118 C290 C291 C292 -179.2(3) . . . . ?
O118 C290 C289 S24 -0.2(4) . . . . ?
O118 C290 C289 C288 179.2(3) . . . . ?
O85 C254 C255 S13 3.0(6) . . . . ?
O85 C254 C255 C256 -179.4(4) . . . . ?
O85 C254 C253 S14 4.3(6) . . . . ?
O85 C254 C253 C252 179.4(4) . . . . ?
O131 C272 C261 C262 -96.4(7) . . . . ?
O131 C272 C261 C260 85.6(6) . . . . ?
O49 S6 C73 C74 -19.6(4) . . . . ?
O49 S6 C73 C72 154.4(3) . . . . ?
O49 S6 C85 C86 -141.6(3) . . . . ?
O49 S6 C85 C84 41.0(4) . . . . ?
O23 C140 C141 S11 3.3(5) . . . . ?
O23 C140 C141 C142 -178.3(5) . . . . ?
O23 C140 C139 S10 1.9(5) . . . . ?
O23 C140 C139 C138 178.3(4) . . . . ?
O27 S9 C121 C120 38.0(5) . . . . ?
O27 S9 C121 C122 -143.6(3) . . . . ?
O27 S9 C149 C150 -28.5(4) . . . . ?
O27 S9 C149 C148 151.7(3) . . . . ?
O48 S6 O49 Co10 178.5(3) . . . 2_576 ?
O48 S6 C73 C74 -147.2(3) . . . . ?
O48 S6 C73 C72 26.9(3) . . . . ?
O48 S6 C85 C86 -14.9(3) . . . . ?
O48 S6 C85 C84 167.7(3) . . . . ?
O120 C310 C309 S22 2.4(5) . . . . ?
O120 C310 C309 C308 -179.2(4) . . . . ?
O120 C310 C311 S23 -5.2(5) . . . . ?
O120 C310 C311 C312 179.2(4) . . . . ?
O3 C28 C27 S3 -11.4(4) . . . . ?
O3 C28 C27 C26 178.4(4) . . . . ?
O3 C28 C29 S4 6.7(4) . . . . ?
O3 C28 C29 C30 -178.4(4) . . . . ?
O123 S21 O122 Co20 179.1(3) . . . . ?
O123 S21 C291 C290 167.4(3) . . . . ?
O123 S21 C291 C292 -16.3(3) . . . . ?
O123 S21 C281 C282 26.3(3) . . . . ?
O123 S21 C281 C280 -153.6(3) . . . . ?
O60 C184 C173 C174 -96.9(6) . . . . ?
O60 C184 C173 C172 84.2(6) . . . . ?
O102 C388 C387 S18 12.9(5) . . . . ?
O102 C388 C387 C386 -176.7(4) . . . . ?
O102 C388 C389 S19 -14.9(5) . . . . ?
O102 C388 C389 C390 176.8(4) . . . . ?
O20 C150 C149 S9 -6.0(5) . . . . ?
O20 C150 C149 C148 173.8(5) . . . . ?
O2 C18 C19 S2 16.9(4) . . . . ?
O2 C18 C19 C20 -173.0(4) . . . . ?
O2 C18 C17 S3 -11.2(4) . . . . ?
O2 C18 C17 C16 173.1(4) . . . . ?
O29 S12 O28 Co7 179.0(3) . . . . ?
O29 S12 C119 C120 -157.8(4) . . . . ?
O29 S12 C119 C118 19.6(4) . . . . ?
O29 S12 C131 C130 159.9(4) . . . . ?
O29 S12 C131 C132 -19.4(4) . . . . ?
O74 C201 C202 C215 -97.2(8) . . . . ?
O74 C201 C202 C203 82.3(9) . . . . ?
O149 C313 C314 C327 -83.7(6) . . . . ?
O149 C313 C314 C315 105.4(6) . . . . ?
O129 S22 C279 C278 -151.0(3) . . . . ?
O129 S22 C279 C280 26.1(4) . . . . ?
O129 S22 C309 C310 -41.7(4) . . . . ?
O129 S22 C309 C308 139.7(3) . . . . ?
O28 S12 C119 C120 -31.3(5) . . . . ?
O28 S12 C119 C118 146.1(3) . . . . ?
O28 S12 C131 C130 33.8(4) . . . . ?
O28 S12 C131 C132 -145.5(3) . . . . ?
O61 C184 C173 C174 89.0(6) . . . . ?
O61 C184 C173 C172 -89.8(6) . . . . ?
O87 S16 C223 C224 -35.5(5) . . . . ?
O87 S16 C223 C222 142.8(3) . . . . ?
O87 S16 C235 C234 34.5(4) . . . . ?
O87 S16 C235 C236 -144.4(3) . . . . ?
O83 C234 C235 S16 0.9(5) . . . . ?
O83 C234 C235 C236 179.8(5) . . . . ?
O93 S13 C225 C224 34.9(4) . . . . ?
O93 S13 C225 C226 -148.7(3) . . . . ?
O93 S13 C255 C254 -32.6(5) . . . . ?
O93 S13 C255 C256 149.6(3) . . . . ?
O39 C64 C63 S5 3.5(5) . . . . ?
O39 C64 C63 C62 178.6(4) . . . . ?
O39 C64 C65 S8 2.2(5) . . . . ?
O39 C64 C65 C66 -178.6(4) . . . . ?
O109 S19 C399 C398 64.6(4) . . . . ?
O109 S19 C399 C400 -125.9(3) . . . . ?
O109 S19 C389 C388 -9.3(4) . . . . ?
O109 S19 C389 C390 159.7(3) . . . . ?
O116 C416 C405 C406 -108.6(5) . . . . ?
O116 C416 C405 C404 75.4(6) . . . . ?
O10 S3 C17 C18 -19.1(4) . . . . ?
O10 S3 C17 C16 156.9(3) . . . . ?
O10 S3 C27 C28 50.8(4) . . . . ?
O10 S3 C27 C26 -138.4(3) . . . . ?
O8 S2 C19 C18 15.5(4) . . . . ?
O8 S2 C19 C20 -155.0(3) . . . . ?
O8 S2 C7 C8 -55.1(4) . . . . ?
O8 S2 C7 C6 132.5(3) . . . . ?
O33 C112 C101 C102 -89.6(6) . . . . ?
O33 C112 C101 C100 95.4(6) . . . . ?
O92 S13 O93 Co14 179.0(3) . . . . ?
O92 S13 C225 C224 161.4(4) . . . . ?
O92 S13 C225 C226 -22.2(4) . . . . ?
O92 S13 C255 C254 -158.7(4) . . . . ?
O92 S13 C255 C256 23.5(4) . . . . ?
O142 C329 C330 C331 -93.9(7) . . . . ?
O142 C329 C330 C343 84.2(7) . . . . ?
O132 C272 C261 C262 88.6(6) . . . . ?
O132 C272 C261 C260 -89.4(6) . . . . ?
O6 S1 C9 C8 54.8(4) . . . . ?
O6 S1 C9 C10 -132.6(3) . . . . ?
O6 S1 C37 C36 162.8(3) . . . . ?
O6 S1 C37 C38 -9.0(5) . . . . ?
O125 S24 C289 C290 -39.2(4) . . . . ?
O125 S24 C289 C288 141.3(3) . . . . ?
O125 S24 C301 C300 29.7(4) . . . . ?
O125 S24 C301 C302 -147.8(3) . . . . ?
O128 S22 O129 Co22 -179.3(3) . . . . ?
O128 S22 C279 C278 -23.9(3) . . . . ?
O128 S22 C279 C280 153.3(3) . . . . ?
O128 S22 C309 C310 -167.8(3) . . . . ?
O128 S22 C309 C308 13.7(3) . . . . ?
O112 C401 C402 C403 -71.1(6) . . . . ?
O112 C401 C402 C415 117.2(5) . . . . ?
O113 C401 C402 C403 106.8(6) . . . . ?
O113 C401 C402 C415 -64.9(7) . . . . ?
O26 S9 O27 Co6 179.1(3) . . . . ?
O26 S9 C121 C120 165.5(4) . . . . ?
O26 S9 C121 C122 -16.0(3) . . . . ?
O26 S9 C149 C150 -156.3(4) . . . . ?
O26 S9 C149 C148 23.9(4) . . . . ?
O117 C416 C405 C406 74.1(6) . . . . ?
O117 C416 C405 C404 -101.9(5) . . . . ?
O98 C360 C349 C348 -90.3(7) . . . . ?
O98 C360 C349 C350 90.2(7) . . . . ?
O73 C201 C202 C215 85.0(9) . . . . ?
O73 C201 C202 C203 -95.6(9) . . . . ?
O37 C97 C98 C111 83.8(7) . . . . ?
O37 C97 C98 C99 -95.9(6) . . . . ?
O144 C328 C325 C326 83.6(6) . . . . ?
O144 C328 C325 C324 -101.8(6) . . . . ?
O36 C97 C98 C111 -98.6(6) . . . . ?
O36 C97 C98 C99 81.8(6) . . . . ?
O18 C153 C154 C167 -95.2(8) . . . . ?
O18 C153 C154 C155 86.4(8) . . . . ?
O12 S4 C29 C28 -48.2(4) . . . . ?
O12 S4 C29 C30 136.7(3) . . . . ?
O12 S4 C39 C40 -162.7(3) . . . . ?
O12 S4 C39 C38 12.9(5) . . . . ?
O50 C56 C45 C44 92.3(7) . . . . ?
O50 C56 C45 C46 -79.5(8) . . . . ?
O50 C56 O51 Co5 -2.1(11) . . . . ?
O5 S1 O6 Co1 178.1(3) . . . . ?
O5 S1 C9 C8 -179.8(4) . . . . ?
O5 S1 C9 C10 -7.2(4) . . . . ?
O5 S1 C37 C36 34.4(4) . . . . ?
O5 S1 C37 C38 -137.4(4) . . . . ?
O107 S20 C397 C398 -61.4(4) . . . . ?
O107 S20 C397 C396 125.4(3) . . . . ?
O107 S20 C367 C368 8.9(5) . . . . ?
O107 S20 C367 C366 -159.9(3) . . . . ?
O111 S18 C387 C388 11.1(5) . . . . ?
O111 S18 C387 C386 -159.8(3) . . . . ?
O111 S18 C379 C380 134.3(3) . . . . ?
O111 S18 C379 C378 -56.2(4) . . . . ?
O54 C41 C42 C43 -100.3(7) . . . . ?
O54 C41 C42 C55 73.0(9) . . . . ?
O14 C168 C157 C158 81.7(8) . . . . ?
O14 C168 C157 C156 -95.5(7) . . . . ?
O94 C345 C346 C347 110.0(7) . . . . ?
O94 C345 C346 C359 -72.5(8) . . . . ?
O145 C328 C325 C326 -95.0(6) . . . . ?
O145 C328 C325 C324 79.5(7) . . . . ?
O141 C329 C330 C331 87.8(7) . . . . ?
O141 C329 C330 C343 -94.2(7) . . . . ?
O108 S19 O109 Co19 177.3(3) . . . . ?
O108 S19 C399 C398 -170.1(4) . . . . ?
O108 S19 C399 C400 -0.7(4) . . . . ?
O108 S19 C389 C388 -136.7(4) . . . . ?
O108 S19 C389 C390 32.3(3) . . . . ?
O136 C257 C258 C271 -92.0(7) . . . . ?
O136 C257 C258 C259 91.1(7) . . . . ?
O31 S11 C141 C140 34.5(4) . . . . ?
O31 S11 C141 C142 -144.0(3) . . . . ?
O31 S11 C129 C130 -35.2(5) . . . . ?
O31 S11 C129 C128 143.5(3) . . . . ?
O148 C313 C314 C327 88.1(6) . . . . ?
O148 C313 C314 C315 -82.8(7) . . . . ?
O69 C216 C205 C206 -73.8(10) . . . . ?
O69 C216 C205 C204 106.1(9) . . . . ?
O115 C407 C406 C405 14.9(6) . . . . ?
O115 C407 C406 C415 -166.7(5) . . . . ?
O115 C407 C408 C413 164.2(5) . . . . ?
O115 C407 C408 C409 -13.7(8) . . . . ?
O13 C168 C157 C158 -99.2(8) . . . . ?
O13 C168 C157 C156 83.5(8) . . . . ?
O43 S7 C83 C82 141.0(3) . . . . ?
O43 S7 C83 C84 -41.2(4) . . . . ?
O43 S7 C95 C96 -146.9(3) . . . . ?
O43 S7 C95 C94 30.5(4) . . . . ?
O99 C360 C349 C348 89.6(7) . . . . ?
O99 C360 C349 C350 -89.9(7) . . . . ?
O127 S23 C299 C300 -26.5(4) . . . . ?
O127 S23 C299 C298 150.3(3) . . . . ?
O127 S23 C311 C310 42.2(5) . . . . ?
O127 S23 C311 C312 -141.9(3) . . . . ?
O86 S16 O87 Co15 -179.1(3) . . . . ?
O86 S16 C223 C224 -161.7(4) . . . . ?
O86 S16 C223 C222 16.6(4) . . . . ?
O86 S16 C235 C234 160.4(4) . . . . ?
O86 S16 C235 C236 -18.5(4) . . . . ?
O89 S15 C245 C244 39.7(4) . . . . ?
O89 S15 C245 C246 -144.3(3) . . . . ?
O89 S15 C233 C234 -33.4(5) . . . . ?
O89 S15 C233 C232 146.2(3) . . . . ?
O70 C216 C205 C206 111.2(9) . . . . ?
O70 C216 C205 C204 -68.9(11) . . . . ?
O17 C153 C154 C167 83.1(8) . . . . ?
O17 C153 C154 C155 -95.3(8) . . . . ?
O25 S10 C139 C140 -37.9(4) . . . . ?
O25 S10 C139 C138 145.5(3) . . . . ?
O25 S10 C151 C152 -152.1(3) . . . . ?
O25 S10 C151 C150 28.8(5) . . . . ?
O68 C200 C189 C190 -76.6(9) . . . . ?
O68 C200 C189 C188 101.3(8) . . . . ?
O55 C41 C42 C43 78.4(7) . . . . ?
O55 C41 C42 C55 -108.3(7) . . . . ?
O105 S17 C369 C368 -7.1(6) . . . . ?
O105 S17 C369 C370 162.4(3) . . . . ?
O105 S17 C377 C376 -135.8(3) . . . . ?
O105 S17 C377 C378 53.0(4) . . . . ?
O135 C257 C258 C271 92.9(8) . . . . ?
O135 C257 C258 C259 -84.0(7) . . . . ?
O9 S3 O10 Co12 -179.2(3) . . . 2_576 ?
O9 S3 C17 C18 -143.3(3) . . . . ?
O9 S3 C17 C16 32.7(3) . . . . ?
O9 S3 C27 C28 175.8(3) . . . . ?
O9 S3 C27 C26 -13.4(3) . . . . ?
O95 C345 C346 C347 -75.3(7) . . . . ?
O95 C345 C346 C359 102.2(7) . . . . ?
O138 C344 C333 C332 -88.3(8) . . . . ?
O138 C344 C333 C334 94.5(7) . . . . ?
O67 C200 C189 C190 99.2(9) . . . . ?
O67 C200 C189 C188 -82.8(9) . . . . ?
O45 S8 C65 C64 33.8(5) . . . . ?
O45 S8 C65 C66 -145.5(3) . . . . ?
O45 S8 C93 C92 146.0(3) . . . . ?
O45 S8 C93 C94 -32.9(5) . . . . ?
O91 S14 C243 C244 -40.2(4) . . . . ?
O91 S14 C243 C242 139.3(3) . . . . ?
O91 S14 C253 C254 32.7(5) . . . . ?
O91 S14 C253 C252 -142.7(3) . . . . ?
O106 S20 O107 Co18 179.9(3) . . . . ?
O106 S20 C397 C398 173.6(4) . . . . ?
O106 S20 C397 C396 0.4(4) . . . . ?
O106 S20 C367 C368 137.9(4) . . . . ?
O106 S20 C367 C366 -30.9(4) . . . . ?
O46 S5 C75 C74 153.5(4) . . . . ?
O46 S5 C75 C76 -27.6(4) . . . . ?
O46 S5 C63 C64 -164.8(4) . . . . ?
O46 S5 C63 C62 19.8(4) . . . . ?
O46 S5 O47 Co5 -177.4(4) . . . . ?
O137 C344 C333 C332 93.1(8) . . . . ?
O137 C344 C333 C334 -84.0(7) . . . . ?
O126 S23 O127 Co13 179.9(3) . . . 2_665 ?
O126 S23 C299 C300 -154.4(4) . . . . ?
O126 S23 C299 C298 22.4(4) . . . . ?
O126 S23 C311 C310 168.2(4) . . . . ?
O126 S23 C311 C312 -15.9(4) . . . . ?
O32 C112 C101 C102 95.7(6) . . . . ?
O32 C112 C101 C100 -79.3(5) . . . . ?
O124 S24 O125 Co21 -179.8(3) . . . . ?
O124 S24 C289 C290 -166.5(4) . . . . ?
O124 S24 C289 C288 14.0(4) . . . . ?
O124 S24 C301 C300 156.3(4) . . . . ?
O124 S24 C301 C302 -21.2(3) . . . . ?
O59 C175 C174 C173 -1.2(8) . . . . ?
O59 C175 C174 C183 -178.1(5) . . . . ?
O64 C185 C186 C199 76.9(9) . . . . ?
O64 C185 C186 C187 -98.7(8) . . . . ?
O63 C185 C186 C199 -101.4(9) . . . . ?
O63 C185 C186 C187 83.0(9) . . . . ?
O24 S10 O25 Co9 179.1(4) . . . . ?
O24 S10 C139 C140 -163.5(4) . . . . ?
O24 S10 C139 C138 19.9(4) . . . . ?
O24 S10 C151 C152 -25.9(4) . . . . ?
O24 S10 C151 C150 154.9(4) . . . . ?
O35 C110 C109 C108 1.2(7) . . . . ?
O35 C110 C109 C104 -179.5(3) . . . . ?
O30 S11 O31 Co8 -179.6(3) . . . . ?
O30 S11 C141 C140 160.0(4) . . . . ?
O30 S11 C141 C142 -18.6(4) . . . . ?
O30 S11 C129 C130 -161.4(4) . . . . ?
O30 S11 C129 C128 17.4(4) . . . . ?
O134 C270 C269 C268 -3.0(6) . . . . ?
O134 C270 C269 C264 -178.9(4) . . . . ?
O58 C182 C181 C180 0.5(8) . . . . ?
O58 C182 C181 C176 178.0(5) . . . . ?
O58 C182 C183 C174 -177.8(5) . . . . ?
O58 C182 C183 C170 2.1(8) . . . . ?
O42 S7 O43 Co3 179.4(3) . . . . ?
O42 S7 C83 C82 15.2(4) . . . . ?
O42 S7 C83 C84 -167.0(4) . . . . ?
O42 S7 C95 C96 -19.0(4) . . . . ?
O42 S7 C95 C94 158.4(4) . . . . ?
O90 S14 O91 Co17 179.8(3) . . . . ?
O90 S14 C243 C244 -165.7(3) . . . . ?
O90 S14 C243 C242 13.8(4) . . . . ?
O90 S14 C253 C254 157.0(5) . . . . ?
O90 S14 C253 C252 -18.3(4) . . . . ?
O114 C414 C413 C412 5.6(10) . . . . ?
O114 C414 C413 C408 -172.1(6) . . . . ?
C290 C291 C292 C287 0.0 . . . . ?
C291 S21 O122 Co20 -58.2(3) . . . . ?
C291 S21 C281 C282 -87.7(2) . . . . ?
C291 S21 C281 C280 92.4(3) . . . . ?
C291 C290 C289 S24 -179.5(4) . . . . ?
C291 C290 C289 C288 0.0 . . . . ?
C291 C292 C287 C288 0.0 . . . . ?
C291 C292 C287 C286 -178.2(5) . . . . ?
C292 C287 C288 C289 0.0 . . . . ?
C292 C287 C286 C283 -47.3(8) . . . . ?
C292 C287 C286 C284 -161.6(8) . . . . ?
C292 C287 C286 C285 68.2(9) . . . . ?
C287 C288 C289 S24 179.5(3) . . . . ?
C287 C288 C289 C290 0.0 . . . . ?
C288 C287 C286 C283 134.5(7) . . . . ?
C288 C287 C286 C284 20.2(10) . . . . ?
C288 C287 C286 C285 -110.0(8) . . . . ?
C289 S24 O125 Co21 58.4(4) . . . . ?
C289 S24 C301 C300 -89.0(3) . . . . ?
C289 S24 C301 C302 93.5(3) . . . . ?
C289 C290 C291 S21 176.1(4) . . . . ?
C289 C290 C291 C292 0.0 . . . . ?
C224 C225 C226 C221 0.0 . . . . ?
C225 S13 O93 Co14 -58.4(4) . . . . ?
C225 S13 C255 C254 85.8(4) . . . . ?
C225 S13 C255 C256 -92.0(3) . . . . ?
C225 C224 C223 S16 178.2(4) . . . . ?
C225 C224 C223 C222 0.0 . . . . ?
C225 C226 C221 C222 0.0 . . . . ?
C225 C226 C221 C220 -179.6(8) . . . . ?
C226 C221 C222 C223 0.0 . . . . ?
C226 C221 C220 C218 9.3(13) . . . . ?
C226 C221 C220 C219 133.7(9) . . . . ?
C226 C221 C220 C217 -112.9(9) . . . . ?
C221 C222 C223 S16 -178.4(4) . . . . ?
C221 C222 C223 C224 0.0 . . . . ?
C222 C221 C220 C218 -170.3(9) . . . . ?
C222 C221 C220 C219 -45.9(12) . . . . ?
C222 C221 C220 C217 67.5(11) . . . . ?
C223 S16 O87 Co15 59.6(4) . . . . ?
C223 S16 C235 C234 -83.7(4) . . . . ?
C223 S16 C235 C236 97.3(3) . . . . ?
C223 C224 C225 S13 176.3(4) . . . . ?
C223 C224 C225 C226 0.0 . . . . ?
O11 S4 O12 Co2 -176.4(3) . . . . ?
O11 S4 C29 C28 -178.0(4) . . . . ?
O11 S4 C29 C30 6.9(4) . . . . ?
O11 S4 C39 C40 -32.2(4) . . . . ?
O11 S4 C39 C38 143.5(4) . . . . ?
C74 C75 C76 C71 0.0 . . . . ?
C75 S5 C63 C64 81.2(4) . . . . ?
C75 S5 C63 C62 -94.2(3) . . . . ?
C75 S5 O47 Co5 -52.6(4) . . . . ?
C75 C74 C73 S6 173.7(3) . . . . ?
C75 C74 C73 C72 0.0 . . . . ?
C75 C76 C71 C72 0.0 . . . . ?
C75 C76 C71 C70 171.7(5) . . . . ?
C76 C71 C72 C73 0.0 . . . . ?
C76 C71 C70 C67 10.8(9) . . . . ?
C76 C71 C70 C68 132.9(7) . . . . ?
C76 C71 C70 C69 -107.8(8) . . . . ?
C71 C72 C73 S6 -174.5(3) . . . . ?
C71 C72 C73 C74 0.0 . . . . ?
C72 C71 C70 C67 -177.4(7) . . . . ?
C72 C71 C70 C68 -55.2(9) . . . . ?
C72 C71 C70 C69 64.1(8) . . . . ?
C73 S6 O49 Co10 54.9(3) . . . 2_576 ?
C73 S6 C85 C86 100.7(2) . . . . ?
C73 S6 C85 C84 -76.8(3) . . . . ?
C73 C74 C75 S5 178.8(4) . . . . ?
C73 C74 C75 C76 0.0 . . . . ?
C85 S6 O49 Co10 -59.2(3) . . . 2_576 ?
C85 S6 C73 C74 97.9(3) . . . . ?
C85 S6 C73 C72 -88.0(2) . . . . ?
C85 C86 C81 C82 0.0 . . . . ?
C85 C86 C81 C80 -179.2(6) . . . . ?
C86 C85 C84 O41 -179.5(4) . . . . ?
C86 C85 C84 C83 0.0 . . . . ?
C86 C81 C82 C83 0.0 . . . . ?
C86 C81 C80 C79 -167.1(8) . . . . ?
C86 C81 C80 C78 62.2(10) . . . . ?
C86 C81 C80 C77 -55.1(9) . . . . ?
C81 C82 C83 S7 177.9(4) . . . . ?
C81 C82 C83 C84 0.0 . . . . ?
C82 C81 C80 C79 13.7(11) . . . . ?
C82 C81 C80 C78 -117.0(8) . . . . ?
C82 C81 C80 C77 125.7(7) . . . . ?
C82 C83 C84 O41 179.6(4) . . . . ?
C82 C83 C84 C85 0.0 . . . . ?
C83 S7 O43 Co3 59.6(4) . . . . ?
C83 S7 C95 C96 96.0(3) . . . . ?
C83 S7 C95 C94 -86.5(4) . . . . ?
C84 C85 C86 C81 0.0 . . . . ?
C120 C119 C118 C117 0.0 . . . . ?
C119 S12 O28 Co7 55.9(4) . . . . ?
C119 S12 C131 C130 -84.3(4) . . . . ?
C119 S12 C131 C132 96.5(3) . . . . ?
C119 C120 C121 S9 178.4(5) . . . . ?
C119 C120 C121 C122 0.0 . . . . ?
C119 C118 C117 C122 0.0 . . . . ?
C119 C118 C117 C116 -161.1(8) . . . . ?
C118 C117 C122 C121 0.0 . . . . ?
C118 C117 C116 C114 -48.9(11) . . . . ?
C118 C117 C116 C113 176.5(9) . . . . ?
C118 C117 C116 C115 58.8(11) . . . . ?
C117 C122 C121 S9 -178.6(4) . . . . ?
C117 C122 C121 C120 0.0 . . . . ?
C122 C117 C116 C114 150.6(8) . . . . ?
C122 C117 C116 C113 16.0(14) . . . . ?
C122 C117 C116 C115 -101.7(10) . . . . ?
C121 S9 O27 Co6 -58.8(3) . . . . ?
C121 S9 C149 C150 89.7(4) . . . . ?
C121 S9 C149 C148 -90.1(3) . . . . ?
C121 C120 C119 S12 177.2(5) . . . . ?
C121 C120 C119 C118 0.0 . . . . ?
C184 C173 C172 C171 178.9(5) . . . . ?
C140 C141 C142 C137 0.0 . . . . ?
C141 S11 O31 Co8 -58.7(4) . . . . ?
C141 S11 C129 C130 83.0(4) . . . . ?
C141 S11 C129 C128 -98.2(3) . . . . ?
C141 C140 C139 S10 -176.4(4) . . . . ?
C141 C140 C139 C138 0.0 . . . . ?
C141 C142 C137 C138 0.0 . . . . ?
C141 C142 C137 C136 179.4(7) . . . . ?
C142 C137 C138 C139 0.0 . . . . ?
C142 C137 C136 C133 -0.6(13) . . . . ?
C142 C137 C136 C135 -126.4(9) . . . . ?
C142 C137 C136 C134 120.5(9) . . . . ?
C137 C138 C139 S10 176.9(3) . . . . ?
C137 C138 C139 C140 0.0 . . . . ?
C138 C137 C136 C133 178.8(9) . . . . ?
C138 C137 C136 C135 53.0(12) . . . . ?
C138 C137 C136 C134 -60.1(11) . . . . ?
C139 S10 O25 Co9 57.5(4) . . . . ?
C139 S10 C151 C152 89.0(3) . . . . ?
C139 S10 C151 C150 -90.2(4) . . . . ?
C139 C140 C141 S11 -178.5(4) . . . . ?
C139 C140 C141 C142 0.0 . . . . ?
C18 C19 C20 C15 0.0 . . . . ?
C19 S2 O8 Co11 -56.7(3) . . . 2_576 ?
C19 S2 C7 C8 63.9(4) . . . . ?
C19 S2 C7 C6 -108.5(3) . . . . ?
C19 C18 C17 S3 175.7(4) . . . . ?
C19 C18 C17 C16 0.0 . . . . ?
C19 C20 C15 C16 0.0 . . . . ?
C19 C20 C15 C14 174.3(5) . . . . ?
C20 C15 C16 C17 0.0 . . . . ?
C20 C15 C14 C12 169.4(5) . . . . ?
C20 C15 C14 C13 -71.0(7) . . . . ?
C20 C15 C14 C11 49.9(7) . . . . ?
C15 C16 C17 S3 -176.3(3) . . . . ?
C15 C16 C17 C18 0.0 . . . . ?
C16 C15 C14 C12 -16.3(8) . . . . ?
C16 C15 C14 C13 103.3(7) . . . . ?
C16 C15 C14 C11 -135.8(6) . . . . ?
C17 S3 O10 Co12 59.3(3) . . . 2_576 ?
C17 S3 C27 C28 -66.7(3) . . . . ?
C17 S3 C27 C26 104.1(3) . . . . ?
C17 C18 C19 S2 -170.1(4) . . . . ?
C17 C18 C19 C20 0.0 . . . . ?
C272 C261 C260 C259 178.2(5) . . . . ?
O110 S18 O111 Co23 -179.2(3) . . . 2_665 ?
O110 S18 C387 C388 139.4(4) . . . . ?
O110 S18 C387 C386 -31.5(4) . . . . ?
O110 S18 C379 C380 9.0(4) . . . . ?
O110 S18 C379 C378 178.4(4) . . . . ?
C8 C9 C10 C5 0.0 . . . . ?
C9 S1 O6 Co1 -61.0(3) . . . . ?
C9 S1 C37 C36 -81.6(3) . . . . ?
C9 S1 C37 C38 106.6(4) . . . . ?
C9 C8 C7 S2 -172.1(4) . . . . ?
C9 C8 C7 C6 0.0 . . . . ?
C9 C10 C5 C6 0.0 . . . . ?
C9 C10 C5 C4 -169.2(7) . . . . ?
C10 C5 C6 C7 0.0 . . . . ?
C10 C5 C4 C2 -145.1(7) . . . . ?
C10 C5 C4 C1 100.1(8) . . . . ?
C10 C5 C4 C3 -17.8(11) . . . . ?
C5 C6 C7 S2 172.6(4) . . . . ?
C5 C6 C7 C8 0.0 . . . . ?
C6 C5 C4 C2 45.4(9) . . . . ?
C6 C5 C4 C1 -69.5(8) . . . . ?
C6 C5 C4 C3 172.7(7) . . . . ?
C7 S2 O8 Co11 60.4(3) . . . 2_576 ?
C7 S2 C19 C18 -103.2(3) . . . . ?
C7 S2 C19 C20 86.2(3) . . . . ?
C7 C8 C9 S1 172.2(4) . . . . ?
C7 C8 C9 C10 0.0 . . . . ?
C416 C405 C404 C403 176.2(5) . . . . ?
C300 C301 C302 C297 0.0 . . . . ?
C301 S24 O125 Co21 -58.6(4) . . . . ?
C301 S24 C289 C290 78.6(3) . . . . ?
C301 S24 C289 C288 -100.9(2) . . . . ?
C301 C300 C299 S23 176.6(4) . . . . ?
C301 C300 C299 C298 0.0 . . . . ?
C301 C302 C297 C298 0.0 . . . . ?
C301 C302 C297 C296 -176.6(7) . . . . ?
C302 C297 C298 C299 0.0 . . . . ?
C302 C297 C296 C294 104.8(9) . . . . ?
C302 C297 C296 C295 -16.7(12) . . . . ?
C302 C297 C296 C293 -136.7(8) . . . . ?
C297 C298 C299 S23 -177.0(4) . . . . ?
C297 C298 C299 C300 0.0 . . . . ?
C298 C297 C296 C294 -71.9(10) . . . . ?
C298 C297 C296 C295 166.6(8) . . . . ?
C298 C297 C296 C293 46.6(11) . . . . ?
C299 S23 O127 Co13 55.7(4) . . . 2_665 ?
C299 S23 C311 C310 -76.3(4) . . . . ?
C299 S23 C311 C312 99.6(3) . . . . ?
C299 C300 C301 S24 -177.3(4) . . . . ?
C299 C300 C301 C302 0.0 . . . . ?
O88 S15 O89 Co16 -179.3(4) . . . . ?
O88 S15 C245 C244 167.0(4) . . . . ?
O88 S15 C245 C246 -17.0(4) . . . . ?
O88 S15 C233 C234 -158.2(5) . . . . ?
O88 S15 C233 C232 21.3(4) . . . . ?
C398 C397 C396 C395 0.0 . . . . ?
C397 S20 O107 Co18 59.9(3) . . . . ?
C397 S20 C367 C368 -106.2(4) . . . . ?
C397 S20 C367 C366 85.0(3) . . . . ?
C397 C398 C399 S19 169.1(4) . . . . ?
C397 C398 C399 C400 0.0 . . . . ?
C397 C396 C395 C400 0.0 . . . . ?
C397 C396 C395 C394 169.0(6) . . . . ?
C396 C395 C400 C399 0.0 . . . . ?
C396 C395 C394 C391 129.4(6) . . . . ?
C396 C395 C394 C392 -113.0(7) . . . . ?
C396 C395 C394 C393 10.1(10) . . . . ?
C395 C400 C399 S19 -169.7(4) . . . . ?
C395 C400 C399 C398 0.0 . . . . ?
C400 C395 C394 C391 -61.4(8) . . . . ?
C400 C395 C394 C392 56.3(8) . . . . ?
C400 C395 C394 C393 179.4(7) . . . . ?
C399 S19 O109 Co19 -61.8(3) . . . . ?
C399 S19 C389 C388 107.0(3) . . . . ?
C399 S19 C389 C390 -84.0(3) . . . . ?
C399 C398 C397 S20 -173.0(4) . . . . ?
C399 C398 C397 C396 0.0 . . . . ?
O71 C207 C208 C213 -163.1(7) . . . . ?
O71 C207 C208 C209 24.2(9) . . . . ?
C388 C387 C386 C385 0.0 . . . . ?
C387 S18 O111 Co23 -54.3(4) . . . 2_665 ?
C387 S18 C379 C380 -107.1(3) . . . . ?
C387 S18 C379 C378 62.4(4) . . . . ?
C387 C388 C389 S19 168.3(4) . . . . ?
C387 C388 C389 C390 0.0 . . . . ?
C387 C386 C385 C390 0.0 . . . . ?
C387 C386 C385 C384 173.4(7) . . . . ?
C386 C385 C390 C389 0.0 . . . . ?
C386 C385 C384 C383 142.0(7) . . . . ?
C386 C385 C384 C382 26.4(11) . . . . ?
C386 C385 C384 C381 -98.4(10) . . . . ?
C385 C390 C389 S19 -169.8(4) . . . . ?
C385 C390 C389 C388 0.0 . . . . ?
C390 C385 C384 C383 -44.6(10) . . . . ?
C390 C385 C384 C382 -160.1(8) . . . . ?
C390 C385 C384 C381 75.1(10) . . . . ?
C389 S19 O109 Co19 53.2(3) . . . . ?
C389 S19 C399 C398 -53.1(4) . . . . ?
C389 S19 C399 C400 116.4(3) . . . . ?
C389 C388 C387 S18 -170.4(4) . . . . ?
C389 C388 C387 C386 0.0 . . . . ?
C244 C243 C242 C241 0.0 . . . . ?
C243 S14 O91 Co17 58.0(4) . . . . ?
C243 S14 C253 C254 -85.6(5) . . . . ?
C243 S14 C253 C252 99.0(3) . . . . ?
C243 C244 C245 S15 175.8(4) . . . . ?
C243 C244 C245 C246 0.0 . . . . ?
C243 C242 C241 C246 0.0 . . . . ?
C243 C242 C241 C240 175.7(6) . . . . ?
C242 C241 C246 C245 0.0 . . . . ?
C242 C241 C240 C239 0.1(11) . . . . ?
C242 C241 C240 C238 -118.4(9) . . . . ?
C242 C241 C240 C237 120.4(8) . . . . ?
C241 C246 C245 S15 -176.3(4) . . . . ?
C241 C246 C245 C244 0.0 . . . . ?
C246 C241 C240 C239 175.8(8) . . . . ?
C246 C241 C240 C238 57.3(10) . . . . ?
C246 C241 C240 C237 -63.9(10) . . . . ?
C245 S15 O89 Co16 -56.3(4) . . . . ?
C245 S15 C233 C234 87.3(4) . . . . ?
C245 S15 C233 C232 -93.1(3) . . . . ?
C245 C244 C243 S14 179.5(4) . . . . ?
C245 C244 C243 C242 0.0 . . . . ?
O77 C422 C423 C428 178.9(4) . . . . ?
O77 C422 C423 C424 -2.9(7) . . . . ?
C401 C402 C415 C406 171.4(5) . . . . ?
C401 C402 C415 C414 -11.9(6) . . . . ?
C407 C406 C405 C416 2.6(5) . . . . ?
C407 C406 C405 C404 178.5(3) . . . . ?
C407 C406 C415 C402 -178.5(3) . . . . ?
C407 C406 C415 C414 4.7(5) . . . . ?
C406 C407 C408 C413 -6.9(6) . . . . ?
C406 C407 C408 C409 175.1(4) . . . . ?
C406 C405 C404 C403 0.0 . . . . ?
C406 C415 C414 O114 169.9(6) . . . . ?
C406 C415 C414 C413 -11.9(8) . . . . ?
C405 C406 C415 C402 0.0 . . . . ?
C405 C406 C415 C414 -176.8(4) . . . . ?
C405 C404 C403 C402 0.0 . . . . ?
C404 C403 C402 C401 -172.1(5) . . . . ?
C404 C403 C402 C415 0.0 . . . . ?
C403 C402 C415 C406 0.0 . . . . ?
C403 C402 C415 C414 176.8(4) . . . . ?
C402 C415 C414 O114 -6.9(9) . . . . ?
C402 C415 C414 C413 171.3(5) . . . . ?
C415 C406 C405 C416 -175.8(5) . . . . ?
C415 C406 C405 C404 0.0 . . . . ?
C415 C414 C413 C412 -172.7(5) . . . . ?
C415 C414 C413 C408 9.6(8) . . . . ?
C414 C413 C412 C411 -177.7(6) . . . . ?
C414 C413 C408 C407 -0.1(7) . . . . ?
C414 C413 C408 C409 177.7(6) . . . . ?
C413 C412 C411 C410 0.0 . . . . ?
C412 C413 C408 C407 -177.9(6) . . . . ?
C412 C413 C408 C409 0.0 . . . . ?
C412 C411 C410 C409 0.0 . . . . ?
C411 C410 C409 C408 0.0 . . . . ?
C410 C409 C408 C407 177.9(6) . . . . ?
C410 C409 C408 C413 0.0 . . . . ?
C408 C407 C406 C405 -174.0(4) . . . . ?
C408 C407 C406 C415 4.5(5) . . . . ?
C408 C413 C412 C411 0.0 . . . . ?
C28 C27 C26 C25 0.0 . . . . ?
C27 S3 O10 Co12 -56.0(3) . . . 2_576 ?
C27 S3 C17 C18 98.2(3) . . . . ?
C27 S3 C17 C16 -85.8(3) . . . . ?
C27 C28 C29 S4 -174.9(4) . . . . ?
C27 C28 C29 C30 0.0 . . . . ?
C27 C26 C25 C30 0.0 . . . . ?
C27 C26 C25 C24 -176.7(6) . . . . ?
C26 C25 C30 C29 0.0 . . . . ?
C26 C25 C24 C22 -152.2(6) . . . . ?
C26 C25 C24 C23 88.0(7) . . . . ?
C26 C25 C24 C21 -30.6(9) . . . . ?
C25 C30 C29 S4 175.3(3) . . . . ?
C25 C30 C29 C28 0.0 . . . . ?
C30 C25 C24 C22 31.2(8) . . . . ?
C30 C25 C24 C23 -88.7(7) . . . . ?
C30 C25 C24 C21 152.7(6) . . . . ?
C29 S4 O12 Co2 60.5(4) . . . . ?
C29 S4 C39 C40 80.3(3) . . . . ?
C29 S4 C39 C38 -104.1(4) . . . . ?
C29 C28 C27 S3 170.2(4) . . . . ?
C29 C28 C27 C26 0.0 . . . . ?
C40 C35 C36 C37 0.0 . . . . ?
C40 C35 C34 C33 155.8(9) . . . . ?
C40 C35 C34 C32 -80.7(11) . . . . ?
C40 C35 C34 C31 35.3(11) . . . . ?
C35 C40 C39 S4 175.9(4) . . . . ?
C35 C40 C39 C38 0.0 . . . . ?
C35 C36 C37 S1 -172.4(4) . . . . ?
C35 C36 C37 C38 0.0 . . . . ?
C36 C35 C34 C33 -34.3(12) . . . . ?
C36 C35 C34 C32 89.3(10) . . . . ?
C36 C35 C34 C31 -154.8(8) . . . . ?
C36 C37 C38 C39 0.0 . . . . ?
C36 C37 C38 O4 169.4(5) . . . . ?
C37 S1 O6 Co1 52.6(4) . . . . ?
C37 S1 C9 C8 -62.3(4) . . . . ?
C37 S1 C9 C10 110.3(3) . . . . ?
C37 C38 C39 S4 -175.4(5) . . . . ?
C37 C38 C39 C40 0.0 . . . . ?
C37 C38 O4 Co1 0.4(6) . . . . ?
C37 C38 O4 Co2 -171.0(3) . . . . ?
C39 S4 O12 Co2 -52.5(4) . . . . ?
C39 S4 C29 C28 69.7(3) . . . . ?
C39 S4 C29 C30 -105.4(3) . . . . ?
C39 C40 C35 C36 0.0 . . . . ?
C39 C40 C35 C34 169.9(7) . . . . ?
C39 C38 O4 Co1 169.8(3) . . . . ?
C39 C38 O4 Co2 -1.6(7) . . . . ?
C328 C325 C326 C327 174.8(4) . . . . ?
C328 C325 C324 C315 -174.2(5) . . . . ?
C328 C325 C324 C323 6.9(6) . . . . ?
C278 C277 C282 C281 0.0 . . . . ?
C278 C277 C276 C273 3.9(9) . . . . ?
C278 C277 C276 C274 -115.5(6) . . . . ?
C278 C277 C276 C275 126.7(6) . . . . ?
C277 C278 C279 S22 177.4(3) . . . . ?
C277 C278 C279 C280 0.0 . . . . ?
C277 C282 C281 S21 -179.9(3) . . . . ?
C277 C282 C281 C280 0.0 . . . . ?
C282 C277 C276 C273 -178.5(6) . . . . ?
C282 C277 C276 C274 62.2(8) . . . . ?
C282 C277 C276 C275 -55.6(7) . . . . ?
C282 C281 C280 O121 177.6(4) . . . . ?
C282 C281 C280 C279 0.0 . . . . ?
C281 S21 O122 Co20 56.9(3) . . . . ?
C281 S21 C291 C290 -78.3(3) . . . . ?
C281 S21 C291 C292 98.0(2) . . . . ?
C281 C280 C279 S22 -177.0(3) . . . . ?
C281 C280 C279 C278 0.0 . . . . ?
C279 S22 O129 Co22 -57.1(3) . . . . ?
C279 S22 C309 C310 76.7(4) . . . . ?
C279 S22 C309 C308 -101.9(3) . . . . ?
C279 C278 C277 C282 0.0 . . . . ?
C279 C278 C277 C276 177.6(5) . . . . ?
C329 C330 C343 C334 -178.1(5) . . . . ?
C329 C330 C343 C342 -1.7(8) . . . . ?
C271 C262 C261 C272 -177.9(6) . . . . ?
C271 C262 C261 C260 0.0 . . . . ?
C271 C262 C263 O133 178.8(6) . . . . ?
C271 C262 C263 C264 -2.1(8) . . . . ?
C271 C270 C269 C268 177.0(3) . . . . ?
C271 C270 C269 C264 1.1(6) . . . . ?
C262 C271 C258 C257 -176.8(6) . . . . ?
C262 C271 C258 C259 0.0 . . . . ?
C262 C271 C270 O134 -176.5(4) . . . . ?
C262 C271 C270 C269 3.5(6) . . . . ?
C262 C261 C260 C259 0.0 . . . . ?
C261 C262 C263 O133 -4.8(9) . . . . ?
C261 C262 C263 C264 174.3(5) . . . . ?
C261 C260 C259 C258 0.0 . . . . ?
C260 C259 C258 C257 177.0(6) . . . . ?
C260 C259 C258 C271 0.0 . . . . ?
C258 C271 C262 C261 0.0 . . . . ?
C258 C271 C262 C263 176.4(6) . . . . ?
C258 C271 C270 O134 4.2(5) . . . . ?
C258 C271 C270 C269 -175.8(4) . . . . ?
C270 C271 C262 C261 -179.3(4) . . . . ?
C270 C271 C262 C263 -2.9(6) . . . . ?
C270 C271 C258 C257 2.6(6) . . . . ?
C270 C271 C258 C259 179.3(4) . . . . ?
C270 C269 C268 C267 -175.9(5) . . . . ?
C270 C269 C264 C265 175.9(5) . . . . ?
C270 C269 C264 C263 -6.1(6) . . . . ?
C269 C268 C267 C266 0.0 . . . . ?
C269 C264 C263 O133 -174.2(6) . . . . ?
C269 C264 C263 C262 6.7(9) . . . . ?
C268 C269 C264 C265 0.0 . . . . ?
C268 C269 C264 C263 178.1(6) . . . . ?
C268 C267 C266 C265 0.0 . . . . ?
C267 C266 C265 C264 0.0 . . . . ?
C266 C265 C264 C269 0.0 . . . . ?
C266 C265 C264 C263 -178.1(6) . . . . ?
C265 C264 C263 O133 3.8(9) . . . . ?
C265 C264 C263 C262 -175.2(5) . . . . ?
C264 C269 C268 C267 0.0 . . . . ?
C263 C262 C261 C272 5.8(7) . . . . ?
C263 C262 C261 C260 -176.3(6) . . . . ?
C130 C131 C132 C127 0.0 . . . . ?
C131 S12 O28 Co7 -58.3(4) . . . . ?
C131 S12 C119 C120 86.4(4) . . . . ?
C131 S12 C119 C118 -96.3(3) . . . . ?
C131 C130 C129 S11 178.7(5) . . . . ?
C131 C130 C129 C128 0.0 . . . . ?
C131 C132 C127 C128 0.0 . . . . ?
C131 C132 C127 C126 176.7(9) . . . . ?
C132 C127 C128 C129 0.0 . . . . ?
C132 C127 C126 C124 61.1(11) . . . . ?
C132 C127 C126 C125 -179.7(10) . . . . ?
C132 C127 C126 C123 -50.3(13) . . . . ?
C127 C128 C129 S11 -178.8(4) . . . . ?
C127 C128 C129 C130 0.0 . . . . ?
C128 C127 C126 C124 -122.2(9) . . . . ?
C128 C127 C126 C125 -3.0(15) . . . . ?
C128 C127 C126 C123 126.4(10) . . . . ?
C129 S11 O31 Co8 58.4(4) . . . . ?
C129 S11 C141 C140 -84.1(3) . . . . ?
C129 S11 C141 C142 97.3(3) . . . . ?
C129 C130 C131 S12 -179.2(4) . . . . ?
C129 C130 C131 C132 0.0 . . . . ?
C310 C309 C308 C307 0.0 . . . . ?
C309 S22 O129 Co22 60.4(3) . . . . ?
C309 S22 C279 C278 90.9(2) . . . . ?
C309 S22 C279 C280 -91.9(3) . . . . ?
C309 C310 C311 S23 175.6(4) . . . . ?
C309 C310 C311 C312 0.0 . . . . ?
C309 C308 C307 C312 0.0 . . . . ?
C309 C308 C307 C306 -178.5(7) . . . . ?
C308 C307 C312 C311 0.0 . . . . ?
C308 C307 C306 C305 4.2(13) . . . . ?
C308 C307 C306 C303 125.3(8) . . . . ?
C308 C307 C306 C304 -118.2(8) . . . . ?
C307 C312 C311 S23 -176.2(4) . . . . ?
C307 C312 C311 C310 0.0 . . . . ?
C312 C307 C306 C305 -174.3(8) . . . . ?
C312 C307 C306 C303 -53.2(10) . . . . ?
C312 C307 C306 C304 63.2(10) . . . . ?
C311 S23 O127 Co13 -59.2(4) . . . 2_665 ?
C311 S23 C299 C300 91.1(4) . . . . ?
C311 S23 C299 C298 -92.1(3) . . . . ?
C311 C310 C309 S22 -178.5(4) . . . . ?
C311 C310 C309 C308 0.0 . . . . ?
C201 C202 C203 C204 179.9(8) . . . . ?
C360 C349 C348 C347 -179.5(5) . . . . ?
C360 C349 C350 C359 179.5(4) . . . . ?
C360 C349 C350 C351 -0.7(4) . . . . ?
C182 C181 C180 C179 177.5(6) . . . . ?
C182 C181 C176 C177 -177.5(6) . . . . ?
C182 C181 C176 C175 3.0(6) . . . . ?
C181 C182 C183 C174 2.8(8) . . . . ?
C181 C182 C183 C170 -177.3(5) . . . . ?
C181 C180 C179 C178 0.0 . . . . ?
C181 C176 C175 O59 178.2(5) . . . . ?
C181 C176 C175 C174 -3.3(8) . . . . ?
C180 C181 C176 C177 0.0 . . . . ?
C180 C181 C176 C175 -179.5(5) . . . . ?
C180 C179 C178 C177 0.0 . . . . ?
C179 C178 C177 C176 0.0 . . . . ?
C178 C177 C176 C181 0.0 . . . . ?
C178 C177 C176 C175 179.5(5) . . . . ?
C177 C176 C175 O59 -1.3(8) . . . . ?
C177 C176 C175 C174 177.2(4) . . . . ?
C176 C181 C180 C179 0.0 . . . . ?
C176 C175 C174 C173 -179.7(4) . . . . ?
C176 C175 C174 C183 3.4(8) . . . . ?
C175 C174 C173 C184 4.3(6) . . . . ?
C175 C174 C173 C172 -176.9(5) . . . . ?
C175 C174 C183 C182 -3.2(6) . . . . ?
C175 C174 C183 C170 176.9(5) . . . . ?
C174 C173 C172 C171 0.0 . . . . ?
C173 C174 C183 C182 179.9(4) . . . . ?
C173 C174 C183 C170 0.0 . . . . ?
C173 C172 C171 C170 0.0 . . . . ?
C172 C171 C170 C183 0.0 . . . . ?
C172 C171 C170 C169 176.3(6) . . . . ?
C171 C170 C183 C182 -179.9(4) . . . . ?
C171 C170 C183 C174 0.0 . . . . ?
C171 C170 C169 O57 -96.8(7) . . . . ?
C171 C170 C169 O56 81.2(7) . . . . ?
C183 C182 C181 C180 179.8(4) . . . . ?
C183 C182 C181 C176 -2.7(8) . . . . ?
C183 C174 C173 C184 -178.8(6) . . . . ?
C183 C174 C173 C172 0.0 . . . . ?
C183 C170 C169 O57 79.3(9) . . . . ?
C183 C170 C169 O56 -102.7(7) . . . . ?
C254 C255 C256 C251 0.0 . . . . ?
C255 S13 O93 Co14 56.5(4) . . . . ?
C255 S13 C225 C224 -82.9(4) . . . . ?
C255 S13 C225 C226 93.5(3) . . . . ?
C255 C254 C253 S14 -175.1(5) . . . . ?
C255 C254 C253 C252 0.0 . . . . ?
C255 C256 C251 C252 0.0 . . . . ?
C255 C256 C251 C250 -178.4(9) . . . . ?
C256 C251 C252 C253 0.0 . . . . ?
C256 C251 C250 C247 -55.6(12) . . . . ?
C256 C251 C250 C248 57.1(12) . . . . ?
C256 C251 C250 C249 178.6(9) . . . . ?
C251 C252 C253 S14 175.6(5) . . . . ?
C251 C252 C253 C254 0.0 . . . . ?
C252 C251 C250 C247 126.0(9) . . . . ?
C252 C251 C250 C248 -121.3(9) . . . . ?
C252 C251 C250 C249 0.2(15) . . . . ?
C253 S14 O91 Co17 -60.9(4) . . . . ?
C253 S14 C243 C244 78.2(4) . . . . ?
C253 S14 C243 C242 -102.2(3) . . . . ?
C253 C254 C255 S13 -177.6(5) . . . . ?
C253 C254 C255 C256 0.0 . . . . ?
C216 C205 C204 C203 -173.7(9) . . . . ?
C112 C101 C100 C99 175.4(5) . . . . ?
O104 S17 O105 Co24 177.9(4) . . . 2_665 ?
O104 S17 C369 C368 -138.0(5) . . . . ?
O104 S17 C369 C370 31.5(5) . . . . ?
O104 S17 C377 C376 -9.4(4) . . . . ?
O104 S17 C377 C378 179.3(4) . . . . ?
C97 C98 C111 C102 -179.6(5) . . . . ?
C97 C98 C111 C110 -0.3(6) . . . . ?
C97 C98 C99 C100 179.7(5) . . . . ?
C168 C157 C156 C155 177.2(6) . . . . ?
C344 C333 C332 C331 -177.0(6) . . . . ?
C344 C333 C334 C343 177.3(6) . . . . ?
C344 C333 C334 C335 0.2(9) . . . . ?
C417 C418 C419 C420 0.0 . . . . ?
C417 C430 C429 O78 0.2(7) . . . . ?
C417 C430 C429 C428 -178.2(4) . . . . ?
C418 C417 C430 C421 0.0 . . . . ?
C418 C417 C430 C429 179.3(4) . . . . ?
C418 C417 C432 O79 -103.3(6) . . . . ?
C418 C417 C432 O80 73.2(6) . . . . ?
C418 C419 C420 C421 0.0 . . . . ?
C418 C419 C420 C431 178.5(5) . . . . ?
C419 C420 C421 C430 0.0 . . . . ?
C419 C420 C421 C422 179.3(4) . . . . ?
C419 C420 C431 O75 97.4(7) . . . . ?
C419 C420 C431 O76 -76.9(6) . . . . ?
C420 C421 C430 C417 0.0 . . . . ?
C420 C421 C430 C429 -179.3(4) . . . . ?
C420 C421 C422 O77 1.1(7) . . . . ?
C420 C421 C422 C423 177.7(4) . . . . ?
C421 C420 C431 O75 -84.2(7) . . . . ?
C421 C420 C431 O76 101.5(6) . . . . ?
C421 C430 C429 O78 179.5(4) . . . . ?
C421 C430 C429 C428 1.1(6) . . . . ?
C421 C422 C423 C428 2.1(7) . . . . ?
C421 C422 C423 C424 -179.7(4) . . . . ?
C430 C417 C418 C419 0.0 . . . . ?
C430 C417 C432 O79 75.7(7) . . . . ?
C430 C417 C432 O80 -107.8(6) . . . . ?
C430 C421 C422 O77 -179.6(4) . . . . ?
C430 C421 C422 C423 -2.9(6) . . . . ?
C313 C314 C315 C324 170.5(5) . . . . ?
C313 C314 C315 C316 -10.0(6) . . . . ?
O44 S8 O45 Co4 -179.9(5) . . . . ?
O44 S8 C65 C64 159.7(4) . . . . ?
O44 S8 C65 C66 -19.6(4) . . . . ?
O44 S8 C93 C92 18.5(4) . . . . ?
O44 S8 C93 C94 -160.4(4) . . . . ?
C64 C63 C62 C61 0.0 . . . . ?
C63 S5 C75 C74 -92.2(3) . . . . ?
C63 S5 C75 C76 86.6(3) . . . . ?
C63 S5 O47 Co5 60.6(4) . . . . ?
C63 C64 C65 S8 -179.2(5) . . . . ?
C63 C64 C65 C66 0.0 . . . . ?
C63 C62 C61 C66 0.0 . . . . ?
C63 C62 C61 C60 -175.4(7) . . . . ?
C62 C61 C66 C65 0.0 . . . . ?
C62 C61 C60 C58 23.7(12) . . . . ?
C62 C61 C60 C57 -103.5(9) . . . . ?
C62 C61 C60 C59 141.1(7) . . . . ?
C61 C66 C65 S8 179.3(4) . . . . ?
C61 C66 C65 C64 0.0 . . . . ?
C66 C61 C60 C58 -151.8(8) . . . . ?
C66 C61 C60 C57 81.0(10) . . . . ?
C66 C61 C60 C59 -34.4(9) . . . . ?
C65 S8 O45 Co4 -59.3(4) . . . . ?
C65 S8 C93 C92 -95.5(3) . . . . ?
C65 S8 C93 C94 85.6(4) . . . . ?
C65 C64 C63 S5 -175.1(4) . . . . ?
C65 C64 C63 C62 0.0 . . . . ?
C41 C42 C43 C44 173.6(6) . . . . ?
C41 C42 C55 C46 -172.9(6) . . . . ?
C41 C42 C55 C54 6.9(8) . . . . ?
C368 C369 C370 C365 0.0 . . . . ?
C369 S17 O105 Co24 50.0(5) . . . 2_665 ?
C369 S17 C377 C376 105.9(3) . . . . ?
C369 S17 C377 C378 -65.3(4) . . . . ?
C369 C368 C367 S20 -168.1(5) . . . . ?
C369 C368 C367 C366 0.0 . . . . ?
C369 C370 C365 C366 0.0 . . . . ?
C369 C370 C365 C364 -174.6(8) . . . . ?
C370 C365 C366 C367 0.0 . . . . ?
C370 C365 C364 C361 157.2(8) . . . . ?
C370 C365 C364 C363 -83.5(10) . . . . ?
C370 C365 C364 C362 34.5(12) . . . . ?
C365 C366 C367 S20 169.5(5) . . . . ?
C365 C366 C367 C368 0.0 . . . . ?
C366 C365 C364 C361 -17.4(13) . . . . ?
C366 C365 C364 C363 102.0(10) . . . . ?
C366 C365 C364 C362 -140.0(9) . . . . ?
C367 S20 O107 Co18 -53.9(4) . . . . ?
C367 S20 C397 C398 55.7(4) . . . . ?
C367 S20 C397 C396 -117.5(3) . . . . ?
C367 C368 C369 S17 169.0(5) . . . . ?
C367 C368 C369 C370 0.0 . . . . ?
C431 C420 C421 C430 -178.4(5) . . . . ?
C431 C420 C421 C422 1.0(6) . . . . ?
C95 S7 O43 Co3 -57.3(4) . . . . ?
C95 S7 C83 C82 -100.7(3) . . . . ?
C95 S7 C83 C84 77.1(4) . . . . ?
C95 C96 C91 C92 0.0 . . . . ?
C95 C96 C91 C90 -179.7(7) . . . . ?
C96 C95 C94 O38 -179.5(4) . . . . ?
C96 C95 C94 C93 0.0 . . . . ?
C96 C91 C92 C93 0.0 . . . . ?
C96 C91 C90 C89 -145.6(9) . . . . ?
C96 C91 C90 C87 -24.1(12) . . . . ?
C96 C91 C90 C88 97.8(10) . . . . ?
C91 C92 C93 S8 -178.9(4) . . . . ?
C91 C92 C93 C94 0.0 . . . . ?
C92 C91 C90 C89 34.7(11) . . . . ?
C92 C91 C90 C87 156.2(8) . . . . ?
C92 C91 C90 C88 -82.0(10) . . . . ?
C92 C93 C94 O38 179.5(4) . . . . ?
C92 C93 C94 C95 0.0 . . . . ?
C93 S8 O45 Co4 56.7(4) . . . . ?
C93 S8 C65 C64 -85.0(4) . . . . ?
C93 S8 C65 C66 95.7(3) . . . . ?
C94 C95 C96 C91 0.0 . . . . ?
C325 C326 C327 C314 0.0 . . . . ?
C325 C324 C323 O146 -0.9(7) . . . . ?
C325 C324 C323 C322 179.0(4) . . . . ?
C326 C325 C324 C315 0.0 . . . . ?
C326 C325 C324 C323 -178.9(4) . . . . ?
C326 C327 C314 C313 -171.3(4) . . . . ?
C326 C327 C314 C315 0.0 . . . . ?
C327 C314 C315 C324 0.0 . . . . ?
C327 C314 C315 C316 179.4(5) . . . . ?
C314 C315 C324 C325 0.0 . . . . ?
C314 C315 C324 C323 178.9(4) . . . . ?
C314 C315 C316 O147 0.0(7) . . . . ?
C314 C315 C316 C317 -178.7(4) . . . . ?
C315 C324 C323 O146 -179.7(4) . . . . ?
C315 C324 C323 C322 0.1(7) . . . . ?
C315 C316 C317 C318 180.0(4) . . . . ?
C315 C316 C317 C322 -0.5(7) . . . . ?
C324 C325 C326 C327 0.0 . . . . ?
C324 C315 C316 O147 179.4(4) . . . . ?
C324 C315 C316 C317 0.8(7) . . . . ?
C98 C111 C102 C101 0.0 . . . . ?
C98 C111 C102 C103 -179.1(4) . . . . ?
C98 C111 C110 O35 -0.9(7) . . . . ?
C98 C111 C110 C109 -178.5(4) . . . . ?
C111 C98 C99 C100 0.0 . . . . ?
C111 C102 C101 C112 -174.8(5) . . . . ?
C111 C102 C101 C100 0.0 . . . . ?
C111 C102 C103 O34 -179.6(4) . . . . ?
C111 C102 C103 C104 -3.1(6) . . . . ?
C111 C110 C109 C108 178.9(4) . . . . ?
C111 C110 C109 C104 -1.9(6) . . . . ?
C102 C111 C110 O35 178.5(3) . . . . ?
C102 C111 C110 C109 0.9(6) . . . . ?
C102 C101 C100 C99 0.0 . . . . ?
C101 C102 C103 O34 1.3(7) . . . . ?
C101 C102 C103 C104 177.8(4) . . . . ?
C101 C100 C99 C98 0.0 . . . . ?
C99 C98 C111 C102 0.0 . . . . ?
C99 C98 C111 C110 179.4(4) . . . . ?
C56 C45 C46 C55 171.4(6) . . . . ?
C56 C45 C46 C47 -7.8(8) . . . . ?
C422 C421 C430 C417 -179.3(4) . . . . ?
C422 C421 C430 C429 1.4(4) . . . . ?
C422 C423 C424 C425 -178.2(5) . . . . ?
C428 C423 C424 C425 0.0 . . . . ?
C423 C428 C427 C426 0.0 . . . . ?
C423 C428 C429 O78 179.7(4) . . . . ?
C423 C428 C429 C430 -1.9(7) . . . . ?
C423 C424 C425 C426 0.0 . . . . ?
C424 C425 C426 C427 0.0 . . . . ?
C425 C426 C427 C428 0.0 . . . . ?
C427 C428 C423 C422 178.2(5) . . . . ?
C427 C428 C423 C424 0.0 . . . . ?
C427 C428 C429 O78 1.8(7) . . . . ?
C427 C428 C429 C430 -179.8(4) . . . . ?
C429 C428 C423 C422 0.3(5) . . . . ?
C429 C428 C423 C424 -177.9(5) . . . . ?
C429 C428 C427 C426 177.8(5) . . . . ?
C153 C154 C167 C158 -178.4(6) . . . . ?
C153 C154 C167 C166 7.5(10) . . . . ?
C153 C154 C155 C156 178.4(6) . . . . ?
O147 C316 C317 C318 1.3(8) . . . . ?
O147 C316 C317 C322 -179.1(4) . . . . ?
C215 C206 C207 O71 162.8(7) . . . . ?
C215 C206 C207 C208 0.0 . . . . ?
C215 C206 C205 C216 173.5(7) . . . . ?
C215 C206 C205 C204 -6.4(10) . . . . ?
C215 C202 C203 C204 -0.7(13) . . . . ?
C206 C215 C214 O72 -164.8(6) . . . . ?
C206 C215 C214 C213 0.0 . . . . ?
C206 C215 C202 C201 179.7(6) . . . . ?
C206 C215 C202 C203 0.3(10) . . . . ?
C206 C207 C208 C213 0.0 . . . . ?
C206 C207 C208 C209 -172.8(8) . . . . ?
C206 C205 C204 C203 6.2(14) . . . . ?
C207 C206 C205 C216 1.5(10) . . . . ?
C207 C206 C205 C204 -178.5(7) . . . . ?
C207 C208 C213 C214 0.0 . . . . ?
C207 C208 C213 C212 -170.0(7) . . . . ?
C207 C208 C209 C210 176.0(9) . . . . ?
C208 C213 C214 O72 164.9(6) . . . . ?
C208 C213 C214 C215 0.0 . . . . ?
C208 C213 C212 C211 -5.6(12) . . . . ?
C208 C209 C210 C211 -7(2) . . . . ?
C213 C208 C209 C210 3.1(14) . . . . ?
C213 C212 C211 C210 2(2) . . . . ?
C214 C215 C206 C207 0.0 . . . . ?
C214 C215 C206 C205 -172.1(6) . . . . ?
C214 C215 C202 C201 -5.1(10) . . . . ?
C214 C215 C202 C203 175.5(7) . . . . ?
C214 C213 C212 C211 -175.6(8) . . . . ?
C169 C170 C183 C182 4.2(7) . . . . ?
C169 C170 C183 C174 -175.9(7) . . . . ?
C432 C417 C418 C419 179.0(5) . . . . ?
C432 C417 C430 C421 -178.9(5) . . . . ?
C432 C417 C430 C429 0.4(6) . . . . ?
C333 C332 C331 C330 0.0 . . . . ?
C333 C334 C335 C336 175.1(8) . . . . ?
C333 C334 C335 O139 -3.8(17) . . . . ?
C332 C333 C334 C343 0.0 . . . . ?
C332 C333 C334 C335 -177.1(8) . . . . ?
C332 C331 C330 C329 178.0(6) . . . . ?
C332 C331 C330 C343 0.0 . . . . ?
C331 C330 C343 C334 0.0 . . . . ?
C331 C330 C343 C342 176.4(7) . . . . ?
C330 C343 C334 C333 0.0 . . . . ?
C330 C343 C334 C335 177.0(8) . . . . ?
C330 C343 C342 O140 6.5(16) . . . . ?
C330 C343 C342 C341 -174.4(7) . . . . ?
C343 C334 C335 C336 -1.9(14) . . . . ?
C343 C334 C335 O139 179.1(11) . . . . ?
C343 C342 C341 C336 -3.4(13) . . . . ?
C343 C342 C341 C340 -171.0(7) . . . . ?
C334 C333 C332 C331 0.0 . . . . ?
C334 C343 C342 O140 -177.3(9) . . . . ?
C334 C343 C342 C341 1.8(13) . . . . ?
C334 C335 C336 C341 0.2(16) . . . . ?
C334 C335 C336 C337 170.9(7) . . . . ?
C316 C315 C324 C325 -179.4(4) . . . . ?
C316 C315 C324 C323 -0.6(5) . . . . ?
C316 C317 C318 C319 179.6(5) . . . . ?
C316 C317 C322 C321 -179.6(5) . . . . ?
C316 C317 C322 C323 0.0(6) . . . . ?
C317 C318 C319 C320 0.0 . . . . ?
C317 C322 C323 O146 -180.0(4) . . . . ?
C317 C322 C323 C324 0.2(7) . . . . ?
C318 C317 C322 C321 0.0 . . . . ?
C318 C317 C322 C323 179.6(5) . . . . ?
C318 C319 C320 C321 0.0 . . . . ?
C319 C320 C321 C322 0.0 . . . . ?
C320 C321 C322 C317 0.0 . . . . ?
C320 C321 C322 C323 -179.6(5) . . . . ?
C321 C322 C323 O146 -0.4(7) . . . . ?
C321 C322 C323 C324 179.8(4) . . . . ?
C322 C317 C318 C319 0.0 . . . . ?
C200 C189 C190 C199 178.0(6) . . . . ?
C200 C189 C190 C191 0.5(8) . . . . ?
C200 C189 C188 C187 -178.0(6) . . . . ?
C110 C111 C102 C101 -179.4(4) . . . . ?
C110 C111 C102 C103 1.5(4) . . . . ?
C110 C109 C108 C107 179.3(4) . . . . ?
C110 C109 C104 C105 -179.3(5) . . . . ?
C110 C109 C104 C103 0.3(5) . . . . ?
C109 C108 C107 C106 0.0 . . . . ?
C109 C104 C103 O34 178.7(4) . . . . ?
C109 C104 C103 C102 2.1(6) . . . . ?
C108 C109 C104 C105 0.0 . . . . ?
C108 C109 C104 C103 179.6(4) . . . . ?
C108 C107 C106 C105 0.0 . . . . ?
C107 C106 C105 C104 0.0 . . . . ?
C106 C105 C104 C109 0.0 . . . . ?
C106 C105 C104 C103 -179.6(4) . . . . ?
C105 C104 C103 O34 -1.8(7) . . . . ?
C105 C104 C103 C102 -178.3(4) . . . . ?
C104 C109 C108 C107 0.0 . . . . ?
C103 C102 C101 C112 4.3(6) . . . . ?
C103 C102 C101 C100 179.1(4) . . . . ?
C345 C346 C359 C350 -177.5(4) . . . . ?
C345 C346 C359 C358 2.8(6) . . . . ?
C233 S15 O89 Co16 60.2(5) . . . . ?
C233 S15 C245 C244 -78.4(4) . . . . ?
C233 S15 C245 C246 97.7(3) . . . . ?
C233 C234 C235 S16 -178.9(4) . . . . ?
C233 C234 C235 C236 0.0 . . . . ?
C234 C233 C232 C231 0.0 . . . . ?
C234 C235 C236 C231 0.0 . . . . ?
C235 S16 O87 Co15 -58.2(3) . . . . ?
C235 S16 C223 C224 82.5(4) . . . . ?
C235 S16 C223 C222 -99.2(3) . . . . ?
C235 C236 C231 C232 0.0 . . . . ?
C235 C236 C231 C230 -167.9(8) . . . . ?
C236 C231 C232 C233 0.0 . . . . ?
C236 C231 C230 C227 -8.0(12) . . . . ?
C236 C231 C230 C229 -128.0(10) . . . . ?
C236 C231 C230 C228 109.7(10) . . . . ?
C232 C233 C234 O83 -179.8(4) . . . . ?
C232 C233 C234 C235 0.0 . . . . ?
C232 C231 C230 C227 -176.2(8) . . . . ?
C232 C231 C230 C229 63.8(12) . . . . ?
C232 C231 C230 C228 -58.6(11) . . . . ?
C379 S18 O111 Co23 60.1(3) . . . 2_665 ?
C379 S18 C387 C388 -105.8(4) . . . . ?
C379 S18 C387 C386 83.3(3) . . . . ?
C379 C380 C375 C376 0.0 . . . . ?
C379 C380 C375 C374 -179.1(8) . . . . ?
C380 C379 C378 O103 179.8(4) . . . . ?
C380 C379 C378 C377 0.0 . . . . ?
C380 C375 C376 C377 0.0 . . . . ?
C380 C375 C374 C372 -137.2(10) . . . . ?
C380 C375 C374 C371 110.8(10) . . . . ?
C380 C375 C374 C373 -5.4(14) . . . . ?
C375 C376 C377 S17 -171.6(4) . . . . ?
C375 C376 C377 C378 0.0 . . . . ?
C376 C375 C374 C372 43.6(13) . . . . ?
C376 C375 C374 C371 -68.4(10) . . . . ?
C376 C375 C374 C373 175.4(10) . . . . ?
C376 C377 C378 O103 -179.8(4) . . . . ?
C376 C377 C378 C379 0.0 . . . . ?
C377 S17 O105 Co24 -60.8(4) . . . 2_665 ?
C377 S17 C369 C368 109.0(4) . . . . ?
C377 S17 C369 C370 -81.5(3) . . . . ?
C378 C379 C380 C375 0.0 . . . . ?
C202 C215 C206 C207 175.3(6) . . . . ?
C202 C215 C206 C205 3.2(7) . . . . ?
C202 C215 C214 O72 20.0(7) . . . . ?
C202 C215 C214 C213 -175.1(6) . . . . ?
C349 C348 C347 C346 0.0 . . . . ?
C349 C350 C351 C352 -179.7(2) . . . . ?
C349 C350 C351 O97 0.5(7) . . . . ?
C348 C349 C350 C359 0.0 . . . . ?
C348 C349 C350 C351 179.8(3) . . . . ?
C348 C347 C346 C345 177.5(4) . . . . ?
C348 C347 C346 C359 0.0 . . . . ?
C347 C346 C359 C350 0.0 . . . . ?
C347 C346 C359 C358 -179.7(5) . . . . ?
C346 C359 C350 C349 0.0 . . . . ?
C346 C359 C350 C351 -179.8(3) . . . . ?
C346 C359 C358 C357 180.0(5) . . . . ?
C346 C359 C358 O96 -8.8(14) . . . . ?
C359 C350 C351 C352 0.1(4) . . . . ?
C359 C350 C351 O97 -179.7(5) . . . . ?
C350 C349 C348 C347 0.0 . . . . ?
C350 C359 C358 C357 0.3(9) . . . . ?
C350 C359 C358 O96 171.5(12) . . . . ?
C352 C357 C356 C355 0.0 . . . . ?
C352 C357 C358 C359 -0.5(10) . . . . ?
C352 C357 C358 O96 -172.2(11) . . . . ?
C357 C352 C353 C354 0.0 . . . . ?
C357 C352 C351 C350 -0.2(4) . . . . ?
C357 C352 C351 O97 179.5(6) . . . . ?
C357 C356 C355 C354 0.0 . . . . ?
C356 C357 C358 C359 179.8(6) . . . . ?
C356 C357 C358 O96 8.1(13) . . . . ?
C356 C355 C354 C353 0.0 . . . . ?
C355 C354 C353 C352 0.0 . . . . ?
C353 C352 C357 C356 0.0 . . . . ?
C353 C352 C357 C358 -179.7(5) . . . . ?
C353 C352 C351 C350 179.9(3) . . . . ?
C353 C352 C351 O97 -0.3(7) . . . . ?
C351 C352 C357 C356 -179.9(3) . . . . ?
C351 C352 C357 C358 0.5(5) . . . . ?
C351 C352 C353 C354 179.9(3) . . . . ?
C205 C206 C207 O71 -25.2(7) . . . . ?
C205 C206 C207 C208 172.0(6) . . . . ?
C205 C204 C203 C202 -2.7(15) . . . . ?
C42 C43 C44 C45 0.0 . . . . ?
C42 C55 C54 O53 4.1(13) . . . . ?
C42 C55 C54 C53 -178.9(7) . . . . ?
C43 C42 C55 C46 0.0 . . . . ?
C43 C42 C55 C54 179.9(6) . . . . ?
C43 C44 C45 C56 -172.2(5) . . . . ?
C43 C44 C45 C46 0.0 . . . . ?
C44 C45 C46 C55 0.0 . . . . ?
C44 C45 C46 C47 -179.2(7) . . . . ?
C45 C56 O51 Co5 170.3(4) . . . . ?
C45 C46 C55 C42 0.0 . . . . ?
C45 C46 C55 C54 -179.9(7) . . . . ?
C45 C46 C47 O52 -1.7(11) . . . . ?
C45 C46 C47 C48 179.7(7) . . . . ?
C46 C55 C54 O53 -176.1(8) . . . . ?
C46 C55 C54 C53 0.9(11) . . . . ?
C46 C47 C48 C49 178.5(6) . . . . ?
C46 C47 C48 C53 -0.5(12) . . . . ?
C55 C42 C43 C44 0.0 . . . . ?
C55 C46 C47 O52 179.1(6) . . . . ?
C55 C46 C47 C48 0.5(11) . . . . ?
C276 C277 C282 C281 -177.7(5) . . . . ?
C185 C186 C187 C188 175.5(7) . . . . ?
O52 C47 C48 C49 -0.1(12) . . . . ?
O52 C47 C48 C53 -179.1(7) . . . . ?
C189 C190 C199 C186 0.0 . . . . ?
C189 C190 C199 C198 -178.7(6) . . . . ?
C189 C190 C191 C192 -179.6(8) . . . . ?
C189 C190 C191 O66 -4.9(12) . . . . ?
C190 C189 C188 C187 0.0 . . . . ?
C190 C199 C186 C185 -175.6(7) . . . . ?
C190 C199 C186 C187 0.0 . . . . ?
C190 C199 C198 O65 -179.3(7) . . . . ?
C190 C199 C198 C197 0.6(12) . . . . ?
C199 C190 C191 C192 2.9(13) . . . . ?
C199 C190 C191 O66 177.6(7) . . . . ?
C199 C186 C187 C188 0.0 . . . . ?
C186 C199 C198 O65 2.1(12) . . . . ?
C186 C199 C198 C197 -178.0(7) . . . . ?
C186 C187 C188 C189 0.0 . . . . ?
C188 C189 C190 C199 0.0 . . . . ?
C188 C189 C190 C191 -177.5(6) . . . . ?
C47 C46 C55 C42 179.2(6) . . . . ?
C47 C46 C55 C54 -0.7(7) . . . . ?
C47 C48 C49 C50 -179.1(8) . . . . ?
C47 C48 C53 C52 179.1(9) . . . . ?
C47 C48 C53 C54 0.8(10) . . . . ?
C48 C49 C50 C51 0.0 . . . . ?
C48 C53 C54 C55 -1.0(12) . . . . ?
C48 C53 C54 O53 176.1(8) . . . . ?
C49 C48 C53 C52 0.0 . . . . ?
C49 C48 C53 C54 -178.3(9) . . . . ?
C49 C50 C51 C52 0.0 . . . . ?
C50 C51 C52 C53 0.0 . . . . ?
C51 C52 C53 C48 0.0 . . . . ?
C51 C52 C53 C54 178.3(9) . . . . ?
C52 C53 C54 C55 -179.3(6) . . . . ?
C52 C53 C54 O53 -2.2(13) . . . . ?
C53 C48 C49 C50 0.0 . . . . ?
C70 C71 C72 C73 -172.0(5) . . . . ?
C394 C395 C400 C399 -169.4(6) . . . . ?
C24 C25 C30 C29 176.6(6) . . . . ?
C14 C15 C16 C17 -174.3(5) . . . . ?
C80 C81 C82 C83 179.2(6) . . . . ?
C152 C151 C150 O20 -173.9(5) . . . . ?
C152 C151 C150 C149 0.0 . . . . ?
C152 C147 C146 C145 -136.7(9) . . . . ?
C152 C147 C146 C143 11.5(15) . . . . ?
C152 C147 C146 C144 114.2(9) . . . . ?
C151 S10 O25 Co9 -57.8(4) . . . . ?
C151 S10 C139 C140 80.4(3) . . . . ?
C151 S10 C139 C138 -96.2(3) . . . . ?
C151 C152 C147 C148 0.0 . . . . ?
C151 C152 C147 C146 172.1(8) . . . . ?
C151 C150 C149 S9 -179.8(5) . . . . ?
C151 C150 C149 C148 0.0 . . . . ?
C150 C149 C148 C147 0.0 . . . . ?
C149 S9 O27 Co6 56.6(3) . . . . ?
C149 S9 C121 C120 -80.4(4) . . . . ?
C149 S9 C121 C122 98.1(3) . . . . ?
C149 C148 C147 C152 0.0 . . . . ?
C149 C148 C147 C146 -172.4(8) . . . . ?
C148 C147 C146 C145 35.6(12) . . . . ?
C148 C147 C146 C143 -176.3(10) . . . . ?
C148 C147 C146 C144 -73.5(11) . . . . ?
C147 C152 C151 S10 -179.2(4) . . . . ?
C147 C152 C151 C150 0.0 . . . . ?
C4 C5 C6 C7 169.8(6) . . . . ?
C212 C213 C214 O72 -25.3(8) . . . . ?
C212 C213 C214 C215 169.8(7) . . . . ?
C209 C208 C213 C214 173.0(8) . . . . ?
C209 C208 C213 C212 3.0(9) . . . . ?
C209 C210 C211 C212 4(2) . . . . ?
C306 C307 C312 C311 178.6(7) . . . . ?
C136 C137 C138 C139 -179.4(7) . . . . ?
C240 C241 C246 C245 -175.8(6) . . . . ?
C384 C385 C390 C389 -173.5(7) . . . . ?
C90 C91 C92 C93 179.8(7) . . . . ?
C296 C297 C298 C299 176.8(7) . . . . ?
C374 C375 C376 C377 179.2(7) . . . . ?
C60 C61 C66 C65 175.6(7) . . . . ?
C126 C127 C128 C129 -176.7(9) . . . . ?
C154 C167 C158 C157 0.0 . . . . ?
C154 C167 C158 C159 -176.7(7) . . . . ?
C154 C167 C166 O16 -4(2) . . . . ?
C154 C167 C166 C165 -173.6(10) . . . . ?
C167 C154 C155 C156 0.0 . . . . ?
C167 C158 C157 C168 -177.3(6) . . . . ?
C167 C158 C157 C156 0.0 . . . . ?
C167 C158 C159 O15 179.3(11) . . . . ?
C167 C158 C159 C160 -4.4(15) . . . . ?
C158 C167 C166 O16 -178.0(13) . . . . ?
C158 C167 C166 C165 12.2(18) . . . . ?
C158 C157 C156 C155 0.0 . . . . ?
C158 C159 C160 C161 -176.1(8) . . . . ?
C158 C159 C160 C165 2.0(16) . . . . ?
C157 C158 C159 O15 2.6(17) . . . . ?
C157 C158 C159 C160 178.9(9) . . . . ?
C157 C156 C155 C154 0.0 . . . . ?
C155 C154 C167 C158 0.0 . . . . ?
C155 C154 C167 C166 -174.1(9) . . . . ?
C230 C231 C232 C233 168.5(8) . . . . ?
C220 C221 C222 C223 179.6(8) . . . . ?
C286 C287 C288 C289 178.2(5) . . . . ?
C364 C365 C366 C367 174.4(8) . . . . ?
C250 C251 C252 C253 178.4(9) . . . . ?
O4 C38 C39 S4 15.3(6) . . . . ?
O4 C38 C39 C40 -169.3(5) . . . . ?
C34 C35 C36 C37 -169.8(7) . . . . ?
C197 C192 C193 C194 0.0 . . . . ?
C197 C192 C191 C190 -3.7(13) . . . . ?
C197 C192 C191 O66 -178.9(6) . . . . ?
C192 C197 C196 C195 0.0 . . . . ?
C192 C197 C198 C199 -1.5(13) . . . . ?
C192 C197 C198 O65 178.4(7) . . . . ?
C192 C193 C194 C195 0.0 . . . . ?
C193 C192 C191 C190 176.1(7) . . . . ?
C193 C192 C191 O66 1.0(12) . . . . ?
C193 C194 C195 C196 0.0 . . . . ?
C194 C195 C196 C197 0.0 . . . . ?
C196 C197 C192 C193 0.0 . . . . ?
C196 C197 C192 C191 179.9(9) . . . . ?
C196 C197 C198 C199 -178.4(7) . . . . ?
C196 C197 C198 O65 1.5(13) . . . . ?
C198 C199 C186 C185 2.9(8) . . . . ?
C198 C199 C186 C187 178.5(7) . . . . ?
C198 C197 C192 C193 -176.9(9) . . . . ?
C198 C197 C192 C191 2.9(10) . . . . ?
C198 C197 C196 C195 176.9(9) . . . . ?
C191 C190 C199 C186 177.5(6) . . . . ?
C191 C190 C199 C198 -1.2(8) . . . . ?
C191 C192 C193 C194 -179.9(9) . . . . ?
C358 C359 C350 C349 179.7(4) . . . . ?
C358 C359 C350 C351 -0.1(5) . . . . ?
C358 C357 C356 C355 179.7(5) . . . . ?
O15 C159 C160 C161 0.5(17) . . . . ?
O15 C159 C160 C165 178.5(11) . . . . ?
C159 C158 C157 C168 -0.6(8) . . . . ?
C159 C158 C157 C156 176.7(7) . . . . ?
C161 C162 C163 C164 0.0 . . . . ?
C162 C161 C160 C159 178.0(12) . . . . ?
C162 C161 C160 C165 0.0 . . . . ?
C162 C163 C164 C165 0.0 . . . . ?
C163 C164 C165 C160 0.0 . . . . ?
C163 C164 C165 C166 174.7(13) . . . . ?
C164 C165 C160 C159 -178.0(12) . . . . ?
C164 C165 C160 C161 0.0 . . . . ?
C164 C165 C166 C167 170.7(10) . . . . ?
C164 C165 C166 O16 0.0(19) . . . . ?
C160 C161 C162 C163 0.0 . . . . ?
C160 C165 C166 C167 -14.5(19) . . . . ?
C160 C165 C166 O16 174.9(11) . . . . ?
C166 C167 C158 C157 174.3(9) . . . . ?
C166 C167 C158 C159 -2.4(11) . . . . ?
C166 C165 C160 C159 7.1(14) . . . . ?
C166 C165 C160 C161 -174.9(12) . . . . ?
O140 C342 C341 C336 175.8(9) . . . . ?
O140 C342 C341 C340 8.2(14) . . . . ?
C342 C343 C334 C333 -176.1(8) . . . . ?
C342 C343 C334 C335 1.0(10) . . . . ?
C342 C341 C340 C339 167.3(8) . . . . ?
C335 C336 C341 C342 2.4(12) . . . . ?
C335 C336 C341 C340 170.2(10) . . . . ?
C335 C336 C337 C338 -171.3(9) . . . . ?
C336 C341 C340 C339 0.0 . . . . ?
C341 C336 C337 C338 0.0 . . . . ?
C341 C340 C339 C338 0.0 . . . . ?
C340 C339 C338 C337 0.0 . . . . ?
C339 C338 C337 C336 0.0 . . . . ?
C337 C336 C341 C342 -167.8(7) . . . . ?
C337 C336 C341 C340 0.0 . . . . ?
O139 C335 C336 C341 179.1(12) . . . . ?
O139 C335 C336 C337 -10.2(18) . . . . ?
O7 S2 O8 Co11 -178.1(3) . . . 2_576 ?
O7 S2 C19 C18 142.7(3) . . . . ?
O7 S2 C19 C20 -27.9(3) . . . . ?
O7 S2 C7 C8 177.8(4) . . . . ?
O7 S2 C7 C6 5.4(4) . . . . ?
C116 C117 C122 C121 159.4(8) . . . . ?
O51 C56 C45 C44 -80.6(7) . . . . ?
O51 C56 C45 C46 107.6(7) . . . . ?
O47 S5 C75 C74 24.0(4) . . . . ?
O47 S5 C75 C76 -157.2(3) . . . . ?
O47 S5 C63 C64 -37.7(4) . . . . ?
O47 S5 C63 C62 146.9(3) . . . . ?

loop_
_platon_squeeze_void_nr
_platon_squeeze_void_average_x
_platon_squeeze_void_average_y
_platon_squeeze_void_average_z
_platon_squeeze_void_volume
_platon_squeeze_void_count_electrons
_platon_squeeze_void_content
1 -0.005 -0.010 -0.009 15836 3449 ' '
